data_1576525
loop_
_publ_author_name
'Liu, Jin'
'Nan, Zi-Ang'
'Li, Qing'
'Shen, Chuan-Qi'
'Wang, Zuo-Bei'
'Lin, Fu-Lin'
'Chen, Ting'
'Liu, Lu-Yao'
'Xie, Zhuo-Zhou'
'Zhuo, Zhu'
'Wang, Wei'
'Huang, You-Gui'

_publ_section_title
;
 Unlocking spontaneous chiral resolution in silver clusters through steric
 and anionic control.
;
_journal_issue 10
_journal_name_full 'Chemical science'
_journal_page_first 4948
_journal_page_last 4954
_journal_paper_doi 10.1039/d5sc08561f
_journal_volume 17
_journal_year 2026
_chemical_formula_moiety '4(C60 H66 Ag3 N14), 12(C F3 O3 S)'
_chemical_formula_sum 'C252 H264 Ag12 F36 N56 O36 S12'
_chemical_formula_weight 7016.34
_space_group_crystal_system tetragonal
_space_group_IT_number 96
_space_group_name_Hall 'P 4nw 2abw'
_space_group_name_H-M_alt 'P 43 21 2'
_atom_sites_solution_hydrogens geom
_atom_sites_solution_primary dual
_audit_creation_date 2025-12-24
_audit_creation_method
;
Olex2 1.5
(compiled 2025.04.05 svn.rf049d14d for OlexSys, GUI svn.r7224)
;
_audit_update_record
;
2025-12-25 deposited with the CCDC.	2026-01-20 downloaded from the CCDC.
;
_cell_angle_alpha 90
_cell_angle_beta 90
_cell_angle_gamma 90
_cell_formula_units_Z 8
_cell_length_a 35.0187(2)
_cell_length_b 35.0187(2)
_cell_length_c 51.3873(4)
_cell_measurement_reflns_used 72514
_cell_measurement_temperature 100.00(10)
_cell_measurement_theta_max 73.7200
_cell_measurement_theta_min 2.1290
_cell_volume 63016.7(7)
_computing_cell_refinement 'CrysAlisPro 1.171.43.144a (Rigaku OD, 2024)'
_computing_data_collection 'CrysAlisPro system (CCD 43.144a 64-bit (release 23-01-2025))'
_computing_data_reduction 'CrysAlisPro 1.171.43.144a (Rigaku OD, 2024)'
_computing_molecular_graphics 'Olex2 1.5 (Dolomanov et al., 2009)'
_computing_publication_material 'Olex2 1.5 (Dolomanov et al., 2009)'
_computing_structure_refinement 'SHELXL 2018/3 (Sheldrick, 2015)'
_computing_structure_solution 'SHELXT 2018/2 (Sheldrick, 2018)'
_diffrn_ambient_environment N~2~
_diffrn_ambient_temperature 100.00(10)
_diffrn_detector 'Hybrid Pixel Array Detector'
_diffrn_detector_area_resol_mean 10.0000
_diffrn_detector_type HyPix
_diffrn_measured_fraction_theta_full 0.999
_diffrn_measured_fraction_theta_max 0.999
_diffrn_measurement_details
;
List of Runs (angles in degrees, time in seconds):

  # Type    Start    End  Width  t~exp~   \w     \q     \k     \f   Frames
#--------------------------------------------------------------------------
  1  \w    -64.00 -27.00   0.50    2.50    --  -99.00  57.00 -60.00   74
  2  \w    -57.00 -32.00   0.50    2.50    --  -99.00  57.00   0.00   50
  3  \w    -81.00 -28.00   0.50    1.50    --  -47.60 125.00 120.00  106
  4  \w    -96.00 -27.00   0.50    2.50    --  -99.00  77.00 120.00  138
  5  \w   -170.00-104.00   0.50    2.50    --  -99.00 -40.00 146.00  132
  6  \w   -128.00 -92.00   0.50    2.50    --  -99.00-100.00  47.00   72
  7  \w    -24.00  26.00   0.50    1.50    --   47.60 -19.00  30.00  100
  8  \w     -8.00  18.00   0.50    1.50    --   47.60 -19.00 -30.00   52
  9  \w     33.00  68.00   0.50    2.50    --  104.84 -57.00 -30.00   70
 10  \w     39.00  66.00   0.50    2.50    --  104.84 -57.00 -60.00   54
 11  \w     43.00  68.00   0.50    2.50    --  104.84 -57.00 -90.00   50
 12  \w     60.00  86.00   0.50    2.50    --  104.84 -91.00 -55.00   52
 13  \w     34.00  59.00   0.50    2.50    --  104.84 -91.00 -55.00   50
 14  \w     54.00  80.00   0.50    2.50    --  104.84-100.00  47.00   52
;
_diffrn_measurement_device 'four-circle diffractometer'
_diffrn_measurement_device_type 'XtaLAB Synergy R, DW system, HyPix'
_diffrn_measurement_method '\w scans'
_diffrn_orient_matrix_type 'CrysAlisPro convention (1999,Acta A55,543-557)'
_diffrn_orient_matrix_UB_11 0.0073763000
_diffrn_orient_matrix_UB_12 0.0401870000
_diffrn_orient_matrix_UB_13 0.0111663000
_diffrn_orient_matrix_UB_21 -0.0411944000
_diffrn_orient_matrix_UB_22 0.0012992000
_diffrn_orient_matrix_UB_23 0.0104487000
_diffrn_orient_matrix_UB_31 0.0134559000
_diffrn_orient_matrix_UB_32 -0.0179102000
_diffrn_orient_matrix_UB_33 0.0257927000
_diffrn_radiation_monochromator mirror
_diffrn_radiation_probe x-ray
_diffrn_radiation_type 'Cu K\a'
_diffrn_radiation_wavelength 1.54184
_diffrn_reflns_av_R_equivalents 0.0700
_diffrn_reflns_av_unetI/netI 0.0545
_diffrn_reflns_Laue_measured_fraction_full 0.999
_diffrn_reflns_Laue_measured_fraction_max 0.999
_diffrn_reflns_limit_h_max 41
_diffrn_reflns_limit_h_min -35
_diffrn_reflns_limit_k_max 40
_diffrn_reflns_limit_k_min -39
_diffrn_reflns_limit_l_max 61
_diffrn_reflns_limit_l_min -50
_diffrn_reflns_number 219695
_diffrn_reflns_point_group_measured_fraction_full 0.995
_diffrn_reflns_point_group_measured_fraction_max 0.995
_diffrn_reflns_theta_full 67.493
_diffrn_reflns_theta_max 67.493
_diffrn_reflns_theta_min 2.133
_diffrn_source 'Rotating-anode X-ray tube'
_diffrn_source_type 'Rigaku (Cu) X-ray Source'
_exptl_absorpt_coefficient_mu 7.356
_exptl_absorpt_correction_T_max 1.00000
_exptl_absorpt_correction_T_min 0.41818
_exptl_absorpt_correction_type multi-scan
_exptl_absorpt_process_details
;
CrysAlisPro 1.171.43.144a (Rigaku Oxford Diffraction, 2024)
Empirical absorption correction using spherical harmonics,
implemented in SCALE3 ABSPACK scaling algorithm.
;
_exptl_crystal_colour colourless
_exptl_crystal_colour_primary colourless
_exptl_crystal_density_diffrn 1.479
_exptl_crystal_description block
_exptl_crystal_F_000 28288
_exptl_crystal_size_max 0.54
_exptl_crystal_size_mid 0.331
_exptl_crystal_size_min 0.295
_refine_diff_density_max 1.804
_refine_diff_density_min -1.022
_refine_diff_density_rms 0.145
_refine_ls_abs_structure_details
;
 Refined as an inversion twin.
;
_refine_ls_abs_structure_Flack 0.050(9)
_refine_ls_extinction_method none
_refine_ls_goodness_of_fit_ref 1.060
_refine_ls_hydrogen_treatment constr
_refine_ls_matrix_type full
_refine_ls_number_parameters 4392
_refine_ls_number_reflns 56500
_refine_ls_number_restraints 4870
_refine_ls_restrained_S_all 1.059
_refine_ls_R_factor_all 0.1196
_refine_ls_R_factor_gt 0.0882
_refine_ls_shift/su_max 0.007
_refine_ls_shift/su_mean 0.000
_refine_ls_structure_factor_coef Fsqd
_refine_ls_weighting_details 'w=1/[\s^2^(Fo^2^)+(0.1759P)^2^+78.7976P] where P=(Fo^2^+2Fc^2^)/3'
_refine_ls_weighting_scheme calc
_refine_ls_wR_factor_gt 0.2443
_refine_ls_wR_factor_ref 0.2651
_reflns_Friedel_coverage 0.858
_reflns_Friedel_fraction_full 0.990
_reflns_Friedel_fraction_max 0.990
_reflns_number_gt 41384
_reflns_number_total 56500
_reflns_threshold_expression 'I > 2\s(I)'
_cod_data_source_file d5sc08561f2.cif
_cod_data_source_block 2ch31_auto
_cod_depositor_comments 'Adding full bibliography for 1576523--1576527.cif.'
_cod_original_cell_volume 63016.7(9)
_cod_database_code 1576525
_shelx_shelxl_version_number 2018/3
_shelx_space_group_comment
;
The symmetry employed for this shelxl refinement is uniquely defined
by the following loop, which should always be used as a source of
symmetry information in preference to the above space-group names.
They are only intended as comments.
;
_cell_oxdiff_angle_alpha 90.0112(7)
_cell_oxdiff_angle_beta 89.9554(7)
_cell_oxdiff_angle_gamma 90.0531(7)
_cell_oxdiff_length_a 35.0445(3)
_cell_oxdiff_length_b 34.9997(3)
_cell_oxdiff_length_c 51.3772(4)
_cell_oxdiff_measurement_reflns_used 72564
_cell_oxdiff_volume 63016.6(10)
_shelx_estimated_absorpt_t_max 0.220
_shelx_estimated_absorpt_t_min 0.109
_olex2_refinement_description
;
1. Twinned data refinement
 Scales: 0.94997
 0.05003
2. Restrained distances
 N191-C2X
 1.47 with sigma of 0.02
 C7O-S10
 1.82 with sigma of 0.02
 S10-O1I = S10-O1J = S10-O1K
 1.44 with sigma of 0.02
 C7S-C4C
 2.4 with sigma of 0.02
 C4H-C4J = C4I-C4K = C7Q-C7S
 1.54 with sigma of 0.02
 N16-C7S
 1.47 with sigma of 0.02
 C45-C47 = C46-C4A = C4B-C4C
 1.54 with sigma of 0.02
 C40-C7S
 2.4 with sigma of 0.02
 N16-C4C
 1.47 with sigma of 0.02
 C4C-C40
 2.4 with sigma of 0.02
 S5-O16 = S5-O17 = S5-O18
 1.44 with sigma of 0.02
 C7N-S8
 1.82 with sigma of 0.02
 C7O-F1I = C7O-F1J = C7O-F1K
 1.33 with sigma of 0.02
 S8-O1F = S8-O1G = S8-O1H
 1.44 with sigma of 0.02
 C7R-O1T
 2.57 with sigma of 0.02
 S13-O1R = S13-O1S = S13-O1T
 1.44 with sigma of 0.02
 C66-C68 = C67-C69 = C6A-C6B
 1.54 with sigma of 0.02
 N56-C6B
 1.47 with sigma of 0.02
 O1R-O1T
 2.43 with sigma of 0.02
 C5-C18
 1.36 with sigma of 0.02
 O1T-O1S
 2.43 with sigma of 0.02
 C5-C1A = C18-C1B
 1.39 with sigma of 0.02
 C5-N5 = C18-N7
 1.33 with sigma of 0.02
 C1A-C1D = C1B-C1C
 1.41 with sigma of 0.02
 N5-C1G = N7-C1G
 1.35 with sigma of 0.02
 C1C-C1D
 1.42 with sigma of 0.02
 C1C-C1E = C1D-C1F = C1G-C1H
 1.54 with sigma of 0.02
 C1I-C1J
 1.36 with sigma of 0.02
 C1I-C1K = C1J-C1L
 1.39 with sigma of 0.02
 C1I-N1 = C1J-N2
 1.33 with sigma of 0.02
 C1K-C1N = C1L-C1M
 1.41 with sigma of 0.02
 N1-C1Q = N2-C1Q
 1.35 with sigma of 0.02
 C1M-C1N
 1.42 with sigma of 0.02
 C1M-C1O = C1N-C1P = C1Q-C1R
 1.54 with sigma of 0.02
 C1-C1S
 1.36 with sigma of 0.02
 C1-C1T = C1S-C1U
 1.39 with sigma of 0.02
 C1-N3 = C1S-N4
 1.33 with sigma of 0.02
 C1T-C1W = C1U-C1V
 1.41 with sigma of 0.02
 N3-C1Z = N4-C1Z
 1.35 with sigma of 0.02
 C1V-C1W
 1.42 with sigma of 0.02
 C1V-C1X = C1W-C1Y = C1Z-C26
 1.54 with sigma of 0.02
 C26-N259
 1.47 with sigma of 0.02
 N259-C1H
 1.47 with sigma of 0.02
 N259-C1R
 1.47 with sigma of 0.02
 C1R-C26
 2.4 with sigma of 0.02
 C26-C1H
 2.4 with sigma of 0.02
 C1H-C1R
 2.4 with sigma of 0.02
 C28-C2A
 1.36 with sigma of 0.02
 C28-C2B = C2A-C2C
 1.39 with sigma of 0.02
 C28-N6 = C2A-N8
 1.33 with sigma of 0.02
 C2B-C2E = C2C-C2D
 1.41 with sigma of 0.02
 N6-C2H = N8-C2H
 1.35 with sigma of 0.02
 C2D-C2E
 1.42 with sigma of 0.02
 C2D-C2F = C2E-C2G = C2H-C2I
 1.54 with sigma of 0.02
 C21-C22
 1.36 with sigma of 0.02
 C21-C2J = C22-C2K
 1.39 with sigma of 0.02
 C21-N9 = C22-N10
 1.33 with sigma of 0.02
 C2J-C2M = C2K-C2L
 1.41 with sigma of 0.02
 N9-C2P = N10-C2P
 1.35 with sigma of 0.02
 C2L-C2M
 1.42 with sigma of 0.02
 C2L-C2N = C2M-C2O = C2P-C2Q
 1.54 with sigma of 0.02
 C3-C8
 1.36 with sigma of 0.02
 C3-C13 = C8-C2R
 1.39 with sigma of 0.02
 C3-N11 = C8-N13
 1.33 with sigma of 0.02
 C13-C2T = C2R-C2S
 1.41 with sigma of 0.02
 N11-C2W = N13-C2W
 1.35 with sigma of 0.02
 C2S-C2T
 1.42 with sigma of 0.02
 C2S-C2U = C2T-C2V = C2W-C2X
 1.54 with sigma of 0.02
 N191-C2I
 1.47 with sigma of 0.02
 N191-C2Q
 1.47 with sigma of 0.02
 C2Q-C2X
 2.4 with sigma of 0.02
 C2X-C2I
 2.4 with sigma of 0.02
 C2I-C2Q
 2.4 with sigma of 0.02
 C2YB-C2ZB
 1.36 with sigma of 0.02
 C2YB-C30B = C2ZB-C32B
 1.39 with sigma of 0.02
 C2YB-N14B = C2ZB-N15B
 1.33 with sigma of 0.02
 C30B-C3BB = C32B-C3AB
 1.41 with sigma of 0.02
 N14B-C3EB = N15B-C3EB
 1.35 with sigma of 0.02
 C3AB-C3BB
 1.42 with sigma of 0.02
 C3AB-C3CB = C3BB-C3DB = C3EB-C3FB
 1.54 with sigma of 0.02
 C4-C7
 1.36 with sigma of 0.02
 C4-C3GB = C7-C3HB
 1.39 with sigma of 0.02
 C4-N16B = C7-N17B
 1.33 with sigma of 0.02
 C3GB-C3JB = C3HB-C3IB
 1.41 with sigma of 0.02
 N16B-C3MB = N17B-C3MB
 1.35 with sigma of 0.02
 C3IB-C3JB
 1.42 with sigma of 0.02
 C3IB-C3KB = C3JB-C3LB = C3MB-C3NB
 1.54 with sigma of 0.02
 C15B-C3OB
 1.36 with sigma of 0.02
 C15B-C3PB = C3OB-C3QB
 1.39 with sigma of 0.02
 C15B-N18B = C3OB-N19B
 1.33 with sigma of 0.02
 C3PB-C3SB = C3QB-C3RB
 1.41 with sigma of 0.02
 N18B-C3VB = N19B-C3VB
 1.35 with sigma of 0.02
 C3RB-C3SB
 1.42 with sigma of 0.02
 C3RB-C3TB = C3SB-C3UB = C3VB-C3WB
 1.54 with sigma of 0.02
 N14-C3WB
 1.47 with sigma of 0.02
 N14-C3FB
 1.47 with sigma of 0.02
 N14-C3NB
 1.47 with sigma of 0.02
 C3NB-C3WB
 2.4 with sigma of 0.02
 C3WB-C3FB
 2.4 with sigma of 0.02
 C3FB-C3NB
 2.4 with sigma of 0.02
 C14B-C19B
 1.36 with sigma of 0.02
 C14B-C25B = C19B-C39B
 1.39 with sigma of 0.02
 C14B-N1AB = C19B-N1BB
 1.33 with sigma of 0.02
 C25B-C3YB = C39B-C3XB
 1.41 with sigma of 0.02
 N1AB-C41B = N1BB-C41B
 1.35 with sigma of 0.02
 C3XB-C3YB
 1.42 with sigma of 0.02
 C3XB-C3ZB = C3YB-C40B = C41B-C42B
 1.54 with sigma of 0.02
 C11B-C43B
 1.36 with sigma of 0.02
 C11B-C44B = C43B-C46B
 1.39 with sigma of 0.02
 C11B-N1CB = C43B-N1DB
 1.33 with sigma of 0.02
 C44B-C4BB = C46B-C4AB
 1.41 with sigma of 0.02
 N1CB-C4EB = N1DB-C4EB
 1.35 with sigma of 0.02
 C4AB-C4BB
 1.42 with sigma of 0.02
 C4AB-C4CB = C4BB-C4DB = C4EB-C4FB
 1.54 with sigma of 0.02
 C12B-C36B
 1.36 with sigma of 0.02
 C12B-C37B = C36B-C45B
 1.39 with sigma of 0.02
 C12B-N1EB = C36B-N1FB
 1.33 with sigma of 0.02
 C37B-C4GB = C45B-C47B
 1.41 with sigma of 0.02
 N1EB-C4JB = N1FB-C4JB
 1.35 with sigma of 0.02
 C47B-C4GB
 1.42 with sigma of 0.02
 C47B-C4HB = C4GB-C4IB = C4JB-C4KB
 1.54 with sigma of 0.02
 C4KB-N15
 1.47 with sigma of 0.02
 N15-C4FB
 1.47 with sigma of 0.02
 N15-C42B
 1.47 with sigma of 0.02
 C42B-C4KB
 2.4 with sigma of 0.02
 C4KB-C4FB
 2.4 with sigma of 0.02
 C4FB-C42B
 2.4 with sigma of 0.02
 C4L-C4M
 1.36 with sigma of 0.02
 C4L-C4N = C4M-C4O
 1.39 with sigma of 0.02
 C4L-N1G = C4M-N1H
 1.33 with sigma of 0.02
 C4N-C4Q = C4O-C4P
 1.41 with sigma of 0.02
 N1G-C4T = N1H-C4T
 1.35 with sigma of 0.02
 C4P-C4Q
 1.42 with sigma of 0.02
 C4P-C4R = C4Q-C4S = C4T-C4U
 1.54 with sigma of 0.02
 C4V-C4W
 1.36 with sigma of 0.02
 C4V-C4X = C4W-C4Y
 1.39 with sigma of 0.02
 C4V-N1I = C4W-N1J
 1.33 with sigma of 0.02
 C4X-C50 = C4Y-C4Z
 1.41 with sigma of 0.02
 N1I-C57 = N1J-C57
 1.35 with sigma of 0.02
 C4Z-C50
 1.42 with sigma of 0.02
 C4Z-C54 = C50-C55 = C57-C58
 1.54 with sigma of 0.02
 C27-C29
 1.36 with sigma of 0.02
 C27-C33 = C29-C34
 1.39 with sigma of 0.02
 C27-N12 = C29-N1K
 1.33 with sigma of 0.02
 C33-C52 = C34-C35
 1.41 with sigma of 0.02
 N12-C5A = N1K-C5A
 1.35 with sigma of 0.02
 C35-C52
 1.42 with sigma of 0.02
 C35-C53 = C52-C59 = C5A-C5B
 1.54 with sigma of 0.02
 N85-C4U
 1.47 with sigma of 0.02
 N85-C58
 1.47 with sigma of 0.02
 N85-C5B
 1.47 with sigma of 0.02
 C5B-C4U
 2.4 with sigma of 0.02
 C4U-C58
 2.4 with sigma of 0.02
 C58-C5B
 2.4 with sigma of 0.02
 C5C-C5D
 1.36 with sigma of 0.02
 C5C-C5E = C5D-C5F
 1.39 with sigma of 0.02
 C5C-N1L = C5D-N1M
 1.33 with sigma of 0.02
 C5E-C5H = C5F-C5G
 1.41 with sigma of 0.02
 N1L-C5K = N1M-C5K
 1.35 with sigma of 0.02
 C5G-C5H
 1.42 with sigma of 0.02
 C5G-C5I = C5H-C5J = C5K-C5L
 1.54 with sigma of 0.02
 C2-C17
 1.36 with sigma of 0.02
 C2-C51 = C17-C5M
 1.39 with sigma of 0.02
 C2-N1N = C17-N1O
 1.33 with sigma of 0.02
 C51-C5O = C5M-C5N
 1.41 with sigma of 0.02
 N1N-C5R = N1O-C5R
 1.35 with sigma of 0.02
 C5N-C5O
 1.42 with sigma of 0.02
 C5N-C5P = C5O-C5Q = C5R-C5S
 1.54 with sigma of 0.02
 C24-C5T
 1.36 with sigma of 0.02
 C24-C5U = C5T-C5V
 1.39 with sigma of 0.02
 C24-N1P = C5T-N1Q
 1.33 with sigma of 0.02
 C5U-C5X = C5V-C5W
 1.41 with sigma of 0.02
 N1P-C60 = N1Q-C60
 1.35 with sigma of 0.02
 C5W-C5X
 1.42 with sigma of 0.02
 C5W-C5Y = C5X-C5Z = C60-C61
 1.54 with sigma of 0.02
 N224-C5L
 1.47 with sigma of 0.02
 N224-C61
 1.47 with sigma of 0.02
 N224-C5S
 1.47 with sigma of 0.02
 C5S-C61
 2.4 with sigma of 0.02
 C61-C5L
 2.4 with sigma of 0.02
 C5L-C5S
 2.4 with sigma of 0.02
 C62-C63
 1.36 with sigma of 0.02
 C62-C64 = C63-C65
 1.39 with sigma of 0.02
 C62-N1R = C63-N1S
 1.33 with sigma of 0.02
 C64-C67 = C65-C66
 1.41 with sigma of 0.02
 N1R-C6A = N1S-C6A
 1.35 with sigma of 0.02
 C66-C67
 1.42 with sigma of 0.02
 C16-C23
 1.36 with sigma of 0.02
 C16-C6C = C23-C6D
 1.39 with sigma of 0.02
 C16-N1T = C23-N1U
 1.33 with sigma of 0.02
 C6C-C6F = C6D-C6E
 1.41 with sigma of 0.02
 N1T-C6I = N1U-C6I
 1.35 with sigma of 0.02
 C6E-C6F
 1.42 with sigma of 0.02
 C6E-C6G = C6F-C6H = C6I-C6J
 1.54 with sigma of 0.02
 C38-C6K
 1.36 with sigma of 0.02
 C38-C6L = C6K-C6M
 1.39 with sigma of 0.02
 C38-N1V = C6K-N1W
 1.33 with sigma of 0.02
 C6L-C6O = C6M-C6N
 1.41 with sigma of 0.02
 N1V-C6R = N1W-C6R
 1.35 with sigma of 0.02
 C6N-C6O
 1.42 with sigma of 0.02
 C6N-C6P = C6O-C6Q = C6R-C6S
 1.54 with sigma of 0.02
 N56-C6J
 1.47 with sigma of 0.02
 N56-C6S
 1.47 with sigma of 0.02
 C6S-C6B
 2.4 with sigma of 0.02
 C6B-C6J
 2.4 with sigma of 0.02
 C6J-C6S
 2.4 with sigma of 0.02
 C10-C31
 1.36 with sigma of 0.02
 C10-C48 = C31-C49
 1.39 with sigma of 0.02
 C10-N1X = C31-N1Y
 1.33 with sigma of 0.02
 C48-C6T = C49-C56
 1.41 with sigma of 0.02
 N1X-C6W = N1Y-C6W
 1.35 with sigma of 0.02
 C56-C6T
 1.42 with sigma of 0.02
 C56-C6U = C6T-C6V = C6W-C6X
 1.54 with sigma of 0.02
 C9-C6Y
 1.36 with sigma of 0.02
 C9-C6Z = C6Y-C70
 1.39 with sigma of 0.02
 C9-N1Z = C6Y-N20
 1.33 with sigma of 0.02
 C6Z-C72 = C70-C71
 1.41 with sigma of 0.02
 N1Z-C75 = N20-C75
 1.35 with sigma of 0.02
 C71-C72
 1.42 with sigma of 0.02
 C71-C73 = C72-C74 = C75-C76
 1.54 with sigma of 0.02
 C6-C20
 1.36 with sigma of 0.02
 C6-C77 = C20-C78
 1.39 with sigma of 0.02
 C6-N21 = C20-N22
 1.33 with sigma of 0.02
 C77-C7A = C78-C79
 1.41 with sigma of 0.02
 N21-C7D = N22-C7D
 1.35 with sigma of 0.02
 C79-C7A
 1.42 with sigma of 0.02
 C79-C7B = C7A-C7C = C7D-C7E
 1.54 with sigma of 0.02
 C7E-N295
 1.47 with sigma of 0.02
 N295-C76
 1.47 with sigma of 0.02
 N295-C6X
 1.47 with sigma of 0.02
 C6X-C76
 2.4 with sigma of 0.02
 C76-C7E
 2.4 with sigma of 0.02
 C7E-C6X
 2.4 with sigma of 0.02
 C7F-F3 = C7F-F4 = C7F-F5
 1.33 with sigma of 0.02
 C7F-S6
 1.82 with sigma of 0.02
 S6-O7 = S6-O8 = S6-O9
 1.44 with sigma of 0.02
 C7G-F1 = C7G-F2 = C7G-F6
 1.33 with sigma of 0.02
 C7G-S1
 1.82 with sigma of 0.02
 S1-O1 = S1-O2 = S1-O3
 1.44 with sigma of 0.02
 C7H-F7 = C7H-F8 = C7H-F9
 1.33 with sigma of 0.02
 C7H-S2
 1.82 with sigma of 0.02
 S2-O4 = S2-O5 = S2-O6
 1.44 with sigma of 0.02
 C7I-F10 = C7I-F11 = C7I-F12
 1.33 with sigma of 0.02
 C7I-S3
 1.82 with sigma of 0.02
 S3-O10 = S3-O11 = S3-O12
 1.44 with sigma of 0.02
 C7J-F13 = C7J-F14 = C7J-F15
 1.33 with sigma of 0.02
 C7J-S4
 1.82 with sigma of 0.02
 S4-O13 = S4-O14 = S4-O15
 1.44 with sigma of 0.02
 C7K-F16 = C7K-F17 = C7K-F18
 1.33 with sigma of 0.02
 C7K-S5
 1.82 with sigma of 0.02
 C7L-F19 = C7L-F1A = C7L-F1B
 1.33 with sigma of 0.02
 C7L-S7
 1.82 with sigma of 0.02
 S7-O19 = S7-O1A = S7-O1B
 1.44 with sigma of 0.02
 C7M-F1C = C7M-F1D = C7M-F1E
 1.33 with sigma of 0.02
 C7M-S9
 1.82 with sigma of 0.02
 S9-O1C = S9-O1D = S9-O1E
 1.44 with sigma of 0.02
 C7N-F1F = C7N-F1G = C7N-F1H
 1.33 with sigma of 0.02
 C7P-F1L = C7P-F1M = C7P-F1N
 1.33 with sigma of 0.02
 C7P-S11
 1.82 with sigma of 0.02
 S11-O1L = S11-O1M = S11-O1N
 1.44 with sigma of 0.02
 C7R-F1R = C7R-F1S = C7R-F1T
 1.33 with sigma of 0.02
 C7R-S13
 1.82 with sigma of 0.02
 O1S-O1R
 2.43 with sigma of 0.02
 H5IC-C5J
 2.7 with sigma of 0.02
 H5JC-C5I
 2.7 with sigma of 0.02
 C11-C14
 1.36 with sigma of 0.02
 C11-C15 = C14-C19
 1.39 with sigma of 0.02
 C11-N18 = C14-N19
 1.33 with sigma of 0.02
 C15-C2Y = C19-C25
 1.41 with sigma of 0.02
 N18-C32 = N19-C32
 1.35 with sigma of 0.02
 C25-C2Y
 1.42 with sigma of 0.02
 C25-C2Z = C2Y-C30 = C32-C36
 1.54 with sigma of 0.02
 C37-C39
 1.36 with sigma of 0.02
 C37-C3A = C39-C3B
 1.39 with sigma of 0.02
 C37-N1A = C39-N1B
 1.33 with sigma of 0.02
 C3A-C3D = C3B-C3C
 1.41 with sigma of 0.02
 N1A-C3G = N1B-C3G
 1.35 with sigma of 0.02
 C3C-C3D
 1.42 with sigma of 0.02
 C3C-C3E = C3D-C3F = C3G-C3H
 1.54 with sigma of 0.02
 C3I-C3J
 1.36 with sigma of 0.02
 C3I-C3K = C3J-C3L
 1.39 with sigma of 0.02
 C3I-N1C = C3J-N1D
 1.33 with sigma of 0.02
 C3K-C3N = C3L-C3M
 1.41 with sigma of 0.02
 N1C-C3Q = N1D-C3Q
 1.35 with sigma of 0.02
 C3M-C3N
 1.42 with sigma of 0.02
 C3M-C3O = C3N-C3P = C3Q-C3R
 1.54 with sigma of 0.02
 C12-C3S
 1.36 with sigma of 0.02
 C12-C3T = C3S-C3U
 1.39 with sigma of 0.02
 C12-N1E = C3S-N1F
 1.33 with sigma of 0.02
 C3T-C3W = C3U-C3V
 1.41 with sigma of 0.02
 N1E-C3Z = N1F-C3Z
 1.35 with sigma of 0.02
 C3V-C3W
 1.42 with sigma of 0.02
 C3V-C3X = C3W-C3Y = C3Z-C40
 1.54 with sigma of 0.02
 C41-C42
 1.36 with sigma of 0.02
 C41-C43 = C42-C44
 1.39 with sigma of 0.02
 C41-N23 = C42-N24
 1.33 with sigma of 0.02
 C43-C46 = C44-C45
 1.41 with sigma of 0.02
 N23-C4B = N24-C4B
 1.35 with sigma of 0.02
 C45-C46
 1.42 with sigma of 0.02
 C4D-C4E
 1.36 with sigma of 0.02
 C4D-C4F = C4E-C4G
 1.39 with sigma of 0.02
 C4D-N25 = C4E-N26
 1.33 with sigma of 0.02
 C4F-C4I = C4G-C4H
 1.41 with sigma of 0.02
 N25-C7Q = N26-C7Q
 1.35 with sigma of 0.02
 C4H-C4I
 1.42 with sigma of 0.02
 N16-C40
 1.47 with sigma of 0.02
 H4JB-C4K
 2.548 with sigma of 0.02
 H3XA-C3Y
 2.961 with sigma of 0.02
 H2ZB-C30
 2.57 with sigma of 0.02
 S13-F1R
 2.614 with sigma of 0.02
 F1B-F1B_$1
 2.8 with sigma of 0.02
 H6GA-C6F
 2.617 with sigma of 0.02
 N25-C7S = N26-C7S = C4H-C4K
 2.56 with sigma of 0.04
 N23-C4C = N24-C4C = C45-C4A
 2.56 with sigma of 0.04
 C7K-O16
 2.58 with sigma of 0.04
 C7O-O1I
 2.58 with sigma of 0.04
 C7O-O1J
 2.56 with sigma of 0.04
 C7O-O1K
 2.57 with sigma of 0.04
 N1R-C6B = N1S-C6B = C66-C69
 2.56 with sigma of 0.04
 C5-C1B
 2.41 with sigma of 0.04
 C5-N7
 2.2 with sigma of 0.04
 C5-C1D = C18-C1C
 2.4 with sigma of 0.04
 C5-C1G = C18-C1G
 2.13 with sigma of 0.04
 C1A-C1C = C1B-C1D
 2.45 with sigma of 0.04
 C1A-C1F = C1B-C1E
 2.55 with sigma of 0.04
 N5-N7
 2.24 with sigma of 0.04
 N5-C1H = N7-C1H = C1C-C1F
 2.56 with sigma of 0.04
 C1I-C1L
 2.41 with sigma of 0.04
 C1I-N2
 2.2 with sigma of 0.04
 C1I-C1N = C1J-C1M
 2.4 with sigma of 0.04
 C1I-C1Q = C1J-C1Q
 2.13 with sigma of 0.04
 C1K-C1M = C1L-C1N
 2.45 with sigma of 0.04
 C1K-C1P = C1L-C1O
 2.55 with sigma of 0.04
 N1-N2
 2.24 with sigma of 0.04
 N1-C1R = N2-C1R = C1M-C1P
 2.56 with sigma of 0.04
 C1-C1U
 2.41 with sigma of 0.04
 C1-N4
 2.2 with sigma of 0.04
 C1-C1W = C1S-C1V
 2.4 with sigma of 0.04
 C1-C1Z = C1S-C1Z
 2.13 with sigma of 0.04
 C1T-C1V = C1U-C1W
 2.45 with sigma of 0.04
 C1T-C1Y = C1U-C1X
 2.55 with sigma of 0.04
 N3-N4
 2.24 with sigma of 0.04
 N3-C26 = N4-C26 = C1V-C1Y
 2.56 with sigma of 0.04
 C28-C2C
 2.41 with sigma of 0.04
 C28-N8
 2.2 with sigma of 0.04
 C28-C2E = C2A-C2D
 2.4 with sigma of 0.04
 C28-C2H = C2A-C2H
 2.13 with sigma of 0.04
 C2B-C2D = C2C-C2E
 2.45 with sigma of 0.04
 C2B-C2G = C2C-C2F
 2.55 with sigma of 0.04
 N6-N8
 2.24 with sigma of 0.04
 N6-C2I = N8-C2I = C2D-C2G
 2.56 with sigma of 0.04
 C21-C2K
 2.41 with sigma of 0.04
 C21-N10
 2.2 with sigma of 0.04
 C21-C2M = C22-C2L
 2.4 with sigma of 0.04
 C21-C2P = C22-C2P
 2.13 with sigma of 0.04
 C2J-C2L = C2K-C2M
 2.45 with sigma of 0.04
 C2J-C2O = C2K-C2N
 2.55 with sigma of 0.04
 N9-N10
 2.24 with sigma of 0.04
 N9-C2Q = N10-C2Q = C2L-C2O
 2.56 with sigma of 0.04
 C3-C2R
 2.41 with sigma of 0.04
 C3-N13
 2.2 with sigma of 0.04
 C3-C2T = C8-C2S
 2.4 with sigma of 0.04
 C3-C2W = C8-C2W
 2.13 with sigma of 0.04
 C13-C2S = C2R-C2T
 2.45 with sigma of 0.04
 C13-C2V = C2R-C2U
 2.55 with sigma of 0.04
 N11-N13
 2.24 with sigma of 0.04
 N11-C2X = N13-C2X = C2S-C2V
 2.56 with sigma of 0.04
 C2YB-C32B
 2.41 with sigma of 0.04
 C2YB-N15B
 2.2 with sigma of 0.04
 C2YB-C3BB = C2ZB-C3AB
 2.4 with sigma of 0.04
 C2YB-C3EB = C2ZB-C3EB
 2.13 with sigma of 0.04
 C30B-C3AB = C32B-C3BB
 2.45 with sigma of 0.04
 C30B-C3DB = C32B-C3CB
 2.55 with sigma of 0.04
 N14B-N15B
 2.24 with sigma of 0.04
 N14B-C3FB = N15B-C3FB = C3AB-C3DB
 2.56 with sigma of 0.04
 C4-C3HB
 2.41 with sigma of 0.04
 C4-N17B
 2.2 with sigma of 0.04
 C4-C3JB = C7-C3IB
 2.4 with sigma of 0.04
 C4-C3MB = C7-C3MB
 2.13 with sigma of 0.04
 C3GB-C3IB = C3HB-C3JB
 2.45 with sigma of 0.04
 C3GB-C3LB = C3HB-C3KB
 2.55 with sigma of 0.04
 N16B-N17B
 2.24 with sigma of 0.04
 N16B-C3NB = N17B-C3NB = C3IB-C3LB
 2.56 with sigma of 0.04
 C15B-C3QB
 2.41 with sigma of 0.04
 C15B-N19B
 2.2 with sigma of 0.04
 C15B-C3SB = C3OB-C3RB
 2.4 with sigma of 0.04
 C15B-C3VB = C3OB-C3VB
 2.13 with sigma of 0.04
 C3PB-C3RB = C3QB-C3SB
 2.45 with sigma of 0.04
 C3PB-C3UB = C3QB-C3TB
 2.55 with sigma of 0.04
 N18B-N19B
 2.24 with sigma of 0.04
 N18B-C3WB = N19B-C3WB = C3RB-C3UB
 2.56 with sigma of 0.04
 C14B-C39B
 2.41 with sigma of 0.04
 C14B-N1BB
 2.2 with sigma of 0.04
 C14B-C3YB = C19B-C3XB
 2.4 with sigma of 0.04
 C14B-C41B = C19B-C41B
 2.13 with sigma of 0.04
 C25B-C3XB = C39B-C3YB
 2.45 with sigma of 0.04
 C25B-C40B = C39B-C3ZB
 2.55 with sigma of 0.04
 N1AB-N1BB
 2.24 with sigma of 0.04
 N1AB-C42B = N1BB-C42B = C3XB-C40B
 2.56 with sigma of 0.04
 C11B-C46B
 2.41 with sigma of 0.04
 C11B-N1DB
 2.2 with sigma of 0.04
 C11B-C4BB = C43B-C4AB
 2.4 with sigma of 0.04
 C11B-C4EB = C43B-C4EB
 2.13 with sigma of 0.04
 C44B-C4AB = C46B-C4BB
 2.45 with sigma of 0.04
 C44B-C4DB = C46B-C4CB
 2.55 with sigma of 0.04
 N1CB-N1DB
 2.24 with sigma of 0.04
 N1CB-C4FB = N1DB-C4FB = C4AB-C4DB
 2.56 with sigma of 0.04
 C12B-C45B
 2.41 with sigma of 0.04
 C12B-N1FB
 2.2 with sigma of 0.04
 C12B-C4GB = C36B-C47B
 2.4 with sigma of 0.04
 C12B-C4JB = C36B-C4JB
 2.13 with sigma of 0.04
 C37B-C47B = C45B-C4GB
 2.45 with sigma of 0.04
 C37B-C4IB = C45B-C4HB
 2.55 with sigma of 0.04
 N1EB-N1FB
 2.24 with sigma of 0.04
 N1EB-C4KB = N1FB-C4KB = C47B-C4IB
 2.56 with sigma of 0.04
 C4L-C4O
 2.41 with sigma of 0.04
 C4L-N1H
 2.2 with sigma of 0.04
 C4L-C4Q = C4M-C4P
 2.4 with sigma of 0.04
 C4L-C4T = C4M-C4T
 2.13 with sigma of 0.04
 C4N-C4P = C4O-C4Q
 2.45 with sigma of 0.04
 C4N-C4S = C4O-C4R
 2.55 with sigma of 0.04
 N1G-N1H
 2.24 with sigma of 0.04
 N1G-C4U = N1H-C4U = C4P-C4S
 2.56 with sigma of 0.04
 C4V-C4Y
 2.41 with sigma of 0.04
 C4V-N1J
 2.2 with sigma of 0.04
 C4V-C50 = C4W-C4Z
 2.4 with sigma of 0.04
 C4V-C57 = C4W-C57
 2.13 with sigma of 0.04
 C4X-C4Z = C4Y-C50
 2.45 with sigma of 0.04
 C4X-C55 = C4Y-C54
 2.55 with sigma of 0.04
 N1I-N1J
 2.24 with sigma of 0.04
 N1I-C58 = N1J-C58 = C4Z-C55
 2.56 with sigma of 0.04
 C27-C34
 2.41 with sigma of 0.04
 C27-N1K
 2.2 with sigma of 0.04
 C27-C52 = C29-C35
 2.4 with sigma of 0.04
 C27-C5A = C29-C5A
 2.13 with sigma of 0.04
 C33-C35 = C34-C52
 2.45 with sigma of 0.04
 C33-C59 = C34-C53
 2.55 with sigma of 0.04
 N12-N1K
 2.24 with sigma of 0.04
 N12-C5B = N1K-C5B = C35-C59
 2.56 with sigma of 0.04
 C5C-C5F
 2.41 with sigma of 0.04
 C5C-N1M
 2.2 with sigma of 0.04
 C5C-C5H = C5D-C5G
 2.4 with sigma of 0.04
 C5C-C5K = C5D-C5K
 2.13 with sigma of 0.04
 C5E-C5G = C5F-C5H
 2.45 with sigma of 0.04
 C5E-C5J = C5F-C5I
 2.55 with sigma of 0.04
 N1L-N1M
 2.24 with sigma of 0.04
 N1L-C5L = N1M-C5L = C5G-C5J
 2.56 with sigma of 0.04
 C2-C5M
 2.41 with sigma of 0.04
 C2-N1O
 2.2 with sigma of 0.04
 C2-C5O = C17-C5N
 2.4 with sigma of 0.04
 C2-C5R = C17-C5R
 2.13 with sigma of 0.04
 C51-C5N = C5M-C5O
 2.45 with sigma of 0.04
 C51-C5Q = C5M-C5P
 2.55 with sigma of 0.04
 N1N-N1O
 2.24 with sigma of 0.04
 N1N-C5S = N1O-C5S = C5N-C5Q
 2.56 with sigma of 0.04
 C24-C5V
 2.41 with sigma of 0.04
 C24-N1Q
 2.2 with sigma of 0.04
 C24-C5X = C5T-C5W
 2.4 with sigma of 0.04
 C24-C60 = C5T-C60
 2.13 with sigma of 0.04
 C5U-C5W = C5V-C5X
 2.45 with sigma of 0.04
 C5U-C5Z = C5V-C5Y
 2.55 with sigma of 0.04
 N1P-N1Q
 2.24 with sigma of 0.04
 N1P-C61 = N1Q-C61 = C5W-C5Z
 2.56 with sigma of 0.04
 C62-C65
 2.41 with sigma of 0.04
 C62-N1S
 2.2 with sigma of 0.04
 C62-C67 = C63-C66
 2.4 with sigma of 0.04
 C62-C6A = C63-C6A
 2.13 with sigma of 0.04
 C64-C66 = C65-C67
 2.45 with sigma of 0.04
 C64-C69 = C65-C68
 2.55 with sigma of 0.04
 N1R-N1S
 2.24 with sigma of 0.04
 C16-C6D
 2.41 with sigma of 0.04
 C16-N1U
 2.2 with sigma of 0.04
 C16-C6F = C23-C6E
 2.4 with sigma of 0.04
 C16-C6I = C23-C6I
 2.13 with sigma of 0.04
 C6C-C6E = C6D-C6F
 2.45 with sigma of 0.04
 C6C-C6H = C6D-C6G
 2.55 with sigma of 0.04
 N1T-N1U
 2.24 with sigma of 0.04
 N1T-C6J = N1U-C6J = C6E-C6H
 2.56 with sigma of 0.04
 C38-C6M
 2.41 with sigma of 0.04
 C38-N1W
 2.2 with sigma of 0.04
 C38-C6O = C6K-C6N
 2.4 with sigma of 0.04
 C38-C6R = C6K-C6R
 2.13 with sigma of 0.04
 C6L-C6N = C6M-C6O
 2.45 with sigma of 0.04
 C6L-C6Q = C6M-C6P
 2.55 with sigma of 0.04
 N1V-N1W
 2.24 with sigma of 0.04
 N1V-C6S = N1W-C6S = C6N-C6Q
 2.56 with sigma of 0.04
 C10-C49
 2.41 with sigma of 0.04
 C10-N1Y
 2.2 with sigma of 0.04
 C10-C6T = C31-C56
 2.4 with sigma of 0.04
 C10-C6W = C31-C6W
 2.13 with sigma of 0.04
 C48-C56 = C49-C6T
 2.45 with sigma of 0.04
 C48-C6V = C49-C6U
 2.55 with sigma of 0.04
 N1X-N1Y
 2.24 with sigma of 0.04
 N1X-C6X = N1Y-C6X = C56-C6V
 2.56 with sigma of 0.04
 C9-C70
 2.41 with sigma of 0.04
 C9-N20
 2.2 with sigma of 0.04
 C9-C72 = C6Y-C71
 2.4 with sigma of 0.04
 C9-C75 = C6Y-C75
 2.13 with sigma of 0.04
 C6Z-C71 = C70-C72
 2.45 with sigma of 0.04
 C6Z-C74 = C70-C73
 2.55 with sigma of 0.04
 N1Z-N20
 2.24 with sigma of 0.04
 N1Z-C76 = N20-C76 = C71-C74
 2.56 with sigma of 0.04
 C6-C78
 2.41 with sigma of 0.04
 C6-N22
 2.2 with sigma of 0.04
 C6-C7A = C20-C79
 2.4 with sigma of 0.04
 C6-C7D = C20-C7D
 2.13 with sigma of 0.04
 C77-C79 = C78-C7A
 2.45 with sigma of 0.04
 C77-C7C = C78-C7B
 2.55 with sigma of 0.04
 N21-N22
 2.24 with sigma of 0.04
 N21-C7E = N22-C7E = C79-C7C
 2.56 with sigma of 0.04
 C7F-O7
 2.58 with sigma of 0.04
 C7F-O8
 2.56 with sigma of 0.04
 C7F-O9
 2.57 with sigma of 0.04
 C7G-O1
 2.58 with sigma of 0.04
 C7G-O2
 2.56 with sigma of 0.04
 C7G-O3
 2.57 with sigma of 0.04
 C7H-O4
 2.58 with sigma of 0.04
 C7H-O5
 2.56 with sigma of 0.04
 C7H-O6
 2.57 with sigma of 0.04
 C7I-O10
 2.58 with sigma of 0.04
 C7I-O11
 2.56 with sigma of 0.04
 C7I-O12
 2.57 with sigma of 0.04
 C7J-O13
 2.58 with sigma of 0.04
 C7J-O14
 2.56 with sigma of 0.04
 C7J-O15
 2.57 with sigma of 0.04
 C7K-O17
 2.56 with sigma of 0.04
 C7K-O18
 2.57 with sigma of 0.04
 C7L-O19
 2.58 with sigma of 0.04
 C7L-O1A
 2.56 with sigma of 0.04
 C7L-O1B
 2.57 with sigma of 0.04
 C7M-O1C
 2.58 with sigma of 0.04
 C7M-O1D
 2.56 with sigma of 0.04
 C7M-O1E
 2.57 with sigma of 0.04
 C7N-O1F
 2.58 with sigma of 0.04
 C7N-O1G
 2.56 with sigma of 0.04
 C7N-O1H
 2.57 with sigma of 0.04
 C7P-O1L
 2.58 with sigma of 0.04
 C7P-O1M
 2.56 with sigma of 0.04
 C7P-O1N
 2.57 with sigma of 0.04
 C7R-O1R
 2.58 with sigma of 0.04
 C7R-O1S
 2.56 with sigma of 0.04
 C11-C19
 2.41 with sigma of 0.04
 C11-N19
 2.2 with sigma of 0.04
 C11-C2Y = C14-C25
 2.4 with sigma of 0.04
 C11-C32 = C14-C32
 2.13 with sigma of 0.04
 C15-C25 = C19-C2Y
 2.45 with sigma of 0.04
 C15-C30 = C19-C2Z
 2.55 with sigma of 0.04
 N18-N19
 2.24 with sigma of 0.04
 N18-C36 = N19-C36 = C25-C30
 2.56 with sigma of 0.04
 C37-C3B
 2.41 with sigma of 0.04
 C37-N1B
 2.2 with sigma of 0.04
 C37-C3D = C39-C3C
 2.4 with sigma of 0.04
 C37-C3G = C39-C3G
 2.13 with sigma of 0.04
 C3A-C3C = C3B-C3D
 2.45 with sigma of 0.04
 C3A-C3F = C3B-C3E
 2.55 with sigma of 0.04
 N1A-N1B
 2.24 with sigma of 0.04
 N1A-C3H = N1B-C3H = C3C-C3F
 2.56 with sigma of 0.04
 C3I-C3L
 2.41 with sigma of 0.04
 C3I-N1D
 2.2 with sigma of 0.04
 C3I-C3N = C3J-C3M
 2.4 with sigma of 0.04
 C3I-C3Q = C3J-C3Q
 2.13 with sigma of 0.04
 C3K-C3M = C3L-C3N
 2.45 with sigma of 0.04
 C3K-C3P = C3L-C3O
 2.55 with sigma of 0.04
 N1C-N1D
 2.24 with sigma of 0.04
 N1C-C3R = N1D-C3R = C3M-C3P
 2.56 with sigma of 0.04
 C12-C3U
 2.41 with sigma of 0.04
 C12-N1F
 2.2 with sigma of 0.04
 C12-C3W = C3S-C3V
 2.4 with sigma of 0.04
 C12-C3Z = C3S-C3Z
 2.13 with sigma of 0.04
 C3T-C3V = C3U-C3W
 2.45 with sigma of 0.04
 C3T-C3Y = C3U-C3X
 2.55 with sigma of 0.04
 N1E-N1F
 2.24 with sigma of 0.04
 N1E-C40 = N1F-C40 = C3V-C3Y
 2.56 with sigma of 0.04
 C41-C44
 2.41 with sigma of 0.04
 C41-N24
 2.2 with sigma of 0.04
 C41-C46 = C42-C45
 2.4 with sigma of 0.04
 C41-C4B = C42-C4B
 2.13 with sigma of 0.04
 C43-C45 = C44-C46
 2.45 with sigma of 0.04
 C43-C4A = C44-C47
 2.55 with sigma of 0.04
 N23-N24
 2.24 with sigma of 0.04
 C4D-C4G
 2.41 with sigma of 0.04
 C4D-N26
 2.2 with sigma of 0.04
 C4D-C4I = C4E-C4H
 2.4 with sigma of 0.04
 C4D-C7Q = C4E-C7Q
 2.13 with sigma of 0.04
 C4F-C4H = C4G-C4I
 2.45 with sigma of 0.04
 C4F-C4K = C4G-C4J
 2.55 with sigma of 0.04
 N25-N26
 2.24 with sigma of 0.04
 C7O-F1I \\sim C7O-F1J \\sim C7O-F1K
 with sigma of 0.02
 S5-O16 \\sim S5-O17 \\sim S5-O18
 with sigma of 0.02
 F1I-F1J \\sim F1J-F1K \\sim F1K-F1I
 with sigma of 0.04
 O16-O17 \\sim O17-O18 \\sim O16-O18
 with sigma of 0.04
 O1I-O1J \\sim O1J-O1K \\sim O1I-O1K
 with sigma of 0.04
 C7O-O1I \\sim C7O-O1J \\sim C7O-O1K
 with sigma of 0.04
 C7K-O16 \\sim C7K-O17 \\sim C7K-O18
 with sigma of 0.04
 S8-F1F \\sim S8-F1G \\sim S8-F1H
 with sigma of 0.04
 S8-O1F \\sim S8-O1G \\sim S8-O1H
 with sigma of 0.02
 S13-O1R \\sim S13-O1S \\sim S13-O1T
 with sigma of 0.02
 O1R-O1S \\sim O1S-O1T \\sim O1R-O1T
 with sigma of 0.04
 C7R-O1R \\sim C7R-O1S \\sim C7R-O1T
 with sigma of 0.04
 C7F-F3 \\sim C7F-F4 \\sim C7F-F5
 with sigma of 0.02
 F3-F4 \\sim F4-F5 \\sim F5-F3
 with sigma of 0.04
 S6-F3 \\sim S6-F4 \\sim S6-F5
 with sigma of 0.04
 S6-O7 \\sim S6-O8 \\sim S6-O9
 with sigma of 0.02
 O7-O8 \\sim O8-O9 \\sim O7-O9
 with sigma of 0.04
 C7F-O7 \\sim C7F-O8 \\sim C7F-O9
 with sigma of 0.04
 C7G-F1 \\sim C7G-F2 \\sim C7G-F6
 with sigma of 0.02
 F1-F2 \\sim F2-F6 \\sim F6-F1
 with sigma of 0.04
 S1-F1 \\sim S1-F2 \\sim S1-F6
 with sigma of 0.04
 S1-O1 \\sim S1-O2 \\sim S1-O3
 with sigma of 0.02
 O1-O2 \\sim O2-O3 \\sim O1-O3
 with sigma of 0.04
 C7G-O1 \\sim C7G-O2 \\sim C7G-O3
 with sigma of 0.04
 C7H-F7 \\sim C7H-F8 \\sim C7H-F9
 with sigma of 0.02
 F7-F8 \\sim F8-F9 \\sim F9-F7
 with sigma of 0.04
 S2-F7 \\sim S2-F8 \\sim S2-F9
 with sigma of 0.04
 S2-O4 \\sim S2-O5 \\sim S2-O6
 with sigma of 0.02
 O4-O5 \\sim O5-O6 \\sim O4-O6
 with sigma of 0.04
 C7H-O4 \\sim C7H-O5 \\sim C7H-O6
 with sigma of 0.04
 C7I-F10 \\sim C7I-F11 \\sim C7I-F12
 with sigma of 0.02
 F10-F11 \\sim F11-F12 \\sim F12-F10
 with sigma of 0.04
 S3-F10 \\sim S3-F11 \\sim S3-F12
 with sigma of 0.04
 S3-O10 \\sim S3-O11 \\sim S3-O12
 with sigma of 0.02
 O10-O11 \\sim O11-O12 \\sim O10-O12
 with sigma of 0.04
 C7I-O10 \\sim C7I-O11 \\sim C7I-O12
 with sigma of 0.04
 C7J-F13 \\sim C7J-F14 \\sim C7J-F15
 with sigma of 0.02
 F13-F14 \\sim F14-F15 \\sim F15-F13
 with sigma of 0.04
 S4-F13 \\sim S4-F14 \\sim S4-F15
 with sigma of 0.04
 S4-O13 \\sim S4-O14 \\sim S4-O15
 with sigma of 0.02
 O13-O14 \\sim O14-O15 \\sim O13-O15
 with sigma of 0.04
 C7J-O13 \\sim C7J-O14 \\sim C7J-O15
 with sigma of 0.04
 C7K-F16 \\sim C7K-F17 \\sim C7K-F18
 with sigma of 0.02
 F16-F17 \\sim F17-F18 \\sim F18-F16
 with sigma of 0.04
 S5-F16 \\sim S5-F17 \\sim S5-F18
 with sigma of 0.04
 C7L-F19 \\sim C7L-F1A \\sim C7L-F1B
 with sigma of 0.02
 F19-F1A \\sim F1A-F1B \\sim F1B-F19
 with sigma of 0.04
 S7-F19 \\sim S7-F1A \\sim S7-F1B
 with sigma of 0.04
 S7-O19 \\sim S7-O1A \\sim S7-O1B
 with sigma of 0.02
 O19-O1A \\sim O1A-O1B \\sim O19-O1B
 with sigma of 0.04
 C7L-O19 \\sim C7L-O1A \\sim C7L-O1B
 with sigma of 0.04
 C7M-F1C \\sim C7M-F1D \\sim C7M-F1E
 with sigma of 0.02
 F1C-F1D \\sim F1D-F1E \\sim F1E-F1C
 with sigma of 0.04
 S9-F1C \\sim S9-F1D \\sim S9-F1E
 with sigma of 0.04
 S9-O1C \\sim S9-O1D \\sim S9-O1E
 with sigma of 0.02
 O1C-O1D \\sim O1D-O1E \\sim O1C-O1E
 with sigma of 0.04
 C7M-O1C \\sim C7M-O1D \\sim C7M-O1E
 with sigma of 0.04
 C7N-F1F \\sim C7N-F1G \\sim C7N-F1H
 with sigma of 0.02
 F1F-F1G \\sim F1G-F1H \\sim F1H-F1F
 with sigma of 0.04
 O1F-O1G \\sim O1G-O1H \\sim O1F-O1H
 with sigma of 0.04
 C7N-O1F \\sim C7N-O1G \\sim C7N-O1H
 with sigma of 0.04
 C7P-F1L \\sim C7P-F1M \\sim C7P-F1N
 with sigma of 0.02
 F1L-F1M \\sim F1M-F1N \\sim F1N-F1L
 with sigma of 0.04
 S11-F1L \\sim S11-F1M \\sim S11-F1N
 with sigma of 0.04
 S11-O1L \\sim S11-O1M \\sim S11-O1N
 with sigma of 0.02
 O1L-O1M \\sim O1M-O1N \\sim O1L-O1N
 with sigma of 0.04
 C7P-O1L \\sim C7P-O1M \\sim C7P-O1N
 with sigma of 0.04
 C7R-F1R \\sim C7R-F1S \\sim C7R-F1T
 with sigma of 0.02
 F1R-F1S \\sim F1S-F1T \\sim F1T-F1R
 with sigma of 0.04
 S13-F1R \\sim S13-F1S \\sim S13-F1T
 with sigma of 0.04
 N16-C4B \\sim N16-C3Z \\sim N16-C7Q
 with sigma of 0.02
3. Restrained planarity
 C4C, C4B, N23, C41, C42, N24, C44, C45, C46, C43, C4A, C47
 with sigma of 0.1
 C4D, C4E, C4F, N25, C4G, N26, C4H, C4I, C4J, C4K, C7Q, C7S
 with sigma of 0.1
 C62, C63, C64, N1R, C65, N1S, C66, C68, C69, C67, C6A, C6B
 with sigma of 0.1
 C5, C18, C1A, N5, C1B, N7, C1C, C1E, C1F, C1D, C1G, C1H
 with sigma of 0.1
 C1I, C1J, C1K, N1, C1L, N2, C1M, C1O, C1P, C1N, C1Q, C1R
 with sigma of 0.1
 C1, C1S, C1T, N3, C1U, N4, C1V, C1X, C1Y, C1W, C1Z, C26
 with sigma of 0.1
 C28, C2A, C2B, N6, C2C, N8, C2D, C2F, C2G, C2E, C2H, C2I
 with sigma of 0.1
 C21, C22, C2J, N9, C2K, N10, C2L, C2N, C2O, C2M, C2P, C2Q
 with sigma of 0.1
 C3, C8, C13, N11, C2R, N13, C2S, C2U, C2V, C2T, C2W, C2X
 with sigma of 0.1
 C2YB, C2ZB, C30B, N14B, C32B, N15B, C3AB, C3CB, C3DB, C3BB, C3EB, C3FB
 with sigma of 0.1
 C4, C7, C3GB, N16B, C3HB, N17B, C3IB, C3KB, C3LB, C3JB, C3MB, C3NB
 with sigma of 0.1
 C15B, C3OB, C3PB, N18B, C3QB, N19B, C3RB, C3TB, C3UB, C3SB, C3VB, C3WB
 with sigma of 0.1
 C14B, C19B, C25B, N1AB, C39B, N1BB, C3XB, C3ZB, C40B, C3YB, C41B, C42B
 with sigma of 0.1
 C11B, C43B, C44B, N1CB, C46B, N1DB, C4AB, C4CB, C4DB, C4BB, C4EB, C4FB
 with sigma of 0.1
 C12B, C36B, C37B, N1EB, C45B, N1FB, C47B, C4HB, C4IB, C4GB, C4JB, C4KB
 with sigma of 0.1
 C4L, C4M, C4N, N1G, C4O, N1H, C4P, C4R, C4S, C4Q, C4T, C4U
 with sigma of 0.1
 C4V, C4W, C4X, N1I, C4Y, N1J, C4Z, C54, C55, C50, C57, C58
 with sigma of 0.1
 C27, C29, C33, N12, C34, N1K, C35, C53, C59, C52, C5A, C5B
 with sigma of 0.1
 C5C, C5D, C5E, N1L, C5F, N1M, C5G, C5I, C5J, C5H, C5K, C5L
 with sigma of 0.1
 C2, C17, C51, N1N, C5M, N1O, C5N, C5P, C5Q, C5O, C5R, C5S
 with sigma of 0.1
 C24, C5T, C5U, N1P, C5V, N1Q, C5W, C5Y, C5Z, C5X, C60, C61
 with sigma of 0.1
 C16, C23, C6C, N1T, C6D, N1U, C6E, C6G, C6H, C6F, C6I, C6J
 with sigma of 0.1
 C38, C6K, C6L, N1V, C6M, N1W, C6N, C6P, C6Q, C6O, C6R, C6S
 with sigma of 0.1
 C10, C31, C48, N1X, C49, N1Y, C56, C6U, C6V, C6T, C6W, C6X
 with sigma of 0.1
 C9, C6Y, C6Z, N1Z, C70, N20, C71, C73, C74, C72, C75, C76
 with sigma of 0.1
 C6, C20, C77, N21, C78, N22, C79, C7B, C7C, C7A, C7D, C7E
 with sigma of 0.1
 C11, C14, C15, N18, C19, N19, C25, C2Y, C2Z, C30, C32, C36
 with sigma of 0.1
 C37, C39, C3A, N1A, C3B, N1B, C3C, C3D, C3E, C3F, C3G, C3H
 with sigma of 0.1
 C3I, C3J, C3K, N1C, C3L, N1D, C3M, C3N, C3O, C3P, C3Q, C3R
 with sigma of 0.1
 C40, C3Z, N1E, N1F, C3S, C12, C3U, C3V, C3W, C3T, C3Y, C3X
 with sigma of 0.1
4. Uiso/Uaniso restraints and constraints
C7O \\sim F1I \\sim F1J \\sim F1K \\sim S10 \\sim O1I \\sim O1J \\sim O1K:
within 2A with sigma of 0.01 and sigma for terminal atoms of 0.02 within 2A
C41 \\sim C42 \\sim C43 \\sim N23 \\sim C44 \\sim N24 \\sim C45 \\sim C46 \\sim
C47 \\sim C4A \\sim C4B \\sim C4C: within 2A with sigma of 0.01 and sigma for
terminal atoms of 0.02 within 2A
C4D \\sim C4E \\sim C4F \\sim N25 \\sim C4G \\sim N26 \\sim C4H \\sim C4I \\sim
C4J \\sim C4K \\sim C7Q \\sim C7S: within 2A with sigma of 0.01 and sigma for
terminal atoms of 0.02 within 2A
C7K \\sim F16 \\sim F17 \\sim F18 \\sim S5 \\sim O16 \\sim O17 \\sim O18:
within 2A with sigma of 0.01 and sigma for terminal atoms of 0.02 within 2A
C7N \\sim F1F \\sim F1G \\sim F1H \\sim S8 \\sim O1F \\sim O1G \\sim O1H:
within 2A with sigma of 0.01 and sigma for terminal atoms of 0.02 within 2A
C62 \\sim C63 \\sim C64 \\sim N1R \\sim C65 \\sim N1S \\sim C66 \\sim C68 \\sim
C69 \\sim C67 \\sim C6A \\sim C6B: within 2A with sigma of 0.01 and sigma for
terminal atoms of 0.02 within 2A
O1R \\sim C7R \\sim F1R \\sim F1S \\sim F1T \\sim S13 \\sim O1T \\sim O1S:
within 2A with sigma of 0.01 and sigma for terminal atoms of 0.02 within 2A
C5 \\sim C18 \\sim C1A \\sim N5 \\sim C1B \\sim N7 \\sim C1C \\sim C1E \\sim
C1F \\sim C1D \\sim C1G \\sim C1H: within 2A with sigma of 0.01 and sigma for
terminal atoms of 0.02 within 2A
C1I \\sim C1J \\sim C1K \\sim N1 \\sim C1L \\sim N2 \\sim C1M \\sim C1O \\sim
C1P \\sim C1N \\sim C1Q \\sim C1R: within 2A with sigma of 0.01 and sigma for
terminal atoms of 0.02 within 2A
C1 \\sim C1S \\sim C1T \\sim N3 \\sim C1U \\sim N4 \\sim C1V \\sim C1X \\sim
C1Y \\sim C1W \\sim C1Z \\sim C26: within 2A with sigma of 0.01 and sigma for
terminal atoms of 0.02 within 2A
C28 \\sim C2A \\sim C2B \\sim N6 \\sim C2C \\sim N8 \\sim C2D \\sim C2F \\sim
C2G \\sim C2E \\sim C2H \\sim C2I: within 2A with sigma of 0.01 and sigma for
terminal atoms of 0.02 within 2A
C21 \\sim C22 \\sim C2J \\sim N9 \\sim C2K \\sim N10 \\sim C2L \\sim C2N \\sim
C2O \\sim C2M \\sim C2P \\sim C2Q: within 2A with sigma of 0.01 and sigma for
terminal atoms of 0.02 within 2A
C3 \\sim C8 \\sim C13 \\sim N11 \\sim C2R \\sim N13 \\sim C2S \\sim C2U \\sim
C2V \\sim C2T \\sim C2W \\sim C2X: within 2A with sigma of 0.01 and sigma for
terminal atoms of 0.02 within 2A
C2YB \\sim C2ZB \\sim C30B \\sim N14B \\sim C32B \\sim N15B \\sim C3AB \\sim
C3CB \\sim C3DB \\sim C3BB \\sim C3EB \\sim C3FB: within 2A with sigma of 0.01
and sigma for terminal atoms of 0.02 within 2A
C4 \\sim C7 \\sim C3GB \\sim N16B \\sim C3HB \\sim N17B \\sim C3IB \\sim C3KB
\\sim C3LB \\sim C3JB \\sim C3MB \\sim C3NB: within 2A with sigma of 0.01 and
sigma for terminal atoms of 0.02 within 2A
C15B \\sim C3OB \\sim C3PB \\sim N18B \\sim C3QB \\sim N19B \\sim C3RB \\sim
C3TB \\sim C3UB \\sim C3SB \\sim C3VB \\sim C3WB: within 2A with sigma of 0.01
and sigma for terminal atoms of 0.02 within 2A
C14B \\sim C19B \\sim C25B \\sim N1AB \\sim C39B \\sim N1BB \\sim C3XB \\sim
C3ZB \\sim C40B \\sim C3YB \\sim C41B \\sim C42B: within 2A with sigma of 0.01
and sigma for terminal atoms of 0.02 within 2A
C11B \\sim C43B \\sim C44B \\sim N1CB \\sim C46B \\sim N1DB \\sim C4AB \\sim
C4CB \\sim C4DB \\sim C4BB \\sim C4EB \\sim C4FB: within 2A with sigma of 0.01
and sigma for terminal atoms of 0.02 within 2A
C12B \\sim C36B \\sim C37B \\sim N1EB \\sim C45B \\sim N1FB \\sim C47B \\sim
C4HB \\sim C4IB \\sim C4GB \\sim C4JB \\sim C4KB: within 2A with sigma of 0.01
and sigma for terminal atoms of 0.02 within 2A
C4L \\sim C4M \\sim C4N \\sim N1G \\sim C4O \\sim N1H \\sim C4P \\sim C4R \\sim
C4S \\sim C4Q \\sim C4T \\sim C4U: within 2A with sigma of 0.01 and sigma for
terminal atoms of 0.02 within 2A
C4V \\sim C4W \\sim C4X \\sim N1I \\sim C4Y \\sim N1J \\sim C4Z \\sim C54 \\sim
C55 \\sim C50 \\sim C57 \\sim C58: within 2A with sigma of 0.01 and sigma for
terminal atoms of 0.02 within 2A
C27 \\sim C29 \\sim C33 \\sim N12 \\sim C34 \\sim N1K \\sim C35 \\sim C53 \\sim
C59 \\sim C52 \\sim C5A \\sim C5B: within 2A with sigma of 0.01 and sigma for
terminal atoms of 0.02 within 2A
C5C \\sim C5D \\sim C5E \\sim N1L \\sim C5F \\sim N1M \\sim C5G \\sim C5I \\sim
C5J \\sim C5H \\sim C5K \\sim C5L: within 2A with sigma of 0.01 and sigma for
terminal atoms of 0.02 within 2A
C2 \\sim C17 \\sim C51 \\sim N1N \\sim C5M \\sim N1O \\sim C5N \\sim C5P \\sim
C5Q \\sim C5O \\sim C5R \\sim C5S: within 2A with sigma of 0.01 and sigma for
terminal atoms of 0.02 within 2A
C24 \\sim C5T \\sim C5U \\sim N1P \\sim C5V \\sim N1Q \\sim C5W \\sim C5Y \\sim
C5Z \\sim C5X \\sim C60 \\sim C61: within 2A with sigma of 0.01 and sigma for
terminal atoms of 0.02 within 2A
C16 \\sim C23 \\sim C6C \\sim N1T \\sim C6D \\sim N1U \\sim C6E \\sim C6G \\sim
C6H \\sim C6F \\sim C6I \\sim C6J: within 2A with sigma of 0.01 and sigma for
terminal atoms of 0.02 within 2A
C38 \\sim C6K \\sim C6L \\sim N1V \\sim C6M \\sim N1W \\sim C6N \\sim C6P \\sim
C6Q \\sim C6O \\sim C6R \\sim C6S: within 2A with sigma of 0.01 and sigma for
terminal atoms of 0.02 within 2A
C10 \\sim C31 \\sim C48 \\sim N1X \\sim C49 \\sim N1Y \\sim C56 \\sim C6U \\sim
C6V \\sim C6T \\sim C6W \\sim C6X: within 2A with sigma of 0.01 and sigma for
terminal atoms of 0.02 within 2A
C9 \\sim C6Y \\sim C6Z \\sim N1Z \\sim C70 \\sim N20 \\sim C71 \\sim C73 \\sim
C74 \\sim C72 \\sim C75 \\sim C76: within 2A with sigma of 0.01 and sigma for
terminal atoms of 0.02 within 2A
C6 \\sim C20 \\sim C77 \\sim N21 \\sim C78 \\sim N22 \\sim C79 \\sim C7B \\sim
C7C \\sim C7A \\sim C7D \\sim C7E: within 2A with sigma of 0.01 and sigma for
terminal atoms of 0.02 within 2A
C7F \\sim F3 \\sim F4 \\sim F5 \\sim S6 \\sim O7 \\sim O8 \\sim O9: within 2A
with sigma of 0.04 and sigma for terminal atoms of 0.08 within 2A
C7G \\sim F1 \\sim F2 \\sim F6 \\sim S1 \\sim O1 \\sim O2 \\sim O3: within 2A
with sigma of 0.04 and sigma for terminal atoms of 0.08 within 2A
C7H \\sim F7 \\sim F8 \\sim F9 \\sim S2 \\sim O4 \\sim O5 \\sim O6: within 2A
with sigma of 0.04 and sigma for terminal atoms of 0.08 within 2A
C7I \\sim F10 \\sim F11 \\sim F12 \\sim S3 \\sim O10 \\sim O11 \\sim O12:
within 2A with sigma of 0.04 and sigma for terminal atoms of 0.08 within 2A
C7J \\sim F13 \\sim F14 \\sim F15 \\sim S4 \\sim O13 \\sim O14 \\sim O15:
within 2A with sigma of 0.04 and sigma for terminal atoms of 0.08 within 2A
C7L \\sim F19 \\sim F1A \\sim F1B \\sim S7 \\sim O19 \\sim O1A \\sim O1B:
within 2A with sigma of 0.04 and sigma for terminal atoms of 0.08 within 2A
C7M \\sim F1C \\sim F1D \\sim F1E \\sim S9 \\sim O1C \\sim O1D \\sim O1E:
within 2A with sigma of 0.04 and sigma for terminal atoms of 0.08 within 2A
C7P \\sim F1L \\sim F1M \\sim F1N \\sim S11 \\sim O1L \\sim O1M \\sim O1N:
within 2A with sigma of 0.04 and sigma for terminal atoms of 0.08 within 2A
C36 \\sim C32 \\sim N19 \\sim C14 \\sim N18 \\sim C11 \\sim C19 \\sim C25 \\sim
C2Z \\sim C2Y \\sim C15 \\sim C30: within 2A with sigma of 0.01 and sigma for
terminal atoms of 0.02 within 2A
C12 \\sim C3S \\sim C3T \\sim C3U \\sim N1F \\sim C3V \\sim C3W \\sim C3X \\sim
C3Y \\sim N1E \\sim C3Z \\sim C40: within 2A with sigma of 0.01 and sigma for
terminal atoms of 0.02 within 2A
C3I \\sim C3J \\sim C3K \\sim N1C \\sim C3L \\sim N1D \\sim C3M \\sim C3N \\sim
C3O \\sim C3P \\sim C3Q \\sim C3R: within 2A with sigma of 0.01 and sigma for
terminal atoms of 0.02 within 2A
C37 \\sim C39 \\sim C3A \\sim N1A \\sim C3B \\sim N1B \\sim C3C \\sim C3D \\sim
C3E \\sim C3F \\sim C3G: within 2A with sigma of 0.01 and sigma for terminal
atoms of 0.02 within 2A
N16 \\sim C7S \\sim C4C \\sim C40: within 2A with sigma of 0.01 and sigma for
terminal atoms of 0.02 within 2A
Uanis(C40) \\sim Ueq: with sigma of 0.01 and sigma for terminal atoms of 0.02
5. Rigid body (RIGU) restrains
 C7K, F16, F17, F18, S5, O16, O17, O18
 with sigma for 1-2 distances of 0.01 and sigma for 1-3 distances of 0.02
 C7N, F1F, F1G, F1H, S8, O1F, O1G, O1H
 with sigma for 1-2 distances of 0.01 and sigma for 1-3 distances of 0.02
 C7F, F3, F4, F5, S6, O7, O8, O9
 with sigma for 1-2 distances of 0.004 and sigma for 1-3 distances of 0.004
 C7G, F1, F2, F6, S1, O1, O2, O3
 with sigma for 1-2 distances of 0.004 and sigma for 1-3 distances of 0.004
 C7H, F7, F8, F9, S2, O4, O5, O6
 with sigma for 1-2 distances of 0.004 and sigma for 1-3 distances of 0.004
 C7I, F10, F11, F12, S3, O10, O11, O12
 with sigma for 1-2 distances of 0.004 and sigma for 1-3 distances of 0.004
 C7J, F13, F14, F15, S4, O13, O14, O15
 with sigma for 1-2 distances of 0.004 and sigma for 1-3 distances of 0.004
 C7L, F19, F1A, F1B, S7, O19, O1A, O1B
 with sigma for 1-2 distances of 0.004 and sigma for 1-3 distances of 0.004
 C7M, F1C, F1D, F1E, S9, O1C, O1D, O1E
 with sigma for 1-2 distances of 0.004 and sigma for 1-3 distances of 0.004
 C7P, F1L, F1M, F1N, S11, O1L, O1M, O1N
 with sigma for 1-2 distances of 0.004 and sigma for 1-3 distances of 0.004
6. Others
 Sof(Ag)=Sof(Ag1)=Sof(Ag2)=Sof(N14)=Sof(N15)=Sof(C2YB)=Sof(C2ZB)=Sof(C30B)=
 Sof(H30B)=Sof(N14B)=Sof(H14B)=Sof(C32B)=Sof(H32B)=Sof(N15B)=Sof(C3AB)=
 Sof(C3BB)=Sof(C3CB)=Sof(H3CA)=Sof(H3CB)=Sof(H3CC)=Sof(C3DB)=Sof(H3DA)=
 Sof(H3DB)=Sof(H3DC)=Sof(C3EB)=Sof(C3FB)=Sof(H3FA)=Sof(H3FB)=Sof(C4)=Sof(C7)=
 Sof(C3GB)=Sof(H3GB)=Sof(N16B)=Sof(C3HB)=Sof(H3HB)=Sof(N17B)=Sof(H17B)=
 Sof(C3IB)=Sof(C3JB)=Sof(C3KB)=Sof(H3KA)=Sof(H3KB)=Sof(H3KC)=Sof(C3LB)=
 Sof(H3LA)=Sof(H3LB)=Sof(H3LC)=Sof(C3MB)=Sof(C3NB)=Sof(H3NA)=Sof(H3NB)=
 Sof(C15B)=Sof(C3OB)=Sof(C3PB)=Sof(H3PB)=Sof(N18B)=Sof(H18B)=Sof(C3QB)=
 Sof(H3QB)=Sof(N19B)=Sof(C3RB)=Sof(C3SB)=Sof(C3TB)=Sof(H3TA)=Sof(H3TB)=
 Sof(H3TC)=Sof(C3UB)=Sof(H3UA)=Sof(H3UB)=Sof(H3UC)=Sof(C3VB)=Sof(C3WB)=
 Sof(H3WA)=Sof(H3WB)=Sof(C14B)=Sof(C19B)=Sof(C25B)=Sof(H25B)=Sof(N1AB)=
 Sof(C39B)=Sof(H39B)=Sof(N1BB)=Sof(H1BB)=Sof(C3XB)=Sof(C3YB)=Sof(C3ZB)=
 Sof(H3ZA)=Sof(H3ZB)=Sof(H3ZC)=Sof(C40B)=Sof(H40A)=Sof(H40B)=Sof(H40C)=
 Sof(C41B)=Sof(C42B)=Sof(H42A)=Sof(H42B)=Sof(C11B)=Sof(C43B)=Sof(C44B)=
 Sof(H44B)=Sof(N1CB)=Sof(H1CB)=Sof(C46B)=Sof(H46B)=Sof(N1DB)=Sof(C4AB)=
 Sof(C4BB)=Sof(C4CB)=Sof(H4CA)=Sof(H4CB)=Sof(H4CC)=Sof(C4DB)=Sof(H4DA)=
 Sof(H4DB)=Sof(H4DC)=Sof(C4EB)=Sof(C4FB)=Sof(H4FA)=Sof(H4FB)=Sof(C12B)=
 Sof(C36B)=Sof(C37B)=Sof(H37B)=Sof(N1EB)=Sof(C45B)=Sof(H45B)=Sof(N1FB)=
 Sof(H1FD)=Sof(C47B)=Sof(C4GB)=Sof(C4HB)=Sof(H4HA)=Sof(H4HB)=Sof(H4HC)=
 Sof(C4IB)=Sof(H4IA)=Sof(H4IB)=Sof(H4IC)=Sof(C4JB)=Sof(C4KB)=Sof(H4KA)=
 Sof(H4KB)=1-FVAR(1)
 Sof(Ag3)=Sof(Ag4)=Sof(N16)=Sof(N17)=Sof(Ag5)=Sof(C11)=Sof(C14)=Sof(C15)=
 Sof(H15)=Sof(N18)=Sof(H18)=Sof(C19)=Sof(H19)=Sof(N19)=Sof(C25)=Sof(C2Y)=
 Sof(C2Z)=Sof(H2ZA)=Sof(H2ZB)=Sof(H2ZC)=Sof(C30)=Sof(H30A)=Sof(H30C)=Sof(H30D)=
 Sof(C32)=Sof(C36)=Sof(H36A)=Sof(H36B)=Sof(C37)=Sof(C39)=Sof(C3A)=Sof(H3A)=
 Sof(N1A)=Sof(H1AA)=Sof(C3B)=Sof(H3B)=Sof(N1B)=Sof(C3C)=Sof(C3D)=Sof(C3E)=
 Sof(H3EA)=Sof(H3EB)=Sof(H3EC)=Sof(C3F)=Sof(H3FC)=Sof(H3FD)=Sof(H3FE)=Sof(C3G)=
 Sof(C3H)=Sof(H3HA)=Sof(H3HC)=Sof(C3I)=Sof(C3J)=Sof(C3K)=Sof(H3K)=Sof(N1C)=
 Sof(H1C)=Sof(C3L)=Sof(H3L)=Sof(N1D)=Sof(C3M)=Sof(C3N)=Sof(C3O)=Sof(H3OA)=
 Sof(H3OB)=Sof(H3OC)=Sof(C3P)=Sof(H3PA)=Sof(H3PC)=Sof(H3PD)=Sof(C3Q)=Sof(C3R)=
 Sof(H3RA)=Sof(H3RB)=Sof(C12)=Sof(C3S)=Sof(C3T)=Sof(H3T)=Sof(N1E)=Sof(C3U)=
 Sof(H3U)=Sof(N1F)=Sof(H1F)=Sof(C3V)=Sof(C3W)=Sof(C3X)=Sof(H3XA)=Sof(H3XB)=
 Sof(H3XC)=Sof(C3Y)=Sof(H3YA)=Sof(H3YB)=Sof(H3YC)=Sof(C3Z)=Sof(C40)=Sof(H40D)=
 Sof(H40E)=Sof(C41)=Sof(C42)=Sof(C43)=Sof(H43)=Sof(N23)=Sof(C44)=Sof(H44)=
 Sof(N24)=Sof(H24)=Sof(C45)=Sof(C46)=Sof(C47)=Sof(H47A)=Sof(H47B)=Sof(H47C)=
 Sof(C4A)=Sof(H4AA)=Sof(H4AB)=Sof(H4AC)=Sof(C4B)=Sof(C4C)=Sof(H4CD)=Sof(H4CE)=
 Sof(C4D)=Sof(C4E)=Sof(C4F)=Sof(H4F)=Sof(N25)=Sof(C4G)=Sof(H4G)=Sof(N26)=
 Sof(H26)=Sof(C4H)=Sof(C4I)=Sof(C4J)=Sof(H4JA)=Sof(H4JB)=Sof(H4JC)=Sof(C4K)=
 Sof(H4KC)=Sof(H4KD)=Sof(H4KE)=Sof(C7Q)=Sof(C7S)=Sof(H7SA)=Sof(H7SB)=FVAR(1)
7.a Secondary CH2 refined with riding coordinates:
 C1H(H1HA,H1HB), C1R(H1RA,H1RB), C26(H26A,H26B), C2I(H2IA,H2IB), C2Q(H2QA,
 H2QB), C2X(H2XA,H2XB), C3FB(H3FA,H3FB), C3NB(H3NA,H3NB), C3WB(H3WA,H3WB),
 C42B(H42A,H42B), C4FB(H4FA,H4FB), C4KB(H4KA,H4KB), C4U(H4UA,H4UB), C58(H58A,
 H58B), C5B(H5BA,H5BB), C5L(H5LA,H5LB), C5S(H5SA,H5SB), C61(H61A,H61B),
 C6B(H6BA,H6BB), C6J(H6JA,H6JB), C6S(H6SA,H6SB), C6X(H6XA,H6XB), C76(H76A,H76B),
  C7E(H7EA,H7EB), C36(H36A,H36B), C3H(H3HA,H3HC), C3R(H3RA,H3RB), C40(H40D,
 H40E), C4C(H4CD,H4CE), C7S(H7SA,H7SB)
7.b Aromatic/amide H refined with riding coordinates:
 C1A(H1A), N5(H5), C1B(H1B), C1K(H1K), C1L(H1LA), N2(H2), C1T(H1T), C1U(H1U),
 N4(H4), C2B(H2B), C2C(H2C), N8(H8), C2J(H2J), N9(H9), C2K(H2K), C13(H13),
 C2R(H2R), N13(H13A), C30B(H30B), N14B(H14B), C32B(H32B), C3GB(H3GB),
 C3HB(H3HB), N17B(H17B), C3PB(H3PB), N18B(H18B), C3QB(H3QB), C25B(H25B),
 C39B(H39B), N1BB(H1BB), C44B(H44B), N1CB(H1CB), C46B(H46B), C37B(H37B),
 C45B(H45B), N1FB(H1FD), C4N(H4N), N1G(H1G), C4O(H4O), C4X(H4X), C4Y(H4Y),
 N1J(H1J), C33(H33), N12(H12), C34(H34), C5E(H5E), N1L(H1L), C5F(H5F), C51(H51),
  N1N(H1N), C5M(H5M), C5U(H5U), C5V(H5V), N1Q(H1Q), C64(H64), C65(H65),
 N1S(H1S), C6C(H6C), N1T(H1TA), C6D(H6D), C6L(H6L), C6M(H6M), N1W(H1W),
 C48(H48), C49(H49), N1Y(H1Y), C6Z(H6Z), C70(H70), N20(H20), C77(H77), N21(H21),
  C78(H78), C15(H15), N18(H18), C19(H19), C3A(H3A), N1A(H1AA), C3B(H3B),
 C3K(H3K), N1C(H1C), C3L(H3L), C3T(H3T), C3U(H3U), N1F(H1F), C43(H43), C44(H44),
  N24(H24), C4F(H4F), C4G(H4G), N26(H26)
7.c Idealised Me refined as rotating group:
 C1E(H1EA,H1EB,H1EC), C1F(H1FA,H1FB,H1FC), C1O(H1OA,H1OB,H1OC), C1P(H1PA,H1PB,
 H1PC), C1X(H1XA,H1XB,H1XC), C1Y(H1YA,H1YB,H1YC), C2F(H2FA,H2FB,H2FC), C2G(H2GA,
 H2GB,H2GC), C2N(H2NA,H2NB,H2NC), C2O(H2OA,H2OB,H2OC), C2U(H2UA,H2UB,H2UC),
 C2V(H2VA,H2VB,H2VC), C3CB(H3CA,H3CB,H3CC), C3DB(H3DA,H3DB,H3DC), C3KB(H3KA,
 H3KB,H3KC), C3LB(H3LA,H3LB,H3LC), C3TB(H3TA,H3TB,H3TC), C3UB(H3UA,H3UB,H3UC),
 C3ZB(H3ZA,H3ZB,H3ZC), C40B(H40A,H40B,H40C), C4CB(H4CA,H4CB,H4CC), C4DB(H4DA,
 H4DB,H4DC), C4HB(H4HA,H4HB,H4HC), C4IB(H4IA,H4IB,H4IC), C4R(H4RA,H4RB,H4RC),
 C4S(H4SA,H4SB,H4SC), C54(H54A,H54B,H54C), C55(H55A,H55B,H55C), C53(H53A,H53B,
 H53C), C59(H59A,H59B,H59C), C5I(H5IA,H5IB,H5IC), C5J(H5JA,H5JB,H5JC), C5P(H5PA,
 H5PB,H5PC), C5Q(H5QA,H5QB,H5QC), C5Y(H5YA,H5YB,H5YC), C5Z(H5ZA,H5ZB,H5ZC),
 C68(H68A,H68B,H68C), C69(H69A,H69B,H69C), C6G(H6GA,H6GB,H6GC), C6H(H6HA,H6HB,
 H6HC), C6P(H6PA,H6PB,H6PC), C6Q(H6QA,H6QB,H6QC), C6U(H6UA,H6UB,H6UC), C6V(H6VA,
 H6VB,H6VC), C73(H73A,H73B,H73C), C74(H74A,H74B,H74C), C7B(H7BA,H7BB,H7BC),
 C7C(H7CA,H7CB,H7CC), C2Z(H2ZA,H2ZB,H2ZC), C30(H30A,H30C,H30D), C3E(H3EA,H3EB,
 H3EC), C3F(H3FC,H3FD,H3FE), C3O(H3OA,H3OB,H3OC), C3P(H3PA,H3PC,H3PD), C3X(H3XA,
 H3XB,H3XC), C3Y(H3YA,H3YB,H3YC), C47(H47A,H47B,H47C), C4A(H4AA,H4AB,H4AC),
 C4J(H4JA,H4JB,H4JC), C4K(H4KC,H4KD,H4KE)
;
_smtbx_masks_void_probe_radius 1.2
_smtbx_masks_void_truncation_radius 1.2
_olex2_submission_special_instructions 'No special instructions were received'
_oxdiff_exptl_absorpt_empirical_details
;
Empirical correction (ABSPACK) includes:
- Absorption correction using spherical harmonics
- Frame scaling
;
_oxdiff_exptl_absorpt_empirical_full_max 1.857
_oxdiff_exptl_absorpt_empirical_full_min 0.649

loop_
_space_group_symop_operation_xyz
'x, y, z'
'-x, -y, z+1/2'
'-y+1/2, x+1/2, z+3/4'
'y+1/2, -x+1/2, z+1/4'
'-x+1/2, y+1/2, -z+3/4'
'x+1/2, -y+1/2, -z+1/4'
'y, x, -z'
'-y, -x, -z+1/2'

loop_
_atom_site_label
_atom_site_type_symbol
_atom_site_fract_x
_atom_site_fract_y
_atom_site_fract_z
_atom_site_U_iso_or_equiv
_atom_site_adp_type
_atom_site_occupancy
_atom_site_site_symmetry_order
_atom_site_calc_flag
_atom_site_refinement_flags_posn
_atom_site_refinement_flags_adp
_atom_site_refinement_flags_occupancy
_atom_site_disorder_assembly
_atom_site_disorder_group
Ag32 Ag 0.48452(4) 0.69672(4) 0.58756(3) 0.0712(4) Uani 1 1 d . . . . .
Ag31 Ag 0.55760(4) 0.68333(3) 0.62774(3) 0.0670(3) Uani 1 1 d . . . . .
Ag33 Ag 0.51781(3) 0.76805(3) 0.61776(2) 0.0580(3) Uani 1 1 d . . . . .
N85 N 0.4675(4) 0.7025(3) 0.6535(3) 0.062(3) Uani 1 1 d D . . . .
N224 N 0.5668(4) 0.7272(3) 0.5712(3) 0.067(4) Uani 1 1 d D . . . .
Ag12 Ag 0.81995(4) 0.46113(5) 0.59447(3) 0.0868(5) Uani 1 1 d . . . . .
Ag11 Ag 0.80937(3) 0.51682(4) 0.64204(2) 0.0622(3) Uani 1 1 d . . . . .
Ag13 Ag 0.73352(4) 0.45751(4) 0.62774(3) 0.0722(4) Uani 1 1 d . . . . .
N191 N 0.7514(3) 0.5416(4) 0.5908(2) 0.063(3) Uani 1 1 d D . . . .
N259 N 0.8118(4) 0.4098(4) 0.6511(3) 0.071(4) Uani 1 1 d D . . . .
Ag42 Ag 0.23183(4) 0.51095(4) 0.68229(3) 0.0758(4) Uani 1 1 d . . . . .
Ag43 Ag 0.31570(4) 0.51462(4) 0.65129(3) 0.0696(3) Uani 1 1 d . . . . .
Ag41 Ag 0.24311(3) 0.56174(3) 0.63015(2) 0.0558(3) Uani 1 1 d . . . . .
N56 N 0.2412(4) 0.4723(4) 0.6250(2) 0.065(3) Uani 1 1 d D . . . .
N295 N 0.2859(3) 0.5920(4) 0.6871(2) 0.058(3) Uani 1 1 d D . . . .
Ag Ag 0.52685(6) 0.15603(6) 0.63130(4) 0.0592(7) Uani 0.632(5) 1 d . . P A 2
Ag1 Ag 0.55997(7) 0.24163(6) 0.61141(6) 0.0599(6) Uani 0.632(5) 1 d . . P A 2
Ag2 Ag 0.51785(7) 0.24098(6) 0.67925(4) 0.0544(6) Uani 0.632(5) 1 d . . P A 2
N14 N 0.4663(7) 0.2437(5) 0.6172(4) 0.065(6) Uani 0.632(5) 1 d D . P A 2
N15 N 0.6060(7) 0.1885(4) 0.6653(3) 0.053(6) Uani 0.632(5) 1 d D . P A 2
C5 C 0.7689(4) 0.4824(4) 0.7161(2) 0.063(3) Uani 1 1 d D U . . .
C18 C 0.7746(4) 0.5074(4) 0.6957(2) 0.062(3) Uani 1 1 d D U . . .
C1A C 0.7474(5) 0.4923(5) 0.7381(3) 0.075(4) Uani 1 1 d D U . . .
H1A H 0.743536 0.474984 0.751560 0.091 Uiso 1 1 calc R U . . .
N5 N 0.7880(4) 0.4509(4) 0.7097(2) 0.072(3) Uani 1 1 d D U . . .
H5 H 0.789928 0.430743 0.719205 0.087 Uiso 1 1 calc R U . . .
C1B C 0.7590(5) 0.5432(5) 0.6968(3) 0.072(4) Uani 1 1 d D U . . .
H1B H 0.761900 0.559633 0.682670 0.086 Uiso 1 1 calc R U . . .
N7 N 0.7957(4) 0.4901(4) 0.6772(2) 0.066(3) Uani 1 1 d D U . . .
C1C C 0.7387(5) 0.5555(5) 0.7187(3) 0.073(4) Uani 1 1 d D U . . .
C1D C 0.7320(5) 0.5288(5) 0.7392(3) 0.073(4) Uani 1 1 d D U . . .
C1E C 0.7233(7) 0.5955(6) 0.7212(4) 0.092(6) Uani 1 1 d D U . . .
H1EA H 0.696160 0.595151 0.718738 0.138 Uiso 1 1 calc R U . . .
H1EB H 0.734857 0.611503 0.708198 0.138 Uiso 1 1 calc R U . . .
H1EC H 0.729174 0.605254 0.738158 0.138 Uiso 1 1 calc R U . . .
C1F C 0.7093(7) 0.5400(8) 0.7634(4) 0.101(7) Uani 1 1 d D U . . .
H1FA H 0.682879 0.543028 0.758882 0.152 Uiso 1 1 calc R U . . .
H1FB H 0.718979 0.563695 0.770157 0.152 Uiso 1 1 calc R U . . .
H1FC H 0.711810 0.520452 0.776354 0.152 Uiso 1 1 calc R U . . .
C1G C 0.8039(5) 0.4557(5) 0.6863(3) 0.072(4) Uani 1 1 d D U . . .
C1H C 0.8297(5) 0.4268(5) 0.6744(3) 0.083(5) Uani 1 1 d D U . . .
H1HA H 0.853642 0.438904 0.669552 0.100 Uiso 1 1 calc R U . . .
H1HB H 0.835293 0.406928 0.686958 0.100 Uiso 1 1 calc R U . . .
C1I C 0.7103(3) 0.3773(4) 0.6094(2) 0.052(3) Uani 1 1 d D U . . .
C1J C 0.7149(4) 0.3393(4) 0.6146(2) 0.055(3) Uani 1 1 d D U . . .
C1K C 0.6817(4) 0.3888(4) 0.5919(2) 0.056(3) Uani 1 1 d D U . . .
H1K H 0.678647 0.414368 0.587559 0.068 Uiso 1 1 calc R U . . .
N1 N 0.7355(4) 0.3983(4) 0.6233(2) 0.060(3) Uani 1 1 d D U . . .
C1L C 0.6925(4) 0.3106(4) 0.6040(2) 0.058(3) Uani 1 1 d D U . . .
H1LA H 0.696400 0.285021 0.608144 0.069 Uiso 1 1 calc R U . . .
N2 N 0.7444(4) 0.3369(4) 0.6327(2) 0.065(3) Uani 1 1 d D U . . .
H2 H 0.753908 0.316500 0.639480 0.078 Uiso 1 1 calc R U . . .
C1M C 0.6638(4) 0.3217(4) 0.5867(2) 0.059(3) Uani 1 1 d D U . . .
C1N C 0.6584(4) 0.3614(4) 0.5814(3) 0.057(3) Uani 1 1 d D U . . .
C1O C 0.6384(5) 0.2905(5) 0.5752(3) 0.068(4) Uani 1 1 d D U . . .
H1OA H 0.629942 0.273851 0.588835 0.102 Uiso 1 1 calc R U . . .
H1OB H 0.652707 0.276128 0.562613 0.102 Uiso 1 1 calc R U . . .
H1OC H 0.616712 0.301993 0.566890 0.102 Uiso 1 1 calc R U . . .
C1P C 0.6269(5) 0.3729(5) 0.5620(3) 0.061(4) Uani 1 1 d D U . . .
H1PA H 0.633699 0.364398 0.544904 0.092 Uiso 1 1 calc R U . . .
H1PB H 0.624140 0.400199 0.562022 0.092 Uiso 1 1 calc R U . . .
H1PC H 0.603204 0.361348 0.567141 0.092 Uiso 1 1 calc R U . . .
C1Q C 0.7551(5) 0.3734(4) 0.6375(3) 0.066(3) Uani 1 1 d D U . . .
C1R C 0.7825(5) 0.3828(6) 0.6591(3) 0.080(5) Uani 1 1 d D U . . .
H1RA H 0.768437 0.393449 0.673609 0.096 Uiso 1 1 calc R U . . .
H1RB H 0.794674 0.359461 0.664974 0.096 Uiso 1 1 calc R U . . .
C1 C 0.9080(5) 0.4562(5) 0.6082(3) 0.085(4) Uani 1 1 d D U . . .
C1S C 0.9306(5) 0.4331(6) 0.6221(3) 0.093(4) Uani 1 1 d D U . . .
C1T C 0.9195(5) 0.4850(6) 0.5924(4) 0.095(5) Uani 1 1 d D U . . .
H1T H 0.902321 0.501017 0.583902 0.114 Uiso 1 1 calc R U . . .
N3 N 0.8718(5) 0.4446(5) 0.6124(3) 0.093(4) Uani 1 1 d D U . . .
C1U C 0.9703(5) 0.4377(6) 0.6213(4) 0.098(5) Uani 1 1 d D U . . .
H1U H 0.986771 0.422474 0.630967 0.117 Uiso 1 1 calc R U . . .
N4 N 0.9098(5) 0.4073(6) 0.6348(3) 0.100(5) Uani 1 1 d D U . . .
H4 H 0.917935 0.389745 0.645052 0.120 Uiso 1 1 calc R U . . .
C1V C 0.9834(6) 0.4663(6) 0.6050(4) 0.103(5) Uani 1 1 d D U . . .
C1W C 0.9598(5) 0.4890(6) 0.5897(4) 0.096(5) Uani 1 1 d D U . . .
C1X C 1.0262(6) 0.4686(8) 0.6018(5) 0.117(8) Uani 1 1 d D U . . .
H1XA H 1.037071 0.443623 0.603971 0.175 Uiso 1 1 calc R U . . .
H1XB H 1.036521 0.485528 0.614697 0.175 Uiso 1 1 calc R U . . .
H1XC H 1.032162 0.478057 0.584765 0.175 Uiso 1 1 calc R U . . .
C1Y C 0.9752(7) 0.5194(6) 0.5721(4) 0.107(7) Uani 1 1 d D U . . .
H1YA H 0.954365 0.531974 0.563467 0.160 Uiso 1 1 calc R U . . .
H1YB H 0.991627 0.507919 0.559326 0.160 Uiso 1 1 calc R U . . .
H1YC H 0.989359 0.537618 0.582101 0.160 Uiso 1 1 calc R U . . .
C1Z C 0.8737(5) 0.4142(6) 0.6282(4) 0.094(4) Uani 1 1 d D U . . .
C26 C 0.8420(5) 0.3884(6) 0.6369(4) 0.103(6) Uani 1 1 d D U . . .
H26A H 0.830815 0.376006 0.621874 0.124 Uiso 1 1 calc R U . . .
H26B H 0.852306 0.368786 0.648205 0.124 Uiso 1 1 calc R U . . .
C28 C 0.8659(3) 0.5696(4) 0.6146(2) 0.053(3) Uani 1 1 d D U . . .
C2A C 0.8684(4) 0.6003(4) 0.5978(3) 0.059(3) Uani 1 1 d D U . . .
C2B C 0.8983(4) 0.5568(4) 0.6271(2) 0.054(3) Uani 1 1 d D U . . .
H2B H 0.897044 0.535586 0.637949 0.065 Uiso 1 1 calc R U . . .
N6 N 0.8297(3) 0.5569(4) 0.6157(2) 0.055(3) Uani 1 1 d D U . . .
C2C C 0.9029(4) 0.6192(4) 0.5926(3) 0.060(3) Uani 1 1 d D U . . .
H2C H 0.904036 0.639099 0.580625 0.072 Uiso 1 1 calc R U . . .
N8 N 0.8317(4) 0.6064(4) 0.5888(3) 0.068(3) Uani 1 1 d D U . . .
H8 H 0.824477 0.623252 0.577677 0.081 Uiso 1 1 calc R U . . .
C2D C 0.9354(4) 0.6074(4) 0.6059(3) 0.059(3) Uani 1 1 d D U . . .
C2E C 0.9329(4) 0.5758(4) 0.6234(3) 0.058(3) Uani 1 1 d D U . . .
C2F C 0.9736(5) 0.6271(5) 0.6006(4) 0.073(5) Uani 1 1 d D U . . .
H2FA H 0.969939 0.647380 0.588328 0.110 Uiso 1 1 calc R U . . .
H2FB H 0.991359 0.608846 0.593625 0.110 Uiso 1 1 calc R U . . .
H2FC H 0.983538 0.637294 0.616569 0.110 Uiso 1 1 calc R U . . .
C2G C 0.9687(4) 0.5626(6) 0.6380(3) 0.071(5) Uani 1 1 d D U . . .
H2GA H 0.961642 0.553800 0.654993 0.107 Uiso 1 1 calc R U . . .
H2GB H 0.986198 0.583560 0.639521 0.107 Uiso 1 1 calc R U . . .
H2GC H 0.980586 0.542191 0.628508 0.107 Uiso 1 1 calc R U . . .
C2H C 0.8093(4) 0.5799(5) 0.6011(3) 0.068(3) Uani 1 1 d D U . . .
C2I C 0.7660(4) 0.5799(4) 0.5984(3) 0.068(4) Uani 1 1 d D U . . .
H2IA H 0.754607 0.587355 0.614833 0.081 Uiso 1 1 calc R U . . .
H2IB H 0.758567 0.598442 0.585373 0.081 Uiso 1 1 calc R U . . .
C21 C 0.7346(4) 0.4396(5) 0.5384(3) 0.075(4) Uani 1 1 d D U . . .
C22 C 0.7606(5) 0.4299(4) 0.5577(3) 0.072(3) Uani 1 1 d D U . . .
C2J C 0.7162(5) 0.4121(5) 0.5228(3) 0.081(4) Uani 1 1 d D U . . .
H2J H 0.698759 0.418882 0.509975 0.097 Uiso 1 1 calc R U . . .
N9 N 0.7327(4) 0.4783(4) 0.5390(2) 0.073(3) Uani 1 1 d D U . . .
H9 H 0.718572 0.492136 0.529087 0.088 Uiso 1 1 calc R U . . .
C2K C 0.7712(6) 0.3912(5) 0.5622(3) 0.082(4) Uani 1 1 d D U . . .
H2K H 0.789939 0.384735 0.574270 0.098 Uiso 1 1 calc R U . . .
N10 N 0.7737(4) 0.4620(4) 0.5691(3) 0.071(3) Uani 1 1 d D U . . .
C2L C 0.7521(5) 0.3634(5) 0.5478(3) 0.087(4) Uani 1 1 d D U . . .
C2M C 0.7256(5) 0.3745(5) 0.5278(3) 0.086(4) Uani 1 1 d D U . . .
C2N C 0.7641(8) 0.3217(6) 0.5539(5) 0.113(8) Uani 1 1 d D U . . .
H2NA H 0.741762 0.305798 0.554517 0.169 Uiso 1 1 calc R U . . .
H2NB H 0.776809 0.320877 0.570475 0.169 Uiso 1 1 calc R U . . .
H2NC H 0.781027 0.312643 0.540626 0.169 Uiso 1 1 calc R U . . .
C2O C 0.7060(8) 0.3429(8) 0.5132(4) 0.120(8) Uani 1 1 d D U . . .
H2OA H 0.682728 0.352367 0.505732 0.180 Uiso 1 1 calc R U . . .
H2OB H 0.700331 0.322389 0.524953 0.180 Uiso 1 1 calc R U . . .
H2OC H 0.722471 0.333825 0.499609 0.180 Uiso 1 1 calc R U . . .
C2P C 0.7563(5) 0.4915(4) 0.5575(3) 0.068(3) Uani 1 1 d D U . . .
C2Q C 0.7615(5) 0.5329(5) 0.5645(3) 0.075(4) Uani 1 1 d D U . . .
H2QA H 0.787984 0.539916 0.561736 0.090 Uiso 1 1 calc R U . . .
H2QB H 0.746006 0.548403 0.552936 0.090 Uiso 1 1 calc R U . . .
C3 C 0.6864(4) 0.5135(4) 0.6600(2) 0.062(3) Uani 1 1 d D U . . .
C8 C 0.6644(4) 0.5459(4) 0.6575(3) 0.061(3) Uani 1 1 d D U . . .
C13 C 0.6842(5) 0.4893(5) 0.6818(3) 0.076(4) Uani 1 1 d D U . . .
H13 H 0.699705 0.468018 0.683943 0.091 Uiso 1 1 calc R U . . .
N11 N 0.7068(4) 0.5095(4) 0.6372(2) 0.061(3) Uani 1 1 d D U . . .
C2R C 0.6384(5) 0.5569(5) 0.6770(3) 0.074(4) Uani 1 1 d D U . . .
H2R H 0.624665 0.579600 0.675590 0.088 Uiso 1 1 calc R U . . .
N13 N 0.6719(4) 0.5617(4) 0.6340(2) 0.061(3) Uani 1 1 d D U . . .
H13A H 0.662095 0.582129 0.627582 0.073 Uiso 1 1 calc R U . . .
C2S C 0.6336(5) 0.5335(5) 0.6983(3) 0.078(4) Uani 1 1 d D U . . .
C2T C 0.6563(5) 0.5004(5) 0.7000(3) 0.081(4) Uani 1 1 d D U . . .
C2U C 0.6024(7) 0.5406(9) 0.7187(4) 0.106(7) Uani 1 1 d D U . . .
H2UA H 0.586481 0.518446 0.720071 0.159 Uiso 1 1 calc R U . . .
H2UB H 0.587232 0.562158 0.713507 0.159 Uiso 1 1 calc R U . . .
H2UC H 0.614051 0.545801 0.735243 0.159 Uiso 1 1 calc R U . . .
C2V C 0.6486(8) 0.4734(7) 0.7229(4) 0.105(7) Uani 1 1 d D U . . .
H2VA H 0.643778 0.488110 0.738330 0.158 Uiso 1 1 calc R U . . .
H2VB H 0.670362 0.457266 0.725655 0.158 Uiso 1 1 calc R U . . .
H2VC H 0.626648 0.457885 0.719090 0.158 Uiso 1 1 calc R U . . .
C2W C 0.6981(4) 0.5385(4) 0.6228(2) 0.056(3) Uani 1 1 d D U . . .
C2X C 0.7101(4) 0.5425(5) 0.5943(3) 0.065(4) Uani 1 1 d D U . . .
H2XA H 0.698701 0.521917 0.584323 0.078 Uiso 1 1 calc R U . . .
H2XB H 0.700253 0.566405 0.587529 0.078 Uiso 1 1 calc R U . . .
C2YB C 0.4164(5) 0.1481(5) 0.6634(3) 0.050(4) Uani 0.632(5) 1 d D U P A 2
C2ZB C 0.4544(5) 0.1415(5) 0.6642(3) 0.048(4) Uani 0.632(5) 1 d D U P A 2
C30B C 0.3913(6) 0.1286(5) 0.6802(3) 0.050(4) Uani 0.632(5) 1 d D U P A 2
H30B H 0.365173 0.133504 0.680052 0.060 Uiso 0.632(5) 1 calc R U P A 2
N14B N 0.4083(5) 0.1743(5) 0.6457(3) 0.055(4) Uani 0.632(5) 1 d D U P A 2
H14B H 0.386361 0.184113 0.642292 0.066 Uiso 0.632(5) 1 calc R U P A 2
C32B C 0.4717(6) 0.1155(6) 0.6808(4) 0.051(4) Uani 0.632(5) 1 d D U P A 2
H32B H 0.498008 0.111854 0.681059 0.061 Uiso 0.632(5) 1 calc R U P A 2
N15B N 0.4711(5) 0.1632(5) 0.6451(3) 0.050(4) Uani 0.632(5) 1 d D U P A 2
C3AB C 0.4471(5) 0.0949(6) 0.6973(4) 0.053(4) Uani 0.632(5) 1 d D U P A 2
C3BB C 0.4070(5) 0.1015(6) 0.6972(4) 0.052(4) Uani 0.632(5) 1 d D U P A 2
C3CB C 0.4638(10) 0.0655(8) 0.7162(5) 0.069(7) Uani 0.632(5) 1 d D U P A 2
H3CA H 0.454500 0.040558 0.711704 0.104 Uiso 0.632(5) 1 calc R U P A 2
H3CB H 0.456124 0.071664 0.733616 0.104 Uiso 0.632(5) 1 calc R U P A 2
H3CC H 0.491129 0.065832 0.715019 0.104 Uiso 0.632(5) 1 calc R U P A 2
C3DB C 0.3798(8) 0.0766(8) 0.7138(5) 0.069(7) Uani 0.632(5) 1 d D U P A 2
H3DA H 0.375066 0.088944 0.730136 0.104 Uiso 0.632(5) 1 calc R U P A 2
H3DB H 0.391347 0.052102 0.716824 0.104 Uiso 0.632(5) 1 calc R U P A 2
H3DC H 0.356085 0.073160 0.704687 0.104 Uiso 0.632(5) 1 calc R U P A 2
C3EB C 0.4419(6) 0.1823(7) 0.6340(4) 0.055(4) Uani 0.632(5) 1 d D U P A 2
C3FB C 0.4446(8) 0.2089(5) 0.6111(4) 0.064(5) Uani 0.632(5) 1 d D U P A 2
H3FA H 0.456883 0.195762 0.596725 0.077 Uiso 0.632(5) 1 calc R U P A 2
H3FB H 0.419108 0.216012 0.605572 0.077 Uiso 0.632(5) 1 calc R U P A 2
C4 C 0.5072(5) 0.3278(5) 0.6723(3) 0.059(4) Uani 0.632(5) 1 d D U P A 2
C7 C 0.4857(7) 0.3541(6) 0.6592(4) 0.067(4) Uani 0.632(5) 1 d D U P A 2
C3GB C 0.5338(7) 0.3426(6) 0.6889(4) 0.061(5) Uani 0.632(5) 1 d D U P A 2
H3GB H 0.549726 0.325758 0.697707 0.073 Uiso 0.632(5) 1 calc R U P A 2
N16B N 0.4961(5) 0.2912(5) 0.6653(3) 0.052(4) Uani 0.632(5) 1 d D U P A 2
C3HB C 0.4882(8) 0.3940(6) 0.6622(5) 0.072(5) Uani 0.632(5) 1 d D U P A 2
H3HB H 0.472292 0.410653 0.653204 0.086 Uiso 0.632(5) 1 calc R U P A 2
N17B N 0.4610(6) 0.3350(5) 0.6451(4) 0.062(4) Uani 0.632(5) 1 d D U P A 2
H17B H 0.443411 0.344784 0.635566 0.074 Uiso 0.632(5) 1 calc R U P A 2
C3IB C 0.5158(7) 0.4071(6) 0.6795(5) 0.070(5) Uani 0.632(5) 1 d D U P A 2
C3JB C 0.5385(7) 0.3821(6) 0.6935(5) 0.067(5) Uani 0.632(5) 1 d D U P A 2
C3KB C 0.5227(12) 0.4489(7) 0.6842(7) 0.094(9) Uani 0.632(5) 1 d D U P A 2
H3KA H 0.509614 0.463551 0.671169 0.142 Uiso 0.632(5) 1 calc R U P A 2
H3KB H 0.549605 0.454009 0.683240 0.142 Uiso 0.632(5) 1 calc R U P A 2
H3KC H 0.513358 0.455767 0.701103 0.142 Uiso 0.632(5) 1 calc R U P A 2
C3LB C 0.5697(9) 0.3957(10) 0.7122(6) 0.090(9) Uani 0.632(5) 1 d D U P A 2
H3LA H 0.581236 0.374017 0.720511 0.134 Uiso 0.632(5) 1 calc R U P A 2
H3LB H 0.558702 0.412097 0.725144 0.134 Uiso 0.632(5) 1 calc R U P A 2
H3LC H 0.588840 0.409509 0.702655 0.134 Uiso 0.632(5) 1 calc R U P A 2
C3MB C 0.4678(6) 0.2974(5) 0.6480(4) 0.059(4) Uani 0.632(5) 1 d D U P A 2
C3NB C 0.4439(6) 0.2667(6) 0.6359(4) 0.059(5) Uani 0.632(5) 1 d D U P A 2
H3NA H 0.433966 0.250120 0.649416 0.071 Uiso 0.632(5) 1 calc R U P A 2
H3NB H 0.422422 0.278198 0.626953 0.071 Uiso 0.632(5) 1 calc R U P A 2
C15B C 0.5140(6) 0.2286(4) 0.5356(3) 0.062(4) Uani 0.632(5) 1 d D U P A 2
C3OB C 0.5419(6) 0.2235(5) 0.5538(4) 0.056(4) Uani 0.632(5) 1 d D U P A 2
C3PB C 0.5180(7) 0.2193(6) 0.5091(4) 0.061(5) Uani 0.632(5) 1 d D U P A 2
H3PB H 0.498289 0.223450 0.497248 0.073 Uiso 0.632(5) 1 calc R U P A 2
N18B N 0.4830(6) 0.2430(6) 0.5476(3) 0.066(4) Uani 0.632(5) 1 d D U P A 2
H18B H 0.461365 0.248576 0.540584 0.079 Uiso 0.632(5) 1 calc R U P A 2
C3QB C 0.5769(6) 0.2072(7) 0.5461(4) 0.059(5) Uani 0.632(5) 1 d D U P A 2
H3QB H 0.596075 0.202339 0.558208 0.070 Uiso 0.632(5) 1 calc R U P A 2
N19B N 0.5294(5) 0.2351(5) 0.5774(3) 0.056(4) Uani 0.632(5) 1 d D U P A 2
C3RB C 0.5819(6) 0.1986(7) 0.5201(4) 0.054(4) Uani 0.632(5) 1 d D U P A 2
C3SB C 0.5529(6) 0.2037(6) 0.5014(4) 0.059(4) Uani 0.632(5) 1 d D U P A 2
C3TB C 0.6208(7) 0.1841(9) 0.5111(5) 0.067(7) Uani 0.632(5) 1 d D U P A 2
H3TA H 0.639606 0.189480 0.524152 0.101 Uiso 0.632(5) 1 calc R U P A 2
H3TB H 0.627814 0.196570 0.495122 0.101 Uiso 0.632(5) 1 calc R U P A 2
H3TC H 0.619541 0.156998 0.508223 0.101 Uiso 0.632(5) 1 calc R U P A 2
C3UB C 0.5577(10) 0.1932(7) 0.4727(4) 0.070(7) Uani 0.632(5) 1 d D U P A 2
H3UA H 0.557632 0.165887 0.470905 0.106 Uiso 0.632(5) 1 calc R U P A 2
H3UB H 0.581545 0.203160 0.466440 0.106 Uiso 0.632(5) 1 calc R U P A 2
H3UC H 0.537097 0.203864 0.462837 0.106 Uiso 0.632(5) 1 calc R U P A 2
C3VB C 0.4929(6) 0.2470(7) 0.5729(4) 0.063(4) Uani 0.632(5) 1 d D U P A 2
C3WB C 0.4680(8) 0.2679(6) 0.5931(4) 0.063(5) Uani 0.632(5) 1 d D U P A 2
H3WA H 0.478977 0.292617 0.597140 0.076 Uiso 0.632(5) 1 calc R U P A 2
H3WB H 0.442526 0.271781 0.586220 0.076 Uiso 0.632(5) 1 calc R U P A 2
C14B C 0.5924(5) 0.1233(4) 0.5956(3) 0.040(4) Uani 0.632(5) 1 d D U P A 2
C19B C 0.6301(6) 0.1143(5) 0.5967(3) 0.044(4) Uani 0.632(5) 1 d D U P A 2
C25B C 0.5727(7) 0.1175(6) 0.5723(3) 0.051(4) Uani 0.632(5) 1 d D U P A 2
H25B H 0.546782 0.123208 0.571377 0.062 Uiso 0.632(5) 1 calc R U P A 2
N1AB N 0.5792(5) 0.1360(5) 0.6189(3) 0.046(4) Uani 0.632(5) 1 d D U P A 2
C39B C 0.6501(7) 0.0998(8) 0.5753(4) 0.056(5) Uani 0.632(5) 1 d D U P A 2
H39B H 0.675845 0.093441 0.576688 0.068 Uiso 0.632(5) 1 calc R U P A 2
N1BB N 0.6416(5) 0.1226(6) 0.6213(3) 0.046(4) Uani 0.632(5) 1 d D U P A 2
H1BB H 0.664198 0.119762 0.627551 0.056 Uiso 0.632(5) 1 calc R U P A 2
C3XB C 0.6305(6) 0.0952(9) 0.5520(4) 0.055(5) Uani 0.632(5) 1 d D U P A 2
C3YB C 0.5917(6) 0.1029(7) 0.5501(4) 0.051(5) Uani 0.632(5) 1 d D U P A 2
C3ZB C 0.6466(12) 0.0748(12) 0.5283(7) 0.076(11) Uani 0.632(5) 1 d D U P A 2
H3ZA H 0.672607 0.067624 0.531593 0.114 Uiso 0.632(5) 1 calc R U P A 2
H3ZB H 0.645552 0.091494 0.513533 0.114 Uiso 0.632(5) 1 calc R U P A 2
H3ZC H 0.631724 0.052294 0.524858 0.114 Uiso 0.632(5) 1 calc R U P A 2
C40B C 0.5674(9) 0.0964(9) 0.5254(4) 0.069(7) Uani 0.632(5) 1 d D U P A 2
H40A H 0.556135 0.071384 0.526032 0.103 Uiso 0.632(5) 1 calc R U P A 2
H40B H 0.583344 0.098367 0.510260 0.103 Uiso 0.632(5) 1 calc R U P A 2
H40C H 0.547607 0.115279 0.524570 0.103 Uiso 0.632(5) 1 calc R U P A 2
C41B C 0.6111(6) 0.1359(7) 0.6337(4) 0.046(4) Uani 0.632(5) 1 d D U P A 2
C42B C 0.6130(7) 0.1477(4) 0.6628(3) 0.045(4) Uani 0.632(5) 1 d D U P A 2
H42A H 0.594021 0.133605 0.672684 0.054 Uiso 0.632(5) 1 calc R U P A 2
H42B H 0.638000 0.141504 0.669848 0.054 Uiso 0.632(5) 1 calc R U P A 2
C11B C 0.5373(5) 0.1562(5) 0.7364(3) 0.049(4) Uani 0.632(5) 1 d D U P A 2
C43B C 0.5137(5) 0.1787(5) 0.7211(4) 0.051(4) Uani 0.632(5) 1 d D U P A 2
C44B C 0.5240(6) 0.1348(6) 0.7579(4) 0.059(5) Uani 0.632(5) 1 d D U P A 2
H44B H 0.540235 0.119157 0.767521 0.071 Uiso 0.632(5) 1 calc R U P A 2
N1CB N 0.5735(5) 0.1600(5) 0.7275(3) 0.052(4) Uani 0.632(5) 1 d D U P A 2
H1CB H 0.593592 0.149043 0.733445 0.063 Uiso 0.632(5) 1 calc R U P A 2
C46B C 0.4741(6) 0.1803(6) 0.7257(4) 0.056(4) Uani 0.632(5) 1 d D U P A 2
H46B H 0.457233 0.192225 0.714298 0.067 Uiso 0.632(5) 1 calc R U P A 2
N1DB N 0.5354(5) 0.1960(5) 0.7026(3) 0.052(4) Uani 0.632(5) 1 d D U P A 2
C4AB C 0.4617(6) 0.1621(7) 0.7490(4) 0.062(5) Uani 0.632(5) 1 d D U P A 2
C4BB C 0.4858(7) 0.1383(7) 0.7638(4) 0.060(5) Uani 0.632(5) 1 d D U P A 2
C4CB C 0.4204(8) 0.1616(11) 0.7563(6) 0.082(8) Uani 0.632(5) 1 d D U P A 2
H4CA H 0.406268 0.177693 0.744655 0.123 Uiso 0.632(5) 1 calc R U P A 2
H4CB H 0.417502 0.170786 0.773808 0.123 Uiso 0.632(5) 1 calc R U P A 2
H4CC H 0.410854 0.135938 0.755202 0.123 Uiso 0.632(5) 1 calc R U P A 2
C4DB C 0.4722(9) 0.1173(8) 0.7889(4) 0.065(7) Uani 0.632(5) 1 d D U P A 2
H4DA H 0.466842 0.091018 0.784840 0.097 Uiso 0.632(5) 1 calc R U P A 2
H4DB H 0.449418 0.129280 0.795320 0.097 Uiso 0.632(5) 1 calc R U P A 2
H4DC H 0.491797 0.118527 0.801871 0.097 Uiso 0.632(5) 1 calc R U P A 2
C4EB C 0.5715(6) 0.1846(7) 0.7071(4) 0.051(4) Uani 0.632(5) 1 d D U P A 2
C4FB C 0.6064(6) 0.1997(6) 0.6926(3) 0.055(5) Uani 0.632(5) 1 d D U P A 2
H4FA H 0.606912 0.227351 0.693838 0.066 Uiso 0.632(5) 1 calc R U P A 2
H4FB H 0.629370 0.189972 0.700845 0.066 Uiso 0.632(5) 1 calc R U P A 2
C12B C 0.6011(6) 0.3061(5) 0.6402(3) 0.044(4) Uani 0.632(5) 1 d D U P A 2
C36B C 0.6326(6) 0.3143(6) 0.6552(4) 0.047(4) Uani 0.632(5) 1 d D U P A 2
C37B C 0.5780(7) 0.3342(6) 0.6287(4) 0.050(5) Uani 0.632(5) 1 d D U P A 2
H37B H 0.556553 0.327556 0.619049 0.060 Uiso 0.632(5) 1 calc R U P A 2
N1EB N 0.5972(6) 0.2675(5) 0.6381(4) 0.047(4) Uani 0.632(5) 1 d D U P A 2
C45B C 0.6422(7) 0.3523(6) 0.6593(4) 0.047(5) Uani 0.632(5) 1 d D U P A 2
H45B H 0.662906 0.358535 0.669852 0.057 Uiso 0.632(5) 1 calc R U P A 2
N1FB N 0.6490(6) 0.2805(6) 0.6620(4) 0.054(5) Uani 0.632(5) 1 d D U P A 2
H1FD H 0.669499 0.277265 0.670882 0.065 Uiso 0.632(5) 1 calc R U P A 2
C47B C 0.6205(7) 0.3812(6) 0.6475(4) 0.048(5) Uani 0.632(5) 1 d D U P A 2
C4GB C 0.5882(6) 0.3726(6) 0.6322(4) 0.045(5) Uani 0.632(5) 1 d D U P A 2
C4HB C 0.6311(11) 0.4237(7) 0.6502(7) 0.073(8) Uani 0.632(5) 1 d D U P A 2
H4HA H 0.618985 0.434040 0.665428 0.110 Uiso 0.632(5) 1 calc R U P A 2
H4HB H 0.622507 0.437308 0.635098 0.110 Uiso 0.632(5) 1 calc R U P A 2
H4HC H 0.658266 0.426179 0.651811 0.110 Uiso 0.632(5) 1 calc R U P A 2
C4IB C 0.5653(9) 0.4042(8) 0.6196(5) 0.064(7) Uani 0.632(5) 1 d D U P A 2
H4IA H 0.580212 0.415950 0.606112 0.096 Uiso 0.632(5) 1 calc R U P A 2
H4IB H 0.558791 0.423045 0.632460 0.096 Uiso 0.632(5) 1 calc R U P A 2
H4IC H 0.542344 0.393834 0.612241 0.096 Uiso 0.632(5) 1 calc R U P A 2
C4JB C 0.6261(7) 0.2527(5) 0.6516(4) 0.051(5) Uani 0.632(5) 1 d D U P A 2
C4KB C 0.6365(7) 0.2101(5) 0.6520(4) 0.053(5) Uani 0.632(5) 1 d D U P A 2
H4KA H 0.639432 0.200769 0.634288 0.063 Uiso 0.632(5) 1 calc R U P A 2
H4KB H 0.660605 0.206471 0.660984 0.063 Uiso 0.632(5) 1 calc R U P A 2
C4L C 0.5672(4) 0.7446(3) 0.6994(2) 0.055(3) Uani 1 1 d D U . . .
C4M C 0.5826(4) 0.7298(4) 0.6769(3) 0.056(3) Uani 1 1 d D U . . .
C4N C 0.5885(4) 0.7676(4) 0.7156(3) 0.062(3) Uani 1 1 d D U . . .
H4N H 0.577477 0.778010 0.730466 0.075 Uiso 1 1 calc R U . . .
N1G N 0.5316(4) 0.7316(4) 0.7007(2) 0.059(3) Uani 1 1 d D U . . .
H1G H 0.515282 0.736775 0.712726 0.071 Uiso 1 1 calc R U . . .
C4O C 0.6213(4) 0.7359(4) 0.6705(3) 0.060(3) Uani 1 1 d D U . . .
H4O H 0.632052 0.725167 0.655650 0.072 Uiso 1 1 calc R U . . .
N1H N 0.5558(4) 0.7078(3) 0.6645(2) 0.059(3) Uani 1 1 d D U . . .
C4P C 0.6429(4) 0.7587(5) 0.6874(3) 0.061(3) Uani 1 1 d D U . . .
C4Q C 0.6263(4) 0.7752(5) 0.7096(3) 0.063(3) Uani 1 1 d D U . . .
C4R C 0.6842(4) 0.7646(5) 0.6808(3) 0.067(4) Uani 1 1 d D U . . .
H4RA H 0.690487 0.791169 0.682516 0.100 Uiso 1 1 calc R U . . .
H4RB H 0.688866 0.756475 0.663268 0.100 Uiso 1 1 calc R U . . .
H4RC H 0.699757 0.749905 0.692518 0.100 Uiso 1 1 calc R U . . .
C4S C 0.6510(6) 0.7991(5) 0.7282(3) 0.074(5) Uani 1 1 d D U . . .
H4SA H 0.637661 0.802750 0.744367 0.110 Uiso 1 1 calc R U . . .
H4SB H 0.656218 0.823539 0.720491 0.110 Uiso 1 1 calc R U . . .
H4SC H 0.674656 0.786072 0.731486 0.110 Uiso 1 1 calc R U . . .
C4T C 0.5256(4) 0.7087(5) 0.6798(3) 0.064(3) Uani 1 1 d D U . . .
C4U C 0.4890(4) 0.6859(5) 0.6754(3) 0.069(4) Uani 1 1 d D U . . .
H4UA H 0.495268 0.659510 0.671577 0.082 Uiso 1 1 calc R U . . .
H4UB H 0.473472 0.686469 0.690998 0.082 Uiso 1 1 calc R U . . .
C4V C 0.4365(4) 0.8031(3) 0.6088(2) 0.047(3) Uani 1 1 d D U . . .
C4W C 0.3995(4) 0.8021(3) 0.6182(2) 0.047(3) Uani 1 1 d D U . . .
C4X C 0.4457(4) 0.8277(3) 0.5882(3) 0.053(3) Uani 1 1 d D U . . .
H4X H 0.470214 0.828075 0.581180 0.064 Uiso 1 1 calc R U . . .
N1I N 0.4582(3) 0.7773(3) 0.6225(2) 0.051(2) Uani 1 1 d D U . . .
C4Y C 0.3703(4) 0.8246(4) 0.6080(3) 0.057(3) Uani 1 1 d D U . . .
H4Y H 0.345425 0.822734 0.614313 0.068 Uiso 1 1 calc R U . . .
N1J N 0.4008(3) 0.7760(3) 0.6377(2) 0.053(3) Uani 1 1 d D U . . .
H1J H 0.381390 0.768635 0.646702 0.063 Uiso 1 1 calc R U . . .
C4Z C 0.3795(4) 0.8499(4) 0.5882(3) 0.053(3) Uani 1 1 d D U . . .
C50 C 0.4171(4) 0.8515(4) 0.5786(3) 0.054(3) Uani 1 1 d D U . . .
C54 C 0.3493(5) 0.8763(4) 0.5773(3) 0.063(4) Uani 1 1 d D U . . .
H54A H 0.327168 0.875796 0.588324 0.094 Uiso 1 1 calc R U . . .
H54B H 0.342345 0.868092 0.560108 0.094 Uiso 1 1 calc R U . . .
H54C H 0.359160 0.901880 0.576516 0.094 Uiso 1 1 calc R U . . .
C55 C 0.4271(5) 0.8799(4) 0.5576(3) 0.056(4) Uani 1 1 d D U . . .
H55A H 0.417601 0.870960 0.541176 0.084 Uiso 1 1 calc R U . . .
H55B H 0.454335 0.882653 0.556685 0.084 Uiso 1 1 calc R U . . .
H55C H 0.415738 0.904149 0.561610 0.084 Uiso 1 1 calc R U . . .
C57 C 0.4365(4) 0.7632(4) 0.6409(3) 0.056(3) Uani 1 1 d D U . . .
C58 C 0.4487(5) 0.7377(4) 0.6633(3) 0.064(4) Uani 1 1 d D U . . .
H58A H 0.466273 0.751447 0.674481 0.077 Uiso 1 1 calc R U . . .
H58B H 0.426503 0.730787 0.673573 0.077 Uiso 1 1 calc R U . . .
C27 C 0.4647(3) 0.5845(4) 0.6170(3) 0.057(3) Uani 1 1 d D U . . .
C29 C 0.4775(4) 0.6093(4) 0.5979(3) 0.058(3) Uani 1 1 d D U . . .
C33 C 0.4684(4) 0.5450(4) 0.6142(3) 0.061(3) Uani 1 1 d D U . . .
H33 H 0.460632 0.528338 0.627246 0.073 Uiso 1 1 calc R U . . .
N12 N 0.4508(4) 0.6061(3) 0.6364(2) 0.054(3) Uani 1 1 d D U . . .
H12 H 0.441497 0.597601 0.650820 0.065 Uiso 1 1 calc R U . . .
C34 C 0.4932(5) 0.5961(4) 0.5749(3) 0.063(3) Uani 1 1 d D U . . .
H34 H 0.500933 0.612905 0.561901 0.075 Uiso 1 1 calc R U . . .
N1K N 0.4707(4) 0.6465(4) 0.6064(3) 0.064(3) Uani 1 1 d D U . . .
C35 C 0.4972(5) 0.5565(4) 0.5718(3) 0.064(3) Uani 1 1 d D U . . .
C52 C 0.4840(5) 0.5316(4) 0.5910(3) 0.068(3) Uani 1 1 d D U . . .
C53 C 0.5150(6) 0.5400(7) 0.5468(4) 0.087(5) Uani 1 1 d D U . . .
H53A H 0.512202 0.558090 0.532842 0.130 Uiso 1 1 calc R U . . .
H53B H 0.502346 0.516654 0.542234 0.130 Uiso 1 1 calc R U . . .
H53C H 0.541668 0.535094 0.549630 0.130 Uiso 1 1 calc R U . . .
C59 C 0.4901(6) 0.4893(5) 0.5891(4) 0.084(5) Uani 1 1 d D U . . .
H59A H 0.484438 0.477557 0.605508 0.127 Uiso 1 1 calc R U . . .
H59B H 0.516242 0.484253 0.584529 0.127 Uiso 1 1 calc R U . . .
H59C H 0.473621 0.478972 0.575920 0.127 Uiso 1 1 calc R U . . .
C5A C 0.4536(5) 0.6423(4) 0.6298(3) 0.063(3) Uani 1 1 d D U . . .
C5B C 0.4375(4) 0.6751(4) 0.6453(3) 0.068(4) Uani 1 1 d D U . . .
H5BA H 0.418637 0.688376 0.634878 0.081 Uiso 1 1 calc R U . . .
H5BB H 0.424769 0.665116 0.660620 0.081 Uiso 1 1 calc R U . . .
C5C C 0.6317(4) 0.8097(3) 0.6258(2) 0.057(3) Uani 1 1 d D U . . .
C5D C 0.5937(4) 0.8061(4) 0.6320(3) 0.058(3) Uani 1 1 d D U . . .
C5E C 0.6559(5) 0.8346(4) 0.6387(3) 0.064(3) Uani 1 1 d D U . . .
H5E H 0.681542 0.837056 0.634173 0.077 Uiso 1 1 calc R U . . .
N1L N 0.6375(4) 0.7863(4) 0.6062(3) 0.063(3) Uani 1 1 d D U . . .
H1L H 0.658486 0.784207 0.597627 0.076 Uiso 1 1 calc R U . . .
C5F C 0.5778(5) 0.8270(4) 0.6525(3) 0.059(3) Uani 1 1 d D U . . .
H5F H 0.552279 0.824054 0.656927 0.071 Uiso 1 1 calc R U . . .
N1M N 0.5773(4) 0.7788(4) 0.6163(2) 0.060(3) Uani 1 1 d D U . . .
C5G C 0.6010(4) 0.8523(4) 0.6660(3) 0.061(3) Uani 1 1 d D U . . .
C5H C 0.6398(4) 0.8559(5) 0.6589(3) 0.066(3) Uani 1 1 d D U . . .
C5I C 0.5864(7) 0.8745(6) 0.6893(3) 0.085(6) Uani 1 1 d D U . . .
H5IA H 0.597895 0.864589 0.704894 0.127 Uiso 1 1 calc R U . . .
H5IB H 0.559151 0.871887 0.690442 0.127 Uiso 1 1 calc R U . . .
H5IC H 0.592925 0.900931 0.687405 0.127 Uiso 1 1 calc DR U . . .
C5J C 0.6655(6) 0.8838(6) 0.6732(4) 0.085(6) Uani 1 1 d D U . . .
H5JA H 0.688767 0.887131 0.663624 0.128 Uiso 1 1 calc R U . . .
H5JB H 0.671191 0.874010 0.690219 0.128 Uiso 1 1 calc R U . . .
H5JC H 0.652714 0.907961 0.674829 0.128 Uiso 1 1 calc DR U . . .
C5K C 0.6062(4) 0.7663(4) 0.6017(3) 0.059(3) Uani 1 1 d D U . . .
C5L C 0.6058(4) 0.7342(5) 0.5816(3) 0.070(4) Uani 1 1 d D U . . .
H5LA H 0.622748 0.740748 0.567325 0.085 Uiso 1 1 calc R U . . .
H5LB H 0.615295 0.710892 0.589509 0.085 Uiso 1 1 calc R U . . .
C2 C 0.4593(4) 0.7796(3) 0.5309(3) 0.061(3) Uani 1 1 d D U . . .
C17 C 0.4512(4) 0.7556(4) 0.5514(3) 0.066(3) Uani 1 1 d D U . . .
C51 C 0.4312(5) 0.7974(4) 0.5162(3) 0.070(4) Uani 1 1 d D U . . .
H51 H 0.437216 0.813050 0.502147 0.084 Uiso 1 1 calc R U . . .
N1N N 0.4982(4) 0.7821(4) 0.5293(3) 0.065(3) Uani 1 1 d D U . . .
H1N H 0.511268 0.795250 0.518364 0.078 Uiso 1 1 calc R U . . .
C5M C 0.4136(4) 0.7480(5) 0.5582(4) 0.069(4) Uani 1 1 d D U . . .
H5M H 0.408105 0.730661 0.571376 0.082 Uiso 1 1 calc R U . . .
N1O N 0.4842(3) 0.7433(4) 0.5627(3) 0.061(3) Uani 1 1 d D U . . .
C5N C 0.3841(4) 0.7668(5) 0.5450(3) 0.068(4) Uani 1 1 d D U . . .
C5O C 0.3937(4) 0.7906(4) 0.5236(3) 0.068(4) Uani 1 1 d D U . . .
C5P C 0.3420(5) 0.7597(7) 0.5534(5) 0.091(6) Uani 1 1 d D U . . .
H5PA H 0.330025 0.783683 0.557285 0.136 Uiso 1 1 calc R U . . .
H5PB H 0.341571 0.743712 0.568547 0.136 Uiso 1 1 calc R U . . .
H5PC H 0.328492 0.747367 0.539477 0.136 Uiso 1 1 calc R U . . .
C5Q C 0.3619(6) 0.8118(6) 0.5097(4) 0.087(6) Uani 1 1 d D U . . .
H5QA H 0.369847 0.817890 0.492288 0.130 Uiso 1 1 calc R U . . .
H5QB H 0.356067 0.834854 0.518913 0.130 Uiso 1 1 calc R U . . .
H5QC H 0.339520 0.795891 0.508986 0.130 Uiso 1 1 calc R U . . .
C5R C 0.5118(4) 0.7599(5) 0.5483(3) 0.065(3) Uani 1 1 d D U . . .
C5S C 0.5549(4) 0.7596(4) 0.5551(4) 0.068(4) Uani 1 1 d D U . . .
H5SA H 0.569507 0.759278 0.539070 0.081 Uiso 1 1 calc R U . . .
H5SB H 0.561084 0.783048 0.564231 0.081 Uiso 1 1 calc R U . . .
C24 C 0.5758(4) 0.6112(4) 0.5977(3) 0.065(3) Uani 1 1 d D U . . .
C5T C 0.5937(4) 0.5981(4) 0.5766(3) 0.065(3) Uani 1 1 d D U . . .
C5U C 0.5691(5) 0.5866(4) 0.6186(3) 0.071(4) Uani 1 1 d D U . . .
H5U H 0.556805 0.595323 0.633539 0.086 Uiso 1 1 calc R U . . .
N1P N 0.5662(4) 0.6488(4) 0.5950(3) 0.065(3) Uani 1 1 d D U . . .
C5V C 0.6073(5) 0.5600(4) 0.5738(3) 0.070(4) Uani 1 1 d D U . . .
H5V H 0.620303 0.551798 0.559026 0.084 Uiso 1 1 calc R U . . .
N1Q N 0.5941(5) 0.6279(4) 0.5591(3) 0.074(3) Uani 1 1 d D U . . .
H1Q H 0.603536 0.627458 0.543626 0.089 Uiso 1 1 calc R U . . .
C5W C 0.5997(5) 0.5364(4) 0.5944(3) 0.074(4) Uani 1 1 d D U . . .
C5X C 0.5815(5) 0.5482(4) 0.6167(3) 0.067(4) Uani 1 1 d D U . . .
C5Y C 0.6108(6) 0.4941(5) 0.5929(5) 0.089(6) Uani 1 1 d D U . . .
H5YA H 0.615015 0.484497 0.610204 0.133 Uiso 1 1 calc R U . . .
H5YB H 0.633839 0.491490 0.582939 0.133 Uiso 1 1 calc R U . . .
H5YC H 0.590666 0.479968 0.584791 0.133 Uiso 1 1 calc R U . . .
C5Z C 0.5689(5) 0.5206(5) 0.6381(4) 0.077(5) Uani 1 1 d D U . . .
H5ZA H 0.550386 0.503139 0.631266 0.116 Uiso 1 1 calc R U . . .
H5ZB H 0.557859 0.534801 0.652223 0.116 Uiso 1 1 calc R U . . .
H5ZC H 0.590683 0.506647 0.644336 0.116 Uiso 1 1 calc R U . . .
C60 C 0.5771(5) 0.6576(4) 0.5707(3) 0.071(3) Uani 1 1 d D U . . .
C61 C 0.5684(5) 0.6933(4) 0.5548(3) 0.067(4) Uani 1 1 d D U . . .
H61A H 0.588036 0.696609 0.541675 0.080 Uiso 1 1 calc R U . . .
H61B H 0.544167 0.690032 0.545974 0.080 Uiso 1 1 calc R U . . .
C62 C 0.2729(3) 0.5629(4) 0.5740(2) 0.052(3) Uani 1 1 d D U . . .
C63 C 0.2815(4) 0.5402(4) 0.5528(2) 0.058(3) Uani 1 1 d D U . . .
C64 C 0.2729(4) 0.6023(4) 0.5717(3) 0.056(3) Uani 1 1 d D U . . .
H64 H 0.267128 0.617781 0.585906 0.067 Uiso 1 1 calc R U . . .
N1R N 0.2662(4) 0.5404(3) 0.5954(2) 0.055(3) Uani 1 1 d D U . . .
C65 C 0.2910(5) 0.5558(5) 0.5285(3) 0.064(3) Uani 1 1 d D U . . .
H65 H 0.297427 0.540210 0.514525 0.077 Uiso 1 1 calc R U . . .
N1S N 0.2788(4) 0.5037(4) 0.5612(2) 0.065(3) Uani 1 1 d D U . . .
H1S H 0.281882 0.483535 0.551867 0.078 Uiso 1 1 calc R U . . .
C66 C 0.2906(5) 0.5954(4) 0.5260(2) 0.063(3) Uani 1 1 d D U . . .
C67 C 0.2820(5) 0.6183(4) 0.5471(3) 0.064(3) Uani 1 1 d D U . . .
C68 C 0.2993(6) 0.6119(6) 0.4989(3) 0.078(5) Uani 1 1 d D U . . .
H68A H 0.283964 0.599035 0.486139 0.118 Uiso 1 1 calc R U . . .
H68B H 0.325812 0.608221 0.494981 0.118 Uiso 1 1 calc R U . . .
H68C H 0.293460 0.638657 0.498778 0.118 Uiso 1 1 calc R U . . .
C69 C 0.2805(6) 0.6620(5) 0.5451(4) 0.079(5) Uani 1 1 d D U . . .
H69A H 0.270619 0.672382 0.561023 0.119 Uiso 1 1 calc R U . . .
H69B H 0.264141 0.669146 0.530918 0.119 Uiso 1 1 calc R U . . .
H69C H 0.305719 0.671687 0.542094 0.119 Uiso 1 1 calc R U . . .
C6A C 0.2704(5) 0.5045(4) 0.5866(3) 0.066(3) Uani 1 1 d D U . . .
C6B C 0.2660(5) 0.4678(5) 0.6019(3) 0.070(4) Uani 1 1 d D U . . .
H6BA H 0.255241 0.448272 0.590690 0.083 Uiso 1 1 calc R U . . .
H6BB H 0.290980 0.459104 0.607517 0.083 Uiso 1 1 calc R U . . .
C16 C 0.3286(4) 0.3988(4) 0.6712(2) 0.065(3) Uani 1 1 d D U . . .
C23 C 0.3354(4) 0.4371(4) 0.6736(3) 0.063(3) Uani 1 1 d D U . . .
C6C C 0.3544(5) 0.3721(5) 0.6824(3) 0.070(4) Uani 1 1 d D U . . .
H6C H 0.350787 0.346050 0.680125 0.084 Uiso 1 1 calc R U . . .
N1T N 0.2954(4) 0.3957(4) 0.6585(3) 0.067(3) Uani 1 1 d D U . . .
H1TA H 0.284023 0.374690 0.654545 0.081 Uiso 1 1 calc R U . . .
C6D C 0.3680(4) 0.4506(4) 0.6869(3) 0.063(3) Uani 1 1 d D U . . .
H6D H 0.373097 0.476655 0.687305 0.075 Uiso 1 1 calc R U . . .
N1U N 0.3068(4) 0.4569(4) 0.6613(3) 0.064(3) Uani 1 1 d D U . . .
C6E C 0.3920(4) 0.4260(4) 0.6989(3) 0.066(3) Uani 1 1 d D U . . .
C6F C 0.3851(5) 0.3856(4) 0.6967(3) 0.070(4) Uani 1 1 d D U . . .
C6G C 0.4242(5) 0.4418(7) 0.7155(4) 0.090(6) Uani 1 1 d D U . . .
H6GA H 0.437352 0.421062 0.723823 0.135 Uiso 1 1 calc DR U . . .
H6GB H 0.413813 0.458514 0.728510 0.135 Uiso 1 1 calc R U . . .
H6GC H 0.441682 0.455688 0.704714 0.135 Uiso 1 1 calc R U . . .
C6H C 0.4113(7) 0.3569(6) 0.7100(4) 0.089(6) Uani 1 1 d D U . . .
H6HA H 0.404274 0.331502 0.704809 0.133 Uiso 1 1 calc R U . . .
H6HB H 0.408907 0.359279 0.728524 0.133 Uiso 1 1 calc R U . . .
H6HC H 0.437253 0.361774 0.704973 0.133 Uiso 1 1 calc R U . . .
C6I C 0.2829(4) 0.4310(4) 0.6529(3) 0.067(3) Uani 1 1 d D U . . .
C6J C 0.2442(4) 0.4376(5) 0.6408(3) 0.071(4) Uani 1 1 d D U . . .
H6JA H 0.237914 0.415811 0.629967 0.085 Uiso 1 1 calc R U . . .
H6JB H 0.225283 0.438888 0.654587 0.085 Uiso 1 1 calc R U . . .
C38 C 0.1466(5) 0.5042(4) 0.6728(3) 0.073(4) Uani 1 1 d D U . . .
C6K C 0.1185(4) 0.4897(4) 0.6565(3) 0.069(3) Uani 1 1 d D U . . .
C6L C 0.1369(5) 0.5196(5) 0.6964(3) 0.083(4) Uani 1 1 d D U . . .
H6L H 0.155839 0.528364 0.707584 0.100 Uiso 1 1 calc R U . . .
N1V N 0.1820(4) 0.5002(4) 0.6616(3) 0.072(3) Uani 1 1 d D U . . .
C6M C 0.0801(5) 0.4901(5) 0.6633(3) 0.078(4) Uani 1 1 d D U . . .
H6M H 0.061654 0.479745 0.652330 0.094 Uiso 1 1 calc R U . . .
N1W N 0.1370(4) 0.4768(4) 0.6352(3) 0.076(3) Uani 1 1 d D U . . .
H1W H 0.126793 0.465737 0.622022 0.091 Uiso 1 1 calc R U . . .
C6N C 0.0700(5) 0.5066(6) 0.6873(3) 0.085(4) Uani 1 1 d D U . . .
C6O C 0.0989(5) 0.5222(6) 0.7036(3) 0.087(4) Uani 1 1 d D U . . .
C6P C 0.0273(7) 0.5076(8) 0.6942(5) 0.116(8) Uani 1 1 d D U . . .
H6PA H 0.012448 0.502451 0.678895 0.174 Uiso 1 1 calc R U . . .
H6PB H 0.020789 0.532399 0.700846 0.174 Uiso 1 1 calc R U . . .
H6PC H 0.021941 0.488623 0.707179 0.174 Uiso 1 1 calc R U . . .
C6Q C 0.0871(9) 0.5401(9) 0.7289(4) 0.130(9) Uani 1 1 d D U . . .
H6QA H 0.108678 0.541456 0.740386 0.195 Uiso 1 1 calc R U . . .
H6QB H 0.067366 0.525015 0.736845 0.195 Uiso 1 1 calc R U . . .
H6QC H 0.077586 0.565433 0.725732 0.195 Uiso 1 1 calc R U . . .
C6R C 0.1741(5) 0.4844(5) 0.6384(3) 0.075(4) Uani 1 1 d D U . . .
C6S C 0.2015(4) 0.4773(4) 0.6160(3) 0.067(4) Uani 1 1 d D U . . .
H6SA H 0.193594 0.454565 0.606687 0.080 Uiso 1 1 calc R U . . .
H6SB H 0.200390 0.498664 0.604066 0.080 Uiso 1 1 calc R U . . .
C10 C 0.3528(3) 0.5781(4) 0.6166(2) 0.053(3) Uani 1 1 d D U . . .
C31 C 0.3577(4) 0.6174(4) 0.6171(2) 0.049(3) Uani 1 1 d D U . . .
C48 C 0.3616(4) 0.5578(4) 0.5946(3) 0.061(3) Uani 1 1 d D U . . .
H48 H 0.357712 0.531568 0.594216 0.073 Uiso 1 1 calc R U . . .
N1X N 0.3385(4) 0.5674(3) 0.6404(2) 0.055(3) Uani 1 1 d D U . . .
C49 C 0.3724(4) 0.6374(4) 0.5953(2) 0.052(3) Uani 1 1 d D U . . .
H49 H 0.376005 0.663703 0.595640 0.063 Uiso 1 1 calc R U . . .
N1Y N 0.3495(3) 0.6295(3) 0.6416(2) 0.046(2) Uani 1 1 d D U . . .
H1Y H 0.351636 0.652408 0.647576 0.056 Uiso 1 1 calc R U . . .
C56 C 0.3809(4) 0.6163(4) 0.5738(3) 0.056(3) Uani 1 1 d D U . . .
C6T C 0.3763(4) 0.5764(4) 0.5729(3) 0.059(3) Uani 1 1 d D U . . .
C6U C 0.3963(5) 0.6371(6) 0.5491(3) 0.064(4) Uani 1 1 d D U . . .
H6UA H 0.399621 0.663767 0.552845 0.096 Uiso 1 1 calc R U . . .
H6UB H 0.378300 0.634226 0.535116 0.096 Uiso 1 1 calc R U . . .
H6UC H 0.420323 0.626206 0.544100 0.096 Uiso 1 1 calc R U . . .
C6V C 0.3873(5) 0.5517(6) 0.5497(3) 0.080(5) Uani 1 1 d D U . . .
H6VA H 0.388057 0.525350 0.554901 0.120 Uiso 1 1 calc R U . . .
H6VB H 0.411961 0.559227 0.543397 0.120 Uiso 1 1 calc R U . . .
H6VC H 0.368719 0.554823 0.536097 0.120 Uiso 1 1 calc R U . . .
C6W C 0.3371(4) 0.5980(4) 0.6550(2) 0.049(3) Uani 1 1 d D U . . .
C6X C 0.3265(4) 0.5998(5) 0.6836(2) 0.057(3) Uani 1 1 d D U . . .
H6XA H 0.341420 0.581169 0.693238 0.069 Uiso 1 1 calc R U . . .
H6XB H 0.332475 0.624932 0.690461 0.069 Uiso 1 1 calc R U . . .
C9 C 0.1718(4) 0.5975(3) 0.6565(2) 0.051(3) Uani 1 1 d D U . . .
C6Y C 0.1611(4) 0.6225(4) 0.6762(2) 0.053(3) Uani 1 1 d D U . . .
C6Z C 0.1433(4) 0.5805(4) 0.6411(2) 0.051(3) Uani 1 1 d D U . . .
H6Z H 0.149896 0.563012 0.628297 0.061 Uiso 1 1 calc R U . . .
N1Z N 0.2117(4) 0.5940(3) 0.6558(2) 0.054(3) Uani 1 1 d D U . . .
C70 C 0.1230(4) 0.6314(4) 0.6810(3) 0.052(3) Uani 1 1 d D U . . .
H70 H 0.116349 0.648181 0.694262 0.062 Uiso 1 1 calc R U . . .
N20 N 0.1944(3) 0.6348(4) 0.6870(2) 0.056(3) Uani 1 1 d D U . . .
H20 H 0.196435 0.650956 0.699510 0.067 Uiso 1 1 calc R U . . .
C71 C 0.0954(4) 0.6148(4) 0.6656(3) 0.054(3) Uani 1 1 d D U . . .
C72 C 0.1055(4) 0.5901(4) 0.6452(3) 0.056(3) Uani 1 1 d D U . . .
C73 C 0.0536(4) 0.6237(6) 0.6710(4) 0.071(4) Uani 1 1 d D U . . .
H73A H 0.043292 0.638281 0.656872 0.107 Uiso 1 1 calc R U . . .
H73B H 0.051633 0.638087 0.686845 0.107 Uiso 1 1 calc R U . . .
H73C H 0.039645 0.600234 0.672755 0.107 Uiso 1 1 calc R U . . .
C74 C 0.0756(5) 0.5717(5) 0.6280(3) 0.064(4) Uani 1 1 d D U . . .
H74A H 0.080906 0.577553 0.610146 0.096 Uiso 1 1 calc R U . . .
H74B H 0.050825 0.581412 0.632585 0.096 Uiso 1 1 calc R U . . .
H74C H 0.076045 0.544553 0.630493 0.096 Uiso 1 1 calc R U . . .
C75 C 0.2234(4) 0.6177(4) 0.6748(3) 0.054(3) Uani 1 1 d D U . . .
C76 C 0.2650(4) 0.6258(4) 0.6794(3) 0.061(4) Uani 1 1 d D U . . .
H76A H 0.276181 0.636079 0.663635 0.074 Uiso 1 1 calc R U . . .
H76B H 0.267428 0.645012 0.692940 0.074 Uiso 1 1 calc R U . . .
C6 C 0.3167(4) 0.4962(4) 0.7416(2) 0.068(3) Uani 1 1 d D U . . .
C20 C 0.2897(4) 0.4821(4) 0.7243(3) 0.067(3) Uani 1 1 d D U . . .
C77 C 0.3373(5) 0.4713(5) 0.7571(3) 0.077(4) Uani 1 1 d D U . . .
H77 H 0.355899 0.480755 0.768259 0.093 Uiso 1 1 calc R U . . .
N21 N 0.3176(4) 0.5352(4) 0.7390(2) 0.066(3) Uani 1 1 d D U . . .
H21 H 0.332151 0.550947 0.747190 0.079 Uiso 1 1 calc R U . . .
C78 C 0.2819(5) 0.4431(4) 0.7227(3) 0.072(4) Uani 1 1 d D U . . .
H78 H 0.263263 0.433964 0.711454 0.087 Uiso 1 1 calc R U . . .
N22 N 0.2738(4) 0.5128(4) 0.7122(2) 0.060(3) Uani 1 1 d D U . . .
C79 C 0.3029(5) 0.4178(5) 0.7386(3) 0.083(4) Uani 1 1 d D U . . .
C7A C 0.3302(5) 0.4319(5) 0.7561(3) 0.084(4) Uani 1 1 d D U . . .
C7B C 0.2939(8) 0.3750(6) 0.7376(5) 0.105(7) Uani 1 1 d D U . . .
H7BA H 0.309055 0.361803 0.750320 0.157 Uiso 1 1 calc R U . . .
H7BB H 0.299681 0.365226 0.720581 0.157 Uiso 1 1 calc R U . . .
H7BC H 0.267306 0.371021 0.741277 0.157 Uiso 1 1 calc R U . . .
C7C C 0.3515(7) 0.4063(7) 0.7756(4) 0.104(7) Uani 1 1 d D U . . .
H7CA H 0.367035 0.421888 0.786763 0.157 Uiso 1 1 calc R U . . .
H7CB H 0.367441 0.388701 0.766291 0.157 Uiso 1 1 calc R U . . .
H7CC H 0.333347 0.392433 0.785897 0.157 Uiso 1 1 calc R U . . .
C7D C 0.2908(4) 0.5436(4) 0.7210(3) 0.061(3) Uani 1 1 d D U . . .
C7E C 0.2781(5) 0.5841(5) 0.7146(3) 0.069(4) Uani 1 1 d D U . . .
H7EA H 0.251059 0.586964 0.718045 0.082 Uiso 1 1 calc R U . . .
H7EB H 0.291892 0.602191 0.725391 0.082 Uiso 1 1 calc R U . . .
C7F C 0.5565(4) 0.4743(4) 0.2907(3) 0.080(4) Uani 1 1 d D U . . .
F3 F 0.5214(4) 0.4835(4) 0.2842(3) 0.117(4) Uani 1 1 d D U . . .
F4 F 0.5704(5) 0.4996(4) 0.3076(3) 0.123(5) Uani 1 1 d D U . . .
F5 F 0.5776(4) 0.4768(4) 0.2694(2) 0.103(4) Uani 1 1 d D U . . .
S6 S 0.55800(16) 0.42657(14) 0.30479(10) 0.0799(13) Uani 1 1 d D U . . .
O7 O 0.5440(4) 0.4022(4) 0.2850(3) 0.089(4) Uani 1 1 d D U . . .
O8 O 0.5354(5) 0.4294(5) 0.3274(2) 0.112(5) Uani 1 1 d D U . . .
O9 O 0.5975(4) 0.4214(4) 0.3108(3) 0.095(4) Uani 1 1 d D U . . .
C7G C 0.7188(6) 0.6612(4) 0.6446(4) 0.126(7) Uani 1 1 d D U . . .
F1 F 0.7486(6) 0.6728(7) 0.6311(6) 0.217(10) Uani 1 1 d D U . . .
F2 F 0.7155(9) 0.6835(6) 0.6653(4) 0.235(13) Uani 1 1 d D U . . .
F6 F 0.7280(4) 0.6267(3) 0.6530(3) 0.100(4) Uani 1 1 d D U . . .
S1 S 0.6767(2) 0.66088(17) 0.62473(14) 0.108(2) Uani 1 1 d D U . . .
O1 O 0.6860(7) 0.6347(6) 0.6043(3) 0.141(8) Uani 1 1 d D U . . .
O2 O 0.6707(6) 0.7006(4) 0.6186(3) 0.118(6) Uani 1 1 d D U . . .
O3 O 0.6477(5) 0.6455(6) 0.6429(5) 0.159(9) Uani 1 1 d D U . . .
C7H C 0.6160(5) 0.4761(5) 0.5111(3) 0.133(7) Uani 1 1 d D U . . .
F7 F 0.5913(4) 0.4939(6) 0.5265(3) 0.141(6) Uani 1 1 d D U . . .
F8 F 0.5965(7) 0.4612(4) 0.4912(3) 0.158(7) Uani 1 1 d D U . . .
F9 F 0.6332(6) 0.4489(7) 0.5245(5) 0.231(13) Uani 1 1 d D U . . .
S2 S 0.6518(2) 0.5104(3) 0.50090(11) 0.135(3) Uani 1 1 d D U . . .
O4 O 0.6671(5) 0.5239(8) 0.5243(3) 0.169(10) Uani 1 1 d D U . . .
O5 O 0.6301(5) 0.5380(5) 0.4874(4) 0.124(6) Uani 1 1 d D U . . .
O6 O 0.6770(7) 0.4888(5) 0.4853(4) 0.169(11) Uani 1 1 d D U . . .
C7I C 0.4846(5) 0.8257(4) 0.7218(3) 0.089(4) Uani 1 1 d D U . . .
F10 F 0.5089(5) 0.8246(5) 0.7412(3) 0.135(5) Uani 1 1 d D U . . .
F11 F 0.5033(4) 0.8162(3) 0.7003(2) 0.090(3) Uani 1 1 d D U . . .
F12 F 0.4721(4) 0.8611(3) 0.7192(3) 0.106(4) Uani 1 1 d D U . . .
S3 S 0.44454(17) 0.79280(15) 0.72736(10) 0.0870(15) Uani 1 1 d D U . . .
O10 O 0.4302(6) 0.8054(4) 0.7520(3) 0.112(6) Uani 1 1 d D U . . .
O11 O 0.4632(4) 0.7563(3) 0.7278(2) 0.073(3) Uani 1 1 d D U . . .
O12 O 0.4237(5) 0.8007(5) 0.7037(3) 0.106(5) Uani 1 1 d D U . . .
C7J C 0.2876(7) 0.7184(6) 0.6226(5) 0.225(11) Uani 1 1 d D U . . .
F13 F 0.2560(10) 0.7391(8) 0.6199(8) 0.323(18) Uani 1 1 d D U . . .
F14 F 0.3130(13) 0.7265(9) 0.6043(7) 0.329(19) Uani 1 1 d D U . . .
F15 F 0.2746(7) 0.6828(5) 0.6215(4) 0.182(8) Uani 1 1 d D U . . .
S4 S 0.3098(2) 0.72892(18) 0.6536(3) 0.164(4) Uani 1 1 d D U . . .
O13 O 0.2814(5) 0.7171(5) 0.6721(4) 0.134(7) Uani 1 1 d D U . . .
O14 O 0.3178(8) 0.7690(4) 0.6531(7) 0.248(17) Uani 1 1 d D U . . .
O15 O 0.3445(4) 0.7059(5) 0.6541(5) 0.175(10) Uani 1 1 d D U . . .
C7K C 0.4495(9) 0.0830(7) 0.5440(5) 0.237(8) Uani 1 1 d D U . . .
F16 F 0.4319(11) 0.0889(11) 0.5215(5) 0.278(12) Uani 1 1 d D U . . .
F17 F 0.4831(10) 0.0709(11) 0.5364(6) 0.274(12) Uani 1 1 d D U . . .
F18 F 0.4354(9) 0.0564(8) 0.5588(5) 0.224(10) Uani 1 1 d D U . . .
S5 S 0.4491(5) 0.1285(5) 0.5585(3) 0.227(6) Uani 1 1 d D U . . .
O16 O 0.4157(5) 0.1481(6) 0.5509(3) 0.127(6) Uani 1 1 d D U . . .
O17 O 0.4761(10) 0.1510(10) 0.5449(6) 0.244(12) Uani 1 1 d D U . . .
O18 O 0.4599(11) 0.1270(11) 0.5841(4) 0.257(12) Uani 1 1 d D U . . .
C7L C 0.7092(7) 0.3809(6) 0.7564(4) 0.181(10) Uani 1 1 d D U . . .
F19 F 0.7142(11) 0.3557(8) 0.7749(5) 0.258(15) Uani 1 1 d D U . . .
F1A F 0.7184(8) 0.4158(7) 0.7643(4) 0.186(9) Uani 1 1 d D U . . .
F1B F 0.6730(7) 0.3822(7) 0.7492(7) 0.261(13) Uani 1 1 d D U . . .
S7 S 0.7370(4) 0.3694(3) 0.7285(2) 0.170(4) Uani 1 1 d D U . . .
O19 O 0.7328(12) 0.3288(5) 0.7240(7) 0.278(18) Uani 1 1 d D U . . .
O1A O 0.7758(5) 0.3797(6) 0.7351(4) 0.141(8) Uani 1 1 d D U . . .
O1B O 0.7183(6) 0.3913(7) 0.7067(3) 0.161(9) Uani 1 1 d D U . . .
C7M C 0.2003(5) 0.7296(5) 0.4399(4) 0.124(6) Uani 1 1 d D U . . .
F1C F 0.2342(5) 0.7177(6) 0.4479(4) 0.165(7) Uani 1 1 d D U . . .
F1D F 0.1984(7) 0.7670(6) 0.4451(6) 0.206(10) Uani 1 1 d D U . . .
F1E F 0.1741(5) 0.7109(5) 0.4531(3) 0.137(6) Uani 1 1 d D U . . .
S9 S 0.19399(18) 0.7224(2) 0.40492(13) 0.1030(18) Uani 1 1 d D U . . .
O1C O 0.2023(5) 0.6822(5) 0.4032(4) 0.141(7) Uani 1 1 d D U . . .
O1D O 0.2246(5) 0.7434(7) 0.3939(4) 0.152(8) Uani 1 1 d D U . . .
O1E O 0.1549(4) 0.7282(7) 0.4001(4) 0.140(8) Uani 1 1 d D U . . .
C7N C 0.3942(7) 0.5193(8) 0.4646(5) 0.232(8) Uani 1 1 d D U . . .
F1F F 0.4162(9) 0.5293(11) 0.4447(7) 0.281(13) Uani 1 1 d D U . . .
F1G F 0.3892(11) 0.5521(9) 0.4778(7) 0.273(12) Uani 1 1 d D U . . .
F1H F 0.4140(10) 0.4961(11) 0.4806(7) 0.268(12) Uani 1 1 d D U . . .
S8 S 0.3491(4) 0.5011(4) 0.4544(3) 0.201(5) Uani 1 1 d D U . . .
O1F O 0.3561(10) 0.4631(7) 0.4438(7) 0.246(12) Uani 1 1 d D U . . .
O1G O 0.3342(7) 0.5260(8) 0.4343(5) 0.175(9) Uani 1 1 d D U . . .
O1H O 0.3265(9) 0.4996(11) 0.4784(5) 0.231(11) Uani 1 1 d D U . . .
C7O C 0.2471(10) 0.3705(9) 0.5505(6) 0.301(10) Uani 1 1 d D U . . .
F1I F 0.2525(13) 0.4093(9) 0.5494(9) 0.316(15) Uani 1 1 d D U . . .
F1J F 0.2757(12) 0.3485(12) 0.5402(9) 0.333(15) Uani 1 1 d D U . . .
F1K F 0.2125(11) 0.3604(12) 0.5405(8) 0.316(15) Uani 1 1 d D U . . .
S10 S 0.2431(7) 0.3545(5) 0.5845(4) 0.286(8) Uani 1 1 d D U . . .
O1I O 0.2096(9) 0.3765(8) 0.5941(5) 0.228(12) Uani 1 1 d D U . . .
O1J O 0.2814(10) 0.3689(12) 0.5949(7) 0.302(15) Uani 1 1 d D U . . .
O1K O 0.2430(13) 0.3128(7) 0.5821(7) 0.277(14) Uani 1 1 d D U . . .
C7P C 0.5463(7) 0.8739(7) 0.4747(4) 0.193(10) Uani 1 1 d D U . . .
F1L F 0.5197(8) 0.8847(12) 0.4926(5) 0.294(16) Uani 1 1 d D U . . .
F1M F 0.5771(9) 0.8982(8) 0.4722(4) 0.218(10) Uani 1 1 d D U . . .
F1N F 0.5309(7) 0.8621(7) 0.4516(3) 0.178(9) Uani 1 1 d D U . . .
S11 S 0.5674(3) 0.8313(4) 0.48776(16) 0.171(5) Uani 1 1 d D U . . .
O1L O 0.5356(8) 0.8069(9) 0.4884(4) 0.205(13) Uani 1 1 d D U . . .
O1M O 0.5826(8) 0.8424(11) 0.5122(4) 0.241(17) Uani 1 1 d D U . . .
O1N O 0.5955(7) 0.8206(10) 0.4689(5) 0.221(13) Uani 1 1 d D U . . .
C7R C 0.4759(7) 0.0959(6) 0.4616(4) 0.217(8) Uani 1 1 d D U . . .
F1R F 0.4400(10) 0.0816(9) 0.4644(5) 0.281(13) Uani 1 1 d D U . . .
F1S F 0.5026(9) 0.0738(9) 0.4483(5) 0.247(11) Uani 1 1 d D U . . .
F1T F 0.4984(8) 0.1171(7) 0.4781(4) 0.204(9) Uani 1 1 d D U . . .
S13 S 0.4665(4) 0.1314(3) 0.43680(16) 0.196(5) Uani 1 1 d D U . . .
O1R O 0.4507(9) 0.1651(6) 0.4470(4) 0.196(10) Uani 1 1 d D U . . .
O1S O 0.4479(4) 0.1153(4) 0.4146(2) 0.084(4) Uani 1 1 d D U . . .
O1T O 0.5088(6) 0.1381(9) 0.4301(5) 0.243(13) Uani 1 1 d D U . . .
Ag3 Ag 0.54592(18) 0.14248(14) 0.64719(9) 0.0913(18) Uani 0.368(5) 1 d . . P A 1
Ag4 Ag 0.5695(2) 0.22982(18) 0.62552(13) 0.1011(19) Uani 0.368(5) 1 d . . P A 1
N16 N 0.4756(12) 0.2180(7) 0.6349(5) 0.100(7) Uani 0.368(5) 1 d D U P A 1
N17 N 0.6298(18) 0.189(3) 0.6753(11) 0.13(3) Uani 0.368(5) 1 d . . P A 1
Ag5 Ag 0.5389(3) 0.23150(17) 0.68863(11) 0.102(2) Uani 0.368(5) 1 d . . P A 1
C11 C 0.6456(13) 0.1164(9) 0.6032(6) 0.085(8) Uani 0.368(5) 1 d D U P A 1
C14 C 0.6070(14) 0.1182(10) 0.6046(6) 0.089(8) Uani 0.368(5) 1 d D U P A 1
C15 C 0.6618(14) 0.1055(12) 0.5796(7) 0.080(9) Uani 0.368(5) 1 d D U P A 1
H15 H 0.688235 0.104420 0.577704 0.096 Uiso 0.368(5) 1 calc R U P A 1
N18 N 0.6615(13) 0.1258(13) 0.6262(7) 0.082(8) Uani 0.368(5) 1 d D U P A 1
H18 H 0.685266 0.126147 0.630323 0.098 Uiso 0.368(5) 1 calc R U P A 1
C19 C 0.5826(13) 0.1108(14) 0.5842(7) 0.088(9) Uani 0.368(5) 1 d D U P A 1
H19 H 0.556381 0.113562 0.586461 0.105 Uiso 0.368(5) 1 calc R U P A 1
N19 N 0.5983(13) 0.1312(14) 0.6284(7) 0.088(9) Uani 0.368(5) 1 d D U P A 1
C25 C 0.5972(13) 0.0991(14) 0.5596(7) 0.083(9) Uani 0.368(5) 1 d D U P A 1
C2Y C 0.6375(13) 0.0960(16) 0.5587(8) 0.077(9) Uani 0.368(5) 1 d D U P A 1
C2Z C 0.5687(18) 0.0892(15) 0.5376(9) 0.097(14) Uani 0.368(5) 1 d D U P A 1
H2ZA H 0.555496 0.065994 0.541874 0.146 Uiso 0.368(5) 1 calc R U P A 1
H2ZB H 0.582363 0.085820 0.521553 0.146 Uiso 0.368(5) 1 calc DR U P A 1
H2ZC H 0.550585 0.109557 0.535697 0.146 Uiso 0.368(5) 1 calc R U P A 1
C30 C 0.6541(17) 0.0824(14) 0.5325(8) 0.058(13) Uani 0.368(5) 1 d D U P A 1
H30A H 0.641280 0.095385 0.518521 0.087 Uiso 0.368(5) 1 calc R U P A 1
H30C H 0.650294 0.055384 0.530764 0.087 Uiso 0.368(5) 1 calc R U P A 1
H30D H 0.680869 0.088044 0.531855 0.087 Uiso 0.368(5) 1 calc R U P A 1
C32 C 0.6313(14) 0.1345(14) 0.6413(6) 0.086(8) Uani 0.368(5) 1 d D U P A 1
C36 C 0.636(2) 0.1437(14) 0.6706(6) 0.085(10) Uani 0.368(5) 1 d D U P A 1
H36A H 0.661469 0.136394 0.676263 0.102 Uiso 0.368(5) 1 calc R U P A 1
H36B H 0.617636 0.129222 0.680653 0.102 Uiso 0.368(5) 1 calc R U P A 1
C37 C 0.6421(11) 0.3083(10) 0.6613(7) 0.065(8) Uani 0.368(5) 1 d D U P A 1
C39 C 0.6115(11) 0.2978(10) 0.6468(7) 0.064(8) Uani 0.368(5) 1 d D U P A 1
C3A C 0.6533(12) 0.3453(10) 0.6666(8) 0.064(9) Uani 0.368(5) 1 d D U P A 1
H3A H 0.674729 0.350820 0.676602 0.077 Uiso 0.368(5) 1 calc R U P A 1
N1A N 0.6592(13) 0.2768(10) 0.6690(9) 0.068(9) Uani 0.368(5) 1 d D U P A 1
H1AA H 0.679170 0.275485 0.678688 0.082 Uiso 0.368(5) 1 calc R U P A 1
C3B C 0.5889(13) 0.3262(11) 0.6348(9) 0.064(9) Uani 0.368(5) 1 d D U P A 1
H3B H 0.568096 0.319752 0.624445 0.077 Uiso 0.368(5) 1 calc R U P A 1
N1B N 0.6091(11) 0.2592(10) 0.6455(8) 0.064(9) Uani 0.368(5) 1 d D U P A 1
C3C C 0.5989(13) 0.3645(11) 0.6391(8) 0.062(9) Uani 0.368(5) 1 d D U P A 1
C3D C 0.6297(12) 0.3743(10) 0.6557(8) 0.060(8) Uani 0.368(5) 1 d D U P A 1
C3E C 0.5767(16) 0.3984(15) 0.6286(10) 0.069(13) Uani 0.368(5) 1 d D U P A 1
H3EA H 0.558029 0.389619 0.616331 0.103 Uiso 0.368(5) 1 calc R U P A 1
H3EB H 0.593963 0.415713 0.620180 0.103 Uiso 0.368(5) 1 calc R U P A 1
H3EC H 0.564135 0.411227 0.642723 0.103 Uiso 0.368(5) 1 calc R U P A 1
C3F C 0.6423(16) 0.4158(10) 0.6602(9) 0.060(11) Uani 0.368(5) 1 d D U P A 1
H3FC H 0.665269 0.416190 0.670392 0.090 Uiso 0.368(5) 1 calc R U P A 1
H3FD H 0.622523 0.429384 0.669248 0.090 Uiso 0.368(5) 1 calc R U P A 1
H3FE H 0.646978 0.427896 0.643715 0.090 Uiso 0.368(5) 1 calc R U P A 1
C3G C 0.6399(12) 0.2471(10) 0.6591(9) 0.068(9) Uani 0.368(5) 1 d D U P A 1
C3H C 0.6528(14) 0.2055(10) 0.6637(11) 0.075(15) Uani 0.368(5) 1 d D . P A 1
H3HA H 0.657096 0.193042 0.647106 0.091 Uiso 0.368(5) 1 calc R U P A 1
H3HC H 0.676623 0.205314 0.673306 0.091 Uiso 0.368(5) 1 calc R U P A 1
C3I C 0.5597(12) 0.1502(9) 0.7453(6) 0.086(7) Uani 0.368(5) 1 d D U P A 1
C3J C 0.5359(11) 0.1721(11) 0.7300(7) 0.085(7) Uani 0.368(5) 1 d D U P A 1
C3K C 0.5454(13) 0.1294(12) 0.7665(7) 0.091(8) Uani 0.368(5) 1 d D U P A 1
H3K H 0.561912 0.114729 0.776528 0.110 Uiso 0.368(5) 1 calc R U P A 1
N1C N 0.5958(12) 0.1528(12) 0.7362(6) 0.082(7) Uani 0.368(5) 1 d D U P A 1
H1C H 0.615811 0.141641 0.742182 0.098 Uiso 0.368(5) 1 calc R U P A 1
C3L C 0.4966(12) 0.1733(14) 0.7355(8) 0.088(8) Uani 0.368(5) 1 d D U P A 1
H3L H 0.480051 0.187080 0.724890 0.105 Uiso 0.368(5) 1 calc R U P A 1
N1D N 0.5575(12) 0.1896(12) 0.7118(7) 0.083(8) Uani 0.368(5) 1 d D U P A 1
C3M C 0.4828(12) 0.1534(15) 0.7573(8) 0.088(8) Uani 0.368(5) 1 d D U P A 1
C3N C 0.5066(13) 0.1305(14) 0.7728(8) 0.088(8) Uani 0.368(5) 1 d D U P A 1
C3O C 0.4403(13) 0.1536(18) 0.7640(10) 0.087(13) Uani 0.368(5) 1 d D U P A 1
H3OA H 0.429636 0.178117 0.759853 0.130 Uiso 0.368(5) 1 calc R U P A 1
H3OB H 0.437113 0.148647 0.782245 0.130 Uiso 0.368(5) 1 calc R U P A 1
H3OC H 0.427479 0.134198 0.754127 0.130 Uiso 0.368(5) 1 calc R U P A 1
C3P C 0.4932(19) 0.1077(15) 0.7969(9) 0.092(14) Uani 0.368(5) 1 d D U P A 1
H3PA H 0.479541 0.085387 0.791362 0.138 Uiso 0.368(5) 1 calc R U P A 1
H3PC H 0.476722 0.123439 0.807317 0.138 Uiso 0.368(5) 1 calc R U P A 1
H3PD H 0.514990 0.100214 0.807014 0.138 Uiso 0.368(5) 1 calc R U P A 1
C3Q C 0.5935(11) 0.1767(13) 0.7157(7) 0.081(7) Uani 0.368(5) 1 d D U P A 1
C3R C 0.6288(14) 0.1893(16) 0.6998(8) 0.083(9) Uani 0.368(5) 1 d D U P A 1
H3RA H 0.634309 0.215368 0.704899 0.100 Uiso 0.368(5) 1 calc R U P A 1
H3RB H 0.649999 0.173853 0.705742 0.100 Uiso 0.368(5) 1 calc R U P A 1
C12 C 0.5176(15) 0.3143(12) 0.6810(10) 0.124(9) Uani 0.368(5) 1 d D U P A 1
C3S C 0.4909(17) 0.3379(12) 0.6693(11) 0.125(9) Uani 0.368(5) 1 d D U P A 1
C3T C 0.5489(16) 0.3259(14) 0.6957(10) 0.123(10) Uani 0.368(5) 1 d D U P A 1
H3T H 0.565939 0.308237 0.702663 0.147 Uiso 0.368(5) 1 calc R U P A 1
N1E N 0.5085(13) 0.2771(12) 0.6776(7) 0.119(9) Uani 0.368(5) 1 d D U P A 1
C3U C 0.4972(16) 0.3778(13) 0.6722(10) 0.126(10) Uani 0.368(5) 1 d D U P A 1
H3U H 0.481497 0.395331 0.663895 0.151 Uiso 0.368(5) 1 calc R U P A 1
N1F N 0.4667(15) 0.3144(12) 0.6564(9) 0.122(9) Uani 0.368(5) 1 d D U P A 1
H1F H 0.448654 0.321041 0.645988 0.146 Uiso 0.368(5) 1 calc R U P A 1
C3V C 0.5273(17) 0.3900(13) 0.6876(10) 0.121(10) Uani 0.368(5) 1 d D U P A 1
C3W C 0.5536(16) 0.3656(14) 0.6997(9) 0.121(10) Uani 0.368(5) 1 d D U P A 1
C3X C 0.547(2) 0.4270(18) 0.6930(11) 0.133(16) Uani 0.368(5) 1 d D U P A 1
H3XA H 0.561479 0.434512 0.678009 0.199 Uiso 0.368(5) 1 calc DR U P A 1
H3XB H 0.563762 0.424015 0.707625 0.199 Uiso 0.368(5) 1 calc R U P A 1
H3XC H 0.528271 0.446242 0.696841 0.199 Uiso 0.368(5) 1 calc R U P A 1
C3Y C 0.5872(18) 0.3779(18) 0.7171(10) 0.114(15) Uani 0.368(5) 1 d D U P A 1
H3YA H 0.577564 0.389383 0.732707 0.171 Uiso 0.368(5) 1 calc R U P A 1
H3YB H 0.602764 0.396073 0.707909 0.171 Uiso 0.368(5) 1 calc R U P A 1
H3YC H 0.602336 0.355957 0.721445 0.171 Uiso 0.368(5) 1 calc R U P A 1
C3Z C 0.4765(13) 0.2778(10) 0.6633(6) 0.114(8) Uani 0.368(5) 1 d D U P A 1
C40 C 0.4541(14) 0.2428(11) 0.6534(7) 0.107(8) Uani 0.368(5) 1 d D U P A 1
H40D H 0.446432 0.227496 0.668211 0.128 Uiso 0.368(5) 1 calc R U P A 1
H40E H 0.431069 0.251657 0.644821 0.128 Uiso 0.368(5) 1 calc R U P A 1
C41 C 0.4850(13) 0.1175(14) 0.6855(8) 0.100(8) Uani 0.368(5) 1 d D U P A 1
C42 C 0.4464(14) 0.1184(12) 0.6878(8) 0.099(8) Uani 0.368(5) 1 d D U P A 1
C43 C 0.5073(14) 0.0954(13) 0.7021(8) 0.105(9) Uani 0.368(5) 1 d D U P A 1
H43 H 0.533829 0.096281 0.701275 0.126 Uiso 0.368(5) 1 calc R U P A 1
N23 N 0.4933(13) 0.1411(10) 0.6662(6) 0.099(8) Uani 0.368(5) 1 d D U P A 1
C44 C 0.4271(14) 0.0936(14) 0.7042(9) 0.105(9) Uani 0.368(5) 1 d D U P A 1
H44 H 0.400692 0.091326 0.703153 0.126 Uiso 0.368(5) 1 calc R U P A 1
N24 N 0.4303(12) 0.1411(12) 0.6702(7) 0.099(8) Uani 0.368(5) 1 d D U P A 1
H24 H 0.406431 0.146210 0.668266 0.119 Uiso 0.368(5) 1 calc R U P A 1
C45 C 0.4480(13) 0.0719(15) 0.7225(9) 0.107(9) Uani 0.368(5) 1 d D U P A 1
C46 C 0.4886(13) 0.0714(14) 0.7201(9) 0.107(9) Uani 0.368(5) 1 d D U P A 1
C47 C 0.423(2) 0.0484(17) 0.7417(10) 0.115(15) Uani 0.368(5) 1 d D U P A 1
H47A H 0.400451 0.062882 0.746153 0.172 Uiso 0.368(5) 1 calc R U P A 1
H47B H 0.437119 0.042996 0.757227 0.172 Uiso 0.368(5) 1 calc R U P A 1
H47C H 0.415298 0.024856 0.733631 0.172 Uiso 0.368(5) 1 calc R U P A 1
C4A C 0.5121(19) 0.0470(15) 0.7394(10) 0.120(15) Uani 0.368(5) 1 d D U P A 1
H4AA H 0.521825 0.063003 0.753021 0.181 Uiso 0.368(5) 1 calc R U P A 1
H4AB H 0.532949 0.035196 0.730347 0.181 Uiso 0.368(5) 1 calc R U P A 1
H4AC H 0.496011 0.027593 0.746784 0.181 Uiso 0.368(5) 1 calc R U P A 1
C4B C 0.4599(14) 0.1540(7) 0.6563(5) 0.100(8) Uani 0.368(5) 1 d D U P A 1
C4C C 0.4545(16) 0.1819(8) 0.6338(7) 0.098(8) Uani 0.368(5) 1 d D U P A 1
H4CD H 0.461536 0.168931 0.617817 0.118 Uiso 0.368(5) 1 calc R U P A 1
H4CE H 0.427478 0.187873 0.632597 0.118 Uiso 0.368(5) 1 calc R U P A 1
C4D C 0.5479(12) 0.2100(9) 0.5672(7) 0.118(9) Uani 0.368(5) 1 d D U P A 1
C4E C 0.5179(14) 0.2102(11) 0.5500(7) 0.121(9) Uani 0.368(5) 1 d D U P A 1
C4F C 0.5858(13) 0.2020(13) 0.5608(8) 0.116(10) Uani 0.368(5) 1 d D U P A 1
H4F H 0.605251 0.201341 0.573091 0.139 Uiso 0.368(5) 1 calc R U P A 1
N25 N 0.5345(13) 0.2162(13) 0.5913(7) 0.115(9) Uani 0.368(5) 1 d D U P A 1
C4G C 0.5238(14) 0.2018(17) 0.5238(8) 0.126(10) Uani 0.368(5) 1 d D U P A 1
H4G H 0.503791 0.201994 0.511830 0.151 Uiso 0.368(5) 1 calc R U P A 1
N26 N 0.4852(12) 0.2166(14) 0.5632(7) 0.121(9) Uani 0.368(5) 1 d D U P A 1
H26 H 0.462237 0.216440 0.557383 0.145 Uiso 0.368(5) 1 calc R U P A 1
C4H C 0.5612(14) 0.1930(17) 0.5162(8) 0.123(10) Uani 0.368(5) 1 d D U P A 1
C4I C 0.5921(14) 0.1950(16) 0.5339(9) 0.119(10) Uani 0.368(5) 1 d D U P A 1
C4J C 0.570(2) 0.1855(19) 0.4874(10) 0.122(15) Uani 0.368(5) 1 d D U P A 1
H4JA H 0.547766 0.176142 0.478815 0.184 Uiso 0.368(5) 1 calc R U P A 1
H4JB H 0.590222 0.166862 0.486137 0.184 Uiso 0.368(5) 1 calc DR U P A 1
H4JC H 0.578328 0.208845 0.479321 0.184 Uiso 0.368(5) 1 calc R U P A 1
C4K C 0.6325(16) 0.183(2) 0.5250(13) 0.132(17) Uani 0.368(5) 1 d D U P A 1
H4KC H 0.644627 0.204186 0.516496 0.197 Uiso 0.368(5) 1 calc R U P A 1
H4KD H 0.630599 0.161951 0.513198 0.197 Uiso 0.368(5) 1 calc R U P A 1
H4KE H 0.647261 0.175647 0.539931 0.197 Uiso 0.368(5) 1 calc R U P A 1
C7Q C 0.4969(13) 0.2233(15) 0.5877(6) 0.114(8) Uani 0.368(5) 1 d D U P A 1
C7S C 0.4697(16) 0.2371(12) 0.6090(6) 0.107(9) Uani 0.368(5) 1 d D U P A 1
H7SA H 0.472841 0.264468 0.611111 0.128 Uiso 0.368(5) 1 calc R U P A 1
H7SB H 0.443644 0.232580 0.603327 0.128 Uiso 0.368(5) 1 calc R U P A 1

loop_
_atom_site_aniso_label
_atom_site_aniso_U_11
_atom_site_aniso_U_22
_atom_site_aniso_U_33
_atom_site_aniso_U_23
_atom_site_aniso_U_13
_atom_site_aniso_U_12
Ag32 0.0712(8) 0.0544(7) 0.0880(8) 0.0190(6) -0.0135(7) -0.0073(6)
Ag31 0.0762(8) 0.0511(6) 0.0736(7) 0.0029(5) -0.0147(6) 0.0067(6)
Ag33 0.0448(6) 0.0534(6) 0.0758(7) 0.0069(5) -0.0129(5) -0.0037(5)
N85 0.050(7) 0.053(7) 0.084(9) -0.008(6) -0.015(7) 0.006(6)
N224 0.062(8) 0.048(7) 0.092(10) -0.004(7) -0.024(7) 0.011(6)
Ag12 0.0694(9) 0.1122(12) 0.0787(8) -0.0369(8) -0.0112(7) 0.0203(8)
Ag11 0.0555(7) 0.0743(8) 0.0568(6) -0.0118(5) 0.0007(5) -0.0075(6)
Ag13 0.0849(9) 0.0613(7) 0.0705(7) -0.0199(6) -0.0155(7) 0.0102(6)
N191 0.048(7) 0.080(9) 0.060(7) -0.014(7) -0.010(6) -0.007(6)
N259 0.084(11) 0.068(9) 0.061(8) -0.009(7) -0.014(7) 0.004(8)
Ag42 0.0873(9) 0.0694(8) 0.0705(7) 0.0187(6) -0.0151(7) -0.0150(7)
Ag43 0.0694(8) 0.0503(6) 0.0892(8) 0.0189(6) -0.0050(6) -0.0095(6)
Ag41 0.0596(6) 0.0567(6) 0.0510(5) 0.0055(5) 0.0026(5) -0.0053(5)
N56 0.076(9) 0.067(8) 0.053(7) 0.012(6) 0.010(6) -0.004(7)
N295 0.049(7) 0.070(8) 0.053(7) 0.021(6) -0.003(5) -0.012(6)
Ag 0.0507(11) 0.0570(11) 0.0698(14) -0.0089(10) 0.0196(9) -0.0096(8)
Ag1 0.0752(13) 0.0457(11) 0.0588(13) -0.0082(9) 0.0157(10) -0.0138(9)
Ag2 0.0595(12) 0.0472(10) 0.0566(11) 0.0003(8) 0.0081(9) -0.0005(9)
N14 0.077(15) 0.052(13) 0.067(13) 0.012(11) 0.009(12) -0.001(11)
N15 0.090(16) 0.020(8) 0.047(10) -0.017(7) 0.046(11) -0.020(9)
C5 0.069(7) 0.080(7) 0.040(5) -0.003(6) -0.020(5) 0.007(6)
C18 0.061(7) 0.082(7) 0.042(5) -0.004(6) -0.013(5) 0.009(6)
C1A 0.077(8) 0.095(9) 0.054(7) -0.019(7) -0.016(7) 0.004(8)
N5 0.089(8) 0.081(8) 0.048(6) -0.011(6) -0.020(6) 0.006(7)
C1B 0.069(8) 0.086(9) 0.061(7) -0.006(7) -0.017(7) -0.004(7)
N7 0.064(7) 0.086(8) 0.046(5) -0.014(6) -0.012(5) 0.009(6)
C1C 0.067(8) 0.088(9) 0.065(7) -0.016(7) -0.022(7) 0.000(7)
C1D 0.070(8) 0.091(9) 0.060(7) -0.024(7) -0.018(7) 0.001(7)
C1E 0.090(13) 0.103(14) 0.083(11) -0.019(11) -0.004(11) 0.012(12)
C1F 0.097(14) 0.130(17) 0.077(11) -0.024(12) -0.009(11) 0.000(13)
C1G 0.079(8) 0.081(8) 0.056(6) -0.017(6) -0.018(6) 0.016(7)
C1H 0.093(11) 0.090(11) 0.066(8) -0.029(8) -0.023(8) -0.005(9)
C1I 0.057(6) 0.055(6) 0.045(5) 0.000(5) 0.013(5) -0.002(5)
C1J 0.061(7) 0.059(6) 0.045(6) 0.005(5) 0.003(5) -0.004(6)
C1K 0.062(7) 0.058(7) 0.050(6) -0.006(6) 0.013(6) 0.004(6)
N1 0.076(7) 0.055(6) 0.049(6) 0.001(5) 0.007(5) -0.008(6)
C1L 0.068(8) 0.061(7) 0.044(6) 0.003(6) 0.015(6) -0.005(6)
N2 0.076(7) 0.065(7) 0.053(6) 0.001(5) -0.002(6) 0.008(6)
C1M 0.069(7) 0.068(7) 0.039(6) -0.001(6) 0.021(6) -0.004(6)
C1N 0.055(7) 0.071(7) 0.045(6) -0.001(6) 0.020(5) 0.004(6)
C1O 0.070(10) 0.079(11) 0.055(8) -0.002(8) 0.004(8) -0.020(9)
C1P 0.064(9) 0.077(10) 0.042(7) -0.006(7) 0.013(7) 0.016(8)
C1Q 0.092(8) 0.063(7) 0.043(6) -0.006(6) -0.003(6) 0.010(7)
C1R 0.107(11) 0.087(10) 0.047(7) -0.007(8) -0.016(8) 0.012(10)
C1 0.076(8) 0.115(9) 0.065(7) -0.043(7) -0.007(7) 0.035(8)
C1S 0.093(9) 0.119(10) 0.068(7) -0.049(7) -0.017(7) 0.039(8)
C1T 0.097(9) 0.109(10) 0.079(9) -0.045(8) 0.001(8) 0.044(9)
N3 0.088(8) 0.121(10) 0.070(7) -0.039(7) -0.015(7) 0.044(8)
C1U 0.095(10) 0.120(11) 0.077(9) -0.048(8) -0.022(8) 0.035(9)
N4 0.103(9) 0.123(10) 0.073(8) -0.048(8) -0.026(7) 0.050(8)
C1V 0.098(10) 0.115(11) 0.095(9) -0.053(8) -0.019(9) 0.030(9)
C1W 0.094(9) 0.109(10) 0.086(9) -0.058(8) -0.014(8) 0.032(9)
C1X 0.112(16) 0.132(18) 0.107(14) -0.058(14) -0.024(13) 0.028(14)
C1Y 0.122(17) 0.115(16) 0.084(12) -0.056(12) 0.000(12) 0.022(14)
C1Z 0.088(8) 0.116(10) 0.077(8) -0.036(8) -0.024(7) 0.047(8)
C26 0.096(12) 0.114(13) 0.098(11) -0.049(10) -0.025(10) 0.044(10)
C28 0.050(6) 0.054(6) 0.055(6) -0.019(5) 0.001(5) -0.003(5)
C2A 0.053(6) 0.061(7) 0.063(6) -0.015(6) -0.011(6) 0.000(6)
C2B 0.057(7) 0.060(7) 0.046(6) -0.017(6) -0.005(5) -0.006(6)
N6 0.049(6) 0.054(6) 0.061(6) -0.016(5) 0.001(5) 0.000(5)
C2C 0.065(7) 0.053(7) 0.061(7) -0.016(6) 0.004(6) -0.007(6)
N8 0.064(7) 0.071(7) 0.069(7) -0.018(6) -0.008(6) 0.003(6)
C2D 0.058(7) 0.053(7) 0.065(7) -0.023(6) 0.008(6) -0.009(6)
C2E 0.053(7) 0.067(7) 0.054(6) -0.021(6) 0.006(6) 0.000(6)
C2F 0.063(10) 0.065(10) 0.092(11) -0.010(9) 0.003(9) -0.009(8)
C2G 0.051(9) 0.083(11) 0.081(10) -0.029(9) 0.000(8) -0.001(8)
C2H 0.062(7) 0.070(7) 0.072(7) -0.018(6) -0.003(6) 0.000(6)
C2I 0.061(8) 0.061(8) 0.082(9) -0.015(7) -0.003(7) 0.005(7)
C21 0.076(7) 0.088(8) 0.060(6) -0.013(7) 0.004(6) -0.031(7)
C22 0.067(7) 0.086(8) 0.063(6) -0.016(6) 0.013(6) -0.016(7)
C2J 0.082(9) 0.103(9) 0.057(7) -0.024(8) 0.016(7) -0.036(8)
N9 0.077(7) 0.097(8) 0.047(5) 0.002(6) -0.012(5) -0.022(7)
C2K 0.084(9) 0.098(9) 0.063(7) -0.020(7) 0.026(7) -0.012(8)
N10 0.065(7) 0.084(8) 0.065(6) -0.019(6) 0.008(6) -0.012(6)
C2L 0.098(9) 0.102(9) 0.062(7) -0.032(7) 0.040(7) -0.025(8)
C2M 0.091(9) 0.105(9) 0.063(7) -0.037(8) 0.043(7) -0.037(8)
C2N 0.131(17) 0.124(17) 0.083(12) -0.019(12) 0.053(13) -0.022(15)
C2O 0.126(17) 0.139(18) 0.094(13) -0.056(13) 0.057(12) -0.062(14)
C2P 0.065(7) 0.090(8) 0.051(6) -0.010(6) -0.001(6) -0.024(7)
C2Q 0.075(9) 0.089(10) 0.061(8) -0.016(8) 0.005(7) -0.023(8)
C3 0.055(6) 0.067(7) 0.066(6) -0.026(6) -0.017(6) -0.007(6)
C8 0.051(6) 0.071(7) 0.060(6) -0.019(6) -0.003(6) 0.002(6)
C13 0.070(8) 0.082(9) 0.076(8) -0.024(7) -0.024(7) -0.014(7)
N11 0.061(6) 0.058(6) 0.065(6) -0.025(5) -0.019(5) 0.000(5)
C2R 0.064(8) 0.087(9) 0.070(7) -0.022(7) -0.001(7) -0.008(7)
N13 0.051(6) 0.062(7) 0.068(6) -0.014(6) -0.014(5) 0.009(5)
C2S 0.066(8) 0.103(9) 0.065(7) -0.021(7) 0.003(7) -0.015(7)
C2T 0.072(8) 0.099(9) 0.072(8) -0.016(8) -0.011(7) -0.020(8)
C2U 0.101(15) 0.137(18) 0.080(12) -0.021(13) 0.014(11) -0.004(14)
C2V 0.110(16) 0.117(17) 0.089(13) 0.009(12) -0.006(12) -0.026(14)
C2W 0.050(6) 0.058(7) 0.061(6) -0.015(6) -0.019(5) -0.005(5)
C2X 0.062(8) 0.068(9) 0.065(8) 0.004(7) -0.023(7) -0.009(7)
C2YB 0.049(8) 0.055(8) 0.046(8) -0.012(7) 0.008(7) -0.008(7)
C2ZB 0.048(8) 0.057(8) 0.040(7) -0.014(7) 0.009(7) -0.013(7)
C30B 0.052(9) 0.056(9) 0.042(8) -0.016(7) 0.013(7) -0.007(8)
N14B 0.055(8) 0.052(8) 0.058(8) -0.013(7) 0.005(7) -0.010(7)
C32B 0.055(9) 0.053(9) 0.045(8) -0.022(8) 0.009(8) -0.012(8)
N15B 0.056(8) 0.049(8) 0.045(7) -0.005(7) 0.008(7) -0.005(7)
C3AB 0.056(9) 0.062(9) 0.040(8) -0.020(8) 0.005(7) -0.004(8)
C3BB 0.055(9) 0.060(9) 0.041(8) -0.023(7) 0.009(7) -0.006(8)
C3CB 0.092(18) 0.066(15) 0.050(12) -0.013(12) -0.012(12) -0.006(14)
C3DB 0.065(14) 0.081(16) 0.062(13) -0.012(12) 0.001(11) -0.035(13)
C3EB 0.062(9) 0.052(8) 0.050(8) -0.006(7) 0.006(7) -0.003(7)
C3FB 0.069(12) 0.063(12) 0.062(11) -0.011(10) 0.012(10) -0.002(10)
C4 0.080(10) 0.049(8) 0.048(8) -0.004(7) 0.024(8) -0.008(8)
C7 0.087(10) 0.052(8) 0.061(9) 0.004(8) 0.018(8) 0.001(8)
C3GB 0.078(11) 0.050(9) 0.053(9) -0.009(8) 0.027(9) -0.014(9)
N16B 0.062(9) 0.052(8) 0.042(7) -0.002(7) 0.029(7) -0.015(7)
C3HB 0.091(12) 0.053(10) 0.072(11) 0.007(9) 0.018(10) 0.007(10)
N17B 0.076(10) 0.048(8) 0.062(9) 0.003(7) 0.019(8) 0.011(8)
C3IB 0.092(11) 0.049(9) 0.069(10) -0.008(8) 0.037(9) -0.004(9)
C3JB 0.085(11) 0.057(10) 0.059(10) -0.007(9) 0.040(9) -0.016(9)
C3KB 0.12(2) 0.062(16) 0.097(18) -0.026(14) 0.024(17) -0.008(16)
C3LB 0.10(2) 0.080(18) 0.090(18) -0.025(16) 0.020(16) -0.023(16)
C3MB 0.075(9) 0.052(8) 0.051(8) 0.000(7) 0.021(7) 0.006(8)
C3NB 0.064(11) 0.059(11) 0.053(10) 0.007(9) 0.026(9) -0.009(9)
C15B 0.079(9) 0.044(8) 0.064(8) 0.006(7) 0.019(8) 0.005(8)
C3OB 0.071(9) 0.040(8) 0.057(8) 0.002(7) 0.025(7) -0.005(7)
C3PB 0.086(11) 0.041(9) 0.055(9) 0.006(8) 0.021(9) -0.002(9)
N18B 0.076(10) 0.054(8) 0.068(8) 0.008(8) 0.018(8) 0.009(8)
C3QB 0.074(10) 0.040(9) 0.062(10) -0.005(8) 0.024(9) -0.001(8)
N19B 0.077(9) 0.039(8) 0.052(8) 0.003(7) 0.032(7) 0.001(7)
C3RB 0.066(10) 0.038(8) 0.058(9) 0.002(8) 0.026(8) -0.004(8)
C3SB 0.080(10) 0.041(8) 0.056(9) 0.001(8) 0.022(8) -0.004(8)
C3TB 0.071(15) 0.072(15) 0.059(13) -0.024(13) 0.018(12) 0.018(13)
C3UB 0.113(19) 0.040(12) 0.059(13) 0.016(11) 0.016(14) 0.003(13)
C3VB 0.082(10) 0.044(8) 0.064(8) 0.008(8) 0.025(8) 0.011(8)
C3WB 0.083(13) 0.049(11) 0.058(10) 0.010(9) 0.031(10) 0.007(10)
C14B 0.052(8) 0.034(7) 0.034(7) 0.008(6) 0.016(7) -0.009(7)
C19B 0.054(8) 0.040(8) 0.038(7) 0.013(7) 0.014(7) 0.001(7)
C25B 0.068(10) 0.047(9) 0.039(8) 0.002(8) 0.009(8) -0.018(8)
N1AB 0.061(8) 0.038(7) 0.038(7) 0.008(6) 0.019(7) -0.010(7)
C39B 0.070(11) 0.050(10) 0.049(9) 0.008(8) 0.014(9) 0.010(9)
N1BB 0.057(9) 0.043(8) 0.040(8) 0.003(7) 0.011(7) 0.006(7)
C3XB 0.070(10) 0.047(9) 0.049(10) 0.008(9) 0.015(9) -0.005(9)
C3YB 0.071(10) 0.046(9) 0.037(9) 0.000(8) 0.008(8) -0.021(8)
C3ZB 0.09(2) 0.06(2) 0.078(19) -0.014(15) 0.020(17) 0.022(17)
C40B 0.106(19) 0.071(16) 0.029(11) 0.009(11) -0.003(12) -0.008(14)
C41B 0.053(9) 0.039(8) 0.045(8) 0.005(7) 0.010(7) 0.001(7)
C42B 0.049(10) 0.038(9) 0.047(10) 0.010(8) 0.008(9) 0.011(8)
C11B 0.055(8) 0.044(8) 0.048(8) 0.001(7) 0.020(7) -0.013(7)
C43B 0.055(8) 0.049(8) 0.049(8) -0.013(7) 0.019(7) -0.010(7)
C44B 0.065(10) 0.049(9) 0.064(10) 0.002(8) 0.023(9) -0.018(8)
N1CB 0.054(9) 0.050(8) 0.053(8) 0.000(7) 0.010(7) -0.002(7)
C46B 0.061(10) 0.042(9) 0.065(9) -0.016(8) 0.013(8) -0.010(8)
N1DB 0.053(8) 0.050(8) 0.054(8) -0.005(7) 0.012(7) -0.004(7)
C4AB 0.070(10) 0.052(9) 0.064(10) -0.006(8) 0.024(9) -0.021(9)
C4BB 0.073(10) 0.049(9) 0.060(10) -0.002(8) 0.032(9) -0.021(9)
C4CB 0.083(18) 0.094(19) 0.070(16) -0.005(15) 0.030(15) -0.023(16)
C4DB 0.073(16) 0.067(15) 0.055(13) -0.010(12) 0.011(12) -0.024(13)
C4EB 0.051(9) 0.053(8) 0.050(8) 0.001(7) 0.017(8) 0.004(8)
C4FB 0.058(11) 0.048(10) 0.060(11) 0.007(9) 0.021(10) 0.013(9)
C12B 0.054(10) 0.038(8) 0.039(8) 0.004(7) 0.011(7) 0.000(8)
C36B 0.056(10) 0.048(9) 0.038(8) 0.006(7) 0.017(8) 0.005(8)
C37B 0.057(11) 0.051(10) 0.041(9) 0.007(8) 0.017(8) -0.004(9)
N1EB 0.053(10) 0.042(9) 0.045(8) -0.007(7) 0.001(7) -0.001(7)
C45B 0.053(11) 0.043(10) 0.046(9) 0.007(8) 0.017(9) -0.010(9)
N1FB 0.057(11) 0.059(10) 0.047(9) 0.003(8) 0.011(8) -0.002(8)
C47B 0.052(11) 0.045(10) 0.046(10) 0.005(8) 0.012(8) -0.015(8)
C4GB 0.049(11) 0.049(10) 0.037(9) 0.006(8) 0.017(8) -0.010(9)
C4HB 0.082(19) 0.058(16) 0.079(18) 0.016(14) 0.006(15) -0.033(14)
C4IB 0.09(2) 0.058(14) 0.047(14) 0.009(12) 0.016(13) -0.006(14)
C4JB 0.056(11) 0.052(9) 0.045(9) 0.005(8) 0.012(8) -0.006(8)
C4KB 0.063(13) 0.048(11) 0.048(11) -0.002(9) 0.018(10) -0.009(10)
C4L 0.063(7) 0.057(6) 0.045(5) 0.009(5) -0.005(5) -0.009(6)
C4M 0.068(7) 0.044(6) 0.055(6) 0.010(5) -0.012(6) -0.009(6)
C4N 0.071(8) 0.062(7) 0.054(6) 0.013(6) -0.003(6) 0.000(7)
N1G 0.060(6) 0.065(7) 0.051(5) 0.007(5) -0.006(5) -0.013(5)
C4O 0.068(7) 0.057(7) 0.055(6) 0.011(6) -0.017(6) -0.004(6)
N1H 0.072(7) 0.049(6) 0.056(6) 0.019(5) -0.011(5) -0.001(5)
C4P 0.064(7) 0.058(7) 0.061(7) 0.009(6) -0.011(6) -0.004(6)
C4Q 0.066(7) 0.063(7) 0.061(7) 0.007(6) -0.010(6) -0.006(6)
C4R 0.057(9) 0.070(10) 0.073(9) 0.016(8) -0.011(8) 0.006(8)
C4S 0.088(12) 0.068(10) 0.065(9) 0.001(8) -0.013(9) -0.016(9)
C4T 0.072(7) 0.062(7) 0.059(6) 0.013(6) -0.008(6) -0.001(6)
C4U 0.071(9) 0.061(8) 0.074(8) 0.025(7) -0.010(8) -0.006(7)
C4V 0.046(6) 0.040(6) 0.056(6) -0.003(5) 0.000(5) -0.006(5)
C4W 0.048(6) 0.035(5) 0.057(6) -0.002(5) -0.007(5) 0.001(5)
C4X 0.058(7) 0.040(6) 0.062(7) -0.006(5) -0.008(6) 0.002(5)
N1I 0.044(5) 0.038(5) 0.071(6) 0.004(5) -0.003(5) 0.006(4)
C4Y 0.054(7) 0.048(7) 0.068(7) -0.008(6) -0.015(6) -0.005(6)
N1J 0.046(6) 0.048(6) 0.064(6) 0.002(5) -0.003(5) -0.005(5)
C4Z 0.058(7) 0.032(6) 0.068(7) -0.012(5) -0.004(6) 0.001(5)
C50 0.064(7) 0.036(6) 0.061(7) -0.013(5) -0.003(6) -0.002(5)
C54 0.060(9) 0.050(8) 0.078(10) -0.005(7) -0.006(8) 0.004(7)
C55 0.084(11) 0.031(7) 0.054(7) 0.006(6) -0.010(7) -0.005(7)
C57 0.054(6) 0.038(6) 0.077(7) 0.010(5) -0.013(6) 0.005(5)
C58 0.066(9) 0.053(8) 0.075(8) 0.000(7) -0.018(7) 0.007(7)
C27 0.054(6) 0.048(6) 0.070(7) 0.010(6) -0.015(6) -0.006(5)
C29 0.056(7) 0.052(6) 0.065(6) 0.002(6) -0.012(6) -0.006(6)
C33 0.057(7) 0.049(7) 0.076(7) 0.004(6) -0.019(6) -0.006(6)
N12 0.052(6) 0.039(5) 0.073(6) 0.016(5) -0.015(5) -0.009(5)
C34 0.058(7) 0.064(7) 0.067(7) -0.004(6) -0.013(6) -0.015(6)
N1K 0.060(7) 0.053(6) 0.079(7) 0.001(6) -0.008(6) -0.011(5)
C35 0.054(7) 0.067(7) 0.072(7) -0.004(6) -0.016(6) -0.004(6)
C52 0.062(7) 0.058(7) 0.085(8) -0.006(7) -0.007(7) -0.003(6)
C53 0.068(11) 0.103(14) 0.090(12) -0.013(11) -0.017(10) -0.016(11)
C59 0.090(13) 0.068(11) 0.095(12) -0.010(10) -0.012(11) 0.002(10)
C5A 0.056(7) 0.055(6) 0.080(7) 0.000(6) -0.015(6) -0.010(6)
C5B 0.058(8) 0.058(8) 0.088(9) -0.005(7) -0.018(8) -0.008(7)
C5C 0.057(6) 0.051(6) 0.064(6) 0.020(5) -0.012(6) -0.010(5)
C5D 0.062(7) 0.054(6) 0.058(6) 0.016(5) -0.014(6) -0.004(6)
C5E 0.066(8) 0.054(7) 0.072(7) 0.012(6) -0.012(7) -0.019(6)
N1L 0.049(6) 0.059(7) 0.082(7) 0.008(6) 0.003(6) -0.003(5)
C5F 0.069(8) 0.051(7) 0.056(6) 0.021(6) -0.003(6) -0.015(6)
N1M 0.059(6) 0.049(6) 0.072(7) 0.011(5) -0.008(5) -0.007(5)
C5G 0.077(8) 0.057(7) 0.050(6) 0.012(6) -0.009(6) -0.032(6)
C5H 0.079(8) 0.060(7) 0.059(7) 0.011(6) -0.023(6) -0.029(7)
C5I 0.118(15) 0.074(12) 0.063(9) 0.002(9) -0.002(10) -0.029(11)
C5J 0.099(13) 0.079(12) 0.077(10) 0.014(9) -0.023(10) -0.039(11)
C5K 0.043(6) 0.049(6) 0.084(7) 0.011(6) -0.002(6) 0.001(5)
C5L 0.060(8) 0.060(9) 0.092(10) 0.000(8) -0.013(8) 0.006(7)
C2 0.060(7) 0.051(6) 0.072(7) 0.003(6) -0.015(6) 0.007(6)
C17 0.058(7) 0.053(6) 0.088(7) -0.007(6) -0.017(6) -0.003(6)
C51 0.080(8) 0.051(7) 0.080(8) -0.010(6) -0.022(7) 0.011(7)
N1N 0.066(7) 0.056(6) 0.074(7) 0.017(6) -0.010(6) 0.011(6)
C5M 0.058(7) 0.055(7) 0.092(8) -0.018(7) -0.010(7) -0.011(6)
N1O 0.054(6) 0.048(6) 0.081(7) -0.003(5) -0.020(6) -0.001(5)
C5N 0.057(7) 0.058(7) 0.090(8) -0.022(7) -0.015(7) -0.006(6)
C5O 0.072(8) 0.051(7) 0.082(8) -0.031(6) -0.025(7) 0.002(6)
C5P 0.062(11) 0.092(13) 0.118(14) -0.042(12) -0.008(10) -0.009(10)
C5Q 0.071(11) 0.080(12) 0.110(13) -0.037(10) -0.040(10) 0.024(9)
C5R 0.065(7) 0.057(7) 0.074(7) 0.004(6) -0.009(6) 0.003(6)
C5S 0.063(9) 0.051(8) 0.089(9) 0.007(7) -0.001(8) 0.003(7)
C24 0.072(7) 0.043(6) 0.079(7) 0.003(6) -0.027(6) 0.005(6)
C5T 0.073(7) 0.041(6) 0.082(7) 0.006(6) -0.025(6) 0.004(6)
C5U 0.070(8) 0.056(7) 0.088(8) -0.003(7) -0.028(7) 0.005(7)
N1P 0.065(7) 0.052(6) 0.077(7) 0.007(6) -0.020(6) 0.015(5)
C5V 0.071(8) 0.043(7) 0.097(9) -0.008(7) -0.033(7) -0.005(6)
N1Q 0.080(8) 0.050(6) 0.092(8) 0.000(6) -0.015(7) 0.011(6)
C5W 0.070(8) 0.044(7) 0.109(9) -0.015(7) -0.032(7) -0.012(6)
C5X 0.062(7) 0.045(7) 0.096(8) -0.001(7) -0.028(7) -0.003(6)
C5Y 0.078(12) 0.052(10) 0.137(16) 0.014(10) -0.044(11) -0.001(9)
C5Z 0.060(10) 0.052(9) 0.120(14) 0.008(9) -0.027(9) -0.008(8)
C60 0.074(7) 0.048(6) 0.091(7) -0.006(6) -0.018(7) 0.008(6)
C61 0.072(9) 0.049(8) 0.080(9) 0.000(7) -0.029(8) 0.005(7)
C62 0.053(6) 0.058(6) 0.047(5) -0.005(5) -0.006(5) -0.004(5)
C63 0.054(6) 0.064(7) 0.057(6) -0.008(6) 0.001(5) 0.005(6)
C64 0.054(7) 0.063(7) 0.051(6) -0.004(6) -0.004(6) -0.008(6)
N1R 0.062(6) 0.053(6) 0.050(5) -0.004(5) 0.004(5) 0.001(5)
C65 0.053(7) 0.079(8) 0.060(7) -0.007(7) -0.003(6) 0.006(7)
N1S 0.069(7) 0.064(7) 0.063(6) -0.004(6) -0.006(6) 0.010(6)
C66 0.057(7) 0.082(8) 0.050(6) -0.004(6) -0.005(6) -0.013(7)
C67 0.067(7) 0.077(8) 0.048(6) 0.004(6) -0.003(6) -0.006(7)
C68 0.077(11) 0.110(14) 0.048(8) 0.005(9) 0.006(8) -0.015(10)
C69 0.094(13) 0.061(10) 0.082(11) 0.015(9) 0.003(10) -0.015(9)
C6A 0.066(7) 0.065(7) 0.067(7) -0.003(6) 0.007(6) 0.001(6)
C6B 0.068(9) 0.066(9) 0.075(9) 0.001(7) -0.001(8) 0.017(7)
C16 0.078(7) 0.047(6) 0.070(7) 0.009(6) 0.008(6) -0.007(6)
C23 0.072(7) 0.043(6) 0.075(7) 0.006(6) 0.009(6) 0.000(6)
C6C 0.076(8) 0.056(7) 0.077(8) 0.001(7) 0.006(7) -0.002(7)
N1T 0.080(8) 0.048(6) 0.074(7) 0.003(6) -0.001(6) 0.000(6)
C6D 0.063(7) 0.047(7) 0.078(8) 0.013(6) 0.017(6) 0.005(6)
N1U 0.068(7) 0.048(6) 0.077(7) 0.016(6) 0.002(6) -0.009(5)
C6E 0.063(7) 0.063(7) 0.073(7) 0.016(6) 0.017(6) 0.007(6)
C6F 0.073(8) 0.062(7) 0.075(8) 0.007(7) 0.013(7) -0.002(7)
C6G 0.068(11) 0.110(15) 0.094(12) 0.033(12) 0.012(10) 0.010(11)
C6H 0.106(15) 0.072(12) 0.088(12) 0.008(10) 0.009(11) 0.019(11)
C6I 0.072(7) 0.052(7) 0.077(7) 0.010(6) -0.002(6) -0.004(6)
C6J 0.069(9) 0.053(8) 0.090(9) 0.012(8) -0.010(8) -0.015(7)
C38 0.086(8) 0.069(7) 0.064(7) 0.028(6) -0.013(6) -0.003(7)
C6K 0.076(7) 0.060(7) 0.072(7) 0.022(6) -0.012(6) -0.012(6)
C6L 0.100(9) 0.084(9) 0.066(7) 0.033(7) -0.013(8) 0.017(8)
N1V 0.076(7) 0.069(7) 0.069(7) 0.022(6) -0.008(6) -0.003(6)
C6M 0.089(9) 0.069(8) 0.077(8) 0.021(7) -0.017(8) -0.005(8)
N1W 0.079(8) 0.068(7) 0.082(7) 0.019(6) -0.017(7) -0.005(6)
C6N 0.102(9) 0.080(9) 0.073(8) 0.032(7) -0.004(8) 0.010(8)
C6O 0.098(9) 0.093(9) 0.070(8) 0.033(7) -0.007(8) 0.023(8)
C6P 0.128(18) 0.108(16) 0.112(15) 0.024(14) -0.012(14) 0.017(15)
C6Q 0.123(18) 0.16(2) 0.112(16) -0.003(16) -0.029(15) 0.036(17)
C6R 0.079(8) 0.065(7) 0.081(7) 0.024(6) -0.011(7) -0.003(7)
C6S 0.083(10) 0.049(8) 0.069(8) 0.025(7) -0.008(7) -0.021(7)
C10 0.047(6) 0.051(6) 0.062(6) -0.004(5) -0.004(5) -0.005(5)
C31 0.040(6) 0.056(6) 0.053(6) 0.002(5) 0.000(5) -0.009(5)
C48 0.048(7) 0.055(7) 0.080(7) -0.007(6) -0.018(6) -0.009(6)
N1X 0.050(6) 0.047(6) 0.069(6) 0.009(5) 0.000(5) -0.005(5)
C49 0.043(6) 0.063(7) 0.051(6) 0.006(6) 0.010(5) -0.014(6)
N1Y 0.044(5) 0.043(5) 0.052(5) -0.002(4) 0.003(5) -0.007(4)
C56 0.040(6) 0.069(7) 0.060(6) 0.001(6) 0.002(5) -0.019(6)
C6T 0.044(6) 0.070(7) 0.063(7) -0.006(6) -0.004(6) -0.001(6)
C6U 0.058(9) 0.087(11) 0.049(7) -0.008(8) 0.008(7) -0.014(8)
C6V 0.064(10) 0.107(14) 0.070(10) -0.024(10) -0.007(8) 0.020(10)
C6W 0.046(6) 0.050(6) 0.051(6) 0.008(5) -0.002(5) -0.008(5)
C6X 0.061(8) 0.064(8) 0.047(6) 0.010(6) -0.007(6) -0.011(7)
C9 0.062(6) 0.050(6) 0.041(5) 0.011(5) 0.004(5) -0.002(5)
C6Y 0.056(6) 0.054(6) 0.050(6) 0.007(5) 0.000(5) -0.009(5)
C6Z 0.067(7) 0.038(6) 0.047(6) 0.012(5) -0.003(6) 0.004(6)
N1Z 0.066(6) 0.058(6) 0.039(5) 0.019(5) -0.008(5) -0.008(5)
C70 0.050(7) 0.048(7) 0.058(6) 0.011(6) -0.004(6) 0.003(5)
N20 0.057(6) 0.060(6) 0.050(5) 0.003(5) -0.004(5) -0.009(5)
C71 0.055(7) 0.053(7) 0.055(6) 0.013(6) -0.005(6) -0.001(6)
C72 0.059(7) 0.053(7) 0.057(6) 0.008(6) -0.013(6) 0.002(6)
C73 0.065(10) 0.070(10) 0.079(10) 0.006(8) -0.019(8) 0.007(8)
C74 0.072(10) 0.062(9) 0.058(8) 0.005(7) -0.022(8) 0.003(8)
C75 0.054(6) 0.061(7) 0.045(6) 0.010(5) -0.005(5) -0.016(6)
C76 0.051(8) 0.072(9) 0.061(8) 0.002(7) 0.005(6) -0.024(7)
C6 0.067(7) 0.084(8) 0.054(6) 0.013(6) 0.011(6) 0.002(7)
C20 0.063(7) 0.077(7) 0.060(6) 0.019(6) 0.016(6) -0.010(6)
C77 0.069(8) 0.097(9) 0.066(7) 0.011(7) 0.019(7) 0.010(8)
N21 0.056(6) 0.082(7) 0.060(6) 0.015(6) 0.009(5) -0.006(6)
C78 0.073(8) 0.068(8) 0.076(8) 0.023(7) 0.023(7) 0.004(7)
N22 0.065(7) 0.069(7) 0.047(5) 0.016(5) 0.002(5) -0.013(6)
C79 0.081(9) 0.085(9) 0.083(8) 0.024(7) 0.033(7) 0.001(8)
C7A 0.082(9) 0.098(9) 0.073(8) 0.016(8) 0.025(7) 0.008(8)
C7B 0.107(15) 0.095(14) 0.112(14) 0.042(12) 0.038(13) 0.014(12)
C7C 0.088(14) 0.117(16) 0.109(14) 0.035(13) 0.037(12) 0.042(12)
C7D 0.060(7) 0.072(7) 0.052(6) 0.018(6) 0.014(5) -0.009(6)
C7E 0.061(9) 0.083(10) 0.062(8) 0.010(7) 0.011(7) -0.003(8)
C7F 0.098(10) 0.064(9) 0.079(9) -0.004(7) 0.018(8) 0.010(8)
F3 0.110(9) 0.091(9) 0.151(12) 0.005(8) 0.000(8) 0.030(8)
F4 0.155(13) 0.072(7) 0.142(11) -0.029(7) 0.007(10) -0.011(8)
F5 0.102(9) 0.111(10) 0.097(7) 0.023(7) 0.017(6) -0.023(7)
S6 0.089(3) 0.067(3) 0.083(3) -0.004(2) -0.010(3) -0.004(2)
O7 0.081(9) 0.081(8) 0.107(9) -0.025(8) -0.015(7) -0.012(7)
O8 0.134(12) 0.144(15) 0.057(7) 0.001(7) 0.009(8) -0.053(11)
O9 0.099(9) 0.063(8) 0.122(11) -0.028(7) -0.040(8) 0.020(7)
C7G 0.134(15) 0.064(10) 0.181(18) -0.020(10) -0.079(13) 0.020(11)
F1 0.145(15) 0.165(19) 0.34(3) 0.095(18) -0.083(16) -0.025(13)
F2 0.35(3) 0.119(14) 0.235(19) -0.087(14) -0.164(19) 0.114(18)
F6 0.114(9) 0.066(6) 0.120(9) -0.019(6) -0.049(8) 0.030(6)
S1 0.117(5) 0.083(4) 0.124(5) -0.004(3) -0.048(4) 0.041(3)
O1 0.20(2) 0.134(14) 0.091(10) -0.022(10) -0.050(11) 0.074(15)
O2 0.163(16) 0.098(10) 0.094(10) -0.007(8) -0.028(10) 0.071(10)
O3 0.113(14) 0.137(17) 0.22(2) 0.032(17) 0.028(16) 0.035(12)
C7H 0.162(18) 0.162(18) 0.075(11) 0.051(10) 0.048(10) 0.045(12)
F7 0.105(10) 0.224(19) 0.094(9) -0.061(10) 0.008(7) -0.007(10)
F8 0.29(2) 0.086(10) 0.099(9) 0.000(7) 0.039(11) 0.020(11)
F9 0.173(18) 0.30(3) 0.22(2) 0.20(2) 0.085(14) 0.074(16)
S2 0.138(6) 0.195(8) 0.072(3) 0.046(4) 0.038(4) 0.075(6)
O4 0.078(11) 0.34(3) 0.094(11) 0.024(15) 0.006(9) 0.026(14)
O5 0.119(14) 0.116(13) 0.138(14) 0.037(11) -0.011(11) 0.034(10)
O6 0.22(2) 0.123(14) 0.162(15) 0.073(12) 0.131(17) 0.088(15)
C7I 0.115(13) 0.082(9) 0.070(8) 0.009(9) 0.010(7) -0.001(9)
F10 0.156(13) 0.144(13) 0.104(8) -0.023(9) -0.040(9) -0.029(10)
F11 0.102(8) 0.080(7) 0.087(6) 0.015(5) 0.024(6) -0.004(6)
F12 0.143(11) 0.067(6) 0.109(8) -0.012(6) 0.047(8) -0.011(6)
S3 0.099(4) 0.077(3) 0.085(3) 0.011(3) 0.021(3) -0.004(3)
O10 0.171(16) 0.083(9) 0.081(8) 0.017(7) 0.068(10) 0.012(10)
O11 0.082(8) 0.065(7) 0.072(7) 0.016(5) 0.005(6) 0.009(6)
O12 0.099(11) 0.108(12) 0.112(10) 0.003(9) -0.016(9) 0.035(9)
C7J 0.31(3) 0.111(16) 0.25(2) 0.02(2) 0.04(2) 0.054(17)
F13 0.39(4) 0.16(2) 0.42(5) 0.08(3) -0.05(3) 0.12(3)
F14 0.52(5) 0.14(2) 0.32(3) 0.03(3) 0.16(4) 0.00(3)
F15 0.26(3) 0.118(11) 0.164(16) 0.011(11) -0.022(16) 0.061(13)
S4 0.120(6) 0.063(4) 0.308(12) -0.041(5) 0.090(7) -0.020(4)
O13 0.094(11) 0.076(10) 0.232(19) 0.024(12) 0.060(13) 0.001(9)
O14 0.25(3) 0.062(10) 0.43(4) -0.043(17) 0.23(3) -0.034(13)
O15 0.107(13) 0.077(10) 0.34(3) -0.069(15) 0.103(15) -0.026(9)
C7K 0.267(17) 0.260(17) 0.184(14) -0.005(13) 0.029(14) -0.039(15)
F16 0.35(3) 0.30(3) 0.178(18) -0.07(2) 0.02(2) 0.01(3)
F17 0.30(3) 0.30(3) 0.22(2) -0.02(2) 0.05(2) -0.03(2)
F18 0.24(2) 0.27(2) 0.167(16) -0.003(17) 0.030(17) -0.01(2)
S5 0.256(14) 0.242(13) 0.183(10) 0.009(10) 0.028(10) -0.062(12)
O16 0.093(11) 0.202(19) 0.086(9) 0.008(11) -0.024(9) -0.034(12)
O17 0.26(2) 0.24(2) 0.23(2) 0.02(2) 0.07(2) -0.11(2)
O18 0.34(3) 0.30(3) 0.135(17) -0.01(2) 0.02(2) -0.08(2)
C7L 0.25(2) 0.169(19) 0.128(18) 0.036(14) -0.01(2) -0.02(2)
F19 0.35(4) 0.22(2) 0.21(2) 0.11(2) 0.08(2) 0.01(3)
F1A 0.23(2) 0.185(17) 0.139(15) 0.007(13) 0.004(16) -0.013(17)
F1B 0.23(2) 0.29(4) 0.26(3) 0.02(3) -0.016(19) -0.06(2)
S7 0.241(13) 0.127(7) 0.143(7) 0.004(6) -0.005(8) -0.023(8)
O19 0.43(5) 0.113(16) 0.29(4) -0.079(18) 0.02(3) -0.11(2)
O1A 0.153(15) 0.111(13) 0.159(16) 0.042(12) -0.083(13) -0.049(12)
O1B 0.157(17) 0.25(2) 0.075(9) 0.041(13) -0.059(11) -0.079(17)
C7M 0.113(13) 0.132(15) 0.127(15) -0.012(13) 0.000(11) -0.006(14)
F1C 0.125(11) 0.172(16) 0.199(17) -0.053(14) -0.051(12) -0.015(11)
F1D 0.174(19) 0.158(13) 0.29(3) -0.108(17) 0.058(18) -0.034(13)
F1E 0.144(13) 0.149(13) 0.119(10) -0.025(10) 0.029(10) 0.001(11)
S9 0.086(4) 0.114(5) 0.109(4) -0.031(4) 0.017(3) -0.009(3)
O1C 0.075(10) 0.145(14) 0.20(2) -0.083(13) -0.027(12) 0.017(9)
O1D 0.109(13) 0.189(19) 0.157(16) 0.052(16) 0.033(13) 0.031(13)
O1E 0.091(11) 0.20(2) 0.133(14) 0.042(14) 0.011(10) 0.052(12)
C7N 0.214(15) 0.255(16) 0.226(15) 0.006(14) -0.020(13) 0.043(14)
F1F 0.23(2) 0.34(3) 0.28(2) 0.02(2) 0.04(2) 0.04(2)
F1G 0.27(3) 0.27(3) 0.28(2) -0.02(2) -0.02(2) 0.03(2)
F1H 0.24(2) 0.29(3) 0.27(2) 0.06(2) -0.07(2) 0.07(2)
S8 0.195(11) 0.218(12) 0.190(10) -0.010(9) -0.025(8) 0.033(9)
O1F 0.26(2) 0.21(2) 0.27(2) -0.09(2) 0.00(2) 0.10(2)
O1G 0.143(17) 0.20(2) 0.185(18) 0.073(17) -0.024(15) 0.022(15)
O1H 0.26(2) 0.29(3) 0.139(17) 0.02(2) 0.021(19) 0.01(2)
C7O 0.40(2) 0.231(16) 0.274(16) -0.072(16) 0.047(18) -0.108(18)
F1I 0.42(3) 0.23(2) 0.30(3) -0.05(2) 0.06(3) -0.07(3)
F1J 0.40(3) 0.28(3) 0.31(3) -0.06(3) 0.07(3) -0.08(3)
F1K 0.40(3) 0.26(3) 0.29(3) -0.08(2) 0.03(3) -0.11(3)
S10 0.39(2) 0.208(13) 0.259(13) -0.073(11) 0.040(15) -0.120(14)
O1I 0.33(3) 0.19(2) 0.163(17) -0.115(15) 0.112(18) -0.06(2)
O1J 0.38(3) 0.25(3) 0.27(3) -0.10(2) 0.02(3) -0.10(3)
O1K 0.40(3) 0.16(2) 0.28(3) -0.05(2) 0.05(3) -0.12(2)
C7P 0.18(2) 0.29(3) 0.107(16) -0.042(19) -0.032(14) 0.001(17)
F1L 0.25(3) 0.46(5) 0.17(2) -0.15(3) -0.006(18) 0.04(3)
F1M 0.25(3) 0.25(2) 0.155(17) -0.069(16) -0.044(17) -0.04(2)
F1N 0.20(2) 0.22(2) 0.113(11) -0.012(12) -0.059(12) 0.052(16)
S11 0.164(9) 0.251(12) 0.098(5) 0.006(6) -0.012(5) -0.090(8)
O1L 0.20(2) 0.31(3) 0.105(14) -0.008(18) 0.021(15) -0.14(2)
O1M 0.16(2) 0.40(5) 0.16(2) -0.01(2) -0.067(18) -0.05(3)
O1N 0.14(2) 0.32(4) 0.20(2) 0.04(3) 0.03(2) -0.04(2)
C7R 0.321(17) 0.198(13) 0.133(11) -0.038(11) -0.099(13) 0.071(14)
F1R 0.36(3) 0.27(2) 0.21(2) -0.06(2) -0.05(2) -0.02(2)
F1S 0.27(2) 0.28(2) 0.198(18) -0.031(18) -0.099(18) 0.12(2)
F1T 0.30(2) 0.187(17) 0.127(12) -0.001(12) -0.111(14) 0.004(18)
S13 0.327(13) 0.160(7) 0.102(5) -0.032(5) -0.105(7) 0.089(9)
O1R 0.35(3) 0.132(15) 0.107(12) -0.040(12) -0.060(16) 0.085(17)
O1S 0.098(10) 0.083(8) 0.070(7) -0.005(6) -0.018(7) 0.021(7)
O1T 0.30(3) 0.23(2) 0.20(2) -0.062(19) -0.10(2) 0.01(2)
Ag3 0.123(4) 0.075(3) 0.077(3) -0.001(2) 0.023(3) -0.012(3)
Ag4 0.143(5) 0.083(3) 0.078(3) -0.017(3) 0.016(3) -0.031(3)
N16 0.157(15) 0.078(12) 0.065(11) -0.019(11) 0.057(11) -0.020(12)
N17 0.08(4) 0.22(8) 0.08(3) 0.07(4) 0.01(3) -0.04(5)
Ag5 0.141(6) 0.084(3) 0.081(3) -0.001(3) 0.028(4) -0.023(4)
C11 0.14(2) 0.056(13) 0.062(13) 0.012(11) 0.003(15) 0.006(15)
C14 0.14(2) 0.061(13) 0.066(13) 0.010(12) 0.002(15) 0.008(15)
C15 0.14(2) 0.046(14) 0.059(15) 0.018(13) -0.002(16) 0.001(16)
N18 0.13(2) 0.060(14) 0.051(14) 0.011(12) 0.003(15) 0.009(16)
C19 0.14(2) 0.060(14) 0.065(15) 0.015(14) 0.001(16) 0.007(15)
N19 0.14(2) 0.062(14) 0.062(14) 0.011(13) -0.005(16) 0.007(16)
C25 0.14(2) 0.049(14) 0.062(15) 0.017(13) -0.003(16) 0.007(15)
C2Y 0.13(2) 0.040(13) 0.059(15) 0.013(13) -0.006(16) 0.002(15)
C2Z 0.15(3) 0.07(2) 0.06(2) 0.04(2) 0.00(3) 0.02(2)
C30 0.12(3) 0.011(16) 0.05(2) -0.002(15) -0.01(2) -0.014(18)
C32 0.14(2) 0.062(14) 0.059(14) 0.014(12) 0.001(15) 0.007(16)
C36 0.13(3) 0.060(17) 0.061(17) 0.015(15) 0.006(19) 0.007(19)
C37 0.064(16) 0.065(14) 0.065(15) 0.021(12) 0.007(12) 0.003(13)
C39 0.063(17) 0.063(14) 0.066(16) 0.021(12) 0.014(13) 0.005(13)
C3A 0.063(17) 0.064(15) 0.064(16) 0.027(13) 0.010(13) -0.001(14)
N1A 0.068(18) 0.065(15) 0.071(17) 0.022(13) -0.003(14) 0.005(13)
C3B 0.061(18) 0.070(16) 0.062(16) 0.018(14) 0.012(14) 0.008(14)
N1B 0.065(18) 0.058(15) 0.070(17) 0.022(13) 0.009(14) 0.004(14)
C3C 0.062(18) 0.068(16) 0.057(16) 0.024(14) 0.017(13) 0.010(14)
C3D 0.060(17) 0.060(15) 0.058(16) 0.025(13) 0.014(13) 0.006(13)
C3E 0.07(3) 0.08(3) 0.05(2) 0.03(2) 0.02(2) 0.02(2)
C3F 0.08(3) 0.04(2) 0.06(2) 0.020(18) 0.01(2) -0.004(19)
C3G 0.069(18) 0.062(16) 0.073(17) 0.024(14) 0.007(14) 0.006(14)
C3H 0.07(3) 0.07(3) 0.09(4) -0.01(3) 0.01(3) -0.03(3)
C3I 0.108(17) 0.089(15) 0.061(13) -0.011(12) 0.004(13) -0.003(15)
C3J 0.107(17) 0.089(16) 0.059(13) -0.019(12) 0.006(13) -0.002(15)
C3K 0.113(18) 0.093(17) 0.068(14) -0.010(13) 0.001(15) -0.003(16)
N1C 0.103(18) 0.089(16) 0.054(13) -0.011(12) -0.003(13) -0.003(15)
C3L 0.107(18) 0.090(17) 0.066(14) -0.017(14) 0.002(15) 0.000(16)
N1D 0.108(19) 0.088(16) 0.054(13) -0.019(13) 0.002(14) -0.002(16)
C3M 0.106(18) 0.094(17) 0.064(14) -0.016(14) 0.005(15) 0.003(16)
C3N 0.108(19) 0.091(17) 0.065(14) -0.016(13) 0.005(15) -0.001(16)
C3O 0.10(3) 0.10(3) 0.06(2) -0.01(2) 0.00(2) 0.03(3)
C3P 0.11(3) 0.09(3) 0.07(2) -0.01(2) 0.01(2) 0.01(3)
C3Q 0.105(18) 0.086(16) 0.053(13) -0.013(12) 0.001(13) -0.003(15)
C3R 0.10(2) 0.09(2) 0.060(16) -0.010(16) -0.002(17) -0.002(19)
C12 0.18(2) 0.109(16) 0.083(15) 0.020(15) 0.046(15) -0.010(17)
C3S 0.18(2) 0.112(17) 0.080(15) 0.020(15) 0.049(15) -0.008(17)
C3T 0.18(2) 0.106(18) 0.082(16) 0.021(16) 0.055(16) -0.011(19)
N1E 0.17(2) 0.101(16) 0.085(15) 0.027(15) 0.042(15) -0.017(17)
C3U 0.19(2) 0.117(19) 0.075(16) 0.018(16) 0.056(16) -0.005(19)
N1F 0.18(2) 0.111(17) 0.077(15) 0.019(15) 0.044(15) -0.012(17)
C3V 0.18(2) 0.114(19) 0.069(17) 0.020(17) 0.062(17) 0.00(2)
C3W 0.18(2) 0.107(19) 0.077(16) 0.020(16) 0.060(17) -0.006(19)
C3X 0.19(3) 0.13(3) 0.07(2) 0.02(3) 0.05(3) 0.01(3)
C3Y 0.18(4) 0.08(3) 0.08(3) 0.02(2) 0.05(3) -0.01(3)
C3Z 0.165(17) 0.101(14) 0.077(13) 0.014(13) 0.043(13) -0.018(14)
C40 0.144(13) 0.094(12) 0.082(11) -0.003(10) 0.036(10) -0.012(11)
C41 0.16(2) 0.078(14) 0.066(13) -0.021(11) 0.033(14) -0.033(15)
C42 0.15(2) 0.076(14) 0.067(13) -0.021(11) 0.036(14) -0.036(15)
C43 0.16(2) 0.084(16) 0.075(15) -0.027(13) 0.030(16) -0.030(17)
N23 0.16(2) 0.077(15) 0.063(13) -0.018(12) 0.031(14) -0.035(15)
C44 0.16(2) 0.083(16) 0.077(16) -0.025(13) 0.034(16) -0.034(17)
N24 0.16(2) 0.074(15) 0.067(14) -0.023(12) 0.041(15) -0.035(15)
C45 0.15(2) 0.087(17) 0.082(16) -0.023(14) 0.034(16) -0.032(17)
C46 0.16(2) 0.085(17) 0.082(16) -0.023(13) 0.028(16) -0.033(17)
C47 0.16(3) 0.10(3) 0.09(3) -0.02(2) 0.03(3) -0.04(3)
C4A 0.16(3) 0.10(3) 0.10(3) -0.02(2) 0.01(3) -0.03(3)
C4B 0.159(18) 0.075(14) 0.067(13) -0.020(12) 0.042(13) -0.032(14)
C4C 0.158(17) 0.074(14) 0.062(13) -0.021(13) 0.049(14) -0.026(14)
C4D 0.18(2) 0.083(14) 0.090(14) -0.020(14) 0.077(15) -0.045(16)
C4E 0.19(2) 0.089(15) 0.088(14) -0.023(14) 0.075(15) -0.044(16)
C4F 0.19(2) 0.072(16) 0.089(16) -0.019(15) 0.073(17) -0.046(17)
N25 0.18(2) 0.082(15) 0.087(14) -0.015(13) 0.075(15) -0.049(16)
C4G 0.19(2) 0.093(17) 0.093(16) -0.019(16) 0.069(17) -0.042(18)
N26 0.18(2) 0.090(15) 0.092(14) -0.020(14) 0.072(15) -0.041(16)
C4H 0.19(2) 0.086(17) 0.090(17) -0.016(16) 0.068(18) -0.046(18)
C4I 0.19(2) 0.079(16) 0.089(17) -0.015(16) 0.071(17) -0.048(18)
C4J 0.20(3) 0.09(3) 0.08(3) -0.02(2) 0.06(3) -0.05(3)
C4K 0.20(4) 0.09(3) 0.10(3) -0.01(3) 0.06(3) -0.02(3)
C7Q 0.175(18) 0.081(14) 0.086(13) -0.016(12) 0.074(14) -0.043(15)
C7S 0.168(17) 0.076(14) 0.076(13) -0.018(13) 0.068(14) -0.035(14)

loop_
_atom_type_symbol
_atom_type_description
_atom_type_scat_dispersion_real
_atom_type_scat_dispersion_imag
_atom_type_scat_source
C C 0.0181 0.0091 'International Tables Vol C Tables 4.2.6.8 and 6.1.1.4'
H H 0.0000 0.0000 'International Tables Vol C Tables 4.2.6.8 and 6.1.1.4'
Ag Ag 0.1306 4.2820 'International Tables Vol C Tables 4.2.6.8 and 6.1.1.4'
F F 0.0727 0.0534 'International Tables Vol C Tables 4.2.6.8 and 6.1.1.4'
N N 0.0311 0.0180 'International Tables Vol C Tables 4.2.6.8 and 6.1.1.4'
O O 0.0492 0.0322 'International Tables Vol C Tables 4.2.6.8 and 6.1.1.4'
S S 0.3331 0.5567 'International Tables Vol C Tables 4.2.6.8 and 6.1.1.4'

loop_
_geom_angle_atom_site_label_1
_geom_angle_atom_site_label_2
_geom_angle_atom_site_label_3
_geom_angle
_geom_angle_site_symmetry_1
_geom_angle_site_symmetry_3
_geom_angle_publ_flag
Ag33 Ag32 Ag31 61.48(4) . . ?
N1K Ag32 Ag31 76.6(4) . . ?
N1K Ag32 Ag33 122.0(4) . . ?
N1K Ag32 N1O 163.3(5) . . ?
N1O Ag32 Ag31 119.9(3) . . ?
N1O Ag32 Ag33 71.5(3) . . ?
Ag33 Ag31 Ag32 56.91(4) . . ?
N1H Ag31 Ag32 118.9(4) . . ?
N1H Ag31 Ag33 76.0(3) . . ?
N1H Ag31 N1P 167.1(5) . . ?
N1P Ag31 Ag32 72.0(3) . . ?
N1P Ag31 Ag33 116.8(3) . . ?
Ag32 Ag33 Ag31 61.60(4) . . ?
N1I Ag33 Ag32 79.3(3) . . ?
N1I Ag33 Ag31 122.0(3) . . ?
N1M Ag33 Ag32 119.0(3) . . ?
N1M Ag33 Ag31 75.6(3) . . ?
N1M Ag33 N1I 160.6(5) . . ?
C4U N85 C58 107.1(12) . . ?
C4U N85 C5B 108.9(12) . . ?
C5B N85 C58 108.7(12) . . ?
C5S N224 C5L 109.7(12) . . ?
C61 N224 C5L 107.7(12) . . ?
C61 N224 C5S 108.6(12) . . ?
N3 Ag12 Ag11 86.1(4) . . ?
N10 Ag12 Ag11 112.7(4) . . ?
N10 Ag12 N3 160.9(6) . . ?
N7 Ag11 Ag12 114.9(4) . . ?
N6 Ag11 Ag12 82.6(3) . . ?
N6 Ag11 N7 160.9(5) . . ?
N1 Ag13 N11 154.1(5) . . ?
C2Q N191 C2I 110.7(13) . . ?
C2Q N191 C2X 111.5(12) . . ?
C2X N191 C2I 106.9(12) . . ?
C1H N259 C26 107.3(13) . . ?
C1R N259 C1H 109.4(13) . . ?
C1R N259 C26 108.3(14) . . ?
Ag41 Ag42 Ag43 58.53(4) . . ?
N1V Ag42 Ag43 120.0(4) . . ?
N1V Ag42 Ag41 77.2(4) . . ?
N1V Ag42 N22 162.8(5) . . ?
N22 Ag42 Ag43 74.7(3) . . ?
N22 Ag42 Ag41 119.8(3) . . ?
Ag41 Ag43 Ag42 59.13(4) . . ?
N1U Ag43 Ag42 73.6(4) . . ?
N1U Ag43 Ag41 117.2(4) . . ?
N1X Ag43 Ag42 119.8(3) . . ?
N1X Ag43 Ag41 75.9(4) . . ?
N1X Ag43 N1U 165.8(5) . . ?
Ag43 Ag41 Ag42 62.35(4) . . ?
N1R Ag41 Ag42 123.7(3) . . ?
N1R Ag41 Ag43 78.5(3) . . ?
N1Z Ag41 Ag42 72.9(3) . . ?
N1Z Ag41 Ag43 119.2(3) . . ?
N1Z Ag41 N1R 161.4(4) . . ?
C6J N56 C6B 108.3(12) . . ?
C6J N56 C6S 109.7(11) . . ?
C6S N56 C6B 108.4(11) . . ?
C6X N295 C7E 109.5(11) . . ?
C76 N295 C6X 107.7(11) . . ?
C76 N295 C7E 108.9(12) . . ?
N15B Ag Ag1 108.4(5) . . ?
N1AB Ag Ag1 84.4(5) . . ?
N1AB Ag N15B 167.1(7) . . ?
N19B Ag1 Ag 88.8(5) . . ?
N19B Ag1 N1EB 157.6(8) . . ?
N1EB Ag1 Ag 113.5(6) . . ?
N16B Ag2 N1DB 165.1(7) . . ?
C3FB N14 C3NB 108.4(17) . . ?
C3FB N14 C3WB 108.2(17) . . ?
C3NB N14 C3WB 104.4(15) . . ?
C42B N15 C4FB 110.4(16) . . ?
C42B N15 C4KB 109.9(15) . . ?
C4FB N15 C4KB 107.7(16) . . ?
C18 C5 C1A 122.0(14) . . ?
N5 C5 C18 105.6(12) . . ?
N5 C5 C1A 132.4(14) . . ?
C1B C18 C5 119.8(13) . . ?
N7 C18 C5 109.1(13) . . ?
N7 C18 C1B 131.2(14) . . ?
C5 C1A H1A 121.0 . . ?
C1D C1A C5 118.0(16) . . ?
C1D C1A H1A 121.0 . . ?
C5 N5 H5 125.5 . . ?
C5 N5 C1G 109.1(13) . . ?
C1G N5 H5 125.5 . . ?
C18 C1B H1B 119.5 . . ?
C18 C1B C1C 121.1(15) . . ?
C1C C1B H1B 119.5 . . ?
C18 N7 Ag11 122.2(10) . . ?
C1G N7 Ag11 131.6(10) . . ?
C1G N7 C18 106.2(12) . . ?
C1B C1C C1D 118.3(14) . . ?
C1B C1C C1E 122.5(16) . . ?
C1D C1C C1E 119.1(15) . . ?
C1A C1D C1C 120.7(14) . . ?
C1A C1D C1F 118.1(17) . . ?
C1C C1D C1F 121.1(16) . . ?
C1C C1E H1EA 109.5 . . ?
C1C C1E H1EB 109.5 . . ?
C1C C1E H1EC 109.5 . . ?
H1EA C1E H1EB 109.5 . . ?
H1EA C1E H1EC 109.5 . . ?
H1EB C1E H1EC 109.5 . . ?
C1D C1F H1FA 109.5 . . ?
C1D C1F H1FB 109.5 . . ?
C1D C1F H1FC 109.5 . . ?
H1FA C1F H1FB 109.5 . . ?
H1FA C1F H1FC 109.5 . . ?
H1FB C1F H1FC 109.5 . . ?
N5 C1G C1H 122.6(16) . . ?
N7 C1G N5 110.0(13) . . ?
N7 C1G C1H 127.1(15) . . ?
N259 C1H C1G 110.4(14) . . ?
N259 C1H H1HA 109.6 . . ?
N259 C1H H1HB 109.6 . . ?
C1G C1H H1HA 109.6 . . ?
C1G C1H H1HB 109.6 . . ?
H1HA C1H H1HB 108.1 . . ?
C1J C1I C1K 119.2(12) . . ?
N1 C1I C1J 110.4(12) . . ?
N1 C1I C1K 130.4(13) . . ?
C1I C1J C1L 124.1(13) . . ?
C1I C1J N2 106.0(12) . . ?
C1L C1J N2 129.8(13) . . ?
C1I C1K H1K 120.7 . . ?
C1N C1K C1I 118.6(14) . . ?
C1N C1K H1K 120.7 . . ?
C1I N1 Ag13 125.2(10) . . ?
C1Q N1 Ag13 127.4(10) . . ?
C1Q N1 C1I 105.8(12) . . ?
C1J C1L H1LA 121.5 . . ?
C1J C1L C1M 117.0(13) . . ?
C1M C1L H1LA 121.5 . . ?
C1J N2 H2 127.2 . . ?
C1Q N2 C1J 105.6(12) . . ?
C1Q N2 H2 127.2 . . ?
C1L C1M C1N 119.3(13) . . ?
C1L C1M C1O 117.6(13) . . ?
C1N C1M C1O 123.1(14) . . ?
C1K C1N C1M 121.7(13) . . ?
C1K C1N C1P 120.0(14) . . ?
C1M C1N C1P 118.2(13) . . ?
C1M C1O H1OA 109.5 . . ?
C1M C1O H1OB 109.5 . . ?
C1M C1O H1OC 109.5 . . ?
H1OA C1O H1OB 109.5 . . ?
H1OA C1O H1OC 109.5 . . ?
H1OB C1O H1OC 109.5 . . ?
C1N C1P H1PA 109.5 . . ?
C1N C1P H1PB 109.5 . . ?
C1N C1P H1PC 109.5 . . ?
H1PA C1P H1PB 109.5 . . ?
H1PA C1P H1PC 109.5 . . ?
H1PB C1P H1PC 109.5 . . ?
N1 C1Q N2 112.1(12) . . ?
N1 C1Q C1R 126.4(14) . . ?
N2 C1Q C1R 121.1(14) . . ?
N259 C1R C1Q 112.7(13) . . ?
N259 C1R H1RA 109.1 . . ?
N259 C1R H1RB 109.1 . . ?
C1Q C1R H1RA 109.1 . . ?
C1Q C1R H1RB 109.1 . . ?
H1RA C1R H1RB 107.8 . . ?
C1S C1 C1T 126.4(18) . . ?
C1S C1 N3 106.8(17) . . ?
N3 C1 C1T 126.8(17) . . ?
C1 C1S C1U 120.1(19) . . ?
N4 C1S C1 110.2(16) . . ?
N4 C1S C1U 129.6(19) . . ?
C1 C1T H1T 122.4 . . ?
C1 C1T C1W 115.1(18) . . ?
C1W C1T H1T 122.4 . . ?
C1 N3 Ag12 130.9(14) . . ?
C1Z N3 Ag12 121.5(13) . . ?
C1Z N3 C1 106.9(15) . . ?
C1S C1U H1U 122.3 . . ?
C1V C1U C1S 115.5(18) . . ?
C1V C1U H1U 122.3 . . ?
C1S N4 H4 127.1 . . ?
C1Z N4 C1S 105.8(16) . . ?
C1Z N4 H4 127.1 . . ?
C1U C1V C1W 124.1(19) . . ?
C1U C1V C1X 115.6(19) . . ?
C1W C1V C1X 120(2) . . ?
C1T C1W C1Y 118.9(18) . . ?
C1V C1W C1T 118.5(19) . . ?
C1V C1W C1Y 122.4(19) . . ?
C1V C1X H1XA 109.5 . . ?
C1V C1X H1XB 109.5 . . ?
C1V C1X H1XC 109.5 . . ?
H1XA C1X H1XB 109.5 . . ?
H1XA C1X H1XC 109.5 . . ?
H1XB C1X H1XC 109.5 . . ?
C1W C1Y H1YA 109.5 . . ?
C1W C1Y H1YB 109.5 . . ?
C1W C1Y H1YC 109.5 . . ?
H1YA C1Y H1YB 109.5 . . ?
H1YA C1Y H1YC 109.5 . . ?
H1YB C1Y H1YC 109.5 . . ?
N3 C1Z C26 128.5(17) . . ?
N4 C1Z N3 110.3(17) . . ?
N4 C1Z C26 121.2(18) . . ?
N259 C26 C1Z 111.8(15) . . ?
N259 C26 H26A 109.3 . . ?
N259 C26 H26B 109.3 . . ?
C1Z C26 H26A 109.3 . . ?
C1Z C26 H26B 109.3 . . ?
H26A C26 H26B 107.9 . . ?
C2B C28 C2A 119.5(12) . . ?
N6 C28 C2A 110.0(12) . . ?
N6 C28 C2B 130.4(13) . . ?
C28 C2A C2C 122.6(13) . . ?
N8 C2A C28 105.7(12) . . ?
N8 C2A C2C 131.7(14) . . ?
C28 C2B H2B 120.1 . . ?
C28 C2B C2E 119.7(14) . . ?
C2E C2B H2B 120.1 . . ?
C28 N6 Ag11 125.0(10) . . ?
C2H N6 Ag11 126.8(10) . . ?
C2H N6 C28 106.8(12) . . ?
C2A C2C H2C 120.9 . . ?
C2D C2C C2A 118.2(14) . . ?
C2D C2C H2C 120.9 . . ?
C2A N8 H8 127.0 . . ?
C2H N8 C2A 106.0(13) . . ?
C2H N8 H8 127.0 . . ?
C2C C2D C2E 119.2(12) . . ?
C2C C2D C2F 119.7(14) . . ?
C2E C2D C2F 121.0(14) . . ?
C2B C2E C2D 120.6(13) . . ?
C2B C2E C2G 120.0(14) . . ?
C2D C2E C2G 119.4(13) . . ?
C2D C2F H2FA 109.5 . . ?
C2D C2F H2FB 109.5 . . ?
C2D C2F H2FC 109.5 . . ?
H2FA C2F H2FB 109.5 . . ?
H2FA C2F H2FC 109.5 . . ?
H2FB C2F H2FC 109.5 . . ?
C2E C2G H2GA 109.5 . . ?
C2E C2G H2GB 109.5 . . ?
C2E C2G H2GC 109.5 . . ?
H2GA C2G H2GB 109.5 . . ?
H2GA C2G H2GC 109.5 . . ?
H2GB C2G H2GC 109.5 . . ?
N6 C2H N8 111.4(13) . . ?
N6 C2H C2I 126.5(15) . . ?
N8 C2H C2I 122.0(14) . . ?
N191 C2I C2H 111.6(12) . . ?
N191 C2I H2IA 109.3 . . ?
N191 C2I H2IB 109.3 . . ?
C2H C2I H2IA 109.3 . . ?
C2H C2I H2IB 109.3 . . ?
H2IA C2I H2IB 108.0 . . ?
C22 C21 C2J 122.6(16) . . ?
N9 C21 C22 105.2(12) . . ?
N9 C21 C2J 132.1(16) . . ?
C21 C22 C2K 121.3(14) . . ?
N10 C22 C21 109.2(14) . . ?
N10 C22 C2K 129.4(16) . . ?
C21 C2J H2J 122.0 . . ?
C2M C2J C21 116.0(17) . . ?
C2M C2J H2J 122.0 . . ?
C21 N9 H9 125.4 . . ?
C2P N9 C21 109.2(14) . . ?
C2P N9 H9 125.4 . . ?
C22 C2K H2K 121.5 . . ?
C2L C2K C22 117.0(17) . . ?
C2L C2K H2K 121.5 . . ?
C22 N10 Ag12 121.7(12) . . ?
C2P N10 Ag12 130.3(10) . . ?
C2P N10 C22 107.0(13) . . ?
C2K C2L C2M 120.0(16) . . ?
C2K C2L C2N 114.9(18) . . ?
C2M C2L C2N 125.0(17) . . ?
C2J C2M C2L 122.9(15) . . ?
C2J C2M C2O 120.2(19) . . ?
C2L C2M C2O 116.8(19) . . ?
C2L C2N H2NA 109.5 . . ?
C2L C2N H2NB 109.5 . . ?
C2L C2N H2NC 109.5 . . ?
H2NA C2N H2NB 109.5 . . ?
H2NA C2N H2NC 109.5 . . ?
H2NB C2N H2NC 109.5 . . ?
C2M C2O H2OA 109.5 . . ?
C2M C2O H2OB 109.5 . . ?
C2M C2O H2OC 109.5 . . ?
H2OA C2O H2OB 109.5 . . ?
H2OA C2O H2OC 109.5 . . ?
H2OB C2O H2OC 109.5 . . ?
N9 C2P C2Q 125.2(15) . . ?
N10 C2P N9 109.3(13) . . ?
N10 C2P C2Q 125.4(14) . . ?
N191 C2Q C2P 113.6(14) . . ?
N191 C2Q H2QA 108.8 . . ?
N191 C2Q H2QB 108.8 . . ?
C2P C2Q H2QA 108.8 . . ?
C2P C2Q H2QB 108.8 . . ?
H2QA C2Q H2QB 107.7 . . ?
C8 C3 C13 122.6(14) . . ?
C8 C3 N11 107.1(12) . . ?
N11 C3 C13 130.1(14) . . ?
C3 C8 C2R 121.4(14) . . ?
N13 C8 C3 108.2(12) . . ?
N13 C8 C2R 130.4(14) . . ?
C3 C13 H13 123.1 . . ?
C3 C13 C2T 113.8(16) . . ?
C2T C13 H13 123.1 . . ?
C3 N11 Ag13 120.9(10) . . ?
C2W N11 Ag13 130.8(10) . . ?
C2W N11 C3 106.4(12) . . ?
C8 C2R H2R 120.6 . . ?
C2S C2R C8 118.7(16) . . ?
C2S C2R H2R 120.6 . . ?
C8 N13 H13A 127.3 . . ?
C8 N13 C2W 105.3(12) . . ?
C2W N13 H13A 127.3 . . ?
C2R C2S C2T 118.1(15) . . ?
C2R C2S C2U 122.1(18) . . ?
C2T C2S C2U 119.6(18) . . ?
C13 C2T C2S 125.2(16) . . ?
C13 C2T C2V 117.7(18) . . ?
C2S C2T C2V 117.0(17) . . ?
C2S C2U H2UA 109.5 . . ?
C2S C2U H2UB 109.5 . . ?
C2S C2U H2UC 109.5 . . ?
H2UA C2U H2UB 109.5 . . ?
H2UA C2U H2UC 109.5 . . ?
H2UB C2U H2UC 109.5 . . ?
C2T C2V H2VA 109.5 . . ?
C2T C2V H2VB 109.5 . . ?
C2T C2V H2VC 109.5 . . ?
H2VA C2V H2VB 109.5 . . ?
H2VA C2V H2VC 109.5 . . ?
H2VB C2V H2VC 109.5 . . ?
N11 C2W N13 112.9(13) . . ?
N11 C2W C2X 123.7(13) . . ?
N13 C2W C2X 122.5(13) . . ?
N191 C2X C2W 112.8(11) . . ?
N191 C2X H2XA 109.0 . . ?
N191 C2X H2XB 109.0 . . ?
C2W C2X H2XA 109.0 . . ?
C2W C2X H2XB 109.0 . . ?
H2XA C2X H2XB 107.8 . . ?
C2ZB C2YB C30B 121.0(18) . . ?
N14B C2YB C2ZB 110.4(16) . . ?
N14B C2YB C30B 128.7(18) . . ?
C2YB C2ZB C32B 124.0(17) . . ?
C2YB C2ZB N15B 107.8(16) . . ?
N15B C2ZB C32B 128.1(18) . . ?
C2YB C30B H30B 121.1 . . ?
C3BB C30B C2YB 117.7(18) . . ?
C3BB C30B H30B 121.1 . . ?
C2YB N14B H14B 127.4 . . ?
C2YB N14B C3EB 105.3(16) . . ?
C3EB N14B H14B 127.4 . . ?
C2ZB C32B H32B 122.0 . . ?
C2ZB C32B C3AB 116.1(18) . . ?
C3AB C32B H32B 122.0 . . ?
C2ZB N15B Ag 125.0(14) . . ?
C3EB N15B Ag 128.7(13) . . ?
C3EB N15B C2ZB 104.6(15) . . ?
C32B C3AB C3BB 121.3(18) . . ?
C32B C3AB C3CB 120(2) . . ?
C3BB C3AB C3CB 119(2) . . ?
C30B C3BB C3AB 119.9(17) . . ?
C30B C3BB C3DB 118.9(18) . . ?
C3AB C3BB C3DB 120.9(19) . . ?
C3AB C3CB H3CA 109.5 . . ?
C3AB C3CB H3CB 109.5 . . ?
C3AB C3CB H3CC 109.5 . . ?
H3CA C3CB H3CB 109.5 . . ?
H3CA C3CB H3CC 109.5 . . ?
H3CB C3CB H3CC 109.5 . . ?
C3BB C3DB H3DA 109.5 . . ?
C3BB C3DB H3DB 109.5 . . ?
C3BB C3DB H3DC 109.5 . . ?
H3DA C3DB H3DB 109.5 . . ?
H3DA C3DB H3DC 109.5 . . ?
H3DB C3DB H3DC 109.5 . . ?
N14B C3EB C3FB 122.0(19) . . ?
N15B C3EB N14B 111.8(16) . . ?
N15B C3EB C3FB 126.1(19) . . ?
N14 C3FB C3EB 112.2(18) . . ?
N14 C3FB H3FA 109.2 . . ?
N14 C3FB H3FB 109.2 . . ?
C3EB C3FB H3FA 109.2 . . ?
C3EB C3FB H3FB 109.2 . . ?
H3FA C3FB H3FB 107.9 . . ?
C7 C4 N16B 110.0(17) . . ?
C3GB C4 C7 115.3(19) . . ?
C3GB C4 N16B 135(2) . . ?
C4 C7 C3HB 126(2) . . ?
N17B C7 C4 106.8(17) . . ?
N17B C7 C3HB 128(2) . . ?
C4 C3GB H3GB 118.1 . . ?
C4 C3GB C3JB 124(2) . . ?
C3JB C3GB H3GB 118.1 . . ?
C4 N16B Ag2 126.8(14) . . ?
C3MB N16B Ag2 130.1(13) . . ?
C3MB N16B C4 103.1(16) . . ?
C7 C3HB H3HB 121.9 . . ?
C3IB C3HB C7 116(2) . . ?
C3IB C3HB H3HB 121.9 . . ?
C7 N17B H17B 125.6 . . ?
C7 N17B C3MB 108.8(18) . . ?
C3MB N17B H17B 125.6 . . ?
C3HB C3IB C3KB 122(2) . . ?
C3JB C3IB C3HB 121.5(18) . . ?
C3JB C3IB C3KB 116(2) . . ?
C3GB C3JB C3LB 119(2) . . ?
C3IB C3JB C3GB 117.8(19) . . ?
C3IB C3JB C3LB 123(2) . . ?
C3IB C3KB H3KA 109.5 . . ?
C3IB C3KB H3KB 109.5 . . ?
C3IB C3KB H3KC 109.5 . . ?
H3KA C3KB H3KB 109.5 . . ?
H3KA C3KB H3KC 109.5 . . ?
H3KB C3KB H3KC 109.5 . . ?
C3JB C3LB H3LA 109.5 . . ?
C3JB C3LB H3LB 109.5 . . ?
C3JB C3LB H3LC 109.5 . . ?
H3LA C3LB H3LB 109.5 . . ?
H3LA C3LB H3LC 109.5 . . ?
H3LB C3LB H3LC 109.5 . . ?
N16B C3MB C3NB 124.6(18) . . ?
N17B C3MB N16B 111.3(17) . . ?
N17B C3MB C3NB 123.8(19) . . ?
N14 C3NB C3MB 111.4(18) . . ?
N14 C3NB H3NA 109.3 . . ?
N14 C3NB H3NB 109.3 . . ?
C3MB C3NB H3NA 109.3 . . ?
C3MB C3NB H3NB 109.3 . . ?
H3NA C3NB H3NB 108.0 . . ?
C3OB C15B C3PB 124.4(18) . . ?
N18B C15B C3OB 108.2(16) . . ?
N18B C15B C3PB 127(2) . . ?
C15B C3OB C3QB 118.9(17) . . ?
N19B C3OB C15B 110.1(16) . . ?
N19B C3OB C3QB 131(2) . . ?
C15B C3PB H3PB 121.6 . . ?
C3SB C3PB C15B 117(2) . . ?
C3SB C3PB H3PB 121.6 . . ?
C15B N18B H18B 127.2 . . ?
C15B N18B C3VB 105.6(17) . . ?
C3VB N18B H18B 127.2 . . ?
C3OB C3QB H3QB 121.0 . . ?
C3RB C3QB C3OB 118.0(19) . . ?
C3RB C3QB H3QB 121.0 . . ?
C3OB N19B Ag1 128.6(15) . . ?
C3OB N19B C3VB 104.2(16) . . ?
C3VB N19B Ag1 126.5(12) . . ?
C3QB C3RB C3SB 122.8(17) . . ?
C3QB C3RB C3TB 118.5(19) . . ?
C3SB C3RB C3TB 118.6(18) . . ?
C3PB C3SB C3RB 119.2(17) . . ?
C3PB C3SB C3UB 118(2) . . ?
C3RB C3SB C3UB 123(2) . . ?
C3RB C3TB H3TA 109.5 . . ?
C3RB C3TB H3TB 109.5 . . ?
C3RB C3TB H3TC 109.5 . . ?
H3TA C3TB H3TB 109.5 . . ?
H3TA C3TB H3TC 109.5 . . ?
H3TB C3TB H3TC 109.5 . . ?
C3SB C3UB H3UA 109.5 . . ?
C3SB C3UB H3UB 109.5 . . ?
C3SB C3UB H3UC 109.5 . . ?
H3UA C3UB H3UB 109.5 . . ?
H3UA C3UB H3UC 109.5 . . ?
H3UB C3UB H3UC 109.5 . . ?
N18B C3VB N19B 111.8(16) . . ?
N18B C3VB C3WB 123.4(18) . . ?
N19B C3VB C3WB 124.3(19) . . ?
N14 C3WB C3VB 108.0(16) . . ?
N14 C3WB H3WA 110.1 . . ?
N14 C3WB H3WB 110.1 . . ?
C3VB C3WB H3WA 110.1 . . ?
C3VB C3WB H3WB 110.1 . . ?
H3WA C3WB H3WB 108.4 . . ?
C19B C14B C25B 118.7(16) . . ?
N1AB C14B C19B 111.9(15) . . ?
N1AB C14B C25B 129.4(17) . . ?
C14B C19B C39B 122.8(17) . . ?
N1BB C19B C14B 106.0(14) . . ?
N1BB C19B C39B 131.2(18) . . ?
C14B C25B H25B 119.7 . . ?
C14B C25B C3YB 120.7(19) . . ?
C3YB C25B H25B 119.7 . . ?
C14B N1AB Ag 133.4(14) . . ?
C41B N1AB Ag 124.1(12) . . ?
C41B N1AB C14B 102.4(15) . . ?
C19B C39B H39B 121.0 . . ?
C3XB C39B C19B 118.1(19) . . ?
C3XB C39B H39B 121.0 . . ?
C19B N1BB H1BB 126.8 . . ?
C41B N1BB C19B 106.5(16) . . ?
C41B N1BB H1BB 126.8 . . ?
C39B C3XB C3ZB 124(2) . . ?
C3YB C3XB C39B 121.5(18) . . ?
C3YB C3XB C3ZB 113(2) . . ?
C25B C3YB C40B 117.0(19) . . ?
C3XB C3YB C25B 118.2(17) . . ?
C3XB C3YB C40B 124.8(19) . . ?
C3XB C3ZB H3ZA 109.5 . . ?
C3XB C3ZB H3ZB 109.5 . . ?
C3XB C3ZB H3ZC 109.5 . . ?
H3ZA C3ZB H3ZB 109.5 . . ?
H3ZA C3ZB H3ZC 109.5 . . ?
H3ZB C3ZB H3ZC 109.5 . . ?
C3YB C40B H40A 109.5 . . ?
C3YB C40B H40B 109.5 . . ?
C3YB C40B H40C 109.5 . . ?
H40A C40B H40B 109.5 . . ?
H40A C40B H40C 109.5 . . ?
H40B C40B H40C 109.5 . . ?
N1AB C41B C42B 125.3(16) . . ?
N1BB C41B N1AB 113.2(15) . . ?
N1BB C41B C42B 121.4(17) . . ?
N15 C42B C41B 109.7(16) . . ?
N15 C42B H42A 109.7 . . ?
N15 C42B H42B 109.7 . . ?
C41B C42B H42A 109.7 . . ?
C41B C42B H42B 109.7 . . ?
H42A C42B H42B 108.2 . . ?
C43B C11B C44B 123.2(17) . . ?
N1CB C11B C43B 108.0(15) . . ?
N1CB C11B C44B 128.8(19) . . ?
C11B C43B C46B 121.0(16) . . ?
N1DB C43B C11B 108.4(15) . . ?
N1DB C43B C46B 130.6(19) . . ?
C11B C44B H44B 121.8 . . ?
C4BB C44B C11B 116.4(19) . . ?
C4BB C44B H44B 121.8 . . ?
C11B N1CB H1CB 126.9 . . ?
C11B N1CB C4EB 106.2(16) . . ?
C4EB N1CB H1CB 126.9 . . ?
C43B C46B H46B 122.5 . . ?
C43B C46B C4AB 115.0(18) . . ?
C4AB C46B H46B 122.5 . . ?
C43B N1DB Ag2 125.2(14) . . ?
C4EB N1DB Ag2 127.1(13) . . ?
C4EB N1DB C43B 105.8(16) . . ?
C46B C4AB C4CB 121(2) . . ?
C4BB C4AB C46B 122.4(18) . . ?
C4BB C4AB C4CB 116(2) . . ?
C44B C4BB C4AB 121.0(17) . . ?
C44B C4BB C4DB 116(2) . . ?
C4AB C4BB C4DB 122.8(19) . . ?
C4AB C4CB H4CA 109.5 . . ?
C4AB C4CB H4CB 109.5 . . ?
C4AB C4CB H4CC 109.5 . . ?
H4CA C4CB H4CB 109.5 . . ?
H4CA C4CB H4CC 109.5 . . ?
H4CB C4CB H4CC 109.5 . . ?
C4BB C4DB H4DA 109.5 . . ?
C4BB C4DB H4DB 109.5 . . ?
C4BB C4DB H4DC 109.5 . . ?
H4DA C4DB H4DB 109.5 . . ?
H4DA C4DB H4DC 109.5 . . ?
H4DB C4DB H4DC 109.5 . . ?
N1CB C4EB C4FB 123.8(18) . . ?
N1DB C4EB N1CB 111.6(16) . . ?
N1DB C4EB C4FB 124.4(17) . . ?
N15 C4FB C4EB 111.7(18) . . ?
N15 C4FB H4FA 109.3 . . ?
N15 C4FB H4FB 109.3 . . ?
C4EB C4FB H4FA 109.3 . . ?
C4EB C4FB H4FB 109.3 . . ?
H4FA C4FB H4FB 107.9 . . ?
C36B C12B C37B 123.5(17) . . ?
N1EB C12B C36B 109.2(16) . . ?
N1EB C12B C37B 127.3(17) . . ?
C12B C36B C45B 118.6(17) . . ?
N1FB C36B C12B 107.5(16) . . ?
N1FB C36B C45B 134(2) . . ?
C12B C37B H37B 120.9 . . ?
C4GB C37B C12B 118.3(19) . . ?
C4GB C37B H37B 120.9 . . ?
C12B N1EB Ag1 122.7(13) . . ?
C4JB N1EB Ag1 130.2(14) . . ?
C4JB N1EB C12B 105.7(16) . . ?
C36B C45B H45B 120.2 . . ?
C36B C45B C47B 119.6(18) . . ?
C47B C45B H45B 120.2 . . ?
C36B N1FB H1FD 127.1 . . ?
C36B N1FB C4JB 105.7(17) . . ?
C4JB N1FB H1FD 127.1 . . ?
C45B C47B C4GB 121.5(17) . . ?
C45B C47B C4HB 122(2) . . ?
C4GB C47B C4HB 117(2) . . ?
C37B C4GB C47B 118.5(18) . . ?
C37B C4GB C4IB 120.9(19) . . ?
C47B C4GB C4IB 120.6(18) . . ?
C47B C4HB H4HA 109.5 . . ?
C47B C4HB H4HB 109.5 . . ?
C47B C4HB H4HC 109.5 . . ?
H4HA C4HB H4HB 109.5 . . ?
H4HA C4HB H4HC 109.5 . . ?
H4HB C4HB H4HC 109.5 . . ?
C4GB C4IB H4IA 109.5 . . ?
C4GB C4IB H4IB 109.5 . . ?
C4GB C4IB H4IC 109.5 . . ?
H4IA C4IB H4IB 109.5 . . ?
H4IA C4IB H4IC 109.5 . . ?
H4IB C4IB H4IC 109.5 . . ?
N1EB C4JB N1FB 111.8(16) . . ?
N1EB C4JB C4KB 124.4(19) . . ?
N1FB C4JB C4KB 123.1(19) . . ?
N15 C4KB C4JB 109.3(17) . . ?
N15 C4KB H4KA 109.8 . . ?
N15 C4KB H4KB 109.8 . . ?
C4JB C4KB H4KA 109.8 . . ?
C4JB C4KB H4KB 109.8 . . ?
H4KA C4KB H4KB 108.3 . . ?
C4N C4L C4M 121.2(13) . . ?
N1G C4L C4M 106.2(11) . . ?
N1G C4L C4N 132.6(13) . . ?
C4L C4M C4O 120.9(12) . . ?
N1H C4M C4L 109.4(12) . . ?
N1H C4M C4O 129.5(13) . . ?
C4L C4N H4N 120.2 . . ?
C4L C4N C4Q 119.7(14) . . ?
C4Q C4N H4N 120.2 . . ?
C4L N1G H1G 126.0 . . ?
C4L N1G C4T 108.0(12) . . ?
C4T N1G H1G 126.0 . . ?
C4M C4O H4O 121.3 . . ?
C4P C4O C4M 117.5(14) . . ?
C4P C4O H4O 121.3 . . ?
C4M N1H Ag31 129.2(10) . . ?
C4T N1H Ag31 125.1(10) . . ?
C4T N1H C4M 105.3(12) . . ?
C4O C4P C4Q 120.9(13) . . ?
C4O C4P C4R 117.4(14) . . ?
C4Q C4P C4R 121.6(13) . . ?
C4N C4Q C4P 119.7(13) . . ?
C4N C4Q C4S 120.4(14) . . ?
C4P C4Q C4S 119.7(14) . . ?
C4P C4R H4RA 109.5 . . ?
C4P C4R H4RB 109.5 . . ?
C4P C4R H4RC 109.5 . . ?
H4RA C4R H4RB 109.5 . . ?
H4RA C4R H4RC 109.5 . . ?
H4RB C4R H4RC 109.5 . . ?
C4Q C4S H4SA 109.5 . . ?
C4Q C4S H4SB 109.5 . . ?
C4Q C4S H4SC 109.5 . . ?
H4SA C4S H4SB 109.5 . . ?
H4SA C4S H4SC 109.5 . . ?
H4SB C4S H4SC 109.5 . . ?
N1G C4T C4U 123.8(14) . . ?
N1H C4T N1G 111.0(12) . . ?
N1H C4T C4U 125.2(14) . . ?
N85 C4U C4T 109.7(12) . . ?
N85 C4U H4UA 109.7 . . ?
N85 C4U H4UB 109.7 . . ?
C4T C4U H4UA 109.7 . . ?
C4T C4U H4UB 109.7 . . ?
H4UA C4U H4UB 108.2 . . ?
C4W C4V C4X 119.7(12) . . ?
N1I C4V C4W 108.9(10) . . ?
N1I C4V C4X 131.4(12) . . ?
C4V C4W C4Y 122.9(12) . . ?
N1J C4W C4V 104.1(10) . . ?
N1J C4W C4Y 133.0(13) . . ?
C4V C4X H4X 121.0 . . ?
C50 C4X C4V 117.9(13) . . ?
C50 C4X H4X 121.0 . . ?
C4V N1I Ag33 125.8(9) . . ?
C57 N1I Ag33 126.5(9) . . ?
C57 N1I C4V 107.2(10) . . ?
C4W C4Y H4Y 121.1 . . ?
C4Z C4Y C4W 117.7(13) . . ?
C4Z C4Y H4Y 121.1 . . ?
C4W N1J H1J 124.9 . . ?
C57 N1J C4W 110.2(11) . . ?
C57 N1J H1J 124.9 . . ?
C4Y C4Z C50 120.2(12) . . ?
C4Y C4Z C54 119.9(13) . . ?
C50 C4Z C54 119.9(13) . . ?
C4X C50 C4Z 121.5(12) . . ?
C4X C50 C55 118.7(13) . . ?
C4Z C50 C55 119.8(13) . . ?
C4Z C54 H54A 109.5 . . ?
C4Z C54 H54B 109.5 . . ?
C4Z C54 H54C 109.5 . . ?
H54A C54 H54B 109.5 . . ?
H54A C54 H54C 109.5 . . ?
H54B C54 H54C 109.5 . . ?
C50 C55 H55A 109.5 . . ?
C50 C55 H55B 109.5 . . ?
C50 C55 H55C 109.5 . . ?
H55A C55 H55B 109.5 . . ?
H55A C55 H55C 109.5 . . ?
H55B C55 H55C 109.5 . . ?
N1I C57 N1J 109.2(11) . . ?
N1I C57 C58 127.3(13) . . ?
N1J C57 C58 123.5(13) . . ?
N85 C58 C57 110.8(13) . . ?
N85 C58 H58A 109.5 . . ?
N85 C58 H58B 109.5 . . ?
C57 C58 H58A 109.5 . . ?
C57 C58 H58B 109.5 . . ?
H58A C58 H58B 108.1 . . ?
C29 C27 C33 121.1(13) . . ?
N12 C27 C29 107.0(11) . . ?
N12 C27 C33 131.9(13) . . ?
C27 C29 N1K 108.0(12) . . ?
C34 C29 C27 121.7(13) . . ?
C34 C29 N1K 130.3(13) . . ?
C27 C33 H33 121.3 . . ?
C52 C33 C27 117.4(14) . . ?
C52 C33 H33 121.3 . . ?
C27 N12 H12 125.7 . . ?
C5A N12 C27 108.7(12) . . ?
C5A N12 H12 125.7 . . ?
C29 C34 H34 121.1 . . ?
C29 C34 C35 117.9(14) . . ?
C35 C34 H34 121.1 . . ?
C29 N1K Ag32 127.7(10) . . ?
C5A N1K Ag32 127.8(10) . . ?
C5A N1K C29 104.5(12) . . ?
C34 C35 C53 120.3(15) . . ?
C52 C35 C34 120.2(14) . . ?
C52 C35 C53 119.4(15) . . ?
C33 C52 C35 121.7(13) . . ?
C33 C52 C59 116.6(15) . . ?
C35 C52 C59 121.4(15) . . ?
C35 C53 H53A 109.5 . . ?
C35 C53 H53B 109.5 . . ?
C35 C53 H53C 109.5 . . ?
H53A C53 H53B 109.5 . . ?
H53A C53 H53C 109.5 . . ?
H53B C53 H53C 109.5 . . ?
C52 C59 H59A 109.5 . . ?
C52 C59 H59B 109.5 . . ?
C52 C59 H59C 109.5 . . ?
H59A C59 H59B 109.5 . . ?
H59A C59 H59C 109.5 . . ?
H59B C59 H59C 109.5 . . ?
N12 C5A N1K 111.6(13) . . ?
N12 C5A C5B 124.6(14) . . ?
N1K C5A C5B 123.7(13) . . ?
N85 C5B C5A 112.2(13) . . ?
N85 C5B H5BA 109.2 . . ?
N85 C5B H5BB 109.2 . . ?
C5A C5B H5BA 109.2 . . ?
C5A C5B H5BB 109.2 . . ?
H5BA C5B H5BB 107.9 . . ?
C5D C5C C5E 122.5(14) . . ?
N1L C5C C5D 105.7(12) . . ?
N1L C5C C5E 131.8(14) . . ?
C5C C5D C5F 120.9(13) . . ?
C5C C5D N1M 109.2(12) . . ?
N1M C5D C5F 129.9(13) . . ?
C5C C5E H5E 121.8 . . ?
C5C C5E C5H 116.3(14) . . ?
C5H C5E H5E 121.8 . . ?
C5C N1L H1L 125.1 . . ?
C5C N1L C5K 109.7(13) . . ?
C5K N1L H1L 125.1 . . ?
C5D C5F H5F 120.7 . . ?
C5G C5F C5D 118.7(14) . . ?
C5G C5F H5F 120.7 . . ?
C5D N1M Ag33 120.7(10) . . ?
C5K N1M Ag33 135.4(10) . . ?
C5K N1M C5D 103.8(12) . . ?
C5F C5G C5H 119.4(13) . . ?
C5F C5G C5I 121.8(14) . . ?
C5H C5G C5I 118.7(13) . . ?
C5E C5H C5G 122.2(12) . . ?
C5E C5H C5J 117.5(15) . . ?
C5G C5H C5J 120.2(15) . . ?
C5G C5I H5IA 109.5 . . ?
C5G C5I H5IB 109.5 . . ?
C5G C5I H5IC 109.5 . . ?
H5IA C5I H5IB 109.5 . . ?
H5IA C5I H5IC 109.5 . . ?
H5IB C5I H5IC 109.5 . . ?
C5H C5J H5JA 109.5 . . ?
C5H C5J H5JB 109.5 . . ?
C5H C5J H5JC 109.5 . . ?
H5JA C5J H5JB 109.5 . . ?
H5JA C5J H5JC 109.5 . . ?
H5JB C5J H5JC 109.5 . . ?
N1L C5K N1M 111.2(12) . . ?
N1L C5K C5L 121.1(13) . . ?
N1M C5K C5L 127.7(13) . . ?
N224 C5L C5K 111.9(12) . . ?
N224 C5L H5LA 109.2 . . ?
N224 C5L H5LB 109.2 . . ?
C5K C5L H5LA 109.2 . . ?
C5K C5L H5LB 109.2 . . ?
H5LA C5L H5LB 107.9 . . ?
C17 C2 C51 123.0(14) . . ?
N1N C2 C17 106.7(11) . . ?
N1N C2 C51 130.2(14) . . ?
C2 C17 C5M 120.3(14) . . ?
N1O C17 C2 110.1(12) . . ?
N1O C17 C5M 129.5(15) . . ?
C2 C51 H51 121.8 . . ?
C2 C51 C5O 116.4(15) . . ?
C5O C51 H51 121.8 . . ?
C2 N1N H1N 127.0 . . ?
C5R N1N C2 106.0(12) . . ?
C5R N1N H1N 127.0 . . ?
C17 C5M H5M 120.4 . . ?
C17 C5M C5N 119.2(15) . . ?
C5N C5M H5M 120.4 . . ?
C17 N1O Ag32 121.1(10) . . ?
C5R N1O Ag32 132.2(10) . . ?
C5R N1O C17 103.9(12) . . ?
C5M C5N C5O 118.5(14) . . ?
C5M C5N C5P 119.3(16) . . ?
C5O C5N C5P 122.1(16) . . ?
C51 C5O C5N 122.3(14) . . ?
C51 C5O C5Q 118.9(16) . . ?
C5N C5O C5Q 118.6(16) . . ?
C5N C5P H5PA 109.5 . . ?
C5N C5P H5PB 109.5 . . ?
C5N C5P H5PC 109.5 . . ?
H5PA C5P H5PB 109.5 . . ?
H5PA C5P H5PC 109.5 . . ?
H5PB C5P H5PC 109.5 . . ?
C5O C5Q H5QA 109.5 . . ?
C5O C5Q H5QB 109.5 . . ?
C5O C5Q H5QC 109.5 . . ?
H5QA C5Q H5QB 109.5 . . ?
H5QA C5Q H5QC 109.5 . . ?
H5QB C5Q H5QC 109.5 . . ?
N1N C5R N1O 113.2(13) . . ?
N1N C5R C5S 121.1(13) . . ?
N1O C5R C5S 124.9(13) . . ?
N224 C5S C5R 114.2(12) . . ?
N224 C5S H5SA 108.7 . . ?
N224 C5S H5SB 108.7 . . ?
C5R C5S H5SA 108.7 . . ?
C5R C5S H5SB 108.7 . . ?
H5SA C5S H5SB 107.6 . . ?
C5T C24 C5U 119.6(13) . . ?
C5T C24 N1P 111.2(13) . . ?
N1P C24 C5U 129.2(15) . . ?
C24 C5T C5V 124.1(14) . . ?
C24 C5T N1Q 106.1(12) . . ?
N1Q C5T C5V 129.7(15) . . ?
C24 C5U H5U 120.7 . . ?
C24 C5U C5X 118.7(16) . . ?
C5X C5U H5U 120.7 . . ?
C24 N1P Ag31 120.5(10) . . ?
C60 N1P Ag31 131.1(10) . . ?
C60 N1P C24 104.3(13) . . ?
C5T C5V H5V 122.5 . . ?
C5W C5V C5T 115.0(15) . . ?
C5W C5V H5V 122.5 . . ?
C5T N1Q H1Q 126.5 . . ?
C60 N1Q C5T 107.0(14) . . ?
C60 N1Q H1Q 126.5 . . ?
C5V C5W C5X 123.5(14) . . ?
C5V C5W C5Y 119.8(17) . . ?
C5X C5W C5Y 116.8(16) . . ?
C5U C5X C5Z 117.5(15) . . ?
C5W C5X C5U 119.1(14) . . ?
C5W C5X C5Z 122.9(14) . . ?
C5W C5Y H5YA 109.5 . . ?
C5W C5Y H5YB 109.5 . . ?
C5W C5Y H5YC 109.5 . . ?
H5YA C5Y H5YB 109.5 . . ?
H5YA C5Y H5YC 109.5 . . ?
H5YB C5Y H5YC 109.5 . . ?
C5X C5Z H5ZA 109.5 . . ?
C5X C5Z H5ZB 109.5 . . ?
C5X C5Z H5ZC 109.5 . . ?
H5ZA C5Z H5ZB 109.5 . . ?
H5ZA C5Z H5ZC 109.5 . . ?
H5ZB C5Z H5ZC 109.5 . . ?
N1P C60 C61 129.0(14) . . ?
N1Q C60 N1P 111.3(13) . . ?
N1Q C60 C61 119.2(14) . . ?
N224 C61 C60 111.6(12) . . ?
N224 C61 H61A 109.3 . . ?
N224 C61 H61B 109.3 . . ?
C60 C61 H61A 109.3 . . ?
C60 C61 H61B 109.3 . . ?
H61A C61 H61B 108.0 . . ?
C64 C62 C63 120.3(12) . . ?
N1R C62 C63 109.9(11) . . ?
N1R C62 C64 129.8(12) . . ?
C62 C63 C65 122.0(13) . . ?
N1S C63 C62 105.9(11) . . ?
N1S C63 C65 132.1(13) . . ?
C62 C64 H64 121.0 . . ?
C62 C64 C67 118.0(13) . . ?
C67 C64 H64 121.0 . . ?
C62 N1R Ag41 123.0(9) . . ?
C6A N1R Ag41 131.5(10) . . ?
C6A N1R C62 104.3(11) . . ?
C63 C65 H65 121.0 . . ?
C66 C65 C63 118.0(13) . . ?
C66 C65 H65 121.0 . . ?
C63 N1S H1S 126.1 . . ?
C6A N1S C63 107.9(12) . . ?
C6A N1S H1S 126.1 . . ?
C65 C66 C68 117.2(14) . . ?
C67 C66 C65 120.4(13) . . ?
C67 C66 C68 122.4(15) . . ?
C64 C67 C69 116.5(13) . . ?
C66 C67 C64 121.3(13) . . ?
C66 C67 C69 122.1(13) . . ?
C66 C68 H68A 109.5 . . ?
C66 C68 H68B 109.5 . . ?
C66 C68 H68C 109.5 . . ?
H68A C68 H68B 109.5 . . ?
H68A C68 H68C 109.5 . . ?
H68B C68 H68C 109.5 . . ?
C67 C69 H69A 109.5 . . ?
C67 C69 H69B 109.5 . . ?
C67 C69 H69C 109.5 . . ?
H69A C69 H69B 109.5 . . ?
H69A C69 H69C 109.5 . . ?
H69B C69 H69C 109.5 . . ?
N1R C6A C6B 127.4(13) . . ?
N1S C6A N1R 112.0(12) . . ?
N1S C6A C6B 120.7(13) . . ?
N56 C6B C6A 112.6(12) . . ?
N56 C6B H6BA 109.1 . . ?
N56 C6B H6BB 109.1 . . ?
C6A C6B H6BA 109.1 . . ?
C6A C6B H6BB 109.1 . . ?
H6BA C6B H6BB 107.8 . . ?
C23 C16 C6C 119.7(14) . . ?
N1T C16 C23 106.0(12) . . ?
N1T C16 C6C 134.2(14) . . ?
C16 C23 C6D 120.9(13) . . ?
C16 C23 N1U 109.0(13) . . ?
N1U C23 C6D 130.1(13) . . ?
C16 C6C H6C 120.5 . . ?
C6F C6C C16 119.1(15) . . ?
C6F C6C H6C 120.5 . . ?
C16 N1T H1TA 125.9 . . ?
C16 N1T C6I 108.2(13) . . ?
C6I N1T H1TA 125.9 . . ?
C23 C6D H6D 119.7 . . ?
C6E C6D C23 120.7(14) . . ?
C6E C6D H6D 119.7 . . ?
C23 N1U Ag43 119.2(10) . . ?
C6I N1U Ag43 132.8(10) . . ?
C6I N1U C23 105.6(12) . . ?
C6D C6E C6F 119.1(14) . . ?
C6D C6E C6G 119.2(15) . . ?
C6F C6E C6G 121.7(14) . . ?
C6C C6F C6E 120.4(14) . . ?
C6C C6F C6H 118.7(15) . . ?
C6E C6F C6H 120.9(14) . . ?
C6E C6G H6GA 109.5 . . ?
C6E C6G H6GB 109.5 . . ?
C6E C6G H6GC 109.5 . . ?
H6GA C6G H6GB 109.5 . . ?
H6GA C6G H6GC 109.5 . . ?
H6GB C6G H6GC 109.5 . . ?
C6F C6H H6HA 109.5 . . ?
C6F C6H H6HB 109.5 . . ?
C6F C6H H6HC 109.5 . . ?
H6HA C6H H6HB 109.5 . . ?
H6HA C6H H6HC 109.5 . . ?
H6HB C6H H6HC 109.5 . . ?
N1T C6I C6J 121.4(13) . . ?
N1U C6I N1T 111.2(13) . . ?
N1U C6I C6J 127.2(13) . . ?
N56 C6J C6I 114.7(12) . . ?
N56 C6J H6JA 108.6 . . ?
N56 C6J H6JB 108.6 . . ?
C6I C6J H6JA 108.6 . . ?
C6I C6J H6JB 108.6 . . ?
H6JA C6J H6JB 107.6 . . ?
C6L C38 C6K 120.2(16) . . ?
C6L C38 N1V 129.4(16) . . ?
N1V C38 C6K 110.4(13) . . ?
C6M C6K C38 122.0(15) . . ?
N1W C6K C38 105.7(13) . . ?
N1W C6K C6M 132.3(15) . . ?
C38 C6L H6L 119.9 . . ?
C38 C6L C6O 120.1(18) . . ?
C6O C6L H6L 119.9 . . ?
C38 N1V Ag42 121.6(10) . . ?
C6R N1V Ag42 134.5(12) . . ?
C6R N1V C38 103.2(13) . . ?
C6K C6M H6M 121.1 . . ?
C6K C6M C6N 117.9(16) . . ?
C6N C6M H6M 121.1 . . ?
C6K N1W H1W 126.2 . . ?
C6R N1W C6K 107.6(14) . . ?
C6R N1W H1W 126.2 . . ?
C6M C6N C6O 119.7(16) . . ?
C6M C6N C6P 117.1(18) . . ?
C6O C6N C6P 123.2(18) . . ?
C6L C6O C6N 120.0(16) . . ?
C6L C6O C6Q 121.6(19) . . ?
C6N C6O C6Q 118.4(18) . . ?
C6N C6P H6PA 109.5 . . ?
C6N C6P H6PB 109.5 . . ?
C6N C6P H6PC 109.5 . . ?
H6PA C6P H6PB 109.5 . . ?
H6PA C6P H6PC 109.5 . . ?
H6PB C6P H6PC 109.5 . . ?
C6O C6Q H6QA 109.5 . . ?
C6O C6Q H6QB 109.5 . . ?
C6O C6Q H6QC 109.5 . . ?
H6QA C6Q H6QB 109.5 . . ?
H6QA C6Q H6QC 109.5 . . ?
H6QB C6Q H6QC 109.5 . . ?
N1V C6R C6S 127.6(15) . . ?
N1W C6R N1V 113.0(14) . . ?
N1W C6R C6S 119.2(14) . . ?
N56 C6S C6R 112.2(12) . . ?
N56 C6S H6SA 109.2 . . ?
N56 C6S H6SB 109.2 . . ?
C6R C6S H6SA 109.2 . . ?
C6R C6S H6SB 109.2 . . ?
H6SA C6S H6SB 107.9 . . ?
C48 C10 C31 120.1(12) . . ?
C48 C10 N1X 132.4(13) . . ?
N1X C10 C31 107.5(11) . . ?
C10 C31 C49 121.3(12) . . ?
N1Y C31 C10 107.5(11) . . ?
N1Y C31 C49 131.0(12) . . ?
C10 C48 H48 119.9 . . ?
C10 C48 C6T 120.2(14) . . ?
C6T C48 H48 119.9 . . ?
C10 N1X Ag43 128.4(9) . . ?
C6W N1X Ag43 123.8(9) . . ?
C6W N1X C10 107.5(11) . . ?
C31 C49 H49 121.5 . . ?
C56 C49 C31 117.0(13) . . ?
C56 C49 H49 121.5 . . ?
C31 N1Y H1Y 126.9 . . ?
C31 N1Y C6W 106.3(10) . . ?
C6W N1Y H1Y 126.9 . . ?
C49 C56 C6T 122.5(12) . . ?
C49 C56 C6U 118.8(13) . . ?
C6T C56 C6U 118.7(13) . . ?
C48 C6T C56 118.9(12) . . ?
C48 C6T C6V 117.1(14) . . ?
C56 C6T C6V 124.0(14) . . ?
C56 C6U H6UA 109.5 . . ?
C56 C6U H6UB 109.5 . . ?
C56 C6U H6UC 109.5 . . ?
H6UA C6U H6UB 109.5 . . ?
H6UA C6U H6UC 109.5 . . ?
H6UB C6U H6UC 109.5 . . ?
C6T C6V H6VA 109.5 . . ?
C6T C6V H6VB 109.5 . . ?
C6T C6V H6VC 109.5 . . ?
H6VA C6V H6VB 109.5 . . ?
H6VA C6V H6VC 109.5 . . ?
H6VB C6V H6VC 109.5 . . ?
N1X C6W N1Y 111.1(10) . . ?
N1X C6W C6X 126.7(12) . . ?
N1Y C6W C6X 122.0(12) . . ?
N295 C6X C6W 110.3(11) . . ?
N295 C6X H6XA 109.6 . . ?
N295 C6X H6XB 109.6 . . ?
C6W C6X H6XA 109.6 . . ?
C6W C6X H6XB 109.6 . . ?
H6XA C6X H6XB 108.1 . . ?
C6Y C9 C6Z 118.9(12) . . ?
C6Y C9 N1Z 110.2(11) . . ?
N1Z C9 C6Z 130.9(12) . . ?
C70 C6Y C9 121.9(12) . . ?
N20 C6Y C9 105.2(11) . . ?
N20 C6Y C70 132.8(13) . . ?
C9 C6Z H6Z 120.2 . . ?
C72 C6Z C9 119.6(12) . . ?
C72 C6Z H6Z 120.2 . . ?
C9 N1Z Ag41 126.8(9) . . ?
C75 N1Z Ag41 129.9(10) . . ?
C75 N1Z C9 103.2(11) . . ?
C6Y C70 H70 120.7 . . ?
C71 C70 C6Y 118.5(13) . . ?
C71 C70 H70 120.7 . . ?
C6Y N20 H20 125.7 . . ?
C75 N20 C6Y 108.7(11) . . ?
C75 N20 H20 125.7 . . ?
C70 C71 C72 120.8(12) . . ?
C70 C71 C73 118.9(13) . . ?
C72 C71 C73 120.3(13) . . ?
C6Z C72 C71 120.1(12) . . ?
C6Z C72 C74 118.3(13) . . ?
C71 C72 C74 121.5(13) . . ?
C71 C73 H73A 109.5 . . ?
C71 C73 H73B 109.5 . . ?
C71 C73 H73C 109.5 . . ?
H73A C73 H73B 109.5 . . ?
H73A C73 H73C 109.5 . . ?
H73B C73 H73C 109.5 . . ?
C72 C74 H74A 109.5 . . ?
C72 C74 H74B 109.5 . . ?
C72 C74 H74C 109.5 . . ?
H74A C74 H74B 109.5 . . ?
H74A C74 H74C 109.5 . . ?
H74B C74 H74C 109.5 . . ?
N1Z C75 C76 121.7(13) . . ?
N20 C75 N1Z 112.7(12) . . ?
N20 C75 C76 125.4(13) . . ?
N295 C76 C75 112.2(12) . . ?
N295 C76 H76A 109.2 . . ?
N295 C76 H76B 109.2 . . ?
C75 C76 H76A 109.2 . . ?
C75 C76 H76B 109.2 . . ?
H76A C76 H76B 107.9 . . ?
C77 C6 C20 119.9(15) . . ?
N21 C6 C20 108.0(12) . . ?
N21 C6 C77 132.1(16) . . ?
C6 C20 C78 121.3(14) . . ?
N22 C20 C6 106.9(13) . . ?
N22 C20 C78 131.8(15) . . ?
C6 C77 H77 119.7 . . ?
C6 C77 C7A 120.5(17) . . ?
C7A C77 H77 119.7 . . ?
C6 N21 H21 127.3 . . ?
C7D N21 C6 105.5(13) . . ?
C7D N21 H21 127.3 . . ?
C20 C78 H78 120.7 . . ?
C20 C78 C79 118.7(16) . . ?
C79 C78 H78 120.7 . . ?
C20 N22 Ag42 126.1(10) . . ?
C7D N22 Ag42 125.8(10) . . ?
C7D N22 C20 107.9(12) . . ?
C78 C79 C7B 119.3(17) . . ?
C7A C79 C78 120.2(16) . . ?
C7A C79 C7B 120.4(17) . . ?
C77 C7A C79 119.3(15) . . ?
C77 C7A C7C 117.7(18) . . ?
C79 C7A C7C 122.9(18) . . ?
C79 C7B H7BA 109.5 . . ?
C79 C7B H7BB 109.5 . . ?
C79 C7B H7BC 109.5 . . ?
H7BA C7B H7BB 109.5 . . ?
H7BA C7B H7BC 109.5 . . ?
H7BB C7B H7BC 109.5 . . ?
C7A C7C H7CA 109.5 . . ?
C7A C7C H7CB 109.5 . . ?
C7A C7C H7CC 109.5 . . ?
H7CA C7C H7CB 109.5 . . ?
H7CA C7C H7CC 109.5 . . ?
H7CB C7C H7CC 109.5 . . ?
N21 C7D C7E 123.6(14) . . ?
N22 C7D N21 111.7(13) . . ?
N22 C7D C7E 124.2(14) . . ?
N295 C7E C7D 109.3(12) . . ?
N295 C7E H7EA 109.8 . . ?
N295 C7E H7EB 109.8 . . ?
C7D C7E H7EA 109.8 . . ?
C7D C7E H7EB 109.8 . . ?
H7EA C7E H7EB 108.3 . . ?
F3 C7F F4 110.1(14) . . ?
F3 C7F F5 107.2(14) . . ?
F3 C7F S6 110.6(11) . . ?
F4 C7F S6 109.9(11) . . ?
F5 C7F F4 106.9(14) . . ?
F5 C7F S6 112.0(11) . . ?
O7 S6 C7F 104.9(8) . . ?
O7 S6 O9 114.5(9) . . ?
O8 S6 C7F 104.3(9) . . ?
O8 S6 O7 116.1(9) . . ?
O8 S6 O9 112.0(10) . . ?
O9 S6 C7F 103.3(8) . . ?
F1 C7G F2 108(2) . . ?
F1 C7G F6 105.0(17) . . ?
F1 C7G S1 110.6(15) . . ?
F2 C7G S1 112.9(15) . . ?
F6 C7G F2 107.4(15) . . ?
F6 C7G S1 112.4(12) . . ?
O1 S1 C7G 103.6(10) . . ?
O1 S1 O2 119.4(11) . . ?
O1 S1 O3 112.7(15) . . ?
O2 S1 C7G 103.8(9) . . ?
O2 S1 O3 112.8(12) . . ?
O3 S1 C7G 101.9(12) . . ?
F7 C7H F8 107.9(15) . . ?
F7 C7H S2 108.1(14) . . ?
F8 C7H S2 112.9(13) . . ?
F9 C7H F7 109.3(16) . . ?
F9 C7H F8 110(2) . . ?
F9 C7H S2 108.2(15) . . ?
O4 S2 C7H 103.8(10) . . ?
O4 S2 O5 113.5(15) . . ?
O4 S2 O6 115.5(15) . . ?
O5 S2 C7H 102.9(11) . . ?
O5 S2 O6 115.1(11) . . ?
O6 S2 C7H 103.9(12) . . ?
F10 C7I F11 107.8(14) . . ?
F10 C7I F12 108.7(15) . . ?
F10 C7I S3 111.1(12) . . ?
F11 C7I S3 110.4(11) . . ?
F12 C7I F11 108.3(12) . . ?
F12 C7I S3 110.6(12) . . ?
O10 S3 C7I 102.2(9) . . ?
O10 S3 O11 114.9(8) . . ?
O10 S3 O12 120.5(11) . . ?
O11 S3 C7I 102.3(8) . . ?
O11 S3 O12 114.4(9) . . ?
O12 S3 C7I 97.8(9) . . ?
F13 C7J S4 110(2) . . ?
F14 C7J F13 112(3) . . ?
F14 C7J F15 114(2) . . ?
F14 C7J S4 107(2) . . ?
F15 C7J F13 103(2) . . ?
F15 C7J S4 112.1(18) . . ?
O13 S4 C7J 103.1(13) . . ?
O13 S4 O15 113.9(13) . . ?
O14 S4 C7J 105.5(17) . . ?
O14 S4 O13 115.6(12) . . ?
O14 S4 O15 112.3(14) . . ?
O15 S4 C7J 105.1(12) . . ?
F16 C7K S5 103(2) . . ?
F17 C7K F16 102(3) . . ?
F17 C7K S5 115(2) . . ?
F18 C7K F16 117(3) . . ?
F18 C7K F17 107(2) . . ?
F18 C7K S5 113(2) . . ?
O16 S5 C7K 109.4(15) . . ?
O16 S5 O17 98.3(19) . . ?
O17 S5 C7K 106.9(17) . . ?
O18 S5 C7K 111.8(19) . . ?
O18 S5 O16 121(2) . . ?
O18 S5 O17 108(2) . . ?
F19 C7L F1A 111(2) . . ?
F19 C7L F1B 111(2) . . ?
F19 C7L S7 111.1(19) . . ?
F1A C7L S7 108.8(17) . . ?
F1B C7L F1A 107(2) . . ?
F1B C7L S7 108(2) . . ?
O19 S7 C7L 107.2(16) . . ?
O19 S7 O1A 112.2(18) . . ?
O19 S7 O1B 109.7(17) . . ?
O1A S7 C7L 105.5(12) . . ?
O1A S7 O1B 117.1(12) . . ?
O1B S7 C7L 104.3(12) . . ?
F1C C7M F1D 106.8(19) . . ?
F1C C7M S9 111.7(15) . . ?
F1D C7M S9 108.9(17) . . ?
F1E C7M F1C 108.1(18) . . ?
F1E C7M F1D 110.5(19) . . ?
F1E C7M S9 110.7(14) . . ?
O1C S9 C7M 99.8(11) . . ?
O1D S9 C7M 103.2(11) . . ?
O1D S9 O1C 109.3(13) . . ?
O1E S9 C7M 105.7(10) . . ?
O1E S9 O1C 109.1(12) . . ?
O1E S9 O1D 126.3(13) . . ?
F1F C7N F1G 104(3) . . ?
F1F C7N F1H 109(3) . . ?
F1F C7N S8 112(2) . . ?
F1G C7N S8 110(2) . . ?
F1H C7N F1G 106(3) . . ?
F1H C7N S8 115(2) . . ?
O1F S8 C7N 106.5(16) . . ?
O1F S8 O1H 112(2) . . ?
O1G S8 C7N 108.4(15) . . ?
O1G S8 O1F 110.0(19) . . ?
O1G S8 O1H 115.3(18) . . ?
O1H S8 C7N 104.1(16) . . ?
F1I C7O F1J 116(3) . . ?
F1I C7O S10 111(3) . . ?
F1J C7O S10 105(3) . . ?
F1K C7O F1I 111(3) . . ?
F1K C7O F1J 111(3) . . ?
F1K C7O S10 102(3) . . ?
O1I S10 C7O 102.5(18) . . ?
O1I S10 O1J 114.1(19) . . ?
O1J S10 C7O 99.3(18) . . ?
O1K S10 C7O 102.9(18) . . ?
O1K S10 O1I 123(2) . . ?
O1K S10 O1J 111(2) . . ?
F1L C7P F1M 115(2) . . ?
F1L C7P F1N 113(2) . . ?
F1L C7P S11 105(2) . . ?
F1M C7P S11 103.1(19) . . ?
F1N C7P F1M 114(2) . . ?
F1N C7P S11 103.6(16) . . ?
O1L S11 C7P 100.8(16) . . ?
O1L S11 O1M 116.3(16) . . ?
O1L S11 O1N 113.8(18) . . ?
O1M S11 C7P 104.9(18) . . ?
O1M S11 O1N 114.4(18) . . ?
O1N S11 C7P 104.4(15) . . ?
F1R C7R F1S 118(2) . . ?
F1R C7R F1T 131(2) . . ?
F1R C7R S13 99.3(16) . . ?
F1S C7R S13 99.1(16) . . ?
F1T C7R F1S 102.6(19) . . ?
F1T C7R S13 99.8(15) . . ?
O1R S13 C7R 112.7(12) . . ?
O1R S13 O1S 116.5(11) . . ?
O1R S13 O1T 109.5(15) . . ?
O1S S13 C7R 112.0(10) . . ?
O1S S13 O1T 108.7(12) . . ?
O1T S13 C7R 95.2(11) . . ?
N19 Ag3 Ag4 78.8(14) . . ?
N23 Ag3 Ag4 113.2(10) . . ?
N23 Ag3 N19 167.8(17) . . ?
N1B Ag4 Ag3 117.9(11) . . ?
N1B Ag4 N25 154.9(16) . . ?
N25 Ag4 Ag3 86.0(12) . . ?
C40 N16 C7S 104(2) . . ?
C4C N16 C40 106(2) . . ?
C4C N16 C7S 106(2) . . ?
C3H N17 C36 109(6) . . ?
C3H N17 C3R 122(7) . . ?
C3R N17 C36 100(5) . . ?
N1D Ag5 N1E 158.1(15) . . ?
C14 C11 C15 118(3) . . ?
N18 C11 C14 111(3) . . ?
N18 C11 C15 131(4) . . ?
C11 C14 C19 125(3) . . ?
N19 C14 C11 107(3) . . ?
N19 C14 C19 128(4) . . ?
C11 C15 H15 120.6 . . ?
C11 C15 C2Y 119(3) . . ?
C2Y C15 H15 120.6 . . ?
C11 N18 H18 128.2 . . ?
C32 N18 C11 104(3) . . ?
C32 N18 H18 128.2 . . ?
C14 C19 H19 119.8 . . ?
C14 C19 C25 120(3) . . ?
C25 C19 H19 119.8 . . ?
C14 N19 Ag3 133(3) . . ?
C32 N19 Ag3 120(2) . . ?
C32 N19 C14 107(3) . . ?
C19 C25 C2Z 119(3) . . ?
C2Y C25 C19 114(3) . . ?
C2Y C25 C2Z 127(3) . . ?
C15 C2Y C25 124(3) . . ?
C15 C2Y C30 121(3) . . ?
C25 C2Y C30 115(3) . . ?
C25 C2Z H2ZA 109.5 . . ?
C25 C2Z H2ZB 109.5 . . ?
C25 C2Z H2ZC 109.5 . . ?
H2ZA C2Z H2ZB 109.5 . . ?
H2ZA C2Z H2ZC 109.5 . . ?
H2ZB C2Z H2ZC 109.5 . . ?
C2Y C30 H30A 109.5 . . ?
C2Y C30 H30C 109.5 . . ?
C2Y C30 H30D 109.5 . . ?
H30A C30 H30C 109.5 . . ?
H30A C30 H30D 109.5 . . ?
H30C C30 H30D 109.5 . . ?
N18 C32 C36 121(3) . . ?
N19 C32 N18 112(2) . . ?
N19 C32 C36 126(3) . . ?
N17 C36 H36A 109.7 . . ?
N17 C36 H36B 109.7 . . ?
C32 C36 N17 110(4) . . ?
C32 C36 H36A 109.7 . . ?
C32 C36 H36B 109.7 . . ?
H36A C36 H36B 108.2 . . ?
C39 C37 C3A 126(3) . . ?
N1A C37 C39 107(3) . . ?
N1A C37 C3A 127(3) . . ?
C37 C39 C3B 119(3) . . ?
C37 C39 N1B 110(2) . . ?
N1B C39 C3B 130(3) . . ?
C37 C3A H3A 122.4 . . ?
C37 C3A C3D 115(3) . . ?
C3D C3A H3A 122.4 . . ?
C37 N1A H1AA 126.1 . . ?
C37 N1A C3G 108(3) . . ?
C3G N1A H1AA 126.1 . . ?
C39 C3B H3B 121.2 . . ?
C3C C3B C39 118(3) . . ?
C3C C3B H3B 121.2 . . ?
C39 N1B Ag4 125(3) . . ?
C3G N1B Ag4 131(2) . . ?
C3G N1B C39 104(2) . . ?
C3B C3C C3D 121(3) . . ?
C3B C3C C3E 124(3) . . ?
C3D C3C C3E 114(3) . . ?
C3A C3D C3F 117(3) . . ?
C3C C3D C3A 120(2) . . ?
C3C C3D C3F 122(3) . . ?
C3C C3E H3EA 109.5 . . ?
C3C C3E H3EB 109.5 . . ?
C3C C3E H3EC 109.5 . . ?
H3EA C3E H3EB 109.5 . . ?
H3EA C3E H3EC 109.5 . . ?
H3EB C3E H3EC 109.5 . . ?
C3D C3F H3FC 109.5 . . ?
C3D C3F H3FD 109.5 . . ?
C3D C3F H3FE 109.5 . . ?
H3FC C3F H3FD 109.5 . . ?
H3FC C3F H3FE 109.5 . . ?
H3FD C3F H3FE 109.5 . . ?
N1A C3G N1B 111(2) . . ?
N1A C3G C3H 122(3) . . ?
N1B C3G C3H 127(3) . . ?
N17 C3H C3G 111(6) . . ?
N17 C3H H3HA 109.5 . . ?
N17 C3H H3HC 109.5 . . ?
C3G C3H H3HA 109.5 . . ?
C3G C3H H3HC 109.5 . . ?
H3HA C3H H3HC 108.1 . . ?
C3J C3I C3K 121(3) . . ?
N1C C3I C3J 109(3) . . ?
N1C C3I C3K 130(3) . . ?
C3I C3J C3L 119(3) . . ?
N1D C3J C3I 108(3) . . ?
N1D C3J C3L 132(4) . . ?
C3I C3K H3K 119.5 . . ?
C3N C3K C3I 121(3) . . ?
C3N C3K H3K 119.5 . . ?
C3I N1C H1C 127.5 . . ?
C3Q N1C C3I 105(3) . . ?
C3Q N1C H1C 127.5 . . ?
C3J C3L H3L 120.5 . . ?
C3J C3L C3M 119(3) . . ?
C3M C3L H3L 120.5 . . ?
C3J N1D Ag5 124(3) . . ?
C3J N1D C3Q 105(3) . . ?
C3Q N1D Ag5 130(3) . . ?
C3L C3M C3O 121(3) . . ?
C3N C3M C3L 122(3) . . ?
C3N C3M C3O 117(3) . . ?
C3K C3N C3M 117(3) . . ?
C3K C3N C3P 118(3) . . ?
C3M C3N C3P 125(3) . . ?
C3M C3O H3OA 109.5 . . ?
C3M C3O H3OB 109.5 . . ?
C3M C3O H3OC 109.5 . . ?
H3OA C3O H3OB 109.5 . . ?
H3OA C3O H3OC 109.5 . . ?
H3OB C3O H3OC 109.5 . . ?
C3N C3P H3PA 109.5 . . ?
C3N C3P H3PC 109.5 . . ?
C3N C3P H3PD 109.5 . . ?
H3PA C3P H3PC 109.5 . . ?
H3PA C3P H3PD 109.5 . . ?
H3PC C3P H3PD 109.5 . . ?
N1C C3Q N1D 112(2) . . ?
N1C C3Q C3R 123(3) . . ?
N1D C3Q C3R 125(3) . . ?
N17 C3R C3Q 123(5) . . ?
N17 C3R H3RA 106.6 . . ?
N17 C3R H3RB 106.6 . . ?
C3Q C3R H3RA 106.6 . . ?
C3Q C3R H3RB 106.6 . . ?
H3RA C3R H3RB 106.5 . . ?
C3S C12 C3T 126(4) . . ?
N1E C12 C3S 111(3) . . ?
N1E C12 C3T 122(4) . . ?
C12 C3S C3U 116(3) . . ?
N1F C3S C12 106(3) . . ?
N1F C3S C3U 138(4) . . ?
C12 C3T H3T 121.4 . . ?
C12 C3T C3W 117(3) . . ?
C3W C3T H3T 121.4 . . ?
C12 N1E Ag5 128(3) . . ?
C3Z N1E Ag5 128(3) . . ?
C3Z N1E C12 104(3) . . ?
C3S C3U H3U 120.6 . . ?
C3V C3U C3S 119(3) . . ?
C3V C3U H3U 120.6 . . ?
C3S N1F H1F 126.8 . . ?
C3S N1F C3Z 106(3) . . ?
C3Z N1F H1F 126.8 . . ?
C3U C3V C3W 124(3) . . ?
C3U C3V C3X 136(4) . . ?
C3W C3V C3X 98(4) . . ?
C3T C3W C3Y 117(3) . . ?
C3V C3W C3T 117(3) . . ?
C3V C3W C3Y 126(3) . . ?
C3V C3X H3XA 109.5 . . ?
C3V C3X H3XB 109.5 . . ?
C3V C3X H3XC 109.5 . . ?
H3XA C3X H3XB 109.5 . . ?
H3XA C3X H3XC 109.5 . . ?
H3XB C3X H3XC 109.5 . . ?
C3W C3Y H3YA 109.5 . . ?
C3W C3Y H3YB 109.5 . . ?
C3W C3Y H3YC 109.5 . . ?
H3YA C3Y H3YB 109.5 . . ?
H3YA C3Y H3YC 109.5 . . ?
H3YB C3Y H3YC 109.5 . . ?
N1E C3Z N1F 112(2) . . ?
N1E C3Z C40 126(3) . . ?
N1F C3Z C40 122(3) . . ?
N16 C40 C3Z 115(2) . . ?
N16 C40 H40D 108.6 . . ?
N16 C40 H40E 108.6 . . ?
C3Z C40 H40D 108.6 . . ?
C3Z C40 H40E 108.6 . . ?
H40D C40 H40E 107.6 . . ?
C42 C41 C43 121(3) . . ?
N23 C41 C42 106(3) . . ?
N23 C41 C43 133(4) . . ?
C41 C42 C44 122(3) . . ?
N24 C42 C41 112(3) . . ?
N24 C42 C44 125(4) . . ?
C41 C43 H43 120.9 . . ?
C41 C43 C46 118(3) . . ?
C46 C43 H43 120.9 . . ?
C41 N23 Ag3 124(3) . . ?
C41 N23 C4B 107(3) . . ?
C4B N23 Ag3 125(2) . . ?
C42 C44 H44 120.4 . . ?
C42 C44 C45 119(3) . . ?
C45 C44 H44 120.4 . . ?
C42 N24 H24 128.2 . . ?
C42 N24 C4B 104(3) . . ?
C4B N24 H24 128.2 . . ?
C44 C45 C46 118(3) . . ?
C44 C45 C47 114(3) . . ?
C46 C45 C47 128(4) . . ?
C43 C46 C45 121(3) . . ?
C43 C46 C4A 120(3) . . ?
C45 C46 C4A 119(3) . . ?
C45 C47 H47A 109.5 . . ?
C45 C47 H47B 109.5 . . ?
C45 C47 H47C 109.5 . . ?
H47A C47 H47B 109.5 . . ?
H47A C47 H47C 109.5 . . ?
H47B C47 H47C 109.5 . . ?
C46 C4A H4AA 109.5 . . ?
C46 C4A H4AB 109.5 . . ?
C46 C4A H4AC 109.5 . . ?
H4AA C4A H4AB 109.5 . . ?
H4AA C4A H4AC 109.5 . . ?
H4AB C4A H4AC 109.5 . . ?
N23 C4B C4C 127(3) . . ?
N24 C4B N23 111(2) . . ?
N24 C4B C4C 122(3) . . ?
N16 C4C C4B 117(2) . . ?
N16 C4C H4CD 108.0 . . ?
N16 C4C H4CE 108.0 . . ?
C4B C4C H4CD 108.0 . . ?
C4B C4C H4CE 108.0 . . ?
H4CD C4C H4CE 107.2 . . ?
C4E C4D C4F 125(3) . . ?
N25 C4D C4E 109(3) . . ?
N25 C4D C4F 126(4) . . ?
C4D C4E C4G 121(3) . . ?
N26 C4E C4D 109(3) . . ?
N26 C4E C4G 130(4) . . ?
C4D C4F H4F 122.8 . . ?
C4D C4F C4I 114(3) . . ?
C4I C4F H4F 122.8 . . ?
C4D N25 Ag4 125(3) . . ?
C4D N25 C7Q 104(3) . . ?
C7Q N25 Ag4 128(2) . . ?
C4E C4G H4G 121.6 . . ?
C4E C4G C4H 117(3) . . ?
C4H C4G H4G 121.6 . . ?
C4E N26 H26 128.0 . . ?
C7Q N26 C4E 104(2) . . ?
C7Q N26 H26 128.0 . . ?
C4G C4H C4I 122(3) . . ?
C4G C4H C4J 120(4) . . ?
C4I C4H C4J 118(4) . . ?
C4F C4I C4K 118(3) . . ?
C4H C4I C4F 121(3) . . ?
C4H C4I C4K 120(3) . . ?
C4H C4J H4JA 109.5 . . ?
C4H C4J H4JB 109.5 . . ?
C4H C4J H4JC 109.5 . . ?
H4JA C4J H4JB 109.5 . . ?
H4JA C4J H4JC 109.5 . . ?
H4JB C4J H4JC 109.5 . . ?
C4I C4K H4KC 109.5 . . ?
C4I C4K H4KD 109.5 . . ?
C4I C4K H4KE 109.5 . . ?
H4KC C4K H4KD 109.5 . . ?
H4KC C4K H4KE 109.5 . . ?
H4KD C4K H4KE 109.5 . . ?
N25 C7Q C7S 125(3) . . ?
N26 C7Q N25 113(2) . . ?
N26 C7Q C7S 122(3) . . ?
N16 C7S C7Q 114(3) . . ?
N16 C7S H7SA 108.8 . . ?
N16 C7S H7SB 108.8 . . ?
C7Q C7S H7SA 108.8 . . ?
C7Q C7S H7SB 108.8 . . ?
H7SA C7S H7SB 107.7 . . ?

loop_
_geom_bond_atom_site_label_1
_geom_bond_atom_site_label_2
_geom_bond_distance
_geom_bond_site_symmetry_2
_geom_bond_publ_flag
Ag32 Ag31 3.3214(18) . ?
Ag32 Ag33 3.1634(18) . ?
Ag32 N1K 2.063(13) . ?
Ag32 N1O 2.073(12) . ?
Ag31 Ag33 3.3175(16) . ?
Ag31 N1H 2.077(13) . ?
Ag31 N1P 2.094(14) . ?
Ag33 N1I 2.126(11) . ?
Ag33 N1M 2.117(13) . ?
N85 C4U 1.473(16) . ?
N85 C58 1.485(16) . ?
N85 C5B 1.482(16) . ?
N224 C5L 1.487(17) . ?
N224 C5S 1.461(16) . ?
N224 C61 1.457(17) . ?
Ag12 Ag11 3.1488(18) . ?
Ag12 N3 2.118(16) . ?
Ag12 N10 2.079(14) . ?
Ag11 N7 2.092(13) . ?
Ag11 N6 2.077(13) . ?
Ag13 N1 2.088(13) . ?
Ag13 N11 2.103(13) . ?
N191 C2I 1.487(17) . ?
N191 C2Q 1.429(16) . ?
N191 C2X 1.458(16) . ?
N259 C1H 1.478(17) . ?
N259 C1R 1.454(18) . ?
N259 C26 1.484(18) . ?
Ag42 Ag43 3.343(2) . ?
Ag42 Ag41 3.2398(16) . ?
Ag42 N1V 2.078(14) . ?
Ag42 N22 2.129(12) . ?
Ag43 Ag41 3.2193(18) . ?
Ag43 N1U 2.109(12) . ?
Ag43 N1X 2.089(12) . ?
Ag41 N1R 2.095(11) . ?
Ag41 N1Z 2.054(13) . ?
N56 C6B 1.477(16) . ?
N56 C6J 1.465(16) . ?
N56 C6S 1.474(17) . ?
N295 C6X 1.462(16) . ?
N295 C76 1.447(17) . ?
N295 C7E 1.462(16) . ?
Ag Ag1 3.373(3) . ?
Ag N15B 2.092(17) . ?
Ag N1AB 2.064(17) . ?
Ag1 N19B 2.063(19) . ?
Ag1 N1EB 2.098(18) . ?
Ag2 N16B 2.045(19) . ?
Ag2 N1DB 2.074(18) . ?
N14 C3FB 1.47(2) . ?
N14 C3NB 1.48(2) . ?
N14 C3WB 1.50(2) . ?
N15 C42B 1.455(19) . ?
N15 C4FB 1.46(2) . ?
N15 C4KB 1.48(2) . ?
C5 C18 1.379(18) . ?
C5 C1A 1.404(18) . ?
C5 N5 1.329(17) . ?
C18 C1B 1.370(19) . ?
C18 N7 1.350(16) . ?
C1A H1A 0.9300 . ?
C1A C1D 1.39(2) . ?
N5 H5 0.8600 . ?
N5 C1G 1.336(18) . ?
C1B H1B 0.9300 . ?
C1B C1C 1.398(19) . ?
N7 C1G 1.323(18) . ?
C1C C1D 1.430(19) . ?
C1C C1E 1.50(2) . ?
C1D C1F 1.529(19) . ?
C1E H1EA 0.9600 . ?
C1E H1EB 0.9600 . ?
C1E H1EC 0.9600 . ?
C1F H1FA 0.9600 . ?
C1F H1FB 0.9600 . ?
C1F H1FC 0.9600 . ?
C1G C1H 1.489(19) . ?
C1H H1HA 0.9700 . ?
C1H H1HB 0.9700 . ?
C1I C1J 1.368(17) . ?
C1I C1K 1.405(17) . ?
C1I N1 1.351(16) . ?
C1J C1L 1.388(17) . ?
C1J N2 1.394(16) . ?
C1K H1K 0.9300 . ?
C1K C1N 1.369(18) . ?
N1 C1Q 1.329(17) . ?
C1L H1LA 0.9300 . ?
C1L C1M 1.397(18) . ?
N2 H2 0.8600 . ?
N2 C1Q 1.355(18) . ?
C1M C1N 1.429(18) . ?
C1M C1O 1.527(18) . ?
C1N C1P 1.538(17) . ?
C1O H1OA 0.9600 . ?
C1O H1OB 0.9600 . ?
C1O H1OC 0.9600 . ?
C1P H1PA 0.9600 . ?
C1P H1PB 0.9600 . ?
C1P H1PC 0.9600 . ?
C1Q C1R 1.501(17) . ?
C1R H1RA 0.9700 . ?
C1R H1RB 0.9700 . ?
C1 C1S 1.34(2) . ?
C1 C1T 1.36(2) . ?
C1 N3 1.35(2) . ?
C1S C1U 1.40(2) . ?
C1S N4 1.33(2) . ?
C1T H1T 0.9300 . ?
C1T C1W 1.43(2) . ?
N3 C1Z 1.34(2) . ?
C1U H1U 0.9300 . ?
C1U C1V 1.38(2) . ?
N4 H4 0.8600 . ?
N4 C1Z 1.329(19) . ?
C1V C1W 1.39(2) . ?
C1V C1X 1.51(2) . ?
C1W C1Y 1.50(2) . ?
C1X H1XA 0.9600 . ?
C1X H1XB 0.9600 . ?
C1X H1XC 0.9600 . ?
C1Y H1YA 0.9600 . ?
C1Y H1YB 0.9600 . ?
C1Y H1YC 0.9600 . ?
C1Z C26 1.50(2) . ?
C26 H26A 0.9700 . ?
C26 H26B 0.9700 . ?
C28 C2A 1.382(18) . ?
C28 C2B 1.378(17) . ?
C28 N6 1.344(16) . ?
C2A C2C 1.405(17) . ?
C2A N8 1.381(17) . ?
C2B H2B 0.9300 . ?
C2B C2E 1.397(17) . ?
N6 C2H 1.312(17) . ?
C2C H2C 0.9300 . ?
C2C C2D 1.391(18) . ?
N8 H8 0.8600 . ?
N8 C2H 1.371(18) . ?
C2D C2E 1.429(18) . ?
C2D C2F 1.528(18) . ?
C2E C2G 1.531(18) . ?
C2F H2FA 0.9600 . ?
C2F H2FB 0.9600 . ?
C2F H2FC 0.9600 . ?
C2G H2GA 0.9600 . ?
C2G H2GB 0.9600 . ?
C2G H2GC 0.9600 . ?
C2H C2I 1.520(18) . ?
C2I H2IA 0.9700 . ?
C2I H2IB 0.9700 . ?
C21 C22 1.386(19) . ?
C21 C2J 1.411(18) . ?
C21 N9 1.356(19) . ?
C22 C2K 1.43(2) . ?
C22 N10 1.348(17) . ?
C2J H2J 0.9300 . ?
C2J C2M 1.38(2) . ?
N9 H9 0.8600 . ?
N9 C2P 1.341(17) . ?
C2K H2K 0.9300 . ?
C2K C2L 1.393(19) . ?
N10 C2P 1.340(18) . ?
C2L C2M 1.44(2) . ?
C2L C2N 1.55(2) . ?
C2M C2O 1.50(2) . ?
C2N H2NA 0.9600 . ?
C2N H2NB 0.9600 . ?
C2N H2NC 0.9600 . ?
C2O H2OA 0.9600 . ?
C2O H2OB 0.9600 . ?
C2O H2OC 0.9600 . ?
C2P C2Q 1.507(18) . ?
C2Q H2QA 0.9700 . ?
C2Q H2QB 0.9700 . ?
C3 C8 1.377(18) . ?
C3 C13 1.406(19) . ?
C3 N11 1.379(17) . ?
C8 C2R 1.412(18) . ?
C8 N13 1.352(17) . ?
C13 H13 0.9300 . ?
C13 C2T 1.41(2) . ?
N11 C2W 1.291(17) . ?
C2R H2R 0.9300 . ?
C2R C2S 1.38(2) . ?
N13 H13A 0.8600 . ?
N13 C2W 1.354(16) . ?
C2S C2T 1.41(2) . ?
C2S C2U 1.53(2) . ?
C2T C2V 1.53(2) . ?
C2U H2UA 0.9600 . ?
C2U H2UB 0.9600 . ?
C2U H2UC 0.9600 . ?
C2V H2VA 0.9600 . ?
C2V H2VB 0.9600 . ?
C2V H2VC 0.9600 . ?
C2W C2X 1.531(17) . ?
C2X H2XA 0.9700 . ?
C2X H2XB 0.9700 . ?
C2YB C2ZB 1.35(2) . ?
C2YB C30B 1.41(2) . ?
C2YB N14B 1.32(2) . ?
C2ZB C32B 1.39(2) . ?
C2ZB N15B 1.37(2) . ?
C30B H30B 0.9300 . ?
C30B C3BB 1.40(2) . ?
N14B H14B 0.8600 . ?
N14B C3EB 1.35(2) . ?
C32B H32B 0.9300 . ?
C32B C3AB 1.41(2) . ?
N15B C3EB 1.35(2) . ?
C3AB C3BB 1.43(2) . ?
C3AB C3CB 1.53(2) . ?
C3BB C3DB 1.55(2) . ?
C3CB H3CA 0.9600 . ?
C3CB H3CB 0.9600 . ?
C3CB H3CC 0.9600 . ?
C3DB H3DA 0.9600 . ?
C3DB H3DB 0.9600 . ?
C3DB H3DC 0.9600 . ?
C3EB C3FB 1.51(2) . ?
C3FB H3FA 0.9700 . ?
C3FB H3FB 0.9700 . ?
C4 C7 1.37(2) . ?
C4 C3GB 1.37(2) . ?
C4 N16B 1.39(2) . ?
C7 C3HB 1.41(2) . ?
C7 N17B 1.31(2) . ?
C3GB H3GB 0.9300 . ?
C3GB C3JB 1.41(2) . ?
N16B C3MB 1.35(2) . ?
C3HB H3HB 0.9300 . ?
C3HB C3IB 1.39(2) . ?
N17B H17B 0.8600 . ?
N17B C3MB 1.34(2) . ?
C3IB C3JB 1.38(2) . ?
C3IB C3KB 1.50(2) . ?
C3JB C3LB 1.53(2) . ?
C3KB H3KA 0.9600 . ?
C3KB H3KB 0.9600 . ?
C3KB H3KC 0.9600 . ?
C3LB H3LA 0.9600 . ?
C3LB H3LB 0.9600 . ?
C3LB H3LC 0.9600 . ?
C3MB C3NB 1.50(2) . ?
C3NB H3NA 0.9700 . ?
C3NB H3NB 0.9700 . ?
C15B C3OB 1.36(2) . ?
C15B C3PB 1.41(2) . ?
C15B N18B 1.35(2) . ?
C3OB C3QB 1.41(2) . ?
C3OB N19B 1.35(2) . ?
C3PB H3PB 0.9300 . ?
C3PB C3SB 1.40(2) . ?
N18B H18B 0.8600 . ?
N18B C3VB 1.36(2) . ?
C3QB H3QB 0.9300 . ?
C3QB C3RB 1.38(2) . ?
N19B C3VB 1.36(2) . ?
C3RB C3SB 1.41(2) . ?
C3RB C3TB 1.53(2) . ?
C3SB C3UB 1.53(2) . ?
C3TB H3TA 0.9600 . ?
C3TB H3TB 0.9600 . ?
C3TB H3TC 0.9600 . ?
C3UB H3UA 0.9600 . ?
C3UB H3UB 0.9600 . ?
C3UB H3UC 0.9600 . ?
C3VB C3WB 1.54(2) . ?
C3WB H3WA 0.9700 . ?
C3WB H3WB 0.9700 . ?
C14B C19B 1.36(2) . ?
C14B C25B 1.40(2) . ?
C14B N1AB 1.357(19) . ?
C19B C39B 1.40(2) . ?
C19B N1BB 1.36(2) . ?
C25B H25B 0.9300 . ?
C25B C3YB 1.42(2) . ?
N1AB C41B 1.35(2) . ?
C39B H39B 0.9300 . ?
C39B C3XB 1.39(2) . ?
N1BB H1BB 0.8600 . ?
N1BB C41B 1.33(2) . ?
C3XB C3YB 1.39(2) . ?
C3XB C3ZB 1.52(2) . ?
C3YB C40B 1.54(2) . ?
C3ZB H3ZA 0.9600 . ?
C3ZB H3ZB 0.9600 . ?
C3ZB H3ZC 0.9600 . ?
C40B H40A 0.9600 . ?
C40B H40B 0.9600 . ?
C40B H40C 0.9600 . ?
C41B C42B 1.56(2) . ?
C42B H42A 0.9700 . ?
C42B H42B 0.9700 . ?
C11B C43B 1.39(2) . ?
C11B C44B 1.41(2) . ?
C11B N1CB 1.35(2) . ?
C43B C46B 1.41(2) . ?
C43B N1DB 1.36(2) . ?
C44B H44B 0.9300 . ?
C44B C4BB 1.38(2) . ?
N1CB H1CB 0.8600 . ?
N1CB C4EB 1.35(2) . ?
C46B H46B 0.9300 . ?
C46B C4AB 1.42(2) . ?
N1DB C4EB 1.35(2) . ?
C4AB C4BB 1.41(2) . ?
C4AB C4CB 1.49(2) . ?
C4BB C4DB 1.56(2) . ?
C4CB H4CA 0.9600 . ?
C4CB H4CB 0.9600 . ?
C4CB H4CC 0.9600 . ?
C4DB H4DA 0.9600 . ?
C4DB H4DB 0.9600 . ?
C4DB H4DC 0.9600 . ?
C4EB C4FB 1.52(2) . ?
C4FB H4FA 0.9700 . ?
C4FB H4FB 0.9700 . ?
C12B C36B 1.38(2) . ?
C12B C37B 1.40(2) . ?
C12B N1EB 1.36(2) . ?
C36B C45B 1.39(2) . ?
C36B N1FB 1.36(2) . ?
C37B H37B 0.9300 . ?
C37B C4GB 1.40(2) . ?
N1EB C4JB 1.33(2) . ?
C45B H45B 0.9300 . ?
C45B C47B 1.40(2) . ?
N1FB H1FD 0.8600 . ?
N1FB C4JB 1.37(2) . ?
C47B C4GB 1.41(2) . ?
C47B C4HB 1.54(2) . ?
C4GB C4IB 1.51(2) . ?
C4HB H4HA 0.9600 . ?
C4HB H4HB 0.9600 . ?
C4HB H4HC 0.9600 . ?
C4IB H4IA 0.9600 . ?
C4IB H4IB 0.9600 . ?
C4IB H4IC 0.9600 . ?
C4JB C4KB 1.54(2) . ?
C4KB H4KA 0.9700 . ?
C4KB H4KB 0.9700 . ?
C4L C4M 1.379(17) . ?
C4L C4N 1.375(17) . ?
C4L N1G 1.330(16) . ?
C4M C4O 1.410(18) . ?
C4M N1H 1.370(16) . ?
C4N H4N 0.9300 . ?
C4N C4Q 1.385(18) . ?
N1G H1G 0.8600 . ?
N1G C4T 1.361(17) . ?
C4O H4O 0.9300 . ?
C4O C4P 1.401(17) . ?
N1H C4T 1.316(17) . ?
C4P C4Q 1.407(18) . ?
C4P C4R 1.500(18) . ?
C4Q C4S 1.539(18) . ?
C4R H4RA 0.9600 . ?
C4R H4RB 0.9600 . ?
C4R H4RC 0.9600 . ?
C4S H4SA 0.9600 . ?
C4S H4SB 0.9600 . ?
C4S H4SC 0.9600 . ?
C4T C4U 1.525(18) . ?
C4U H4UA 0.9700 . ?
C4U H4UB 0.9700 . ?
C4V C4W 1.382(16) . ?
C4V C4X 1.403(16) . ?
C4V N1I 1.375(15) . ?
C4W C4Y 1.393(16) . ?
C4W N1J 1.358(15) . ?
C4X H4X 0.9300 . ?
C4X C50 1.397(17) . ?
N1I C57 1.309(16) . ?
C4Y H4Y 0.9300 . ?
C4Y C4Z 1.389(17) . ?
N1J H1J 0.8600 . ?
N1J C57 1.340(16) . ?
C4Z C50 1.406(17) . ?
C4Z C54 1.514(17) . ?
C50 C55 1.506(16) . ?
C54 H54A 0.9600 . ?
C54 H54B 0.9600 . ?
C54 H54C 0.9600 . ?
C55 H55A 0.9600 . ?
C55 H55B 0.9600 . ?
C55 H55C 0.9600 . ?
C57 C58 1.519(16) . ?
C58 H58A 0.9700 . ?
C58 H58B 0.9700 . ?
C27 C29 1.385(17) . ?
C27 C33 1.398(17) . ?
C27 N12 1.342(17) . ?
C29 C34 1.385(18) . ?
C29 N1K 1.393(17) . ?
C33 H33 0.9300 . ?
C33 C52 1.391(18) . ?
N12 H12 0.8600 . ?
N12 C5A 1.319(16) . ?
C34 H34 0.9300 . ?
C34 C35 1.403(18) . ?
N1K C5A 1.353(18) . ?
C35 C52 1.398(18) . ?
C35 C53 1.54(2) . ?
C52 C59 1.500(19) . ?
C53 H53A 0.9600 . ?
C53 H53B 0.9600 . ?
C53 H53C 0.9600 . ?
C59 H59A 0.9600 . ?
C59 H59B 0.9600 . ?
C59 H59C 0.9600 . ?
C5A C5B 1.507(18) . ?
C5B H5BA 0.9700 . ?
C5B H5BB 0.9700 . ?
C5C C5D 1.378(18) . ?
C5C C5E 1.385(17) . ?
C5C N1L 1.314(17) . ?
C5D C5F 1.394(18) . ?
C5D N1M 1.381(16) . ?
C5E H5E 0.9300 . ?
C5E C5H 1.398(19) . ?
N1L H1L 0.8600 . ?
N1L C5K 1.318(17) . ?
C5F H5F 0.9300 . ?
C5F C5G 1.385(17) . ?
N1M C5K 1.333(17) . ?
C5G C5H 1.412(18) . ?
C5G C5I 1.518(19) . ?
C5H C5J 1.519(18) . ?
C5I H5IA 0.9600 . ?
C5I H5IB 0.9600 . ?
C5I H5IC 0.9600 . ?
C5J H5JA 0.9600 . ?
C5J H5JB 0.9600 . ?
C5J H5JC 0.9600 . ?
C5K C5L 1.531(18) . ?
C5L H5LA 0.9700 . ?
C5L H5LB 0.9700 . ?
C2 C17 1.377(18) . ?
C2 C51 1.388(17) . ?
C2 N1N 1.369(17) . ?
C17 C5M 1.387(18) . ?
C17 N1O 1.361(16) . ?
C51 H51 0.9300 . ?
C51 C5O 1.389(19) . ?
N1N H1N 0.8600 . ?
N1N C5R 1.334(17) . ?
C5M H5M 0.9300 . ?
C5M C5N 1.400(19) . ?
N1O C5R 1.349(17) . ?
C5N C5O 1.421(19) . ?
C5N C5P 1.56(2) . ?
C5O C5Q 1.517(18) . ?
C5P H5PA 0.9600 . ?
C5P H5PB 0.9600 . ?
C5P H5PC 0.9600 . ?
C5Q H5QA 0.9600 . ?
C5Q H5QB 0.9600 . ?
C5Q H5QC 0.9600 . ?
C5R C5S 1.549(18) . ?
C5S H5SA 0.9700 . ?
C5S H5SB 0.9700 . ?
C24 C5T 1.335(19) . ?
C24 C5U 1.395(19) . ?
C24 N1P 1.369(16) . ?
C5T C5V 1.424(18) . ?
C5T N1Q 1.377(17) . ?
C5U H5U 0.9300 . ?
C5U C5X 1.418(18) . ?
N1P C60 1.341(18) . ?
C5V H5V 0.9300 . ?
C5V C5W 1.372(19) . ?
N1Q H1Q 0.8600 . ?
N1Q C60 1.340(18) . ?
C5W C5X 1.375(19) . ?
C5W C5Y 1.531(19) . ?
C5X C5Z 1.529(19) . ?
C5Y H5YA 0.9600 . ?
C5Y H5YB 0.9600 . ?
C5Y H5YC 0.9600 . ?
C5Z H5ZA 0.9600 . ?
C5Z H5ZB 0.9600 . ?
C5Z H5ZC 0.9600 . ?
C60 C61 1.522(17) . ?
C61 H61A 0.9700 . ?
C61 H61B 0.9700 . ?
C62 C63 1.386(17) . ?
C62 C64 1.385(17) . ?
C62 N1R 1.372(16) . ?
C63 C65 1.401(17) . ?
C63 N1S 1.351(17) . ?
C64 H64 0.9300 . ?
C64 C67 1.420(17) . ?
N1R C6A 1.344(17) . ?
C65 H65 0.9300 . ?
C65 C66 1.392(18) . ?
N1S H1S 0.8600 . ?
N1S C6A 1.340(17) . ?
C66 C67 1.385(18) . ?
C66 C68 1.535(18) . ?
C67 C69 1.534(19) . ?
C68 H68A 0.9600 . ?
C68 H68B 0.9600 . ?
C68 H68C 0.9600 . ?
C69 H69A 0.9600 . ?
C69 H69B 0.9600 . ?
C69 H69C 0.9600 . ?
C6A C6B 1.518(18) . ?
C6B H6BA 0.9700 . ?
C6B H6BB 0.9700 . ?
C16 C23 1.369(18) . ?
C16 C6C 1.420(18) . ?
C16 N1T 1.338(17) . ?
C23 C6D 1.410(18) . ?
C23 N1U 1.374(17) . ?
C6C H6C 0.9300 . ?
C6C C6F 1.385(19) . ?
N1T H1TA 0.8600 . ?
N1T C6I 1.343(17) . ?
C6D H6D 0.9300 . ?
C6D C6E 1.351(18) . ?
N1U C6I 1.306(17) . ?
C6E C6F 1.441(18) . ?
C6E C6G 1.517(19) . ?
C6F C6H 1.522(19) . ?
C6G H6GA 0.9600 . ?
C6G H6GB 0.9600 . ?
C6G H6GC 0.9600 . ?
C6H H6HA 0.9600 . ?
C6H H6HB 0.9600 . ?
C6H H6HC 0.9600 . ?
C6I C6J 1.511(18) . ?
C6J H6JA 0.9700 . ?
C6J H6JB 0.9700 . ?
C38 C6K 1.390(19) . ?
C38 C6L 1.370(19) . ?
C38 N1V 1.375(18) . ?
C6K C6M 1.388(19) . ?
C6K N1W 1.347(18) . ?
C6L H6L 0.9300 . ?
C6L C6O 1.38(2) . ?
N1V C6R 1.341(18) . ?
C6M H6M 0.9300 . ?
C6M C6N 1.41(2) . ?
N1W H1W 0.8600 . ?
N1W C6R 1.338(18) . ?
C6N C6O 1.42(2) . ?
C6N C6P 1.54(2) . ?
C6O C6Q 1.50(2) . ?
C6P H6PA 0.9600 . ?
C6P H6PB 0.9600 . ?
C6P H6PC 0.9600 . ?
C6Q H6QA 0.9600 . ?
C6Q H6QB 0.9600 . ?
C6Q H6QC 0.9600 . ?
C6R C6S 1.519(18) . ?
C6S H6SA 0.9700 . ?
C6S H6SB 0.9700 . ?
C10 C31 1.388(17) . ?
C10 C48 1.370(17) . ?
C10 N1X 1.372(16) . ?
C31 C49 1.419(16) . ?
C31 N1Y 1.360(15) . ?
C48 H48 0.9300 . ?
C48 C6T 1.390(18) . ?
N1X C6W 1.311(16) . ?
C49 H49 0.9300 . ?
C49 C56 1.364(17) . ?
N1Y H1Y 0.8600 . ?
N1Y C6W 1.370(15) . ?
C56 C6T 1.407(18) . ?
C56 C6U 1.558(17) . ?
C6T C6V 1.526(18) . ?
C6U H6UA 0.9600 . ?
C6U H6UB 0.9600 . ?
C6U H6UC 0.9600 . ?
C6V H6VA 0.9600 . ?
C6V H6VB 0.9600 . ?
C6V H6VC 0.9600 . ?
C6W C6X 1.517(16) . ?
C6X H6XA 0.9700 . ?
C6X H6XB 0.9700 . ?
C9 C6Y 1.391(17) . ?
C9 C6Z 1.405(17) . ?
C9 N1Z 1.401(16) . ?
C6Y C70 1.390(17) . ?
C6Y N20 1.361(16) . ?
C6Z H6Z 0.9300 . ?
C6Z C72 1.383(17) . ?
N1Z C75 1.347(16) . ?
C70 H70 0.9300 . ?
C70 C71 1.379(17) . ?
N20 H20 0.8600 . ?
N20 C75 1.334(17) . ?
C71 C72 1.406(17) . ?
C71 C73 1.520(18) . ?
C72 C74 1.511(17) . ?
C73 H73A 0.9600 . ?
C73 H73B 0.9600 . ?
C73 H73C 0.9600 . ?
C74 H74A 0.9600 . ?
C74 H74B 0.9600 . ?
C74 H74C 0.9600 . ?
C75 C76 1.504(16) . ?
C76 H76A 0.9700 . ?
C76 H76B 0.9700 . ?
C6 C20 1.386(19) . ?
C6 C77 1.385(19) . ?
C6 N21 1.371(18) . ?
C20 C78 1.396(19) . ?
C20 N22 1.360(17) . ?
C77 H77 0.9300 . ?
C77 C7A 1.40(2) . ?
N21 H21 0.8600 . ?
N21 C7D 1.353(17) . ?
C78 H78 0.9300 . ?
C78 C79 1.410(19) . ?
N22 C7D 1.313(17) . ?
C79 C7A 1.41(2) . ?
C79 C7B 1.53(2) . ?
C7A C7C 1.54(2) . ?
C7B H7BA 0.9600 . ?
C7B H7BB 0.9600 . ?
C7B H7BC 0.9600 . ?
C7C H7CA 0.9600 . ?
C7C H7CB 0.9600 . ?
C7C H7CC 0.9600 . ?
C7D C7E 1.521(18) . ?
C7E H7EA 0.9700 . ?
C7E H7EB 0.9700 . ?
C7F F3 1.314(15) . ?
C7F F4 1.335(14) . ?
C7F F5 1.322(14) . ?
C7F S6 1.821(15) . ?
S6 O7 1.414(11) . ?
S6 O8 1.410(12) . ?
S6 O9 1.428(12) . ?
C7G F1 1.318(17) . ?
C7G F2 1.324(16) . ?
C7G F6 1.320(15) . ?
C7G S1 1.793(17) . ?
S1 O1 1.432(14) . ?
S1 O2 1.442(13) . ?
S1 O3 1.482(15) . ?
C7H F7 1.326(16) . ?
C7H F8 1.335(16) . ?
C7H F9 1.319(16) . ?
C7H S2 1.817(19) . ?
S2 O4 1.398(15) . ?
S2 O5 1.411(13) . ?
S2 O6 1.413(13) . ?
C7I F10 1.311(15) . ?
C7I F11 1.328(14) . ?
C7I F12 1.321(14) . ?
C7I S3 1.836(17) . ?
S3 O10 1.430(11) . ?
S3 O11 1.434(11) . ?
S3 O12 1.443(13) . ?
C7J F13 1.331(18) . ?
C7J F14 1.326(18) . ?
C7J F15 1.328(18) . ?
C7J S4 1.81(2) . ?
S4 O13 1.434(14) . ?
S4 O14 1.431(14) . ?
S4 O15 1.459(15) . ?
C7K F16 1.326(19) . ?
C7K F17 1.312(19) . ?
C7K F18 1.301(19) . ?
C7K S5 1.76(2) . ?
S5 O16 1.411(16) . ?
S5 O17 1.417(17) . ?
S5 O18 1.370(17) . ?
C7L F19 1.312(17) . ?
C7L F1A 1.328(18) . ?
C7L F1B 1.320(18) . ?
C7L S7 1.78(2) . ?
S7 O19 1.447(16) . ?
S7 O1A 1.447(15) . ?
S7 O1B 1.506(15) . ?
C7M F1C 1.322(16) . ?
C7M F1D 1.339(17) . ?
C7M F1E 1.316(16) . ?
C7M S9 1.828(19) . ?
S9 O1C 1.442(15) . ?
S9 O1D 1.416(15) . ?
S9 O1E 1.405(14) . ?
C7N F1F 1.331(19) . ?
C7N F1G 1.347(19) . ?
C7N F1H 1.347(19) . ?
C7N S8 1.78(2) . ?
S8 O1F 1.459(17) . ?
S8 O1G 1.449(16) . ?
S8 O1H 1.468(17) . ?
C7O F1I 1.37(2) . ?
C7O F1J 1.37(2) . ?
C7O F1K 1.37(2) . ?
C7O S10 1.84(2) . ?
S10 O1I 1.48(2) . ?
S10 O1J 1.53(2) . ?
S10 O1K 1.46(2) . ?
C7P F1L 1.363(18) . ?
C7P F1M 1.381(18) . ?
C7P F1N 1.370(17) . ?
C7P S11 1.79(2) . ?
S11 O1L 1.403(16) . ?
S11 O1M 1.420(16) . ?
S11 O1N 1.431(17) . ?
C7R F1R 1.362(18) . ?
C7R F1S 1.393(18) . ?
C7R F1T 1.375(18) . ?
C7R S13 1.81(2) . ?
S13 O1R 1.407(14) . ?
S13 O1S 1.430(11) . ?
S13 O1T 1.539(15) . ?
Ag3 Ag4 3.358(8) . ?
Ag3 N19 2.11(4) . ?
Ag3 N23 2.08(4) . ?
Ag4 N1B 2.01(4) . ?
Ag4 N25 2.20(4) . ?
N16 C40 1.49(3) . ?
N16 C4C 1.47(3) . ?
N16 C7S 1.51(3) . ?
N17 C36 1.61(10) . ?
N17 C3H 1.16(7) . ?
N17 C3R 1.25(7) . ?
Ag5 N1D 2.00(4) . ?
Ag5 N1E 2.00(5) . ?
C11 C14 1.35(3) . ?
C11 C15 1.39(3) . ?
C11 N18 1.35(3) . ?
C14 C19 1.38(3) . ?
C14 N19 1.34(3) . ?
C15 H15 0.9300 . ?
C15 C2Y 1.41(3) . ?
N18 H18 0.8600 . ?
N18 C32 1.35(3) . ?
C19 H19 0.9300 . ?
C19 C25 1.42(3) . ?
N19 C32 1.34(3) . ?
C25 C2Y 1.42(3) . ?
C25 C2Z 1.55(3) . ?
C2Y C30 1.54(3) . ?
C2Z H2ZA 0.9600 . ?
C2Z H2ZB 0.9600 . ?
C2Z H2ZC 0.9600 . ?
C30 H30A 0.9600 . ?
C30 H30C 0.9600 . ?
C30 H30D 0.9600 . ?
C32 C36 1.55(2) . ?
C36 H36A 0.9700 . ?
C36 H36B 0.9700 . ?
C37 C39 1.35(3) . ?
C37 C3A 1.38(3) . ?
C37 N1A 1.32(3) . ?
C39 C3B 1.41(2) . ?
C39 N1B 1.36(3) . ?
C3A H3A 0.9300 . ?
C3A C3D 1.42(2) . ?
N1A H1AA 0.8600 . ?
N1A C3G 1.34(3) . ?
C3B H3B 0.9300 . ?
C3B C3C 1.40(3) . ?
N1B C3G 1.36(3) . ?
C3C C3D 1.42(2) . ?
C3C C3E 1.52(3) . ?
C3D C3F 1.54(3) . ?
C3E H3EA 0.9600 . ?
C3E H3EB 0.9600 . ?
C3E H3EC 0.9600 . ?
C3F H3FC 0.9600 . ?
C3F H3FD 0.9600 . ?
C3F H3FE 0.9600 . ?
C3G C3H 1.55(2) . ?
C3H H3HA 0.9700 . ?
C3H H3HC 0.9700 . ?
C3I C3J 1.38(3) . ?
C3I C3K 1.40(3) . ?
C3I N1C 1.35(3) . ?
C3J C3L 1.41(3) . ?
C3J N1D 1.35(3) . ?
C3K H3K 0.9300 . ?
C3K C3N 1.40(3) . ?
N1C H1C 0.8600 . ?
N1C C3Q 1.35(3) . ?
C3L H3L 0.9300 . ?
C3L C3M 1.41(3) . ?
N1D C3Q 1.36(3) . ?
C3M C3N 1.41(3) . ?
C3M C3O 1.53(3) . ?
C3N C3P 1.55(3) . ?
C3O H3OA 0.9600 . ?
C3O H3OB 0.9600 . ?
C3O H3OC 0.9600 . ?
C3P H3PA 0.9600 . ?
C3P H3PC 0.9600 . ?
C3P H3PD 0.9600 . ?
C3Q C3R 1.55(3) . ?
C3R H3RA 0.9700 . ?
C3R H3RB 0.9700 . ?
C12 C3S 1.38(3) . ?
C12 C3T 1.39(3) . ?
C12 N1E 1.35(3) . ?
C3S C3U 1.42(3) . ?
C3S N1F 1.36(3) . ?
C3T H3T 0.9300 . ?
C3T C3W 1.42(3) . ?
N1E C3Z 1.34(3) . ?
C3U H3U 0.9300 . ?
C3U C3V 1.38(3) . ?
N1F H1F 0.8600 . ?
N1F C3Z 1.37(3) . ?
C3V C3W 1.40(3) . ?
C3V C3X 1.49(3) . ?
C3W C3Y 1.54(3) . ?
C3X H3XA 0.9600 . ?
C3X H3XB 0.9600 . ?
C3X H3XC 0.9600 . ?
C3Y H3YA 0.9600 . ?
C3Y H3YB 0.9600 . ?
C3Y H3YC 0.9600 . ?
C3Z C40 1.54(2) . ?
C40 H40D 0.9700 . ?
C40 H40E 0.9700 . ?
C41 C42 1.36(3) . ?
C41 C43 1.39(3) . ?
C41 N23 1.32(3) . ?
C42 C44 1.38(3) . ?
C42 N24 1.33(3) . ?
C43 H43 0.9300 . ?
C43 C46 1.41(3) . ?
N23 C4B 1.35(3) . ?
C44 H44 0.9300 . ?
C44 C45 1.42(3) . ?
N24 H24 0.8600 . ?
N24 C4B 1.34(3) . ?
C45 C46 1.43(3) . ?
C45 C47 1.56(3) . ?
C46 C4A 1.54(3) . ?
C47 H47A 0.9600 . ?
C47 H47B 0.9600 . ?
C47 H47C 0.9600 . ?
C4A H4AA 0.9600 . ?
C4A H4AB 0.9600 . ?
C4A H4AC 0.9600 . ?
C4B C4C 1.53(2) . ?
C4C H4CD 0.9700 . ?
C4C H4CE 0.9700 . ?
C4D C4E 1.38(3) . ?
C4D C4F 1.39(3) . ?
C4D N25 1.34(3) . ?
C4E C4G 1.40(3) . ?
C4E N26 1.35(3) . ?
C4F H4F 0.9300 . ?
C4F C4I 1.42(3) . ?
N25 C7Q 1.35(3) . ?
C4G H4G 0.9300 . ?
C4G C4H 1.40(3) . ?
N26 H26 0.8600 . ?
N26 C7Q 1.34(3) . ?
C4H C4I 1.41(3) . ?
C4H C4J 1.54(3) . ?
C4I C4K 1.54(3) . ?
C4J H4JA 0.9600 . ?
C4J H4JB 0.9600 . ?
C4J H4JC 0.9600 . ?
C4K H4KC 0.9600 . ?
C4K H4KD 0.9600 . ?
C4K H4KE 0.9600 . ?
C7Q C7S 1.53(2) . ?
C7S H7SA 0.9700 . ?
C7S H7SB 0.9700 . ?

loop_
_geom_torsion_atom_site_label_1
_geom_torsion_atom_site_label_2
_geom_torsion_atom_site_label_3
_geom_torsion_atom_site_label_4
_geom_torsion
_geom_torsion_site_symmetry_1
_geom_torsion_site_symmetry_2
_geom_torsion_site_symmetry_3
_geom_torsion_site_symmetry_4
_geom_torsion_publ_flag
Ag32 N1K C5A N12 -177.0(10) . . . . ?
Ag32 N1K C5A C5B 7(2) . . . . ?
Ag32 N1O C5R N1N 161.7(11) . . . . ?
Ag32 N1O C5R C5S -28(2) . . . . ?
Ag31 N1H C4T N1G -170.7(10) . . . . ?
Ag31 N1H C4T C4U 12(2) . . . . ?
Ag31 N1P C60 N1Q 154.0(12) . . . . ?
Ag31 N1P C60 C61 -34(3) . . . . ?
Ag33 N1I C57 N1J 178.8(9) . . . . ?
Ag33 N1I C57 C58 1(2) . . . . ?
Ag33 N1M C5K N1L 170.8(11) . . . . ?
Ag33 N1M C5K C5L -8(3) . . . . ?
Ag12 N3 C1Z N4 173.4(11) . . . . ?
Ag12 N3 C1Z C26 -3(3) . . . . ?
Ag12 N10 C2P N9 168.1(11) . . . . ?
Ag12 N10 C2P C2Q -13(2) . . . . ?
Ag11 N7 C1G N5 -178.4(11) . . . . ?
Ag11 N7 C1G C1H 7(3) . . . . ?
Ag11 N6 C2H N8 171.2(10) . . . . ?
Ag11 N6 C2H C2I -6(2) . . . . ?
Ag13 N1 C1Q N2 168.1(11) . . . . ?
Ag13 N1 C1Q C1R -4(2) . . . . ?
Ag13 N11 C2W N13 162.4(10) . . . . ?
Ag13 N11 C2W C2X -7(2) . . . . ?
Ag42 N1V C6R N1W 167.9(12) . . . . ?
Ag42 N1V C6R C6S -17(3) . . . . ?
Ag42 N22 C7D N21 -176.6(10) . . . . ?
Ag42 N22 C7D C7E 11(2) . . . . ?
Ag43 N1U C6I N1T 159.8(12) . . . . ?
Ag43 N1U C6I C6J -26(3) . . . . ?
Ag43 N1X C6W N1Y -171.8(9) . . . . ?
Ag43 N1X C6W C6X 13(2) . . . . ?
Ag41 N1R C6A N1S 166.3(11) . . . . ?
Ag41 N1R C6A C6B -13(3) . . . . ?
Ag41 N1Z C75 N20 177.9(9) . . . . ?
Ag41 N1Z C75 C76 3.0(19) . . . . ?
Ag N15B C3EB N14B 167.2(15) . . . . ?
Ag N15B C3EB C3FB -12(3) . . . . ?
Ag N1AB C41B N1BB -178.3(15) . . . . ?
Ag N1AB C41B C42B 5(3) . . . . ?
Ag1 N19B C3VB N18B 171.6(16) . . . . ?
Ag1 N19B C3VB C3WB 0(3) . . . . ?
Ag1 N1EB C4JB N1FB 165.1(16) . . . . ?
Ag1 N1EB C4JB C4KB -6(3) . . . . ?
Ag2 N16B C3MB N17B 176.9(14) . . . . ?
Ag2 N16B C3MB C3NB 3(3) . . . . ?
Ag2 N1DB C4EB N1CB 166.6(15) . . . . ?
Ag2 N1DB C4EB C4FB -9(3) . . . . ?
C5 C18 C1B C1C 3(2) . . . . ?
C5 C18 N7 Ag11 177.4(8) . . . . ?
C5 C18 N7 C1G -1.8(16) . . . . ?
C5 C1A C1D C1C -1(2) . . . . ?
C5 C1A C1D C1F -178.7(14) . . . . ?
C5 N5 C1G N7 0.7(19) . . . . ?
C5 N5 C1G C1H 175.2(15) . . . . ?
C18 C5 C1A C1D -0.9(13) . . . . ?
C18 C5 N5 C1G -1.7(16) . . . . ?
C18 C1B C1C C1D -5(2) . . . . ?
C18 C1B C1C C1E 176.1(17) . . . . ?
C18 N7 C1G N5 0.7(19) . . . . ?
C18 N7 C1G C1H -173.5(16) . . . . ?
C1A C5 C18 C1B 0.2(14) . . . . ?
C1A C5 C18 N7 -179.2(11) . . . . ?
C1A C5 N5 C1G 179.8(12) . . . . ?
N5 C5 C18 C1B -178.4(14) . . . . ?
N5 C5 C18 N7 2.2(14) . . . . ?
N5 C5 C1A C1D 177.3(16) . . . . ?
N5 C1G C1H N259 113.6(19) . . . . ?
C1B C18 N7 Ag11 -2(2) . . . . ?
C1B C18 N7 C1G 178.9(17) . . . . ?
C1B C1C C1D C1A 4(2) . . . . ?
C1B C1C C1D C1F -178.5(17) . . . . ?
N7 C18 C1B C1C -178.0(16) . . . . ?
N7 C1G C1H N259 -73(2) . . . . ?
C1E C1C C1D C1A -176.8(17) . . . . ?
C1E C1C C1D C1F 0(3) . . . . ?
C1H N259 C1R C1Q 162.3(15) . . . . ?
C1H N259 C26 C1Z -61(2) . . . . ?
C1I C1J C1L C1M 0.8(19) . . . . ?
C1I C1J N2 C1Q 0.9(15) . . . . ?
C1I C1K C1N C1M -3.4(17) . . . . ?
C1I C1K C1N C1P -179.8(10) . . . . ?
C1I N1 C1Q N2 2.2(18) . . . . ?
C1I N1 C1Q C1R -170.4(15) . . . . ?
C1J C1I C1K C1N 2.6(11) . . . . ?
C1J C1I N1 Ag13 -167.9(8) . . . . ?
C1J C1I N1 C1Q -1.6(14) . . . . ?
C1J C1L C1M C1N -1.5(19) . . . . ?
C1J C1L C1M C1O -178.9(13) . . . . ?
C1J N2 C1Q N1 -1.9(18) . . . . ?
C1J N2 C1Q C1R 171.1(15) . . . . ?
C1K C1I C1J C1L -1.4(14) . . . . ?
C1K C1I C1J N2 -179.0(10) . . . . ?
C1K C1I N1 Ag13 11.4(16) . . . . ?
C1K C1I N1 C1Q 177.7(11) . . . . ?
N1 C1I C1J C1L 178.0(13) . . . . ?
N1 C1I C1J N2 0.4(13) . . . . ?
N1 C1I C1K C1N -176.6(13) . . . . ?
N1 C1Q C1R N259 -53(2) . . . . ?
C1L C1J N2 C1Q -176.5(15) . . . . ?
C1L C1M C1N C1K 3(2) . . . . ?
C1L C1M C1N C1P 179.3(12) . . . . ?
N2 C1J C1L C1M 177.8(13) . . . . ?
N2 C1Q C1R N259 134.9(17) . . . . ?
C1O C1M C1N C1K -179.8(13) . . . . ?
C1O C1M C1N C1P -3(2) . . . . ?
C1R N259 C1H C1G -76(2) . . . . ?
C1R N259 C26 C1Z -179.4(15) . . . . ?
C1 C1S C1U C1V -1(2) . . . . ?
C1 C1S N4 C1Z 0.9(18) . . . . ?
C1 C1T C1W C1V -6(2) . . . . ?
C1 C1T C1W C1Y 178.3(13) . . . . ?
C1 N3 C1Z N4 2(2) . . . . ?
C1 N3 C1Z C26 -174.0(17) . . . . ?
C1S C1 C1T C1W 3.6(13) . . . . ?
C1S C1 N3 Ag12 -171.6(11) . . . . ?
C1S C1 N3 C1Z -1.7(16) . . . . ?
C1S C1U C1V C1W -1(3) . . . . ?
C1S C1U C1V C1X -173.9(16) . . . . ?
C1S N4 C1Z N3 -2(2) . . . . ?
C1S N4 C1Z C26 174.7(16) . . . . ?
C1T C1 C1S C1U 0.1(16) . . . . ?
C1T C1 C1S N4 -177.9(13) . . . . ?
C1T C1 N3 Ag12 6.8(19) . . . . ?
C1T C1 N3 C1Z 176.7(12) . . . . ?
N3 C1 C1S C1U 178.6(15) . . . . ?
N3 C1 C1S N4 0.5(15) . . . . ?
N3 C1 C1T C1W -174.6(15) . . . . ?
N3 C1Z C26 N259 -59(3) . . . . ?
C1U C1S N4 C1Z -176.9(17) . . . . ?
C1U C1V C1W C1T 5(3) . . . . ?
C1U C1V C1W C1Y -179.1(18) . . . . ?
N4 C1S C1U C1V 176.3(17) . . . . ?
N4 C1Z C26 N259 124.6(19) . . . . ?
C1X C1V C1W C1T 177.4(17) . . . . ?
C1X C1V C1W C1Y -7(3) . . . . ?
C26 N259 C1H C1G 167.2(16) . . . . ?
C26 N259 C1R C1Q -81.0(18) . . . . ?
C28 C2A C2C C2D -3(2) . . . . ?
C28 C2A N8 C2H 1.7(14) . . . . ?
C28 C2B C2E C2D -2.8(18) . . . . ?
C28 C2B C2E C2G 177.8(11) . . . . ?
C28 N6 C2H N8 4.4(17) . . . . ?
C28 N6 C2H C2I -173.0(14) . . . . ?
C2A C28 C2B C2E 2.4(12) . . . . ?
C2A C28 N6 Ag11 -170.4(8) . . . . ?
C2A C28 N6 C2H -3.3(14) . . . . ?
C2A C2C C2D C2E 2(2) . . . . ?
C2A C2C C2D C2F 179.5(14) . . . . ?
C2A N8 C2H N6 -3.9(18) . . . . ?
C2A N8 C2H C2I 173.7(14) . . . . ?
C2B C28 C2A C2C 0.4(14) . . . . ?
C2B C28 C2A N8 -179.4(10) . . . . ?
C2B C28 N6 Ag11 10.1(15) . . . . ?
C2B C28 N6 C2H 177.1(11) . . . . ?
N6 C28 C2A C2C -179.2(13) . . . . ?
N6 C28 C2A N8 0.9(12) . . . . ?
N6 C28 C2B C2E -178.1(13) . . . . ?
N6 C2H C2I N191 -54(2) . . . . ?
C2C C2A N8 C2H -178.2(15) . . . . ?
C2C C2D C2E C2B 0(2) . . . . ?
C2C C2D C2E C2G 179.8(14) . . . . ?
N8 C2A C2C C2D 177.0(14) . . . . ?
N8 C2H C2I N191 128.4(16) . . . . ?
C2F C2D C2E C2B -176.8(14) . . . . ?
C2F C2D C2E C2G 3(2) . . . . ?
C2I N191 C2Q C2P 165.8(14) . . . . ?
C2I N191 C2X C2W -77.8(17) . . . . ?
C21 C22 C2K C2L -5(2) . . . . ?
C21 C22 N10 Ag12 -169.2(9) . . . . ?
C21 C22 N10 C2P 0.3(16) . . . . ?
C21 C2J C2M C2L 1(2) . . . . ?
C21 C2J C2M C2O 176.7(13) . . . . ?
C21 N9 C2P N10 -0.1(19) . . . . ?
C21 N9 C2P C2Q -178.5(14) . . . . ?
C22 C21 C2J C2M -0.1(13) . . . . ?
C22 C21 N9 C2P 0.2(15) . . . . ?
C22 C2K C2L C2M 5(2) . . . . ?
C22 C2K C2L C2N -178.7(15) . . . . ?
C22 N10 C2P N9 -0.1(19) . . . . ?
C22 N10 C2P C2Q 178.3(15) . . . . ?
C2J C21 C22 C2K 2.1(15) . . . . ?
C2J C21 C22 N10 179.4(12) . . . . ?
C2J C21 N9 C2P -179.5(11) . . . . ?
N9 C21 C22 C2K -177.7(15) . . . . ?
N9 C21 C22 N10 -0.3(14) . . . . ?
N9 C21 C2J C2M 179.6(16) . . . . ?
N9 C2P C2Q N191 118.6(18) . . . . ?
C2K C22 N10 Ag12 8(2) . . . . ?
C2K C22 N10 C2P 177.3(16) . . . . ?
C2K C2L C2M C2J -4(2) . . . . ?
C2K C2L C2M C2O -179.6(16) . . . . ?
N10 C22 C2K C2L 178.6(16) . . . . ?
N10 C2P C2Q N191 -60(2) . . . . ?
C2N C2L C2M C2J -179.2(17) . . . . ?
C2N C2L C2M C2O 5(3) . . . . ?
C2Q N191 C2I C2H -70.5(18) . . . . ?
C2Q N191 C2X C2W 161.1(14) . . . . ?
C3 C8 C2R C2S -4(2) . . . . ?
C3 C8 N13 C2W 0.2(14) . . . . ?
C3 C13 C2T C2S -4(2) . . . . ?
C3 C13 C2T C2V 173.2(14) . . . . ?
C3 N11 C2W N13 -2.1(16) . . . . ?
C3 N11 C2W C2X -171.2(12) . . . . ?
C8 C3 C13 C2T 2.8(12) . . . . ?
C8 C3 N11 Ag13 -164.2(8) . . . . ?
C8 C3 N11 C2W 2.1(13) . . . . ?
C8 C2R C2S C2T 3(3) . . . . ?
C8 C2R C2S C2U -172.0(18) . . . . ?
C8 N13 C2W N11 1.2(17) . . . . ?
C8 N13 C2W C2X 170.4(13) . . . . ?
C13 C3 C8 C2R 0.7(15) . . . . ?
C13 C3 C8 N13 -177.1(11) . . . . ?
C13 C3 N11 Ag13 11.0(15) . . . . ?
C13 C3 N11 C2W 177.4(10) . . . . ?
N11 C3 C8 C2R 176.4(14) . . . . ?
N11 C3 C8 N13 -1.5(13) . . . . ?
N11 C3 C13 C2T -171.8(14) . . . . ?
N11 C2W C2X N191 -59(2) . . . . ?
C2R C8 N13 C2W -177.4(15) . . . . ?
C2R C2S C2T C13 1(3) . . . . ?
C2R C2S C2T C2V -175.9(18) . . . . ?
N13 C8 C2R C2S 173.7(16) . . . . ?
N13 C2W C2X N191 132.9(15) . . . . ?
C2U C2S C2T C13 175.9(18) . . . . ?
C2U C2S C2T C2V -1(3) . . . . ?
C2X N191 C2I C2H 167.9(13) . . . . ?
C2X N191 C2Q C2P -75.3(19) . . . . ?
C2YB C2ZB C32B C3AB 1(3) . . . . ?
C2YB C2ZB N15B Ag -165.4(11) . . . . ?
C2YB C2ZB N15B C3EB 1(2) . . . . ?
C2YB C30B C3BB C3AB 1(2) . . . . ?
C2YB C30B C3BB C3DB -173.6(15) . . . . ?
C2YB N14B C3EB N15B -3(3) . . . . ?
C2YB N14B C3EB C3FB 175.4(19) . . . . ?
C2ZB C2YB C30B C3BB -1.6(14) . . . . ?
C2ZB C2YB N14B C3EB 4(2) . . . . ?
C2ZB C32B C3AB C3BB -1(3) . . . . ?
C2ZB C32B C3AB C3CB 179.6(19) . . . . ?
C2ZB N15B C3EB N14B 2(3) . . . . ?
C2ZB N15B C3EB C3FB -177(2) . . . . ?
C30B C2YB C2ZB C32B 0.6(18) . . . . ?
C30B C2YB C2ZB N15B 177.5(13) . . . . ?
C30B C2YB N14B C3EB -176.7(14) . . . . ?
N14B C2YB C2ZB C32B -179.9(19) . . . . ?
N14B C2YB C2ZB N15B -3.1(17) . . . . ?
N14B C2YB C30B C3BB 179.0(19) . . . . ?
N14B C3EB C3FB N14 115(3) . . . . ?
C32B C2ZB N15B Ag 11(3) . . . . ?
C32B C2ZB N15B C3EB 178(2) . . . . ?
C32B C3AB C3BB C30B 1(3) . . . . ?
C32B C3AB C3BB C3DB 175(2) . . . . ?
N15B C2ZB C32B C3AB -175.3(19) . . . . ?
N15B C3EB C3FB N14 -67(3) . . . . ?
C3CB C3AB C3BB C30B 179.4(19) . . . . ?
C3CB C3AB C3BB C3DB -6(3) . . . . ?
C3FB N14 C3NB C3MB 166.1(18) . . . . ?
C3FB N14 C3WB C3VB -68(3) . . . . ?
C4 C7 C3HB C3IB 2(3) . . . . ?
C4 C7 N17B C3MB -3(2) . . . . ?
C4 C3GB C3JB C3IB -3(3) . . . . ?
C4 C3GB C3JB C3LB -178.9(19) . . . . ?
C4 N16B C3MB N17B -2(2) . . . . ?
C4 N16B C3MB C3NB -175.4(18) . . . . ?
C7 C4 C3GB C3JB 2.3(17) . . . . ?
C7 C4 N16B Ag2 -178.9(12) . . . . ?
C7 C4 N16B C3MB 0.0(18) . . . . ?
C7 C3HB C3IB C3JB -2(4) . . . . ?
C7 C3HB C3IB C3KB 178(2) . . . . ?
C7 N17B C3MB N16B 3(3) . . . . ?
C7 N17B C3MB C3NB 176.7(19) . . . . ?
C3GB C4 C7 C3HB -2(2) . . . . ?
C3GB C4 C7 N17B -177.5(15) . . . . ?
C3GB C4 N16B Ag2 0(2) . . . . ?
C3GB C4 N16B C3MB 179.3(14) . . . . ?
N16B C4 C7 C3HB 177(2) . . . . ?
N16B C4 C7 N17B 1.9(18) . . . . ?
N16B C4 C3GB C3JB -177(2) . . . . ?
N16B C3MB C3NB N14 -70(3) . . . . ?
C3HB C7 N17B C3MB -178(2) . . . . ?
C3HB C3IB C3JB C3GB 2(4) . . . . ?
C3HB C3IB C3JB C3LB 179(3) . . . . ?
N17B C7 C3HB C3IB 176(2) . . . . ?
N17B C3MB C3NB N14 117(2) . . . . ?
C3KB C3IB C3JB C3GB -178(2) . . . . ?
C3KB C3IB C3JB C3LB -1(4) . . . . ?
C3NB N14 C3FB C3EB -68(2) . . . . ?
C3NB N14 C3WB C3VB 176.8(19) . . . . ?
C15B C3OB C3QB C3RB 3(3) . . . . ?
C15B C3OB N19B Ag1 -170.7(12) . . . . ?
C15B C3OB N19B C3VB 1(2) . . . . ?
C15B C3PB C3SB C3RB -1(3) . . . . ?
C15B C3PB C3SB C3UB 179.7(16) . . . . ?
C15B N18B C3VB N19B -1(3) . . . . ?
C15B N18B C3VB C3WB 171(2) . . . . ?
C3OB C15B C3PB C3SB 0.4(15) . . . . ?
C3OB C15B N18B C3VB 1(2) . . . . ?
C3OB C3QB C3RB C3SB -3(3) . . . . ?
C3OB C3QB C3RB C3TB 175(2) . . . . ?
C3OB N19B C3VB N18B 0(3) . . . . ?
C3OB N19B C3VB C3WB -172(2) . . . . ?
C3PB C15B C3OB C3QB -1.3(18) . . . . ?
C3PB C15B C3OB N19B -180.0(15) . . . . ?
C3PB C15B N18B C3VB 179.9(14) . . . . ?
N18B C15B C3OB C3QB 177.6(19) . . . . ?
N18B C15B C3OB N19B -1.1(19) . . . . ?
N18B C15B C3PB C3SB -178(2) . . . . ?
N18B C3VB C3WB N14 134(2) . . . . ?
C3QB C3OB N19B Ag1 11(3) . . . . ?
C3QB C3OB N19B C3VB -178(2) . . . . ?
C3QB C3RB C3SB C3PB 3(3) . . . . ?
C3QB C3RB C3SB C3UB -178(2) . . . . ?
N19B C3OB C3QB C3RB -179(2) . . . . ?
N19B C3VB C3WB N14 -55(3) . . . . ?
C3TB C3RB C3SB C3PB -176(2) . . . . ?
C3TB C3RB C3SB C3UB 4(4) . . . . ?
C3WB N14 C3FB C3EB 179.0(19) . . . . ?
C3WB N14 C3NB C3MB -79(2) . . . . ?
C14B C19B C39B C3XB 1(3) . . . . ?
C14B C19B N1BB C41B 0(2) . . . . ?
C14B C25B C3YB C3XB -1(3) . . . . ?
C14B C25B C3YB C40B 178.4(16) . . . . ?
C14B N1AB C41B N1BB -3(2) . . . . ?
C14B N1AB C41B C42B -179.3(19) . . . . ?
C19B C14B C25B C3YB -0.6(15) . . . . ?
C19B C14B N1AB Ag 177.5(13) . . . . ?
C19B C14B N1AB C41B 2.5(19) . . . . ?
C19B C39B C3XB C3YB -3(4) . . . . ?
C19B C39B C3XB C3ZB -171(3) . . . . ?
C19B N1BB C41B N1AB 2(3) . . . . ?
C19B N1BB C41B C42B 178.7(18) . . . . ?
C25B C14B C19B C39B 0.5(18) . . . . ?
C25B C14B C19B N1BB -179.7(14) . . . . ?
C25B C14B N1AB Ag -5(2) . . . . ?
C25B C14B N1AB C41B -179.6(14) . . . . ?
N1AB C14B C19B C39B 178.6(19) . . . . ?
N1AB C14B C19B N1BB -1.6(17) . . . . ?
N1AB C14B C25B C3YB -178.4(19) . . . . ?
N1AB C41B C42B N15 -68(3) . . . . ?
C39B C19B N1BB C41B 180(2) . . . . ?
C39B C3XB C3YB C25B 3(4) . . . . ?
C39B C3XB C3YB C40B -176(3) . . . . ?
N1BB C19B C39B C3XB -178(2) . . . . ?
N1BB C41B C42B N15 115(2) . . . . ?
C3ZB C3XB C3YB C25B 172(3) . . . . ?
C3ZB C3XB C3YB C40B -7(4) . . . . ?
C42B N15 C4FB C4EB -70(2) . . . . ?
C42B N15 C4KB C4JB 172.5(19) . . . . ?
C11B C43B C46B C4AB 9(3) . . . . ?
C11B C43B N1DB Ag2 -166.8(12) . . . . ?
C11B C43B N1DB C4EB -1(2) . . . . ?
C11B C44B C4BB C4AB 0(3) . . . . ?
C11B C44B C4BB C4DB -175.0(16) . . . . ?
C11B N1CB C4EB N1DB -1(3) . . . . ?
C11B N1CB C4EB C4FB 175(2) . . . . ?
C43B C11B C44B C4BB -2.3(16) . . . . ?
C43B C11B N1CB C4EB 0(2) . . . . ?
C43B C46B C4AB C4BB -12(3) . . . . ?
C43B C46B C4AB C4CB 180(2) . . . . ?
C43B N1DB C4EB N1CB 2(3) . . . . ?
C43B N1DB C4EB C4FB -174(2) . . . . ?
C44B C11B C43B C46B -2.6(17) . . . . ?
C44B C11B C43B N1DB 178.8(14) . . . . ?
C44B C11B N1CB C4EB -177.8(14) . . . . ?
N1CB C11B C43B C46B 179.3(18) . . . . ?
N1CB C11B C43B N1DB 0.7(18) . . . . ?
N1CB C11B C44B C4BB 175(2) . . . . ?
N1CB C4EB C4FB N15 118(3) . . . . ?
C46B C43B N1DB Ag2 15(3) . . . . ?
C46B C43B N1DB C4EB -180(2) . . . . ?
C46B C4AB C4BB C44B 7(4) . . . . ?
C46B C4AB C4BB C4DB -178(2) . . . . ?
N1DB C43B C46B C4AB -173(2) . . . . ?
N1DB C4EB C4FB N15 -67(3) . . . . ?
C4CB C4AB C4BB C44B 176(2) . . . . ?
C4CB C4AB C4BB C4DB -9(4) . . . . ?
C4FB N15 C42B C41B 178.0(17) . . . . ?
C4FB N15 C4KB C4JB -67(2) . . . . ?
C12B C36B C45B C47B -2(3) . . . . ?
C12B C36B N1FB C4JB -2(2) . . . . ?
C12B C37B C4GB C47B -1(2) . . . . ?
C12B C37B C4GB C4IB 177.9(17) . . . . ?
C12B N1EB C4JB N1FB -1(2) . . . . ?
C12B N1EB C4JB C4KB -171.8(18) . . . . ?
C36B C12B C37B C4GB 1.7(15) . . . . ?
C36B C12B N1EB Ag1 -167.9(12) . . . . ?
C36B C12B N1EB C4JB -0.3(19) . . . . ?
C36B C45B C47B C4GB 2(3) . . . . ?
C36B C45B C47B C4HB -177(2) . . . . ?
C36B N1FB C4JB N1EB 2(3) . . . . ?
C36B N1FB C4JB C4KB 172.9(19) . . . . ?
C37B C12B C36B C45B -0.1(16) . . . . ?
C37B C12B C36B N1FB -177.0(14) . . . . ?
C37B C12B N1EB Ag1 11(2) . . . . ?
C37B C12B N1EB C4JB 178.3(13) . . . . ?
N1EB C12B C36B C45B 178.6(17) . . . . ?
N1EB C12B C36B N1FB 1.6(17) . . . . ?
N1EB C12B C37B C4GB -176.7(19) . . . . ?
N1EB C4JB C4KB N15 -68(3) . . . . ?
C45B C36B N1FB C4JB -179(2) . . . . ?
C45B C47B C4GB C37B -1(3) . . . . ?
C45B C47B C4GB C4IB -180(2) . . . . ?
N1FB C36B C45B C47B 174(2) . . . . ?
N1FB C4JB C4KB N15 123(2) . . . . ?
C4HB C47B C4GB C37B 179(2) . . . . ?
C4HB C47B C4GB C4IB -1(3) . . . . ?
C4KB N15 C42B C41B -63(2) . . . . ?
C4KB N15 C4FB C4EB 169.6(19) . . . . ?
C4L C4M C4O C4P -2.3(19) . . . . ?
C4L C4M N1H Ag31 171.1(8) . . . . ?
C4L C4M N1H C4T -1.9(14) . . . . ?
C4L C4N C4Q C4P -1(2) . . . . ?
C4L C4N C4Q C4S -176.8(12) . . . . ?
C4L N1G C4T N1H -2.5(17) . . . . ?
C4L N1G C4T C4U 175.3(13) . . . . ?
C4M C4L C4N C4Q -1.8(13) . . . . ?
C4M C4L N1G C4T 1.2(14) . . . . ?
C4M C4O C4P C4Q -1(2) . . . . ?
C4M C4O C4P C4R 178.9(13) . . . . ?
C4M N1H C4T N1G 2.6(17) . . . . ?
C4M N1H C4T C4U -175.1(13) . . . . ?
C4N C4L C4M C4O 3.7(14) . . . . ?
C4N C4L C4M N1H 179.6(10) . . . . ?
C4N C4L N1G C4T -177.8(11) . . . . ?
N1G C4L C4M C4O -175.5(13) . . . . ?
N1G C4L C4M N1H 0.4(13) . . . . ?
N1G C4L C4N C4Q 177.1(15) . . . . ?
N1G C4T C4U N85 109.8(17) . . . . ?
C4O C4M N1H Ag31 -13(2) . . . . ?
C4O C4M N1H C4T 173.6(14) . . . . ?
C4O C4P C4Q C4N 3(2) . . . . ?
C4O C4P C4Q C4S 178.1(15) . . . . ?
N1H C4M C4O C4P -177.3(14) . . . . ?
N1H C4T C4U N85 -73(2) . . . . ?
C4R C4P C4Q C4N -177.0(15) . . . . ?
C4R C4P C4Q C4S -1(2) . . . . ?
C4U N85 C58 C57 162.0(13) . . . . ?
C4U N85 C5B C5A -76.2(17) . . . . ?
C4V C4W C4Y C4Z -2.2(19) . . . . ?
C4V C4W N1J C57 2.9(14) . . . . ?
C4V C4X C50 C4Z -3.1(17) . . . . ?
C4V C4X C50 C55 176.2(10) . . . . ?
C4V N1I C57 N1J 6.7(16) . . . . ?
C4V N1I C57 C58 -171.3(13) . . . . ?
C4W C4V C4X C50 2.5(11) . . . . ?
C4W C4V N1I Ag33 -177.1(8) . . . . ?
C4W C4V N1I C57 -5.0(13) . . . . ?
C4W C4Y C4Z C50 2(2) . . . . ?
C4W C4Y C4Z C54 -177.2(13) . . . . ?
C4W N1J C57 N1I -6.2(17) . . . . ?
C4W N1J C57 C58 171.9(13) . . . . ?
C4X C4V C4W C4Y 0.1(13) . . . . ?
C4X C4V C4W N1J -179.6(9) . . . . ?
C4X C4V N1I Ag33 3.9(15) . . . . ?
C4X C4V N1I C57 176.0(10) . . . . ?
N1I C4V C4W C4Y -179.0(12) . . . . ?
N1I C4V C4W N1J 1.3(12) . . . . ?
N1I C4V C4X C50 -178.6(13) . . . . ?
N1I C57 C58 N85 -57(2) . . . . ?
C4Y C4W N1J C57 -176.9(15) . . . . ?
C4Y C4Z C50 C4X 1(2) . . . . ?
C4Y C4Z C50 C55 -178.2(13) . . . . ?
N1J C4W C4Y C4Z 177.5(14) . . . . ?
N1J C57 C58 N85 125.4(16) . . . . ?
C54 C4Z C50 C4X 179.8(13) . . . . ?
C54 C4Z C50 C55 1(2) . . . . ?
C58 N85 C4U C4T -76.4(17) . . . . ?
C58 N85 C5B C5A 167.5(13) . . . . ?
C27 C29 C34 C35 -2(2) . . . . ?
C27 C29 N1K Ag32 178.0(9) . . . . ?
C27 C29 N1K C5A -1.1(15) . . . . ?
C27 C33 C52 C35 3(2) . . . . ?
C27 C33 C52 C59 176.1(13) . . . . ?
C27 N12 C5A N1K -2.4(17) . . . . ?
C27 N12 C5A C5B 173.8(13) . . . . ?
C29 C27 C33 C52 -2.3(13) . . . . ?
C29 C27 N12 C5A 1.5(14) . . . . ?
C29 C34 C35 C52 3(2) . . . . ?
C29 C34 C35 C53 -179.1(15) . . . . ?
C29 N1K C5A N12 2.2(17) . . . . ?
C29 N1K C5A C5B -174.0(13) . . . . ?
C33 C27 C29 C34 2.2(14) . . . . ?
C33 C27 C29 N1K -178.9(11) . . . . ?
C33 C27 N12 C5A 180.0(11) . . . . ?
N12 C27 C29 C34 -179.1(13) . . . . ?
N12 C27 C29 N1K -0.2(13) . . . . ?
N12 C27 C33 C52 179.4(15) . . . . ?
N12 C5A C5B N85 120.6(17) . . . . ?
C34 C29 N1K Ag32 -3(2) . . . . ?
C34 C29 N1K C5A 177.6(15) . . . . ?
C34 C35 C52 C33 -3(2) . . . . ?
C34 C35 C52 C59 -176.0(17) . . . . ?
N1K C29 C34 C35 179.1(15) . . . . ?
N1K C5A C5B N85 -64(2) . . . . ?
C53 C35 C52 C33 178.8(15) . . . . ?
C53 C35 C52 C59 6(3) . . . . ?
C5B N85 C4U C4T 166.2(14) . . . . ?
C5B N85 C58 C57 -80.5(17) . . . . ?
C5C C5D C5F C5G 1.6(19) . . . . ?
C5C C5D N1M Ag33 -175.0(8) . . . . ?
C5C C5D N1M C5K 1.8(14) . . . . ?
C5C C5E C5H C5G 0(2) . . . . ?
C5C C5E C5H C5J -179.2(12) . . . . ?
C5C N1L C5K N1M 6.9(18) . . . . ?
C5C N1L C5K C5L -174.5(13) . . . . ?
C5D C5C C5E C5H 0.8(12) . . . . ?
C5D C5C N1L C5K -5.4(15) . . . . ?
C5D C5F C5G C5H -1(2) . . . . ?
C5D C5F C5G C5I -176.7(15) . . . . ?
C5D N1M C5K N1L -5.2(17) . . . . ?
C5D N1M C5K C5L 176.4(15) . . . . ?
C5E C5C C5D C5F -1.7(13) . . . . ?
C5E C5C C5D N1M -178.8(10) . . . . ?
C5E C5C N1L C5K 175.7(11) . . . . ?
N1L C5C C5D C5F 179.2(13) . . . . ?
N1L C5C C5D N1M 2.2(13) . . . . ?
N1L C5C C5E C5H 179.5(15) . . . . ?
N1L C5K C5L N224 -154.8(15) . . . . ?
C5F C5D N1M Ag33 8.3(19) . . . . ?
C5F C5D N1M C5K -175.0(14) . . . . ?
C5F C5G C5H C5E 0(2) . . . . ?
C5F C5G C5H C5J 179.1(15) . . . . ?
N1M C5D C5F C5G 178.0(14) . . . . ?
N1M C5K C5L N224 23(2) . . . . ?
C5I C5G C5H C5E 176.0(15) . . . . ?
C5I C5G C5H C5J -5(2) . . . . ?
C5L N224 C5S C5R -167.1(14) . . . . ?
C5L N224 C61 C60 66.4(19) . . . . ?
C2 C17 C5M C5N -4(2) . . . . ?
C2 C17 N1O Ag32 -164.2(8) . . . . ?
C2 C17 N1O C5R -1.1(15) . . . . ?
C2 C51 C5O C5N 0.0(19) . . . . ?
C2 C51 C5O C5Q 175.1(12) . . . . ?
C2 N1N C5R N1O -1.1(19) . . . . ?
C2 N1N C5R C5S -171.6(14) . . . . ?
C17 C2 C51 C5O 1.7(12) . . . . ?
C17 C2 N1N C5R 0.3(15) . . . . ?
C17 C5M C5N C5O 5(2) . . . . ?
C17 C5M C5N C5P -177.4(15) . . . . ?
C17 N1O C5R N1N 1.4(18) . . . . ?
C17 N1O C5R C5S 171.5(16) . . . . ?
C51 C2 C17 C5M 0.1(15) . . . . ?
C51 C2 C17 N1O -178.1(11) . . . . ?
C51 C2 N1N C5R 178.8(11) . . . . ?
N1N C2 C17 C5M 178.7(14) . . . . ?
N1N C2 C17 N1O 0.5(14) . . . . ?
N1N C2 C51 C5O -176.5(15) . . . . ?
N1N C5R C5S N224 -164.7(15) . . . . ?
C5M C17 N1O Ag32 18(2) . . . . ?
C5M C17 N1O C5R -179.0(17) . . . . ?
C5M C5N C5O C51 -3(2) . . . . ?
C5M C5N C5O C5Q -178.5(15) . . . . ?
N1O C17 C5M C5N 174.1(15) . . . . ?
N1O C5R C5S N224 26(2) . . . . ?
C5P C5N C5O C51 179.2(15) . . . . ?
C5P C5N C5O C5Q 4(2) . . . . ?
C5S N224 C5L C5K 69.1(18) . . . . ?
C5S N224 C61 C60 -174.8(14) . . . . ?
C24 C5T C5V C5W 2(2) . . . . ?
C24 C5T N1Q C60 1.3(17) . . . . ?
C24 C5U C5X C5W 0(2) . . . . ?
C24 C5U C5X C5Z -171.6(11) . . . . ?
C24 N1P C60 N1Q -2.5(19) . . . . ?
C24 N1P C60 C61 169.2(16) . . . . ?
C5T C24 C5U C5X -0.5(13) . . . . ?
C5T C24 N1P Ag31 -156.2(9) . . . . ?
C5T C24 N1P C60 3.4(16) . . . . ?
C5T C5V C5W C5X -2(2) . . . . ?
C5T C5V C5W C5Y 176.5(15) . . . . ?
C5T N1Q C60 N1P 1(2) . . . . ?
C5T N1Q C60 C61 -171.8(15) . . . . ?
C5U C24 C5T C5V -0.4(15) . . . . ?
C5U C24 C5T N1Q 176.7(11) . . . . ?
C5U C24 N1P Ag31 24.2(16) . . . . ?
C5U C24 N1P C60 -176.3(11) . . . . ?
N1P C24 C5T C5V 179.9(14) . . . . ?
N1P C24 C5T N1Q -2.9(14) . . . . ?
N1P C24 C5U C5X 179.1(15) . . . . ?
N1P C60 C61 N224 35(3) . . . . ?
C5V C5T N1Q C60 178.3(16) . . . . ?
C5V C5W C5X C5U 1(3) . . . . ?
C5V C5W C5X C5Z 172.4(15) . . . . ?
N1Q C5T C5V C5W -174.9(16) . . . . ?
N1Q C60 C61 N224 -153.9(16) . . . . ?
C5Y C5W C5X C5U -177.4(14) . . . . ?
C5Y C5W C5X C5Z -6(2) . . . . ?
C61 N224 C5L C5K -172.8(14) . . . . ?
C61 N224 C5S C5R 75.4(18) . . . . ?
C62 C63 C65 C66 -2(2) . . . . ?
C62 C63 N1S C6A -2.3(16) . . . . ?
C62 C64 C67 C66 0(2) . . . . ?
C62 C64 C67 C69 178.1(13) . . . . ?
C62 N1R C6A N1S -0.6(19) . . . . ?
C62 N1R C6A C6B -179.6(16) . . . . ?
C63 C62 C64 C67 -0.1(13) . . . . ?
C63 C62 N1R Ag41 -169.2(9) . . . . ?
C63 C62 N1R C6A -0.8(15) . . . . ?
C63 C65 C66 C67 2(2) . . . . ?
C63 C65 C66 C68 -177.2(15) . . . . ?
C63 N1S C6A N1R 2(2) . . . . ?
C63 N1S C6A C6B -179.1(15) . . . . ?
C64 C62 C63 C65 1.0(14) . . . . ?
C64 C62 C63 N1S -179.5(11) . . . . ?
C64 C62 N1R Ag41 12.5(16) . . . . ?
C64 C62 N1R C6A -179.2(11) . . . . ?
N1R C62 C63 C65 -177.5(14) . . . . ?
N1R C62 C63 N1S 1.9(13) . . . . ?
N1R C62 C64 C67 178.1(15) . . . . ?
N1R C6A C6B N56 24(3) . . . . ?
C65 C63 N1S C6A 177.1(17) . . . . ?
C65 C66 C67 C64 -1(3) . . . . ?
C65 C66 C67 C69 -178.9(17) . . . . ?
N1S C63 C65 C66 178.9(16) . . . . ?
N1S C6A C6B N56 -154.7(16) . . . . ?
C68 C66 C67 C64 178.0(16) . . . . ?
C68 C66 C67 C69 0(3) . . . . ?
C6B N56 C6J C6I 66.4(19) . . . . ?
C6B N56 C6S C6R -176.9(13) . . . . ?
C16 C23 C6D C6E -4(2) . . . . ?
C16 C23 N1U Ag43 -162.1(9) . . . . ?
C16 C23 N1U C6I 2.7(17) . . . . ?
C16 C6C C6F C6E -4(2) . . . . ?
C16 C6C C6F C6H 176.4(13) . . . . ?
C16 N1T C6I N1U 1(2) . . . . ?
C16 N1T C6I C6J -174.0(15) . . . . ?
C23 C16 C6C C6F 3.5(13) . . . . ?
C23 C16 N1T C6I 1.1(16) . . . . ?
C23 C6D C6E C6F 4(2) . . . . ?
C23 C6D C6E C6G -173.0(15) . . . . ?
C23 N1U C6I N1T -2(2) . . . . ?
C23 N1U C6I C6J 172.2(16) . . . . ?
C6C C16 C23 C6D 0.5(14) . . . . ?
C6C C16 C23 N1U 179.8(11) . . . . ?
C6C C16 N1T C6I 178.5(12) . . . . ?
N1T C16 C23 C6D 178.4(14) . . . . ?
N1T C16 C23 N1U -2.3(14) . . . . ?
N1T C16 C6C C6F -173.7(17) . . . . ?
N1T C6I C6J N56 -152.4(16) . . . . ?
C6D C23 N1U Ag43 17(2) . . . . ?
C6D C23 N1U C6I -178.1(16) . . . . ?
C6D C6E C6F C6C 0(3) . . . . ?
C6D C6E C6F C6H -179.9(17) . . . . ?
N1U C23 C6D C6E 176.7(16) . . . . ?
N1U C6I C6J N56 34(3) . . . . ?
C6G C6E C6F C6C 176.9(16) . . . . ?
C6G C6E C6F C6H -3(3) . . . . ?
C6J N56 C6B C6A -170.2(14) . . . . ?
C6J N56 C6S C6R 65.1(17) . . . . ?
C38 C6K C6M C6N 2(2) . . . . ?
C38 C6K N1W C6R -1.9(16) . . . . ?
C38 C6L C6O C6N 4(2) . . . . ?
C38 C6L C6O C6Q -177.8(18) . . . . ?
C38 N1V C6R N1W -2.9(19) . . . . ?
C38 N1V C6R C6S 172.5(15) . . . . ?
C6K C38 C6L C6O -2.4(14) . . . . ?
C6K C38 N1V Ag42 -170.7(9) . . . . ?
C6K C38 N1V C6R 1.6(15) . . . . ?
C6K C6M C6N C6O 0(3) . . . . ?
C6K C6M C6N C6P 178.5(17) . . . . ?
C6K N1W C6R N1V 3(2) . . . . ?
C6K N1W C6R C6S -172.7(14) . . . . ?
C6L C38 C6K C6M -0.4(15) . . . . ?
C6L C38 C6K N1W -179.9(11) . . . . ?
C6L C38 N1V Ag42 9.4(17) . . . . ?
C6L C38 N1V C6R -178.4(11) . . . . ?
N1V C38 C6K C6M 179.6(15) . . . . ?
N1V C38 C6K N1W 0.2(14) . . . . ?
N1V C38 C6L C6O 177.5(17) . . . . ?
N1V C6R C6S N56 27(2) . . . . ?
C6M C6K N1W C6R 178.7(17) . . . . ?
C6M C6N C6O C6L -3(3) . . . . ?
C6M C6N C6O C6Q 179(2) . . . . ?
N1W C6K C6M C6N -179.1(17) . . . . ?
N1W C6R C6S N56 -157.7(15) . . . . ?
C6P C6N C6O C6L 178.8(19) . . . . ?
C6P C6N C6O C6Q 1(3) . . . . ?
C6S N56 C6B C6A 70.8(17) . . . . ?
C6S N56 C6J C6I -175.4(14) . . . . ?
C10 C31 C49 C56 0.9(19) . . . . ?
C10 C31 N1Y C6W -4.4(13) . . . . ?
C10 C48 C6T C56 -1.8(19) . . . . ?
C10 C48 C6T C6V 176.9(11) . . . . ?
C10 N1X C6W N1Y 1.2(16) . . . . ?
C10 N1X C6W C6X -174.0(13) . . . . ?
C31 C10 C48 C6T 1.6(12) . . . . ?
C31 C10 N1X Ag43 168.7(9) . . . . ?
C31 C10 N1X C6W -3.9(14) . . . . ?
C31 C49 C56 C6T -1(2) . . . . ?
C31 C49 C56 C6U 178.6(13) . . . . ?
C31 N1Y C6W N1X 2.1(16) . . . . ?
C31 N1Y C6W C6X 177.6(12) . . . . ?
C48 C10 C31 C49 -1.2(13) . . . . ?
C48 C10 C31 N1Y -175.8(10) . . . . ?
C48 C10 N1X Ag43 -10.1(17) . . . . ?
C48 C10 N1X C6W 177.3(10) . . . . ?
N1X C10 C31 C49 179.8(13) . . . . ?
N1X C10 C31 N1Y 5.2(12) . . . . ?
N1X C10 C48 C6T -179.7(14) . . . . ?
N1X C6W C6X N295 -70.1(19) . . . . ?
C49 C31 N1Y C6W -178.4(14) . . . . ?
C49 C56 C6T C48 2(2) . . . . ?
C49 C56 C6T C6V -177.1(15) . . . . ?
N1Y C31 C49 C56 174.1(14) . . . . ?
N1Y C6W C6X N295 115.1(15) . . . . ?
C6U C56 C6T C48 -178.2(13) . . . . ?
C6U C56 C6T C6V 3(2) . . . . ?
C6X N295 C76 C75 163.5(12) . . . . ?
C6X N295 C7E C7D -77.6(16) . . . . ?
C9 C6Y C70 C71 -0.1(19) . . . . ?
C9 C6Y N20 C75 -1.1(14) . . . . ?
C9 C6Z C72 C71 -3.9(18) . . . . ?
C9 C6Z C72 C74 179.2(11) . . . . ?
C9 N1Z C75 N20 0.5(15) . . . . ?
C9 N1Z C75 C76 -174.3(12) . . . . ?
C6Y C9 C6Z C72 2.4(12) . . . . ?
C6Y C9 N1Z Ag41 -178.7(8) . . . . ?
C6Y C9 N1Z C75 -1.2(12) . . . . ?
C6Y C70 C71 C72 -1(2) . . . . ?
C6Y C70 C71 C73 178.7(14) . . . . ?
C6Y N20 C75 N1Z 0.3(16) . . . . ?
C6Y N20 C75 C76 175.0(13) . . . . ?
C6Z C9 C6Y C70 -0.4(13) . . . . ?
C6Z C9 C6Y N20 -178.4(10) . . . . ?
C6Z C9 N1Z Ag41 1.1(15) . . . . ?
C6Z C9 N1Z C75 178.5(9) . . . . ?
N1Z C9 C6Y C70 179.3(12) . . . . ?
N1Z C9 C6Y N20 1.4(12) . . . . ?
N1Z C9 C6Z C72 -177.3(13) . . . . ?
N1Z C75 C76 N295 -63.4(18) . . . . ?
C70 C6Y N20 C75 -178.7(15) . . . . ?
C70 C71 C72 C6Z 3(2) . . . . ?
C70 C71 C72 C74 -179.8(14) . . . . ?
N20 C6Y C70 C71 177.2(14) . . . . ?
N20 C75 C76 N295 122.4(16) . . . . ?
C73 C71 C72 C6Z -176.7(14) . . . . ?
C73 C71 C72 C74 0(2) . . . . ?
C76 N295 C6X C6W -76.1(16) . . . . ?
C76 N295 C7E C7D 164.9(12) . . . . ?
C6 C20 C78 C79 -2(2) . . . . ?
C6 C20 N22 Ag42 177.4(8) . . . . ?
C6 C20 N22 C7D 1.6(14) . . . . ?
C6 C77 C7A C79 2(2) . . . . ?
C6 C77 C7A C7C -174.7(13) . . . . ?
C6 N21 C7D N22 -0.5(16) . . . . ?
C6 N21 C7D C7E 171.6(12) . . . . ?
C20 C6 C77 C7A -2.0(13) . . . . ?
C20 C6 N21 C7D 1.5(14) . . . . ?
C20 C78 C79 C7A 2(3) . . . . ?
C20 C78 C79 C7B 178.3(16) . . . . ?
C20 N22 C7D N21 -0.7(17) . . . . ?
C20 N22 C7D C7E -172.7(13) . . . . ?
C77 C6 C20 C78 1.8(14) . . . . ?
C77 C6 C20 N22 179.0(10) . . . . ?
C77 C6 N21 C7D -179.5(10) . . . . ?
N21 C6 C20 C78 -179.0(14) . . . . ?
N21 C6 C20 N22 -1.9(13) . . . . ?
N21 C6 C77 C7A 179.1(16) . . . . ?
N21 C7D C7E N295 119.8(16) . . . . ?
C78 C20 N22 Ag42 -6(2) . . . . ?
C78 C20 N22 C7D 178.3(16) . . . . ?
C78 C79 C7A C77 -2(3) . . . . ?
C78 C79 C7A C7C 174.5(17) . . . . ?
N22 C20 C78 C79 -178.1(15) . . . . ?
N22 C7D C7E N295 -69.1(19) . . . . ?
C7B C79 C7A C77 -178.4(17) . . . . ?
C7B C79 C7A C7C -2(3) . . . . ?
C7E N295 C6X C6W 165.7(13) . . . . ?
C7E N295 C76 C75 -77.9(16) . . . . ?
F3 C7F S6 O7 60.1(13) . . . . ?
F3 C7F S6 O8 -62.3(13) . . . . ?
F3 C7F S6 O9 -179.6(12) . . . . ?
F4 C7F S6 O7 -178.0(12) . . . . ?
F4 C7F S6 O8 59.5(14) . . . . ?
F4 C7F S6 O9 -57.8(13) . . . . ?
F5 C7F S6 O7 -59.4(13) . . . . ?
F5 C7F S6 O8 178.1(12) . . . . ?
F5 C7F S6 O9 60.8(13) . . . . ?
F1 C7G S1 O1 60.2(19) . . . . ?
F1 C7G S1 O2 -65.3(18) . . . . ?
F1 C7G S1 O3 177.3(17) . . . . ?
F2 C7G S1 O1 -178.6(19) . . . . ?
F2 C7G S1 O2 56.0(19) . . . . ?
F2 C7G S1 O3 -61(2) . . . . ?
F6 C7G S1 O1 -56.9(19) . . . . ?
F6 C7G S1 O2 177.7(15) . . . . ?
F6 C7G S1 O3 60.3(18) . . . . ?
F7 C7H S2 O4 57.7(16) . . . . ?
F7 C7H S2 O5 -60.9(16) . . . . ?
F7 C7H S2 O6 178.8(15) . . . . ?
F8 C7H S2 O4 176.9(16) . . . . ?
F8 C7H S2 O5 58.4(17) . . . . ?
F8 C7H S2 O6 -61.9(18) . . . . ?
F9 C7H S2 O4 -60.6(19) . . . . ?
F9 C7H S2 O5 -179.1(18) . . . . ?
F9 C7H S2 O6 60.6(19) . . . . ?
F10 C7I S3 O10 55.9(15) . . . . ?
F10 C7I S3 O11 -63.2(13) . . . . ?
F10 C7I S3 O12 179.5(13) . . . . ?
F11 C7I S3 O10 175.4(12) . . . . ?
F11 C7I S3 O11 56.2(12) . . . . ?
F11 C7I S3 O12 -61.0(12) . . . . ?
F12 C7I S3 O10 -64.8(13) . . . . ?
F12 C7I S3 O11 176.0(11) . . . . ?
F12 C7I S3 O12 58.8(12) . . . . ?
F13 C7J S4 O13 62(2) . . . . ?
F13 C7J S4 O14 -59(2) . . . . ?
F13 C7J S4 O15 -178(2) . . . . ?
F14 C7J S4 O13 -176.3(19) . . . . ?
F14 C7J S4 O14 62(2) . . . . ?
F14 C7J S4 O15 -57(2) . . . . ?
F15 C7J S4 O13 -51(2) . . . . ?
F15 C7J S4 O14 -173(2) . . . . ?
F15 C7J S4 O15 68(2) . . . . ?
F16 C7K S5 O16 33(2) . . . . ?
F16 C7K S5 O17 -73(3) . . . . ?
F16 C7K S5 O18 169(3) . . . . ?
F17 C7K S5 O16 143(2) . . . . ?
F17 C7K S5 O17 37(3) . . . . ?
F17 C7K S5 O18 -81(3) . . . . ?
F18 C7K S5 O16 -94(2) . . . . ?
F18 C7K S5 O17 160(3) . . . . ?
F18 C7K S5 O18 42(3) . . . . ?
F19 C7L S7 O19 44(3) . . . . ?
F19 C7L S7 O1A -76(2) . . . . ?
F19 C7L S7 O1B 160(2) . . . . ?
F1A C7L S7 O19 167(2) . . . . ?
F1A C7L S7 O1A 48(2) . . . . ?
F1A C7L S7 O1B -76(2) . . . . ?
F1B C7L S7 O19 -77(2) . . . . ?
F1B C7L S7 O1A 163.0(17) . . . . ?
F1B C7L S7 O1B 39(2) . . . . ?
F1C C7M S9 O1C 54.5(17) . . . . ?
F1C C7M S9 O1D -58.1(18) . . . . ?
F1C C7M S9 O1E 167.7(17) . . . . ?
F1D C7M S9 O1C 172.3(16) . . . . ?
F1D C7M S9 O1D 59.7(18) . . . . ?
F1D C7M S9 O1E -74.5(18) . . . . ?
F1E C7M S9 O1C -66.0(16) . . . . ?
F1E C7M S9 O1D -178.6(16) . . . . ?
F1E C7M S9 O1E 47.1(18) . . . . ?
F1F C7N S8 O1F 73(3) . . . . ?
F1F C7N S8 O1G -45(3) . . . . ?
F1F C7N S8 O1H -168(3) . . . . ?
F1G C7N S8 O1F -172(3) . . . . ?
F1G C7N S8 O1G 70(3) . . . . ?
F1G C7N S8 O1H -53(3) . . . . ?
F1H C7N S8 O1F -53(3) . . . . ?
F1H C7N S8 O1G -171(3) . . . . ?
F1H C7N S8 O1H 66(3) . . . . ?
F1I C7O S10 O1I 59(3) . . . . ?
F1I C7O S10 O1J -58(3) . . . . ?
F1I C7O S10 O1K -172(3) . . . . ?
F1J C7O S10 O1I -175(2) . . . . ?
F1J C7O S10 O1J 68(3) . . . . ?
F1J C7O S10 O1K -46(3) . . . . ?
F1K C7O S10 O1I -59(3) . . . . ?
F1K C7O S10 O1J -177(3) . . . . ?
F1K C7O S10 O1K 69(3) . . . . ?
F1L C7P S11 O1L 63(2) . . . . ?
F1L C7P S11 O1M -59(2) . . . . ?
F1L C7P S11 O1N -179(2) . . . . ?
F1M C7P S11 O1L -176.5(16) . . . . ?
F1M C7P S11 O1M 62(2) . . . . ?
F1M C7P S11 O1N -58(2) . . . . ?
F1N C7P S11 O1L -56.9(19) . . . . ?
F1N C7P S11 O1M -178(2) . . . . ?
F1N C7P S11 O1N 61(2) . . . . ?
F1R C7R S13 O1R 80(2) . . . . ?
F1R C7R S13 O1S -54(2) . . . . ?
F1R C7R S13 O1T -166(2) . . . . ?
F1S C7R S13 O1R -160(2) . . . . ?
F1S C7R S13 O1S 66.6(18) . . . . ?
F1S C7R S13 O1T -45.9(19) . . . . ?
F1T C7R S13 O1R -55(2) . . . . ?
F1T C7R S13 O1S 171.2(17) . . . . ?
F1T C7R S13 O1T 59(2) . . . . ?
Ag3 N19 C32 N18 179(3) . . . . ?
Ag3 N19 C32 C36 5(7) . . . . ?
Ag3 N23 C4B N24 165(3) . . . . ?
Ag3 N23 C4B C4C -19(3) . . . . ?
Ag4 N1B C3G N1A 179(4) . . . . ?
Ag4 N1B C3G C3H -2(7) . . . . ?
Ag4 N25 C7Q N26 171(4) . . . . ?
Ag4 N25 C7Q C7S -10(7) . . . . ?
Ag5 N1D C3Q N1C 169(3) . . . . ?
Ag5 N1D C3Q C3R -8(7) . . . . ?
Ag5 N1E C3Z N1F -171(3) . . . . ?
Ag5 N1E C3Z C40 4(3) . . . . ?
C11 C14 C19 C25 2(6) . . . . ?
C11 C14 N19 Ag3 -180(4) . . . . ?
C11 C14 N19 C32 -4(4) . . . . ?
C11 C15 C2Y C25 4(6) . . . . ?
C11 C15 C2Y C30 -178(3) . . . . ?
C11 N18 C32 N19 -1(5) . . . . ?
C11 N18 C32 C36 175(4) . . . . ?
C14 C11 C15 C2Y -1(3) . . . . ?
C14 C11 N18 C32 -2(4) . . . . ?
C14 C19 C25 C2Y 0(6) . . . . ?
C14 C19 C25 C2Z 177(4) . . . . ?
C14 N19 C32 N18 3(5) . . . . ?
C14 N19 C32 C36 -172(4) . . . . ?
C15 C11 C14 C19 -2(3) . . . . ?
C15 C11 C14 N19 -177(3) . . . . ?
C15 C11 N18 C32 179(2) . . . . ?
N18 C11 C14 C19 179(4) . . . . ?
N18 C11 C14 N19 4(3) . . . . ?
N18 C11 C15 C2Y 178(4) . . . . ?
N18 C32 C36 N17 108(6) . . . . ?
C19 C14 N19 Ag3 5(6) . . . . ?
C19 C14 N19 C32 -179(4) . . . . ?
C19 C25 C2Y C15 -3(7) . . . . ?
C19 C25 C2Y C30 179(4) . . . . ?
N19 C14 C19 C25 176(4) . . . . ?
N19 C32 C36 N17 -78(7) . . . . ?
C2Z C25 C2Y C15 -180(4) . . . . ?
C2Z C25 C2Y C30 2(7) . . . . ?
C36 N17 C3H C3G 159(4) . . . . ?
C36 N17 C3R C3Q -77(7) . . . . ?
C37 C39 C3B C3C -1(5) . . . . ?
C37 C39 N1B Ag4 -178(3) . . . . ?
C37 C39 N1B C3G -2(4) . . . . ?
C37 C3A C3D C3C -4(5) . . . . ?
C37 C3A C3D C3F -177(3) . . . . ?
C37 N1A C3G N1B -2(5) . . . . ?
C37 N1A C3G C3H 179(4) . . . . ?
C39 C37 C3A C3D 1(2) . . . . ?
C39 C37 N1A C3G 1(4) . . . . ?
C39 C3B C3C C3D -2(6) . . . . ?
C39 C3B C3C C3E -177(4) . . . . ?
C39 N1B C3G N1A 2(5) . . . . ?
C39 N1B C3G C3H -178(4) . . . . ?
C3A C37 C39 C3B 2(3) . . . . ?
C3A C37 C39 N1B 180(3) . . . . ?
C3A C37 N1A C3G -178(3) . . . . ?
N1A C37 C39 C3B -177(4) . . . . ?
N1A C37 C39 N1B 0(3) . . . . ?
N1A C37 C3A C3D 180(4) . . . . ?
N1A C3G C3H N17 117(6) . . . . ?
C3B C39 N1B Ag4 -2(6) . . . . ?
C3B C39 N1B C3G 175(4) . . . . ?
C3B C3C C3D C3A 5(6) . . . . ?
C3B C3C C3D C3F 178(4) . . . . ?
N1B C39 C3B C3C -178(4) . . . . ?
N1B C3G C3H N17 -62(8) . . . . ?
C3E C3C C3D C3A -179(4) . . . . ?
C3E C3C C3D C3F -7(6) . . . . ?
C3H N17 C36 C32 -61(7) . . . . ?
C3H N17 C3R C3Q 163(6) . . . . ?
C3I C3J C3L C3M 3(5) . . . . ?
C3I C3J N1D Ag5 -169(3) . . . . ?
C3I C3J N1D C3Q 3(4) . . . . ?
C3I C3K C3N C3M -1(5) . . . . ?
C3I C3K C3N C3P -178(3) . . . . ?
C3I N1C C3Q N1D 1(5) . . . . ?
C3I N1C C3Q C3R 178(4) . . . . ?
C3J C3I C3K C3N 0(3) . . . . ?
C3J C3I N1C C3Q 1(4) . . . . ?
C3J C3L C3M C3N -4(7) . . . . ?
C3J C3L C3M C3O -180(4) . . . . ?
C3J N1D C3Q N1C -2(5) . . . . ?
C3J N1D C3Q C3R -179(4) . . . . ?
C3K C3I C3J C3L -1(3) . . . . ?
C3K C3I C3J N1D 178(2) . . . . ?
C3K C3I N1C C3Q -180(2) . . . . ?
N1C C3I C3J C3L 179(3) . . . . ?
N1C C3I C3J N1D -2(3) . . . . ?
N1C C3I C3K C3N -180(4) . . . . ?
N1C C3Q C3R N17 132(7) . . . . ?
C3L C3J N1D Ag5 10(6) . . . . ?
C3L C3J N1D C3Q -179(4) . . . . ?
C3L C3M C3N C3K 3(7) . . . . ?
C3L C3M C3N C3P -180(5) . . . . ?
N1D C3J C3L C3M -176(4) . . . . ?
N1D C3Q C3R N17 -52(9) . . . . ?
C3O C3M C3N C3K 179(4) . . . . ?
C3O C3M C3N C3P -4(7) . . . . ?
C3R N17 C36 C32 170(5) . . . . ?
C3R N17 C3H C3G -86(9) . . . . ?
C12 C3S C3U C3V -4(8) . . . . ?
C12 C3S N1F C3Z 7(6) . . . . ?
C12 C3T C3W C3V -2(7) . . . . ?
C12 C3T C3W C3Y 177(5) . . . . ?
C12 N1E C3Z N1F 3(4) . . . . ?
C12 N1E C3Z C40 179(2) . . . . ?
C3S C12 C3T C3W 1(8) . . . . ?
C3S C12 N1E Ag5 176(4) . . . . ?
C3S C12 N1E C3Z 1(5) . . . . ?
C3S C3U C3V C3W 4(8) . . . . ?
C3S C3U C3V C3X 170(6) . . . . ?
C3S N1F C3Z N1E -7(4) . . . . ?
C3S N1F C3Z C40 177(3) . . . . ?
C3T C12 C3S C3U 2(8) . . . . ?
C3T C12 C3S N1F 178(5) . . . . ?
C3T C12 N1E Ag5 -7(7) . . . . ?
C3T C12 N1E C3Z 178(4) . . . . ?
N1E C12 C3S C3U 179(4) . . . . ?
N1E C12 C3S N1F -6(6) . . . . ?
N1E C12 C3T C3W -175(4) . . . . ?
N1E C3Z C40 N16 -63(3) . . . . ?
C3U C3S N1F C3Z -178(6) . . . . ?
C3U C3V C3W C3T 0(8) . . . . ?
C3U C3V C3W C3Y -180(5) . . . . ?
N1F C3S C3U C3V -178(6) . . . . ?
N1F C3Z C40 N16 112(4) . . . . ?
C3X C3V C3W C3T -171(5) . . . . ?
C3X C3V C3W C3Y 10(7) . . . . ?
C40 N16 C4C C4B -79(4) . . . . ?
C40 N16 C7S C7Q 165(4) . . . . ?
C41 C42 C44 C45 12(8) . . . . ?
C41 C42 N24 C4B 1(5) . . . . ?
C41 C43 C46 C45 -4(8) . . . . ?
C41 C43 C46 C4A -179(5) . . . . ?
C41 N23 C4B N24 4(4) . . . . ?
C41 N23 C4B C4C 180(3) . . . . ?
C42 C41 C43 C46 5(8) . . . . ?
C42 C41 N23 Ag3 -165(3) . . . . ?
C42 C41 N23 C4B -3(5) . . . . ?
C42 C44 C45 C46 -11(8) . . . . ?
C42 C44 C45 C47 174(5) . . . . ?
C42 N24 C4B N23 -3(4) . . . . ?
C42 N24 C4B C4C -179(2) . . . . ?
C43 C41 C42 C44 -9(8) . . . . ?
C43 C41 C42 N24 -180(5) . . . . ?
C43 C41 N23 Ag3 17(8) . . . . ?
C43 C41 N23 C4B 178(5) . . . . ?
N23 C41 C42 C44 172(4) . . . . ?
N23 C41 C42 N24 1(6) . . . . ?
N23 C41 C43 C46 -177(5) . . . . ?
N23 C4B C4C N16 -51(3) . . . . ?
C44 C42 N24 C4B -169(4) . . . . ?
C44 C45 C46 C43 7(8) . . . . ?
C44 C45 C46 C4A -178(5) . . . . ?
N24 C42 C44 C45 -178(5) . . . . ?
N24 C4B C4C N16 124(4) . . . . ?
C47 C45 C46 C43 -178(5) . . . . ?
C47 C45 C46 C4A -4(8) . . . . ?
C4C N16 C40 C3Z 164(3) . . . . ?
C4C N16 C7S C7Q -84(4) . . . . ?
C4D C4E C4G C4H 1(6) . . . . ?
C4D C4E N26 C7Q 5(4) . . . . ?
C4D C4F C4I C4H -6(6) . . . . ?
C4D C4F C4I C4K -176(4) . . . . ?
C4D N25 C7Q N26 9(6) . . . . ?
C4D N25 C7Q C7S -172(4) . . . . ?
C4E C4D C4F C4I 2(3) . . . . ?
C4E C4D N25 Ag4 -168(3) . . . . ?
C4E C4D N25 C7Q -5(4) . . . . ?
C4E C4G C4H C4I -4(8) . . . . ?
C4E C4G C4H C4J -177(5) . . . . ?
C4E N26 C7Q N25 -9(6) . . . . ?
C4E N26 C7Q C7S 172(4) . . . . ?
C4F C4D C4E C4G 0(3) . . . . ?
C4F C4D C4E N26 176(3) . . . . ?
C4F C4D N25 Ag4 16(5) . . . . ?
C4F C4D N25 C7Q 179(3) . . . . ?
N25 C4D C4E C4G -176(4) . . . . ?
N25 C4D C4E N26 0(4) . . . . ?
N25 C4D C4F C4I 177(4) . . . . ?
N25 C7Q C7S N16 -41(7) . . . . ?
C4G C4E N26 C7Q -180(4) . . . . ?
C4G C4H C4I C4F 7(8) . . . . ?
C4G C4H C4I C4K 177(5) . . . . ?
N26 C4E C4G C4H -174(5) . . . . ?
N26 C7Q C7S N16 138(4) . . . . ?
C4J C4H C4I C4F 180(5) . . . . ?
C4J C4H C4I C4K -10(8) . . . . ?
C7S N16 C40 C3Z -84(4) . . . . ?
C7S N16 C4C C4B 172(3) . . . . ?

loop_
_twin_individual_id
_twin_individual_mass_fraction_refined
1 0.94997
2 0.05003

loop_
_smtbx_masks_void_nr
_smtbx_masks_void_average_x
_smtbx_masks_void_average_y
_smtbx_masks_void_average_z
_smtbx_masks_void_volume
_smtbx_masks_void_count_electrons
_smtbx_masks_void_content
1 -0.031 -0.031 0.000 35.5 0.0 ?
2 0.174 -0.174 0.250 1625.1 474.3 ?
3 0.031 0.031 0.500 35.5 0.0 ?
4 -0.174 0.174 0.750 1625.1 478.9 ?
5 -0.029 0.436 0.023 35.6 0.0 ?
6 0.064 0.471 0.773 35.6 0.0 ?
7 0.029 0.564 0.523 35.6 0.0 ?
8 -0.064 0.529 0.273 35.6 0.0 ?
9 0.242 0.758 0.750 777.8 0.0 ?
10 0.258 0.258 0.000 777.8 0.0 ?
11 0.326 0.326 0.500 1625.1 478.7 ?
12 0.436 0.971 0.977 35.6 0.0 ?
13 0.469 0.531 0.250 35.5 0.0 ?
14 0.471 0.064 0.227 35.6 0.0 ?
15 0.531 0.469 0.750 35.5 0.0 ?
16 0.674 0.674 1.000 1625.1 474.1 ?
17 0.529 0.936 0.727 35.6 0.0 ?
18 0.564 0.029 0.477 35.6 0.0 ?
19 0.742 0.742 0.500 777.8 0.0 ?
20 0.758 0.242 0.250 777.8 0.0 ?
